data_4109180
loop_
_publ_author_name
'Viswanathan Baskar'
'Maheswaran Shanmugam'
'Madeleine Helliwell'
'Simon J. Teat'
'Richard E. P. Winpenny'

_publ_contact_author
; 
 Madeleine Helliwell and Eswar
;
_publ_section_title
;
 Reverse-Keggin Ions: Polycondensation of Antimonate Ligands Give
 Inorganic Cryptand
;
_journal_name_full 'Journal of the American Chemical Society'
_journal_page_first 3042
_journal_page_last 3043
_journal_paper_doi 10.1021/ja068214p
_journal_volume 129
_journal_year 2007
_chemical_formula_sum 'C157 H163.5 N6.5 Na9 O82.5 Sb24'
_chemical_formula_weight 6590.35
_chemical_name_systematic
; 
 ? 
;
_space_group_IT_number 2
_symmetry_cell_setting triclinic
_symmetry_space_group_name_Hall '-P 1'
_symmetry_space_group_name_H-M 'P -1'
_atom_sites_solution_hydrogens geom
_atom_sites_solution_primary direct
_atom_sites_solution_secondary difmap
_audit_creation_method SHELXL-97
_cell_angle_alpha 104.8440(10)
_cell_angle_beta 100.5190(10)
_cell_angle_gamma 96.9590(10)
_cell_formula_units_Z 2
_cell_length_a 19.2278(12)
_cell_length_b 21.1616(14)
_cell_length_c 29.4465(19)
_cell_measurement_reflns_used 8843
_cell_measurement_temperature 100(2)
_cell_measurement_theta_max 0.00
_cell_measurement_theta_min 0.00
_cell_volume 11207.8(13)
_computing_cell_refinement 'Bruker SMART'
_computing_data_collection 'Bruker SMART'
_computing_data_reduction 'Bruker SAINT'
_computing_molecular_graphics 'Bruker SHELXTL'
_computing_publication_material 'Bruker SHELXTL'
_computing_structure_refinement 'SHELXL-97 (Sheldrick, 1997)'
_computing_structure_solution 'SHELXS-97 (Sheldrick, 1990)'
_diffrn_ambient_temperature 100(2)
_diffrn_measured_fraction_theta_full 0.978
_diffrn_measured_fraction_theta_max 0.978
_diffrn_measurement_device_type 'CCD area detector'
_diffrn_measurement_method 'phi and omega scans'
_diffrn_radiation_monochromator graphite
_diffrn_radiation_source 'fine-focus sealed tube'
_diffrn_radiation_type MoK\a
_diffrn_radiation_wavelength 0.71073
_diffrn_reflns_av_R_equivalents 0.0338
_diffrn_reflns_av_sigmaI/netI 0.0573
_diffrn_reflns_limit_h_max 24
_diffrn_reflns_limit_h_min -24
_diffrn_reflns_limit_k_max 26
_diffrn_reflns_limit_k_min -26
_diffrn_reflns_limit_l_max 36
_diffrn_reflns_limit_l_min -36
_diffrn_reflns_number 89644
_diffrn_reflns_theta_full 26.40
_diffrn_reflns_theta_max 26.40
_diffrn_reflns_theta_min 1.17
_exptl_absorpt_coefficient_mu 2.938
_exptl_absorpt_correction_T_max 0.7577
_exptl_absorpt_correction_T_min 0.5911
_exptl_absorpt_correction_type multi-scan
_exptl_absorpt_process_details SADABS
_exptl_crystal_colour colourless
_exptl_crystal_density_diffrn 1.953
_exptl_crystal_description plate
_exptl_crystal_F_000 6268
_exptl_crystal_size_max 0.20
_exptl_crystal_size_mid 0.20
_exptl_crystal_size_min 0.10
_refine_diff_density_max 3.699
_refine_diff_density_min -1.917
_refine_diff_density_rms 0.253
_refine_ls_extinction_method none
_refine_ls_goodness_of_fit_ref 1.068
_refine_ls_hydrogen_treatment constr
_refine_ls_matrix_type fullcycle
_refine_ls_number_parameters 2161
_refine_ls_number_reflns 44992
_refine_ls_number_restraints 1155
_refine_ls_restrained_S_all 1.056
_refine_ls_R_factor_all 0.0972
_refine_ls_R_factor_gt 0.0673
_refine_ls_shift/su_max 0.003
_refine_ls_shift/su_mean 0.000
_refine_ls_structure_factor_coef Fsqd
_refine_ls_weighting_details 'calc w=1/[\s^2^(Fo^2^)+(0.0767P)^2^+143.5934P] where P=(Fo^2^+2Fc^2^)/3'
_refine_ls_weighting_scheme calc
_refine_ls_wR_factor_gt 0.1648
_refine_ls_wR_factor_ref 0.1823
_reflns_number_gt 31629
_reflns_number_total 44992
_reflns_threshold_expression >2sigma(I)
_cod_data_source_file ja068214psi20070119_111717.cif
_cod_data_source_block z:\repw271d\work\repw271a
_cod_depositor_comments
;

2023-09-06
Z value and formula fixed to values more according to usual
chemical conventions.                 miguel
;
_cod_original_formula_sum 'C314 H327 N13 Na18 O165 Sb48'
_cod_original_formula_weight 13180.71
_cod_original_formula_units_Z 1
_cod_original_cell_volume 11207.8(12)
_cod_database_code 4109180

loop_
_symmetry_equiv_pos_as_xyz
'x, y, z'
'-x, -y, -z'

loop_
_atom_site_label
_atom_site_type_symbol
_atom_site_fract_x
_atom_site_fract_y
_atom_site_fract_z
_atom_site_U_iso_or_equiv
_atom_site_adp_type
_atom_site_occupancy
_atom_site_symmetry_multiplicity
_atom_site_calc_flag
_atom_site_refinement_flags
_atom_site_disorder_assembly
_atom_site_disorder_group
Sb1 Sb 0.25019(4) 0.57941(3) -0.33543(2) 0.02224(14) Uani 1 1 d . A .
Sb2 Sb 0.37467(4) 0.49866(3) -0.31578(2) 0.02251(14) Uani 1 1 d . A .
Sb3 Sb 0.46081(3) 0.52201(3) -0.20914(2) 0.02038(14) Uani 1 1 d . A .
Sb4 Sb 0.42356(3) 0.62754(3) -0.12416(2) 0.01940(14) Uani 1 1 d . A .
Sb5 Sb 0.30214(4) 0.71036(3) -0.14430(2) 0.01993(14) Uani 1 1 d . A .
Sb6 Sb 0.21390(4) 0.68463(3) -0.25020(2) 0.02073(14) Uani 1 1 d . A .
Sb7 Sb 0.11042(4) 0.61740(3) -0.16967(3) 0.02366(15) Uani 1 1 d . A .
Sb8 Sb 0.11211(4) 0.54478(3) -0.29609(3) 0.02369(15) Uani 1 1 d . A .
Sb9 Sb 0.27471(4) 0.59261(3) -0.09760(2) 0.02175(14) Uani 1 1 d . . .
Sb10 Sb 0.18501(4) 0.39956(3) -0.34580(3) 0.02591(15) Uani 1 1 d . A .
Sb11 Sb 0.34563(4) 0.39171(3) -0.26033(3) 0.02302(15) Uani 1 1 d . . .
Sb12 Sb 0.35943(4) 0.44822(3) -0.13014(3) 0.02224(14) Uani 1 1 d . . .
Na1 Na 0.0412(4) 0.7578(3) -0.1381(2) 0.0607(17) Uani 1 1 d . A .
Na2 Na 0.1938(3) 0.3569(2) -0.22556(19) 0.0392(11) Uani 1 1 d U A .
Na3 Na 0.2502(2) 0.5130(2) -0.21867(15) 0.0256(9) Uani 1 1 d U A .
Na4 Na 0.4163(2) 0.68041(19) -0.24003(14) 0.0233(9) Uani 1 1 d . A .
Na5 Na 0.5000 0.5000 0.0000 0.0471(19) Uani 1 2 d S . .
O1 O 0.2219(4) 0.5849(3) -0.2697(2) 0.0209(15) Uani 1 1 d . . .
O2 O 0.3545(4) 0.4957(3) -0.2498(2) 0.0200(14) Uani 1 1 d . A .
O3 O 0.3139(3) 0.6109(3) -0.1563(2) 0.0190(14) Uani 1 1 d . A .
O4 O 0.4193(4) 0.5248(3) -0.1488(2) 0.0211(15) Uani 1 1 d . A .
O5 O 0.1965(4) 0.6743(3) -0.1847(2) 0.0215(15) Uani 1 1 d . . .
O6 O 0.4492(3) 0.6159(3) -0.1877(2) 0.0183(14) Uani 1 1 d . . .
O7 O 0.3126(3) 0.7070(3) -0.2105(2) 0.0187(14) Uani 1 1 d . . .
O8 O 0.3534(4) 0.5895(3) -0.3055(2) 0.0216(15) Uani 1 1 d . . .
O9 O 0.4065(4) 0.7193(3) -0.1197(2) 0.0202(14) Uani 1 1 d . . .
O10 O 0.3809(4) 0.6151(3) -0.0706(2) 0.0231(15) Uani 1 1 d . A .
O11 O 0.1380(5) 0.4411(4) -0.1972(3) 0.040(2) Uani 1 1 d . . .
O12 O 0.4473(4) 0.4245(4) -0.2247(3) 0.0279(17) Uani 1 1 d . A .
O13 O 0.2705(4) 0.6902(3) -0.0880(2) 0.0236(15) Uani 1 1 d . A .
O14 O 0.2484(4) 0.6753(3) -0.3106(2) 0.0231(15) Uani 1 1 d . . .
O15 O 0.1052(4) 0.5476(4) -0.2299(3) 0.0241(16) Uani 1 1 d . . .
O16 O 0.1444(4) 0.5496(3) -0.3562(2) 0.0242(16) Uani 1 1 d . . .
O17 O 0.2810(4) 0.5000(3) -0.1267(3) 0.0245(16) Uani 1 1 d . A .
O18 O 0.2436(4) 0.3825(3) -0.2893(3) 0.0252(16) Uani 1 1 d . A .
O19 O 0.1779(4) 0.5709(4) -0.1379(3) 0.0252(16) Uani 1 1 d . A .
O20 O 0.0486(4) 0.6687(4) -0.2020(3) 0.0311(18) Uani 1 1 d . . .
O21 O 0.1238(4) 0.6927(4) -0.1091(3) 0.0302(17) Uani 1 1 d . . .
O22 O 0.1422(4) 0.4582(3) -0.3000(3) 0.0257(16) Uani 1 1 d . . .
O23 O 0.3129(4) 0.4093(4) -0.1994(3) 0.0253(16) Uani 1 1 d . A .
O24 O 0.1115(4) 0.6429(4) -0.2800(3) 0.0254(16) Uani 1 1 d . . .
O25 O 0.3695(4) 0.4021(3) -0.3219(3) 0.0262(16) Uani 1 1 d . A .
O26 O 0.4093(4) 0.4957(4) -0.0621(3) 0.0300(17) Uani 1 1 d . A .
O27 O 0.2630(4) 0.4817(3) -0.3406(3) 0.0216(15) Uani 1 1 d . . .
O28 O 0.4727(4) 0.5295(3) -0.2734(3) 0.0255(16) Uani 1 1 d . . .
C11 C 0.2592(5) 0.5825(4) -0.4057(2) 0.031(2) Uani 1 1 d GU . .
C12 C 0.2895(5) 0.6408(3) -0.4134(2) 0.043(3) Uani 1 1 d GU A .
H12 H 0.3073 0.6796 -0.3870 0.051 Uiso 1 1 calc R . .
C13 C 0.2939(5) 0.6423(3) -0.4597(3) 0.057(4) Uani 1 1 d GU A .
H13 H 0.3147 0.6821 -0.4650 0.068 Uiso 1 1 calc R . .
C14 C 0.2680(5) 0.5855(4) -0.4983(2) 0.050(3) Uani 1 1 d GU A .
H14 H 0.2710 0.5866 -0.5299 0.060 Uiso 1 1 calc R . .
C15 C 0.2376(5) 0.5272(4) -0.4906(2) 0.049(3) Uani 1 1 d GU A .
H15 H 0.2199 0.4884 -0.5169 0.059 Uiso 1 1 calc R . .
C16 C 0.2332(5) 0.5257(3) -0.4442(3) 0.040(3) Uani 1 1 d GU A .
H16 H 0.2125 0.4858 -0.4390 0.048 Uiso 1 1 calc R . .
C21 C 0.4025(5) 0.4943(4) -0.3830(2) 0.036(3) Uani 1 1 d GU . .
C22 C 0.4274(5) 0.5533(3) -0.3921(3) 0.039(3) Uani 1 1 d GU A .
H22 H 0.4354 0.5942 -0.3675 0.047 Uiso 1 1 calc R . .
C23 C 0.4408(5) 0.5525(4) -0.4370(3) 0.055(3) Uani 1 1 d GU A .
H23 H 0.4578 0.5929 -0.4432 0.065 Uiso 1 1 calc R . .
C24 C 0.4292(6) 0.4927(5) -0.4730(2) 0.062(4) Uani 1 1 d GU A .
H24 H 0.4383 0.4921 -0.5037 0.075 Uiso 1 1 calc R . .
C25 C 0.4042(6) 0.4336(4) -0.4639(3) 0.064(4) Uani 1 1 d GU A .
H25 H 0.3963 0.3927 -0.4885 0.076 Uiso 1 1 calc R . .
C26 C 0.3909(5) 0.4345(3) -0.4190(3) 0.051(3) Uani 1 1 d GU A .
H26 H 0.3739 0.3941 -0.4128 0.061 Uiso 1 1 calc R . .
C31 C 0.5704(3) 0.5337(4) -0.1753(2) 0.026(2) Uani 1 1 d GU . .
C32 C 0.6237(4) 0.5534(4) -0.1975(2) 0.032(2) Uani 1 1 d GU A .
H32 H 0.6110 0.5607 -0.2282 0.038 Uiso 1 1 calc R . .
C33 C 0.6957(3) 0.5623(4) -0.1747(3) 0.049(3) Uani 1 1 d GU A .
H33 H 0.7321 0.5758 -0.1899 0.059 Uiso 1 1 calc R . .
C34 C 0.7144(3) 0.5515(5) -0.1298(3) 0.046(3) Uani 1 1 d GU A .
H34 H 0.7636 0.5577 -0.1143 0.055 Uiso 1 1 calc R . .
C35 C 0.6611(4) 0.5318(4) -0.1076(2) 0.044(3) Uani 1 1 d GU A .
H35 H 0.6739 0.5245 -0.0769 0.053 Uiso 1 1 calc R . .
C36 C 0.5891(3) 0.5229(4) -0.1303(3) 0.032(2) Uani 1 1 d GU A .
H36 H 0.5527 0.5094 -0.1152 0.039 Uiso 1 1 calc R . .
C41 C 0.5297(3) 0.6569(4) -0.0818(2) 0.027(2) Uani 1 1 d GU . .
C42 C 0.5833(4) 0.6835(4) -0.1009(2) 0.033(2) Uani 1 1 d GU A .
H42 H 0.5722 0.6873 -0.1328 0.040 Uiso 1 1 calc R . .
C43 C 0.6532(3) 0.7044(4) -0.0734(3) 0.047(3) Uani 1 1 d GU A .
H43 H 0.6899 0.7226 -0.0865 0.057 Uiso 1 1 calc R . .
C44 C 0.6695(3) 0.6988(5) -0.0268(3) 0.058(4) Uani 1 1 d GU A .
H44 H 0.7173 0.7131 -0.0081 0.069 Uiso 1 1 calc R . .
C45 C 0.6159(4) 0.6722(5) -0.0077(2) 0.049(3) Uani 1 1 d GU A .
H45 H 0.6270 0.6684 0.0242 0.059 Uiso 1 1 calc R . .
C46 C 0.5460(3) 0.6513(4) -0.0351(2) 0.036(3) Uani 1 1 d GU A .
H46 H 0.5093 0.6331 -0.0221 0.043 Uiso 1 1 calc R . .
C51 C 0.2966(4) 0.8133(3) -0.1221(3) 0.026(2) Uani 1 1 d GU . .
C52 C 0.3570(3) 0.8600(3) -0.1169(3) 0.032(2) Uani 1 1 d GU A .
H52 H 0.4016 0.8462 -0.1200 0.038 Uiso 1 1 calc R . .
C53 C 0.3523(4) 0.9270(3) -0.1073(3) 0.039(3) Uani 1 1 d GU A .
H53 H 0.3936 0.9589 -0.1038 0.046 Uiso 1 1 calc R . .
C54 C 0.2871(5) 0.9472(3) -0.1028(3) 0.043(3) Uani 1 1 d GU A .
H54 H 0.2839 0.9930 -0.0962 0.052 Uiso 1 1 calc R . .
C55 C 0.2267(4) 0.9005(4) -0.1080(3) 0.043(3) Uani 1 1 d GU A .
H55 H 0.1821 0.9143 -0.1049 0.052 Uiso 1 1 calc R . .
C56 C 0.2314(3) 0.8335(3) -0.1176(3) 0.035(3) Uani 1 1 d GU A .
H56 H 0.1901 0.8015 -0.1211 0.043 Uiso 1 1 calc R . .
C61 C 0.1971(4) 0.7839(2) -0.2414(3) 0.026(2) Uani 1 1 d GU . .
C62 C 0.1294(3) 0.8013(3) -0.2442(3) 0.037(3) Uani 1 1 d GU A .
H62 H 0.0882 0.7681 -0.2503 0.044 Uiso 1 1 calc R . .
C63 C 0.1219(3) 0.8673(4) -0.2382(3) 0.045(3) Uani 1 1 d GU A .
H63 H 0.0756 0.8792 -0.2401 0.054 Uiso 1 1 calc R . .
C64 C 0.1822(4) 0.9159(3) -0.2293(3) 0.039(3) Uani 1 1 d GU A .
H64 H 0.1771 0.9610 -0.2252 0.047 Uiso 1 1 calc R . .
C65 C 0.2499(3) 0.8985(3) -0.2265(3) 0.031(2) Uani 1 1 d GU A .
H65 H 0.2911 0.9317 -0.2204 0.038 Uiso 1 1 calc R . .
C66 C 0.2574(3) 0.8325(3) -0.2326(3) 0.028(2) Uani 1 1 d GU A .
H66 H 0.3037 0.8207 -0.2307 0.034 Uiso 1 1 calc R . .
C71 C 0.0195(3) 0.5636(4) -0.1541(3) 0.030(2) Uani 1 1 d GU . .
C72 C -0.0492(4) 0.5609(4) -0.1803(3) 0.047(3) Uani 1 1 d GU A .
H72 H -0.0560 0.5829 -0.2047 0.056 Uiso 1 1 calc R . .
C73 C -0.1082(3) 0.5259(5) -0.1708(3) 0.055(4) Uani 1 1 d GU A .
H73 H -0.1552 0.5240 -0.1886 0.066 Uiso 1 1 calc R . .
C74 C -0.0984(4) 0.4937(4) -0.1351(3) 0.046(3) Uani 1 1 d GU A .
H74 H -0.1387 0.4697 -0.1285 0.056 Uiso 1 1 calc R . .
C75 C -0.0296(4) 0.4964(4) -0.1089(3) 0.047(3) Uani 1 1 d GU A .
H75 H -0.0229 0.4744 -0.0845 0.056 Uiso 1 1 calc R . .
C76 C 0.0294(3) 0.5314(4) -0.1184(3) 0.038(3) Uani 1 1 d GU A .
H76 H 0.0764 0.5333 -0.1005 0.046 Uiso 1 1 calc R . .
C81 C 0.0016(3) 0.5094(4) -0.3293(3) 0.032(2) Uani 1 1 d GU . .
C82 C -0.0239(4) 0.5024(5) -0.3780(3) 0.056(4) Uani 1 1 d GU A .
H82 H 0.0073 0.5172 -0.3962 0.067 Uiso 1 1 calc R . .
C83 C -0.0950(5) 0.4738(5) -0.4000(2) 0.067(4) Uani 1 1 d GU A .
H83 H -0.1124 0.4690 -0.4333 0.080 Uiso 1 1 calc R . .
C84 C -0.1406(3) 0.4521(5) -0.3734(3) 0.053(3) Uani 1 1 d GU A .
H84 H -0.1892 0.4325 -0.3884 0.063 Uiso 1 1 calc R . .
C85 C -0.1151(4) 0.4591(5) -0.3247(3) 0.050(3) Uani 1 1 d GU A .
H85 H -0.1463 0.4443 -0.3065 0.060 Uiso 1 1 calc R . .
C86 C -0.0440(4) 0.4877(4) -0.3027(2) 0.042(3) Uani 1 1 d GU A .
H86 H -0.0266 0.4925 -0.2694 0.051 Uiso 1 1 calc R . .
C91A C 0.2489(8) 0.5933(8) -0.0296(4) 0.029(8) Uiso 0.533(13) 1 d PGU A 1
C92A C 0.1866(7) 0.6152(8) -0.0195(5) 0.029(5) Uiso 0.533(13) 1 d PGU A 1
H92A H 0.1529 0.6240 -0.0440 0.035 Uiso 0.533(13) 1 calc PR A 1
C93A C 0.1737(7) 0.6243(8) 0.0265(5) 0.044(6) Uiso 0.533(13) 1 d PGU A 1
H93A H 0.1311 0.6393 0.0334 0.053 Uiso 0.533(13) 1 calc PR A 1
C94A C 0.2230(8) 0.6115(9) 0.0623(4) 0.043(6) Uiso 0.533(13) 1 d PGU A 1
H94A H 0.2141 0.6178 0.0938 0.051 Uiso 0.533(13) 1 calc PR A 1
C95A C 0.2853(7) 0.5896(9) 0.0523(5) 0.047(6) Uiso 0.533(13) 1 d PGU A 1
H95A H 0.3190 0.5808 0.0768 0.056 Uiso 0.533(13) 1 calc PR A 1
C96A C 0.2982(7) 0.5804(8) 0.0063(5) 0.037(5) Uiso 0.533(13) 1 d PGU A 1
H96A H 0.3408 0.5654 -0.0006 0.044 Uiso 0.533(13) 1 calc PR A 1
C91B C 0.2507(10) 0.5865(10) -0.0311(5) 0.035(10) Uiso 0.467(13) 1 d PGU A 2
C92B C 0.1944(9) 0.5414(9) -0.0275(6) 0.043(7) Uiso 0.467(13) 1 d PGU A 2
H92B H 0.1648 0.5106 -0.0558 0.051 Uiso 0.467(13) 1 calc PR A 2
C93B C 0.1816(9) 0.5414(9) 0.0174(7) 0.051(8) Uiso 0.467(13) 1 d PGU A 2
H93B H 0.1432 0.5106 0.0199 0.061 Uiso 0.467(13) 1 calc PR A 2
C94B C 0.2251(12) 0.5864(11) 0.0588(5) 0.075(10) Uiso 0.467(13) 1 d PGU A 2
H94B H 0.2163 0.5864 0.0896 0.090 Uiso 0.467(13) 1 calc PR A 2
C95B C 0.2813(10) 0.6315(9) 0.0553(5) 0.053(7) Uiso 0.467(13) 1 d PGU A 2
H95B H 0.3110 0.6622 0.0836 0.063 Uiso 0.467(13) 1 calc PR A 2
C96B C 0.2941(9) 0.6315(8) 0.0103(7) 0.037(6) Uiso 0.467(13) 1 d PGU A 2
H96B H 0.3326 0.6623 0.0079 0.044 Uiso 0.467(13) 1 calc PR A 2
C101 C 0.1049(4) 0.3159(3) -0.3547(3) 0.035(2) Uani 1 1 d GU . .
C102 C 0.0363(4) 0.3258(3) -0.3495(4) 0.058(4) Uani 1 1 d GU A .
H102 H 0.0262 0.3696 -0.3409 0.069 Uiso 1 1 calc R . .
C103 C -0.0174(4) 0.2717(5) -0.3568(4) 0.066(4) Uani 1 1 d GU A .
H103 H -0.0643 0.2785 -0.3532 0.079 Uiso 1 1 calc R . .
C104 C -0.0026(4) 0.2076(4) -0.3693(4) 0.058(4) Uani 1 1 d GU A .
H104 H -0.0393 0.1706 -0.3743 0.070 Uiso 1 1 calc R . .
C105 C 0.0660(5) 0.1977(3) -0.3746(4) 0.063(4) Uani 1 1 d GU A .
H105 H 0.0762 0.1539 -0.3831 0.075 Uiso 1 1 calc R . .
C106 C 0.1198(4) 0.2518(4) -0.3672(4) 0.051(3) Uani 1 1 d GU A .
H106 H 0.1667 0.2450 -0.3708 0.061 Uiso 1 1 calc R . .
C111 C 0.3509(4) 0.2900(3) -0.2699(3) 0.029(2) Uani 1 1 d GU A .
C112 C 0.4176(3) 0.2706(4) -0.2619(4) 0.047(3) Uani 1 1 d GU . .
H112 H 0.4603 0.3025 -0.2539 0.057 Uiso 1 1 calc R A .
C113 C 0.4216(4) 0.2044(4) -0.2655(4) 0.064(4) Uani 1 1 d GU A .
H113 H 0.4671 0.1911 -0.2601 0.077 Uiso 1 1 calc R . .
C114 C 0.3590(5) 0.1576(3) -0.2772(4) 0.056(4) Uani 1 1 d GU . .
H114 H 0.3618 0.1123 -0.2797 0.067 Uiso 1 1 calc R A .
C115 C 0.2924(4) 0.1770(3) -0.2852(4) 0.057(4) Uani 1 1 d GU A .
H115 H 0.2496 0.1450 -0.2932 0.068 Uiso 1 1 calc R . .
C116 C 0.2884(3) 0.2432(4) -0.2816(4) 0.046(3) Uani 1 1 d GU . .
H116 H 0.2428 0.2564 -0.2870 0.055 Uiso 1 1 calc R A .
C121 C 0.2983(4) 0.3686(3) -0.1143(3) 0.029(2) Uani 1 1 d GU A .
C122 C 0.2983(5) 0.3033(4) -0.1394(3) 0.056(4) Uani 1 1 d GU . .
H122 H 0.3265 0.2942 -0.1629 0.067 Uiso 1 1 calc R A .
C123 C 0.2570(6) 0.2514(3) -0.1302(3) 0.067(4) Uani 1 1 d GU A .
H123 H 0.2570 0.2067 -0.1473 0.080 Uiso 1 1 calc R . .
C124 C 0.2158(5) 0.2647(4) -0.0958(4) 0.057(3) Uani 1 1 d GU . .
H124 H 0.1876 0.2292 -0.0895 0.068 Uiso 1 1 calc R A .
C125 C 0.2158(5) 0.3300(4) -0.0707(3) 0.056(3) Uani 1 1 d GU A .
H125 H 0.1876 0.3391 -0.0472 0.067 Uiso 1 1 calc R . .
C126 C 0.2570(5) 0.3820(3) -0.0799(3) 0.043(3) Uani 1 1 d GU . .
H126 H 0.2570 0.4266 -0.0628 0.051 Uiso 1 1 calc R A .
O1W O 0.4831(4) 0.7803(4) -0.1729(3) 0.0301(17) Uani 1 1 d . . .
O2W O 0.3842(4) 0.7479(4) -0.2990(3) 0.0329(18) Uani 1 1 d . . .
O3W O 0.5306(4) 0.6565(4) -0.2682(3) 0.0340(18) Uani 1 1 d . . .
O4W O 0.0813(8) 0.8508(7) -0.0664(5) 0.029(3) Uiso 0.50 1 d P . .
O5W O 0.0008(7) 0.8407(6) -0.1681(5) 0.018(3) Uiso 0.50 1 d P . .
O6W O 0.2408(5) 0.3485(4) -0.3879(3) 0.039(2) Uani 1 1 d . . .
O7W O 0.1305(4) 0.4189(4) -0.4037(3) 0.036(2) Uani 1 1 d . . .
O8W O 0.4416(4) 0.4009(3) -0.1372(3) 0.0265(17) Uani 1 1 d . A .
O9W O 0.5343(5) 0.4157(5) -0.0524(3) 0.054(3) Uani 1 1 d . A .
N131 N -0.0665(12) 0.7169(10) -0.1176(7) 0.112(6) Uiso 1 1 d . . .
C131 C -0.127(2) 0.730(2) -0.1263(14) 0.191(15) Uiso 1 1 d U A .
C132 C -0.1995(14) 0.7407(12) -0.1352(9) 0.104(7) Uiso 1 1 d U . .
H13A H -0.2311 0.6995 -0.1557 0.156 Uiso 1 1 calc . . .
H13B H -0.2029 0.7756 -0.1515 0.156 Uiso 1 1 calc . . .
H13C H -0.2143 0.7545 -0.1046 0.156 Uiso 1 1 calc . . .
N141 N 0.1190(6) 0.2557(6) -0.2388(5) 0.054(3) Uani 1 1 d . . .
C141 C 0.0787(7) 0.2084(6) -0.2490(5) 0.045(3) Uani 1 1 d U A .
C142 C 0.0242(8) 0.1481(7) -0.2630(6) 0.055(4) Uani 1 1 d U . .
H14A H -0.0176 0.1530 -0.2857 0.083 Uiso 1 1 calc . . .
H14B H 0.0093 0.1410 -0.2343 0.083 Uiso 1 1 calc . . .
H14C H 0.0443 0.1100 -0.2784 0.083 Uiso 1 1 calc . . .
Sb13 Sb 0.42813(4) 1.10367(3) 0.37336(2) 0.02089(14) Uani 1 1 d . . .
Sb14 Sb 0.30741(4) 1.18868(3) 0.35506(2) 0.02171(14) Uani 1 1 d . . .
Sb15 Sb 0.21891(4) 1.16826(3) 0.24966(2) 0.01906(14) Uani 1 1 d . . .
Sb16 Sb 0.25323(3) 1.06433(3) 0.16255(2) 0.01781(13) Uani 1 1 d . . .
Sb17 Sb 0.37640(3) 0.98183(3) 0.18044(2) 0.01768(13) Uani 1 1 d . . .
Sb18 Sb 0.46318(3) 1.00149(3) 0.28604(2) 0.01824(13) Uani 1 1 d . . .
Sb19 Sb 0.11426(4) 1.02968(3) 0.20129(2) 0.02083(14) Uani 1 1 d . . .
Sb20 Sb 0.34722(4) 0.87226(3) 0.23317(2) 0.01976(14) Uani 1 1 d . . .
Sb21 Sb 0.27774(4) 1.06715(4) 0.39799(2) 0.02457(15) Uani 1 1 d . . .
Sb22 Sb 0.36240(4) 0.92242(4) 0.36321(3) 0.02418(15) Uani 1 1 d . . .
Sb23 Sb 0.11466(4) 1.09884(4) 0.32878(3) 0.02501(15) Uani 1 1 d . . .
Sb24 Sb 0.18682(4) 0.88369(3) 0.15069(2) 0.02127(14) Uani 1 1 d . . .
Na6 Na 0.2522(2) 0.9935(2) 0.27688(14) 0.0243(9) Uani 1 1 d U . .
Na7 Na 0.4205(2) 1.16236(19) 0.25919(14) 0.0217(8) Uani 1 1 d . . .
Na8 Na 0.1948(2) 0.8375(2) 0.26834(17) 0.0355(11) Uani 1 1 d U . .
Na9 Na 0.0505(4) 1.2426(4) 0.3635(3) 0.0224(17) Uani 0.50 1 d P . .
Na10 Na 0.2050(5) 0.7658(4) 0.0301(3) 0.0266(18) Uiso 0.50 1 d PU . .
Na11 Na 0.5308(6) 0.8460(5) 0.4133(3) 0.047(3) Uani 0.50 1 d P . .
O29 O 0.3571(3) 0.9775(3) 0.2468(2) 0.0182(14) Uani 1 1 d . . .
O30 O 0.3191(4) 1.0900(3) 0.3412(2) 0.0199(14) Uani 1 1 d . . .
O31 O 0.2249(3) 1.0688(3) 0.2283(2) 0.0187(14) Uani 1 1 d . . .
O32 O 0.4530(4) 1.0960(3) 0.3106(2) 0.0215(15) Uani 1 1 d . . .
O33 O 0.3555(3) 1.0737(3) 0.1926(2) 0.0186(14) Uani 1 1 d . . .
O34 O 0.2646(4) 0.9666(3) 0.1558(2) 0.0204(15) Uani 1 1 d . . .
O35 O 0.4225(4) 1.0016(3) 0.3469(2) 0.0205(15) Uani 1 1 d . . .
O36 O 0.2536(4) 1.1606(3) 0.1892(2) 0.0194(14) Uani 1 1 d . . .
O37 O 0.3182(4) 1.1883(3) 0.2896(2) 0.0208(15) Uani 1 1 d . . .
O38 O 0.4491(4) 0.9038(3) 0.2689(3) 0.0235(15) Uani 1 1 d . . .
O39 O 0.3700(4) 0.8856(3) 0.1724(2) 0.0217(15) Uani 1 1 d . . .
O40 O 0.1432(4) 0.9434(3) 0.1955(2) 0.0207(15) Uani 1 1 d . . .
O41 O 0.1162(4) 1.1287(3) 0.2195(3) 0.0220(15) Uani 1 1 d . . .
O42 O 0.1054(4) 1.0305(3) 0.2661(2) 0.0220(15) Uani 1 1 d . . .
O43 O 0.1386(4) 0.9207(4) 0.2956(3) 0.0359(19) Uiso 1 1 d . . .
O44 O 0.3836(4) 1.0892(3) 0.4266(2) 0.0217(15) Uani 1 1 d . . .
O45 O 0.2760(4) 1.1657(4) 0.4109(3) 0.0289(17) Uani 1 1 d . . .
O46 O 0.2850(4) 0.9752(3) 0.3678(2) 0.0229(15) Uani 1 1 d . . .
O47 O 0.1472(4) 1.0353(3) 0.1416(2) 0.0237(15) Uani 1 1 d . . .
O48 O 0.1825(4) 1.0488(4) 0.3567(3) 0.0262(16) Uani 1 1 d . . .
O49 O 0.3162(4) 0.8842(3) 0.2940(2) 0.0232(15) Uani 1 1 d . . .
O50 O 0.1334(4) 0.9046(4) 0.0927(3) 0.0295(17) Uani 1 1 d . . .
O51 O 0.2399(4) 0.8299(4) 0.1076(3) 0.0282(17) Uani 1 1 d . A .
O52 O 0.2444(3) 0.8668(3) 0.2072(2) 0.0209(15) Uani 1 1 d . . .
O53 O 0.1302(4) 1.1711(4) 0.3902(3) 0.0357(19) Uani 1 1 d . . .
O54 O 0.0550(4) 1.1532(4) 0.2986(3) 0.0310(18) Uani 1 1 d . . .
O55 O 0.4749(4) 1.0127(3) 0.2227(2) 0.0201(14) Uani 1 1 d . . .
O56 O 0.4121(4) 1.1964(3) 0.3800(2) 0.0248(16) Uani 1 1 d . . .
O57 O 0.2023(4) 1.1558(3) 0.3147(2) 0.0222(15) Uani 1 1 d . . .
C151 C 0.5348(3) 1.1302(4) 0.4159(2) 0.028(2) Uani 1 1 d GU . .
C152 C 0.5516(3) 1.1184(4) 0.4606(2) 0.034(2) Uani 1 1 d GU . .
H152 H 0.5152 1.0975 0.4725 0.040 Uiso 1 1 calc R . .
C153 C 0.6217(4) 1.1373(4) 0.4879(2) 0.046(3) Uani 1 1 d GU . .
H153 H 0.6332 1.1292 0.5185 0.055 Uiso 1 1 calc R . .
C154 C 0.6750(3) 1.1679(4) 0.4705(3) 0.050(3) Uani 1 1 d GU . .
H154 H 0.7229 1.1808 0.4892 0.060 Uiso 1 1 calc R . .
C155 C 0.6581(3) 1.1797(4) 0.4258(3) 0.045(3) Uani 1 1 d GU . .
H155 H 0.6945 1.2006 0.4139 0.054 Uiso 1 1 calc R . .
C156 C 0.5880(4) 1.1608(4) 0.3985(2) 0.033(2) Uani 1 1 d GU . .
H156 H 0.5765 1.1689 0.3679 0.039 Uiso 1 1 calc R . .
C161 C 0.3038(4) 1.2915(3) 0.3798(3) 0.031(2) Uani 1 1 d GU . .
C162 C 0.2387(3) 1.3125(3) 0.3831(3) 0.038(3) Uani 1 1 d GU . .
H162 H 0.1963 1.2808 0.3773 0.045 Uiso 1 1 calc R . .
C163 C 0.2356(4) 1.3799(4) 0.3947(3) 0.047(3) Uani 1 1 d GU . .
H163 H 0.1911 1.3942 0.3970 0.056 Uiso 1 1 calc R . .
C164 C 0.2977(5) 1.4263(3) 0.4031(3) 0.047(3) Uani 1 1 d GU . .
H164 H 0.2956 1.4723 0.4111 0.056 Uiso 1 1 calc R . .
C165 C 0.3628(4) 1.4052(3) 0.3998(3) 0.045(3) Uani 1 1 d GU . .
H165 H 0.4052 1.4369 0.4056 0.054 Uiso 1 1 calc R . .
C166 C 0.3659(3) 1.3378(4) 0.3882(3) 0.036(3) Uani 1 1 d GU . .
H166 H 0.4104 1.3235 0.3859 0.043 Uiso 1 1 calc R . .
C171 C 0.2052(4) 1.2682(2) 0.2601(3) 0.027(2) Uani 1 1 d GU . .
C172 C 0.1379(3) 1.2865(3) 0.2577(3) 0.036(3) Uani 1 1 d GU . .
H172 H 0.0963 1.2537 0.2514 0.043 Uiso 1 1 calc R . .
C173 C 0.1315(3) 1.3528(4) 0.2646(3) 0.046(3) Uani 1 1 d GU . .
H173 H 0.0856 1.3654 0.2630 0.055 Uiso 1 1 calc R . .
C174 C 0.1925(4) 1.4008(3) 0.2739(3) 0.043(3) Uani 1 1 d GU . .
H174 H 0.1881 1.4462 0.2786 0.051 Uiso 1 1 calc R . .
C175 C 0.2598(3) 1.3825(3) 0.2762(3) 0.039(3) Uani 1 1 d GU . .
H175 H 0.3014 1.4153 0.2826 0.046 Uiso 1 1 calc R . .
C176 C 0.2661(3) 1.3162(3) 0.2694(3) 0.026(2) Uani 1 1 d GU . .
H176 H 0.3121 1.3036 0.2710 0.031 Uiso 1 1 calc R . .
C181 C 0.2633(5) 1.0699(4) 0.0931(2) 0.025(2) Uani 1 1 d GU . .
C182 C 0.2193(5) 1.0244(4) 0.0522(3) 0.076(5) Uani 1 1 d GU . .
H182 H 0.1864 0.9893 0.0552 0.091 Uiso 1 1 calc R . .
C183 C 0.2235(6) 1.0304(5) 0.0068(2) 0.085(6) Uani 1 1 d GU . .
H183 H 0.1934 0.9993 -0.0212 0.102 Uiso 1 1 calc R . .
C184 C 0.2716(6) 1.0818(5) 0.0023(2) 0.049(3) Uani 1 1 d GU . .
H184 H 0.2745 1.0859 -0.0287 0.058 Uiso 1 1 calc R . .
C185 C 0.3157(5) 1.1273(4) 0.0433(3) 0.065(4) Uani 1 1 d GU . .
H185 H 0.3486 1.1624 0.0403 0.078 Uiso 1 1 calc R . .
C186 C 0.3115(5) 1.1213(4) 0.0887(2) 0.063(5) Uani 1 1 d GU . .
H186 H 0.3416 1.1523 0.1167 0.075 Uiso 1 1 calc R . .
C191 C 0.4033(4) 0.9787(4) 0.1134(2) 0.024(2) Uani 1 1 d GU . .
C192 C 0.3727(5) 0.9252(3) 0.0731(3) 0.060(4) Uani 1 1 d GU . .
H192 H 0.3448 0.8871 0.0765 0.072 Uiso 1 1 calc R . .
C193 C 0.3828(5) 0.9273(4) 0.0280(2) 0.070(5) Uani 1 1 d GU . .
H193 H 0.3618 0.8907 0.0005 0.084 Uiso 1 1 calc R . .
C194 C 0.4236(5) 0.9830(4) 0.0231(2) 0.041(3) Uani 1 1 d GU . .
H194 H 0.4305 0.9845 -0.0078 0.049 Uiso 1 1 calc R . .
C195 C 0.4543(5) 1.0366(3) 0.0633(3) 0.046(3) Uani 1 1 d GU . .
H195 H 0.4822 1.0747 0.0600 0.055 Uiso 1 1 calc R . .
C196 C 0.4441(4) 1.0345(3) 0.1085(2) 0.042(3) Uani 1 1 d GU . .
H196 H 0.4651 1.0711 0.1360 0.050 Uiso 1 1 calc R . .
C201 C 0.5734(3) 1.0112(4) 0.3183(2) 0.025(2) Uani 1 1 d GU . .
C202 C 0.5910(3) 0.9899(4) 0.3592(3) 0.039(3) Uani 1 1 d GU . .
H202 H 0.5540 0.9717 0.3720 0.047 Uiso 1 1 calc R . .
C203 C 0.6626(4) 0.9952(4) 0.3813(2) 0.042(3) Uani 1 1 d GU . .
H203 H 0.6746 0.9807 0.4093 0.050 Uiso 1 1 calc R . .
C204 C 0.7167(3) 1.0219(4) 0.3626(3) 0.042(3) Uani 1 1 d GU . .
H204 H 0.7657 1.0256 0.3777 0.050 Uiso 1 1 calc R . .
C205 C 0.6992(3) 1.0432(4) 0.3217(3) 0.041(3) Uani 1 1 d GU . .
H205 H 0.7362 1.0614 0.3089 0.049 Uiso 1 1 calc R . .
C206 C 0.6275(4) 1.0379(4) 0.2996(2) 0.032(2) Uani 1 1 d GU . .
H206 H 0.6156 1.0524 0.2717 0.038 Uiso 1 1 calc R . .
C211 C 0.0037(3) 0.9936(4) 0.1668(3) 0.026(2) Uani 1 1 d GU . .
C212 C -0.0197(4) 0.9828(5) 0.1175(3) 0.052(3) Uani 1 1 d GU . .
H212 H 0.0122 0.9968 0.0995 0.062 Uiso 1 1 calc R . .
C213 C -0.0897(5) 0.9515(5) 0.0946(2) 0.070(5) Uani 1 1 d GU . .
H213 H -0.1057 0.9441 0.0609 0.084 Uiso 1 1 calc R . .
C214 C -0.1364(3) 0.9309(5) 0.1210(3) 0.054(3) Uani 1 1 d GU . .
H214 H -0.1843 0.9095 0.1053 0.065 Uiso 1 1 calc R . .
C215 C -0.1130(3) 0.9417(4) 0.1703(3) 0.042(3) Uani 1 1 d GU . .
H215 H -0.1448 0.9276 0.1884 0.051 Uiso 1 1 calc R . .
C216 C -0.0429(4) 0.9730(4) 0.1933(2) 0.034(2) Uani 1 1 d GU . .
H216 H -0.0269 0.9804 0.2270 0.041 Uiso 1 1 calc R . .
C221 C 0.3513(5) 0.7695(3) 0.2161(4) 0.036(3) Uani 1 1 d GU . .
C222 C 0.3104(6) 0.7281(5) 0.2348(5) 0.105(7) Uani 1 1 d GU . .
H222 H 0.2799 0.7458 0.2550 0.126 Uiso 1 1 calc R . .
C223 C 0.3140(8) 0.6609(4) 0.2241(5) 0.121(7) Uani 1 1 d GU . .
H223 H 0.2860 0.6326 0.2369 0.145 Uiso 1 1 calc R . .
C224 C 0.3585(7) 0.6350(3) 0.1945(5) 0.082(5) Uani 1 1 d GU . .
H224 H 0.3610 0.5890 0.1871 0.099 Uiso 1 1 calc R . .
C225 C 0.3995(6) 0.6764(4) 0.1757(4) 0.061(4) Uani 1 1 d GU . .
H225 H 0.4299 0.6587 0.1556 0.074 Uiso 1 1 calc R . .
C226 C 0.3958(5) 0.7437(4) 0.1865(4) 0.057(4) Uani 1 1 d GU . .
H226 H 0.4238 0.7720 0.1737 0.069 Uiso 1 1 calc R . .
C231 C 0.2436(5) 1.0517(4) 0.4595(3) 0.040(3) Uani 1 1 d GU . .
C232 C 0.2609(5) 0.9985(4) 0.4760(3) 0.051(3) Uani 1 1 d GU . .
H232 H 0.2954 0.9742 0.4640 0.062 Uiso 1 1 calc R . .
C233 C 0.2276(6) 0.9806(4) 0.5102(3) 0.059(4) Uani 1 1 d GU . .
H233 H 0.2394 0.9442 0.5215 0.071 Uiso 1 1 calc R . .
C234 C 0.1771(5) 1.0161(5) 0.5277(3) 0.065(4) Uani 1 1 d GU . .
H234 H 0.1544 1.0039 0.5510 0.077 Uiso 1 1 calc R . .
C235 C 0.1599(5) 1.0693(5) 0.5111(4) 0.073(5) Uani 1 1 d GU . .
H235 H 0.1254 1.0935 0.5231 0.088 Uiso 1 1 calc R . .
C236 C 0.1932(6) 1.0872(4) 0.4770(3) 0.060(4) Uani 1 1 d GU . .
H236 H 0.1814 1.1236 0.4657 0.072 Uiso 1 1 calc R . .
C241 C 0.3013(4) 0.8413(4) 0.3783(3) 0.035(2) Uani 1 1 d GU . .
C242 C 0.3221(5) 0.7794(4) 0.3683(4) 0.081(5) Uani 1 1 d GU . .
H242 H 0.3628 0.7732 0.3548 0.097 Uiso 1 1 calc R . .
C243 C 0.2832(6) 0.7266(3) 0.3781(5) 0.095(6) Uani 1 1 d GU . .
H243 H 0.2974 0.6844 0.3713 0.114 Uiso 1 1 calc R . .
C244 C 0.2236(6) 0.7357(4) 0.3979(4) 0.072(4) Uani 1 1 d GU . .
H244 H 0.1970 0.6997 0.4047 0.086 Uiso 1 1 calc R . .
C245 C 0.2028(4) 0.7976(5) 0.4079(4) 0.049(3) Uani 1 1 d GU . .
H245 H 0.1621 0.8038 0.4215 0.059 Uiso 1 1 calc R . .
C246 C 0.2417(4) 0.8504(3) 0.3981(3) 0.045(3) Uani 1 1 d GU . .
H246 H 0.2275 0.8927 0.4049 0.054 Uiso 1 1 calc R . .
C251 C 0.0249(3) 1.0445(4) 0.3449(3) 0.030(2) Uani 1 1 d GU . .
C252 C -0.0443(4) 1.0406(4) 0.3188(3) 0.041(3) Uani 1 1 d GU . .
H252 H -0.0518 1.0623 0.2943 0.050 Uiso 1 1 calc R . .
C253 C -0.1024(3) 1.0050(4) 0.3288(3) 0.048(3) Uani 1 1 d GU . .
H253 H -0.1497 1.0024 0.3110 0.058 Uiso 1 1 calc R . .
C254 C -0.0914(4) 0.9732(4) 0.3647(3) 0.045(3) Uani 1 1 d GU . .
H254 H -0.1312 0.9489 0.3714 0.054 Uiso 1 1 calc R . .
C255 C -0.0223(5) 0.9771(4) 0.3907(3) 0.047(3) Uani 1 1 d GU . .
H255 H -0.0147 0.9554 0.4152 0.057 Uiso 1 1 calc R . .
C256 C 0.0359(3) 1.0127(4) 0.3808(3) 0.039(3) Uani 1 1 d GU . .
H256 H 0.0832 1.0154 0.3985 0.047 Uiso 1 1 calc R . .
C261 C 0.1056(3) 0.8000(3) 0.1413(3) 0.028(2) Uani 1 1 d GU . .
C262 C 0.1225(3) 0.7366(4) 0.1319(3) 0.042(3) Uani 1 1 d GU . .
H262 H 0.1704 0.7307 0.1308 0.051 Uiso 1 1 calc R . .
C263 C 0.0693(5) 0.6818(3) 0.1239(4) 0.056(4) Uani 1 1 d GU . .
H263 H 0.0808 0.6385 0.1175 0.067 Uiso 1 1 calc R . .
C264 C -0.0009(4) 0.6905(4) 0.1254(4) 0.058(4) Uani 1 1 d GU . .
H264 H -0.0373 0.6531 0.1200 0.069 Uiso 1 1 calc R . .
C265 C -0.0178(3) 0.7539(4) 0.1349(4) 0.061(4) Uani 1 1 d GU . .
H265 H -0.0657 0.7598 0.1359 0.073 Uiso 1 1 calc R . .
C266 C 0.0354(4) 0.8087(3) 0.1428(4) 0.049(3) Uani 1 1 d GU . .
H266 H 0.0239 0.8520 0.1493 0.059 Uiso 1 1 calc R . .
O10W O 0.5366(4) 1.1401(4) 0.2328(3) 0.0313(18) Uani 1 1 d . . .
O11W O 0.4883(4) 1.2610(4) 0.3273(3) 0.0302(17) Uani 1 1 d . . .
O12W O 0.3904(4) 1.2309(4) 0.2022(3) 0.0322(18) Uani 1 1 d . . .
O13W O 0.4119(4) 0.9676(4) 0.4318(3) 0.0296(17) Uani 1 1 d . . .
O14W O 0.4458(4) 0.8776(4) 0.3563(3) 0.0351(19) Uani 1 1 d . . .
O15W O 0.0034(9) 1.3240(8) 0.3364(6) 0.034(4) Uiso 0.50 1 d P . .
O16W O 0.0977(9) 1.3319(8) 0.4403(6) 0.041(4) Uiso 0.50 1 d P . .
O17W O 0.3063(9) 0.7695(8) 0.0034(6) 0.040(4) Uiso 0.50 1 d P A .
O18W O 0.0917(9) 0.7194(8) -0.0165(6) 0.041(4) Uiso 0.50 1 d P A .
O19W O 0.1894(9) 0.8666(8) 0.0110(6) 0.040(4) Uiso 0.50 1 d P A .
O20W O 0.5504(5) 0.9527(5) 0.4624(4) 0.053(2) Uiso 1 1 d . . .
O21W O 0.5820(8) 0.8263(8) 0.4827(6) 0.032(4) Uiso 0.50 1 d P . .
O22W O 0.6423(12) 0.8343(11) 0.3888(8) 0.068(6) Uiso 0.50 1 d P . .
O23W O 0.465(2) 0.729(2) 0.4027(16) 0.066(12) Uiso 0.25 1 d P . .
N271 N -0.0558(14) 1.2027(12) 0.3891(9) 0.053(6) Uiso 0.50 1 d P . .
C271 C -0.1129(12) 1.2081(11) 0.3784(8) 0.029(5) Uiso 0.50 1 d PU . .
C272 C -0.1825(13) 1.2166(12) 0.3674(9) 0.037(6) Uiso 0.50 1 d PU . .
H27A H -0.2023 1.2230 0.3963 0.055 Uiso 0.50 1 calc P . .
H27B H -0.2108 1.1772 0.3424 0.055 Uiso 0.50 1 calc P . .
H27C H -0.1845 1.2557 0.3555 0.055 Uiso 0.50 1 calc P . .
N281 N 0.1229(6) 0.7363(6) 0.2573(5) 0.052(3) Uani 1 1 d . . .
C281 C 0.0803(7) 0.6910(6) 0.2461(6) 0.046(3) Uani 1 1 d U . .
C282 C 0.0240(8) 0.6309(7) 0.2309(6) 0.056(4) Uani 1 1 d U . .
H28A H 0.0057 0.6253 0.2588 0.084 Uiso 1 1 calc . . .
H28B H 0.0445 0.5919 0.2174 0.084 Uiso 1 1 calc . . .
H28C H -0.0154 0.6356 0.2064 0.084 Uiso 1 1 calc . . .
N1S N 0.4082(13) 0.1185(12) -0.0564(8) 0.049(6) Uiso 0.50 1 d P . .
C1S C 0.4520(12) 0.1487(11) -0.0243(8) 0.029(5) Uiso 0.50 1 d PU . .
C2S C 0.5062(12) 0.1865(10) 0.0161(8) 0.026(5) Uiso 0.50 1 d PU . .
H2S1 H 0.5028 0.2336 0.0222 0.039 Uiso 0.50 1 calc P . .
H2S2 H 0.5535 0.1799 0.0097 0.039 Uiso 0.50 1 calc P . .
H2S3 H 0.4999 0.1721 0.0444 0.039 Uiso 0.50 1 calc P . .
N2S N 0.4375(18) 0.7523(15) 0.0684(11) 0.079(9) Uiso 0.50 1 d P . .
C3S C 0.4858(15) 0.7525(13) 0.0890(10) 0.040(6) Uiso 0.50 1 d PU . .
C4S C 0.5545(17) 0.7546(16) 0.1193(11) 0.058(8) Uiso 0.50 1 d PU . .
H4S1 H 0.5737 0.7146 0.1062 0.087 Uiso 0.50 1 calc P . .
H4S2 H 0.5486 0.7565 0.1520 0.087 Uiso 0.50 1 calc P . .
H4S3 H 0.5879 0.7940 0.1203 0.087 Uiso 0.50 1 calc P . .
N3S N 0.7132(11) 0.9187(10) 0.1912(7) 0.033(4) Uiso 0.50 1 d P . .
C5S C 0.6574(11) 0.9232(10) 0.1815(7) 0.022(4) Uiso 0.50 1 d PU . .
C6S C 0.5830(13) 0.9308(11) 0.1737(8) 0.031(5) Uiso 0.50 1 d PU . .
H6S1 H 0.5799 0.9779 0.1856 0.047 Uiso 0.50 1 calc P . .
H6S2 H 0.5576 0.9054 0.1912 0.047 Uiso 0.50 1 calc P . .
H6S3 H 0.5609 0.9144 0.1392 0.047 Uiso 0.50 1 calc P . .
N4S N 0.130(2) 0.2438(19) 0.0033(14) 0.102(11) Uiso 0.50 1 d P . .
C7S C 0.106(3) 0.293(3) 0.0105(18) 0.107(15) Uiso 0.50 1 d PU . .
C8S C 0.0743(17) 0.3546(15) 0.0189(11) 0.056(8) Uiso 0.50 1 d PU . .
H8S1 H 0.0375 0.3520 -0.0096 0.084 Uiso 0.50 1 calc P . .
H8S2 H 0.1120 0.3933 0.0249 0.084 Uiso 0.50 1 calc P . .
H8S3 H 0.0525 0.3590 0.0469 0.084 Uiso 0.50 1 calc P . .
N5S N 0.8771(19) 0.2450(18) 0.4990(12) 0.090(10) Uiso 0.50 1 d P . .
C9S C 0.896(2) 0.197(2) 0.4962(15) 0.086(12) Uiso 0.50 1 d PDU . .
C10S C 0.938(3) 0.141(2) 0.4856(18) 0.114(16) Uiso 0.50 1 d PDU . .
H10A H 0.9618 0.1441 0.4592 0.170 Uiso 0.50 1 calc P . .
H10B H 0.9058 0.0981 0.4764 0.170 Uiso 0.50 1 calc P . .
H10C H 0.9750 0.1443 0.5145 0.170 Uiso 0.50 1 calc P . .
N6S N 0.314(3) 0.555(2) 0.3202(18) 0.142(17) Uiso 0.50 1 d PD . .
C11S C 0.371(3) 0.569(3) 0.319(2) 0.14(2) Uiso 0.50 1 d PDU . .
C12S C 0.441(2) 0.600(2) 0.3084(16) 0.092(12) Uiso 0.50 1 d PU . .
H12A H 0.4588 0.5655 0.2867 0.137 Uiso 0.50 1 calc P . .
H12B H 0.4770 0.6189 0.3386 0.137 Uiso 0.50 1 calc P . .
H12C H 0.4314 0.6350 0.2931 0.137 Uiso 0.50 1 calc P . .
O3S O 0.3126(8) 0.2608(7) 0.4952(5) 0.029(3) Uiso 0.50 1 d P . .
O4S O 0.1010(10) 0.2111(9) 0.4926(7) 0.050(5) Uiso 0.50 1 d P . .
O6S O 0.2275(9) 0.3606(8) 0.5130(6) 0.074(4) Uiso 0.75 1 d P . .
O7S O 0.0191(11) 0.8305(10) 0.0225(8) 0.060(5) Uiso 0.50 1 d P . .
O8S O 0.0376(11) 0.3273(10) 0.5253(7) 0.053(5) Uiso 0.50 1 d P . .
O9S O 0.918(3) 0.393(2) 0.4372(18) 0.076(14) Uiso 0.25 1 d P . .
O10S O 0.4147(14) 0.3003(12) 0.6201(9) 0.080(7) Uiso 0.50 1 d P . .
O11S O 0.2338(10) 0.2271(9) 0.5609(7) 0.047(5) Uiso 0.50 1 d P . .
O13S O 0.0767(16) 0.1031(14) 0.0735(10) 0.098(9) Uiso 0.50 1 d P . .
O14S O 0.3240(13) 0.2069(12) 0.5521(9) 0.077(7) Uiso 0.50 1 d P . .
O17S O 0.4770(16) 0.2806(15) 0.4753(11) 0.102(9) Uiso 0.50 1 d P . .
O18S O 0.399(3) 0.599(3) 0.4313(18) 0.077(14) Uiso 0.25 1 d P . .
O19S O 0.422(2) 0.648(2) 0.4621(17) 0.067(12) Uiso 0.25 1 d P . .

loop_
_atom_site_aniso_label
_atom_site_aniso_U_11
_atom_site_aniso_U_22
_atom_site_aniso_U_33
_atom_site_aniso_U_23
_atom_site_aniso_U_13
_atom_site_aniso_U_12
Sb1 0.0222(4) 0.0214(3) 0.0205(3) 0.0078(3) -0.0009(3) -0.0015(3)
Sb2 0.0207(3) 0.0216(3) 0.0223(3) 0.0040(3) 0.0036(3) -0.0005(3)
Sb3 0.0154(3) 0.0204(3) 0.0244(3) 0.0066(3) 0.0026(3) 0.0021(3)
Sb4 0.0163(3) 0.0233(3) 0.0188(3) 0.0085(3) 0.0015(3) 0.0025(3)
Sb5 0.0187(3) 0.0229(3) 0.0202(3) 0.0098(3) 0.0039(3) 0.0040(3)
Sb6 0.0182(3) 0.0217(3) 0.0231(3) 0.0113(3) 0.0002(3) 0.0024(3)
Sb7 0.0169(3) 0.0267(4) 0.0326(4) 0.0164(3) 0.0056(3) 0.0063(3)
Sb8 0.0169(3) 0.0232(4) 0.0305(4) 0.0128(3) -0.0015(3) 0.0009(3)
Sb9 0.0184(3) 0.0271(4) 0.0245(4) 0.0144(3) 0.0054(3) 0.0059(3)
Sb10 0.0241(4) 0.0219(4) 0.0265(4) 0.0059(3) -0.0012(3) -0.0031(3)
Sb11 0.0190(3) 0.0185(3) 0.0301(4) 0.0065(3) 0.0030(3) 0.0027(3)
Sb12 0.0187(3) 0.0228(3) 0.0263(4) 0.0115(3) 0.0010(3) 0.0038(3)
Na1 0.078(4) 0.067(4) 0.054(4) 0.027(3) 0.020(3) 0.047(3)
Na2 0.031(3) 0.030(2) 0.058(3) 0.015(2) 0.015(2) 0.000(2)
Na3 0.021(2) 0.029(2) 0.028(2) 0.0120(18) 0.0028(17) 0.0044(17)
Na4 0.023(2) 0.025(2) 0.022(2) 0.0084(16) 0.0027(17) 0.0001(17)
Na5 0.047(4) 0.055(5) 0.039(4) 0.016(3) -0.005(3) 0.024(4)
O1 0.026(4) 0.008(3) 0.024(4) 0.001(3) 0.004(3) -0.003(3)
O2 0.017(3) 0.023(4) 0.019(3) 0.008(3) 0.001(3) -0.002(3)
O3 0.014(3) 0.019(3) 0.024(4) 0.011(3) 0.001(3) -0.001(3)
O4 0.021(4) 0.020(4) 0.024(4) 0.008(3) 0.007(3) 0.004(3)
O5 0.021(4) 0.024(4) 0.024(4) 0.014(3) 0.007(3) 0.002(3)
O6 0.018(3) 0.018(3) 0.019(3) 0.007(3) 0.000(3) 0.001(3)
O7 0.011(3) 0.023(4) 0.020(3) 0.009(3) -0.002(3) 0.000(3)
O8 0.019(4) 0.026(4) 0.016(3) 0.005(3) 0.000(3) -0.003(3)
O9 0.018(4) 0.021(4) 0.020(4) 0.005(3) 0.003(3) 0.000(3)
O10 0.022(4) 0.025(4) 0.025(4) 0.012(3) 0.003(3) 0.004(3)
O11 0.038(5) 0.033(5) 0.045(5) 0.011(4) 0.010(4) -0.010(4)
O12 0.016(4) 0.024(4) 0.039(4) 0.004(3) 0.005(3) 0.002(3)
O13 0.025(4) 0.028(4) 0.024(4) 0.013(3) 0.009(3) 0.007(3)
O14 0.023(4) 0.026(4) 0.019(4) 0.012(3) 0.000(3) -0.003(3)
O15 0.013(3) 0.031(4) 0.034(4) 0.020(3) 0.006(3) 0.002(3)
O16 0.023(4) 0.026(4) 0.019(4) 0.009(3) -0.004(3) 0.000(3)
O17 0.023(4) 0.024(4) 0.028(4) 0.009(3) 0.007(3) 0.007(3)
O18 0.022(4) 0.022(4) 0.034(4) 0.013(3) 0.006(3) 0.005(3)
O19 0.016(4) 0.028(4) 0.037(4) 0.021(3) 0.002(3) 0.003(3)
O20 0.023(4) 0.030(4) 0.044(5) 0.018(4) 0.007(4) 0.005(3)
O21 0.029(4) 0.034(4) 0.035(4) 0.018(3) 0.011(3) 0.009(3)
O22 0.023(4) 0.015(3) 0.040(4) 0.011(3) 0.004(3) 0.004(3)
O23 0.020(4) 0.029(4) 0.025(4) 0.008(3) 0.001(3) 0.001(3)
O24 0.018(4) 0.028(4) 0.031(4) 0.014(3) 0.001(3) 0.002(3)
O25 0.026(4) 0.012(3) 0.038(4) 0.003(3) 0.010(3) 0.001(3)
O26 0.030(4) 0.036(4) 0.025(4) 0.013(3) -0.001(3) 0.008(3)
O27 0.022(4) 0.010(3) 0.030(4) 0.005(3) 0.001(3) 0.000(3)
O28 0.022(4) 0.024(4) 0.027(4) 0.005(3) 0.005(3) -0.001(3)
C11 0.036(6) 0.029(5) 0.026(5) 0.006(4) 0.006(5) 0.001(5)
C12 0.053(8) 0.039(6) 0.032(5) 0.001(5) 0.019(6) -0.003(6)
C13 0.081(11) 0.052(7) 0.036(6) 0.016(5) 0.017(7) -0.003(7)
C14 0.070(10) 0.058(8) 0.022(5) 0.011(5) 0.009(6) 0.009(7)
C15 0.054(8) 0.057(7) 0.025(5) 0.005(5) -0.002(6) 0.000(6)
C16 0.045(7) 0.038(6) 0.028(6) 0.004(4) 0.007(5) -0.009(5)
C21 0.035(6) 0.043(6) 0.025(5) 0.007(4) 0.007(5) -0.002(5)
C22 0.038(7) 0.049(6) 0.028(5) 0.014(5) 0.003(5) -0.002(6)
C23 0.045(8) 0.077(8) 0.041(7) 0.019(6) 0.016(6) -0.009(7)
C24 0.054(9) 0.095(10) 0.036(7) 0.017(6) 0.020(7) -0.003(8)
C25 0.080(11) 0.069(8) 0.037(7) 0.001(6) 0.026(7) 0.007(8)
C26 0.066(9) 0.045(6) 0.039(7) 0.006(5) 0.021(7) -0.001(7)
C31 0.017(5) 0.020(5) 0.037(5) 0.005(4) 0.005(4) 0.003(4)
C32 0.022(5) 0.040(6) 0.032(6) 0.008(5) 0.004(4) 0.008(5)
C33 0.019(5) 0.074(9) 0.056(7) 0.022(7) 0.007(5) 0.009(6)
C34 0.017(5) 0.059(8) 0.056(7) 0.015(6) -0.006(5) 0.008(5)
C35 0.032(6) 0.052(8) 0.050(7) 0.024(6) -0.001(5) 0.014(6)
C36 0.027(5) 0.032(6) 0.040(6) 0.013(5) 0.008(5) 0.005(5)
C41 0.023(5) 0.023(5) 0.032(5) 0.009(4) -0.001(4) 0.005(4)
C42 0.033(6) 0.041(7) 0.025(5) 0.012(5) 0.002(4) 0.003(5)
C43 0.032(6) 0.053(8) 0.050(7) 0.018(6) 0.003(5) -0.015(6)
C44 0.024(6) 0.087(11) 0.052(7) 0.025(7) -0.013(5) -0.009(6)
C45 0.032(6) 0.073(9) 0.038(7) 0.023(6) -0.008(5) 0.000(6)
C46 0.023(5) 0.052(7) 0.030(6) 0.013(5) -0.001(4) 0.001(5)
C51 0.032(5) 0.028(5) 0.020(5) 0.007(4) 0.007(4) 0.011(4)
C52 0.038(6) 0.035(5) 0.022(5) 0.010(5) 0.007(5) 0.003(4)
C53 0.049(6) 0.027(5) 0.030(6) 0.002(5) 0.003(5) -0.008(5)
C54 0.064(8) 0.028(6) 0.036(7) 0.004(5) 0.014(6) 0.010(5)
C55 0.049(7) 0.039(6) 0.051(8) 0.015(6) 0.018(6) 0.023(5)
C56 0.033(6) 0.035(5) 0.041(7) 0.012(5) 0.012(5) 0.013(5)
C61 0.024(5) 0.034(5) 0.026(5) 0.018(4) 0.007(4) 0.009(4)
C62 0.023(5) 0.030(5) 0.056(8) 0.020(5) -0.004(5) 0.002(4)
C63 0.028(5) 0.037(6) 0.073(9) 0.024(6) 0.005(6) 0.010(5)
C64 0.037(6) 0.030(6) 0.054(8) 0.017(6) 0.011(6) 0.010(4)
C65 0.034(5) 0.025(5) 0.036(6) 0.012(5) 0.008(5) -0.001(4)
C66 0.029(5) 0.028(5) 0.029(6) 0.012(4) 0.005(5) 0.007(4)
C71 0.025(5) 0.033(6) 0.035(6) 0.015(5) 0.008(5) 0.012(5)
C72 0.023(6) 0.065(9) 0.072(9) 0.045(7) 0.014(5) 0.016(6)
C73 0.020(5) 0.074(10) 0.084(10) 0.045(8) 0.015(6) 0.009(6)
C74 0.037(6) 0.047(8) 0.071(9) 0.030(6) 0.033(6) 0.008(6)
C75 0.050(7) 0.035(7) 0.061(8) 0.024(6) 0.017(6) 0.003(6)
C76 0.034(6) 0.043(7) 0.045(7) 0.026(5) 0.011(5) 0.006(5)
C81 0.024(5) 0.024(6) 0.046(6) 0.013(5) 0.000(4) 0.010(4)
C82 0.039(7) 0.072(10) 0.047(7) 0.024(7) -0.013(6) -0.009(7)
C83 0.042(7) 0.089(11) 0.055(8) 0.023(8) -0.014(6) -0.007(7)
C84 0.023(6) 0.049(8) 0.069(8) 0.012(7) -0.015(5) -0.007(5)
C85 0.025(6) 0.050(8) 0.073(8) 0.024(7) -0.001(6) 0.003(5)
C86 0.024(6) 0.049(7) 0.055(7) 0.021(6) 0.002(5) 0.010(5)
C101 0.031(5) 0.032(5) 0.038(6) 0.014(5) -0.005(5) 0.001(5)
C102 0.039(7) 0.043(7) 0.074(10) -0.009(7) 0.018(7) -0.011(5)
C103 0.039(7) 0.053(7) 0.091(11) 0.006(8) 0.014(8) -0.014(5)
C104 0.044(7) 0.048(6) 0.071(10) 0.023(7) -0.004(7) -0.019(6)
C105 0.054(8) 0.033(6) 0.089(11) 0.017(7) -0.004(8) -0.007(5)
C106 0.035(6) 0.033(6) 0.075(10) 0.015(6) -0.008(7) -0.005(5)
C111 0.029(5) 0.024(5) 0.037(6) 0.010(5) 0.011(5) 0.007(4)
C112 0.030(6) 0.037(6) 0.065(9) 0.004(6) 0.000(6) 0.008(5)
C113 0.049(7) 0.043(7) 0.095(11) 0.012(8) 0.004(8) 0.023(5)
C114 0.071(8) 0.020(6) 0.072(9) 0.010(6) 0.004(8) 0.016(5)
C115 0.051(7) 0.031(6) 0.091(11) 0.025(7) 0.015(8) 0.002(5)
C116 0.032(6) 0.024(5) 0.071(9) 0.000(6) 0.005(6) 0.005(4)
C121 0.030(6) 0.033(5) 0.029(6) 0.018(4) 0.004(4) 0.006(5)
C122 0.076(10) 0.037(6) 0.051(8) 0.011(6) 0.021(7) -0.007(6)
C123 0.087(12) 0.032(6) 0.078(11) 0.020(7) 0.021(8) -0.012(7)
C124 0.045(8) 0.055(6) 0.079(10) 0.044(7) 0.005(6) -0.003(6)
C125 0.038(7) 0.065(7) 0.093(11) 0.055(7) 0.033(7) 0.020(6)
C126 0.036(7) 0.046(6) 0.068(8) 0.040(6) 0.026(6) 0.019(5)
O1W 0.032(4) 0.034(4) 0.025(4) 0.010(3) 0.009(3) 0.001(3)
O2W 0.029(4) 0.034(4) 0.034(4) 0.011(3) 0.009(4) -0.005(3)
O3W 0.033(5) 0.030(4) 0.036(5) 0.009(3) 0.007(4) -0.003(3)
O6W 0.042(5) 0.033(5) 0.034(5) -0.002(4) 0.010(4) -0.002(4)
O7W 0.036(5) 0.033(5) 0.028(4) 0.009(3) -0.012(4) -0.008(4)
O8W 0.018(4) 0.016(4) 0.046(5) 0.009(3) 0.005(3) 0.009(3)
O9W 0.058(6) 0.071(7) 0.039(5) 0.014(5) 0.006(5) 0.037(5)
N141 0.043(7) 0.050(7) 0.071(9) 0.028(6) 0.007(6) 0.000(6)
C141 0.037(7) 0.028(6) 0.068(9) 0.019(6) 0.009(7) -0.005(5)
C142 0.040(8) 0.042(8) 0.076(11) 0.013(7) 0.011(7) -0.010(6)
Sb13 0.0219(3) 0.0241(3) 0.0162(3) 0.0067(3) 0.0025(3) 0.0023(3)
Sb14 0.0256(4) 0.0214(3) 0.0188(3) 0.0052(3) 0.0064(3) 0.0055(3)
Sb15 0.0194(3) 0.0170(3) 0.0222(3) 0.0076(3) 0.0048(3) 0.0044(3)
Sb16 0.0179(3) 0.0166(3) 0.0182(3) 0.0060(2) 0.0017(3) 0.0015(2)
Sb17 0.0173(3) 0.0161(3) 0.0190(3) 0.0045(2) 0.0041(3) 0.0015(2)
Sb18 0.0157(3) 0.0190(3) 0.0211(3) 0.0083(3) 0.0028(3) 0.0033(2)
Sb19 0.0168(3) 0.0200(3) 0.0268(4) 0.0092(3) 0.0041(3) 0.0030(3)
Sb20 0.0184(3) 0.0164(3) 0.0250(3) 0.0070(3) 0.0044(3) 0.0033(3)
Sb21 0.0270(4) 0.0300(4) 0.0211(3) 0.0120(3) 0.0087(3) 0.0065(3)
Sb22 0.0240(4) 0.0269(4) 0.0239(4) 0.0133(3) 0.0031(3) 0.0032(3)
Sb23 0.0232(4) 0.0278(4) 0.0308(4) 0.0136(3) 0.0124(3) 0.0091(3)
Sb24 0.0199(3) 0.0179(3) 0.0229(3) 0.0043(3) 0.0016(3) -0.0004(3)
Na6 0.024(2) 0.027(2) 0.024(2) 0.0073(17) 0.0071(17) 0.0073(17)
Na7 0.022(2) 0.020(2) 0.021(2) 0.0065(16) 0.0026(16) 0.0016(16)
Na8 0.032(3) 0.031(2) 0.045(3) 0.015(2) 0.012(2) -0.001(2)
Na9 0.028(4) 0.029(4) 0.020(4) 0.008(3) 0.014(3) 0.024(4)
Na11 0.076(8) 0.038(6) 0.019(5) 0.015(4) -0.012(5) -0.004(5)
O29 0.019(3) 0.014(3) 0.022(4) 0.006(3) 0.003(3) 0.002(3)
O30 0.024(4) 0.023(4) 0.015(3) 0.009(3) 0.008(3) 0.004(3)
O31 0.012(3) 0.022(4) 0.020(3) 0.006(3) 0.001(3) 0.002(3)
O32 0.025(4) 0.023(4) 0.016(3) 0.006(3) 0.007(3) 0.001(3)
O33 0.019(3) 0.008(3) 0.027(4) 0.003(3) 0.004(3) 0.000(3)
O34 0.016(3) 0.019(4) 0.022(4) 0.000(3) 0.003(3) -0.001(3)
O35 0.020(4) 0.026(4) 0.019(3) 0.014(3) 0.004(3) 0.000(3)
O36 0.021(4) 0.013(3) 0.022(4) 0.003(3) 0.003(3) -0.003(3)
O37 0.023(4) 0.019(4) 0.023(4) 0.007(3) 0.008(3) 0.004(3)
O38 0.026(4) 0.018(4) 0.027(4) 0.009(3) 0.003(3) 0.006(3)
O39 0.026(4) 0.015(3) 0.021(4) 0.001(3) 0.004(3) 0.004(3)
O40 0.019(4) 0.019(4) 0.028(4) 0.011(3) 0.007(3) 0.004(3)
O41 0.022(4) 0.009(3) 0.034(4) 0.007(3) 0.003(3) 0.003(3)
O42 0.022(4) 0.019(4) 0.027(4) 0.007(3) 0.008(3) 0.006(3)
O44 0.024(4) 0.023(4) 0.021(4) 0.011(3) 0.008(3) 0.001(3)
O45 0.032(4) 0.033(4) 0.029(4) 0.012(3) 0.018(3) 0.007(3)
O46 0.027(4) 0.018(4) 0.027(4) 0.010(3) 0.007(3) 0.003(3)
O47 0.026(4) 0.023(4) 0.023(4) 0.009(3) 0.006(3) 0.002(3)
O48 0.022(4) 0.026(4) 0.036(4) 0.017(3) 0.004(3) 0.008(3)
O49 0.023(4) 0.026(4) 0.025(4) 0.013(3) 0.009(3) 0.002(3)
O50 0.026(4) 0.029(4) 0.029(4) 0.009(3) -0.003(3) 0.000(3)
O51 0.029(4) 0.023(4) 0.030(4) 0.001(3) 0.007(3) 0.005(3)
O52 0.014(3) 0.022(4) 0.026(4) 0.007(3) 0.003(3) 0.001(3)
O53 0.038(5) 0.038(5) 0.038(5) 0.014(4) 0.018(4) 0.013(4)
O54 0.028(4) 0.028(4) 0.042(5) 0.015(4) 0.010(4) 0.010(3)
O55 0.020(4) 0.020(4) 0.019(3) 0.007(3) 0.004(3) 0.000(3)
O56 0.026(4) 0.024(4) 0.021(4) 0.004(3) 0.005(3) -0.004(3)
O57 0.025(4) 0.027(4) 0.022(4) 0.011(3) 0.012(3) 0.009(3)
C151 0.020(5) 0.030(6) 0.032(5) 0.009(4) -0.001(4) 0.003(4)
C152 0.032(5) 0.037(6) 0.026(5) 0.009(5) -0.006(5) 0.002(5)
C153 0.034(6) 0.062(9) 0.035(7) 0.017(6) -0.008(5) 0.004(6)
C154 0.030(6) 0.056(8) 0.050(7) 0.011(6) -0.010(5) -0.006(6)
C155 0.027(5) 0.049(8) 0.054(7) 0.017(6) 0.001(5) -0.003(5)
C156 0.023(5) 0.038(6) 0.039(6) 0.014(5) 0.007(4) 0.008(5)
C161 0.044(6) 0.030(5) 0.016(5) 0.001(4) 0.003(5) 0.012(4)
C162 0.041(6) 0.034(5) 0.042(7) 0.011(5) 0.013(6) 0.013(5)
C163 0.060(7) 0.040(6) 0.044(7) 0.008(6) 0.018(7) 0.025(5)
C164 0.073(8) 0.022(5) 0.040(7) 0.002(5) 0.005(7) 0.014(5)
C165 0.063(7) 0.025(5) 0.036(7) -0.003(5) 0.002(6) 0.006(5)
C166 0.044(6) 0.030(5) 0.027(6) -0.001(5) 0.005(5) 0.005(4)
C171 0.034(5) 0.017(5) 0.034(6) 0.010(4) 0.006(5) 0.011(4)
C172 0.032(5) 0.033(5) 0.048(7) 0.018(5) 0.009(5) 0.012(5)
C173 0.040(6) 0.036(6) 0.070(9) 0.029(6) 0.009(7) 0.018(5)
C174 0.049(7) 0.028(6) 0.055(8) 0.019(6) 0.008(6) 0.013(5)
C175 0.045(6) 0.025(5) 0.050(7) 0.014(5) 0.014(6) 0.007(5)
C176 0.031(5) 0.025(5) 0.026(5) 0.011(4) 0.012(5) 0.005(4)
C181 0.025(5) 0.029(5) 0.023(5) 0.008(4) 0.007(4) 0.003(4)
C182 0.094(12) 0.078(11) 0.028(6) -0.006(6) 0.015(7) -0.046(8)
C183 0.091(13) 0.109(13) 0.024(6) -0.002(7) 0.006(7) -0.040(9)
C184 0.065(9) 0.066(9) 0.023(5) 0.023(5) 0.010(5) 0.021(6)
C185 0.100(12) 0.053(9) 0.037(7) 0.013(6) 0.028(7) -0.018(7)
C186 0.091(11) 0.055(8) 0.026(5) 0.001(6) 0.018(7) -0.031(7)
C191 0.016(5) 0.023(5) 0.033(5) 0.005(4) 0.006(4) 0.001(4)
C192 0.092(11) 0.041(7) 0.035(7) -0.001(5) 0.029(7) -0.027(7)
C193 0.095(12) 0.062(9) 0.035(6) -0.007(6) 0.025(8) -0.029(8)
C194 0.041(7) 0.056(7) 0.026(5) 0.013(5) 0.010(5) 0.000(6)
C195 0.053(8) 0.045(7) 0.040(6) 0.015(5) 0.020(6) -0.012(6)
C196 0.052(8) 0.036(6) 0.026(5) -0.003(5) 0.013(6) -0.014(5)
C201 0.024(5) 0.031(6) 0.022(5) 0.011(4) 0.002(4) 0.007(4)
C202 0.027(5) 0.052(7) 0.044(7) 0.029(6) 0.001(5) 0.004(5)
C203 0.029(6) 0.057(8) 0.044(7) 0.028(6) 0.001(5) 0.011(6)
C204 0.025(5) 0.062(8) 0.043(7) 0.023(6) 0.001(5) 0.015(5)
C205 0.021(5) 0.061(8) 0.049(7) 0.028(6) 0.009(5) 0.010(5)
C206 0.023(5) 0.042(7) 0.033(6) 0.019(5) 0.004(4) 0.006(5)
C211 0.018(5) 0.017(5) 0.045(6) 0.012(4) 0.001(4) 0.006(4)
C212 0.033(6) 0.074(10) 0.042(6) 0.015(7) 0.003(5) -0.004(6)
C213 0.040(8) 0.101(12) 0.051(8) 0.020(8) -0.017(6) -0.013(8)
C214 0.026(6) 0.050(8) 0.069(8) 0.010(7) -0.011(5) -0.008(6)
C215 0.022(5) 0.032(6) 0.069(7) 0.008(6) 0.012(5) 0.002(5)
C216 0.019(5) 0.040(7) 0.044(6) 0.013(5) 0.007(4) 0.006(5)
C221 0.038(7) 0.030(6) 0.045(7) 0.015(5) 0.012(5) 0.017(5)
C222 0.134(15) 0.037(7) 0.184(18) 0.033(10) 0.124(13) 0.029(9)
C223 0.169(18) 0.036(7) 0.195(19) 0.036(11) 0.127(14) 0.025(10)
C224 0.109(14) 0.027(7) 0.125(14) 0.016(8) 0.054(10) 0.033(8)
C225 0.085(11) 0.049(7) 0.066(9) 0.019(7) 0.031(8) 0.047(8)
C226 0.070(10) 0.042(6) 0.074(10) 0.020(7) 0.036(8) 0.024(7)
C231 0.049(8) 0.044(7) 0.036(7) 0.020(5) 0.015(5) 0.016(6)
C232 0.062(9) 0.060(8) 0.043(8) 0.026(6) 0.017(6) 0.021(7)
C233 0.074(10) 0.067(9) 0.052(8) 0.033(7) 0.028(7) 0.018(7)
C234 0.074(10) 0.095(11) 0.041(8) 0.034(7) 0.023(7) 0.031(8)
C235 0.098(12) 0.090(11) 0.062(10) 0.037(8) 0.052(9) 0.046(9)
C236 0.082(11) 0.068(9) 0.048(8) 0.025(7) 0.035(7) 0.036(8)
C241 0.034(6) 0.037(6) 0.037(6) 0.021(5) 0.005(5) 0.002(5)
C242 0.105(13) 0.029(7) 0.125(14) 0.017(8) 0.076(11) 0.013(7)
C243 0.132(15) 0.036(7) 0.146(15) 0.030(9) 0.093(12) 0.018(8)
C244 0.078(11) 0.049(7) 0.100(12) 0.035(9) 0.037(9) 0.001(7)
C245 0.037(7) 0.052(7) 0.067(9) 0.032(7) 0.015(6) -0.003(5)
C246 0.037(7) 0.050(7) 0.058(8) 0.032(6) 0.014(6) 0.005(5)
C251 0.034(5) 0.027(6) 0.036(6) 0.012(4) 0.017(5) 0.010(5)
C252 0.036(6) 0.049(7) 0.053(8) 0.029(6) 0.020(5) 0.013(6)
C253 0.028(6) 0.059(8) 0.068(9) 0.029(7) 0.019(6) 0.009(6)
C254 0.045(6) 0.038(7) 0.059(8) 0.017(6) 0.029(6) 0.002(6)
C255 0.054(7) 0.044(7) 0.048(8) 0.019(6) 0.022(6) -0.002(6)
C256 0.043(6) 0.038(7) 0.040(7) 0.019(5) 0.010(5) 0.003(5)
C261 0.022(5) 0.031(5) 0.027(6) 0.008(4) -0.002(4) -0.002(4)
C262 0.033(6) 0.031(6) 0.060(8) 0.009(6) 0.009(6) -0.001(4)
C263 0.058(8) 0.028(6) 0.077(10) 0.007(7) 0.021(8) -0.006(5)
C264 0.040(6) 0.043(6) 0.073(10) 0.010(7) -0.003(7) -0.022(5)
C265 0.022(6) 0.055(7) 0.098(12) 0.026(8) -0.002(7) -0.009(5)
C266 0.027(6) 0.039(6) 0.078(10) 0.015(7) 0.010(6) 0.000(5)
O10W 0.033(4) 0.026(4) 0.031(4) 0.008(3) 0.004(4) -0.001(3)
O11W 0.029(4) 0.029(4) 0.030(4) 0.006(3) 0.005(3) -0.002(3)
O12W 0.029(4) 0.035(4) 0.032(4) 0.010(3) 0.006(3) 0.001(3)
O13W 0.031(4) 0.037(4) 0.020(4) 0.013(3) 0.000(3) 0.002(3)
O14W 0.032(5) 0.039(5) 0.041(5) 0.018(4) 0.008(4) 0.017(4)
N281 0.048(7) 0.037(7) 0.066(8) 0.014(6) 0.009(6) -0.009(5)
C281 0.042(8) 0.032(7) 0.071(10) 0.026(7) 0.014(7) 0.003(6)
C282 0.047(9) 0.041(8) 0.072(10) 0.011(7) 0.012(8) -0.008(6)

loop_
_atom_type_symbol
_atom_type_description
_atom_type_scat_dispersion_real
_atom_type_scat_dispersion_imag
_atom_type_scat_source
C C 0.0033 0.0016 'International Tables Vol C Tables 4.2.6.8 and 6.1.1.4'
H H 0.0000 0.0000 'International Tables Vol C Tables 4.2.6.8 and 6.1.1.4'
O O 0.0106 0.0060 'International Tables Vol C Tables 4.2.6.8 and 6.1.1.4'
Na Na 0.0362 0.0249 'International Tables Vol C Tables 4.2.6.8 and 6.1.1.4'
Sb Sb -0.5866 1.5461 'International Tables Vol C Tables 4.2.6.8 and 6.1.1.4'
N N 0.0061 0.0033 'International Tables Vol C Tables 4.2.6.8 and 6.1.1.4'

loop_
_geom_angle_atom_site_label_1
_geom_angle_atom_site_label_2
_geom_angle_atom_site_label_3
_geom_angle
_geom_angle_site_symmetry_1
_geom_angle_site_symmetry_3
O14 Sb1 O8 93.4(3) . .
O14 Sb1 O16 96.7(3) . .
O8 Sb1 O16 164.0(3) . .
O14 Sb1 O27 163.5(3) . .
O8 Sb1 O27 77.5(3) . .
O16 Sb1 O27 89.6(3) . .
O14 Sb1 O1 78.0(3) . .
O8 Sb1 O1 91.5(3) . .
O16 Sb1 O1 78.5(3) . .
O27 Sb1 O1 88.4(3) . .
O14 Sb1 C11 95.5(3) . .
O8 Sb1 C11 99.1(3) . .
O16 Sb1 C11 92.3(3) . .
O27 Sb1 C11 99.5(3) . .
O1 Sb1 C11 167.9(3) . .
O14 Sb1 Sb6 37.45(19) . .
O8 Sb1 Sb6 96.0(2) . .
O16 Sb1 Sb6 84.7(2) . .
O27 Sb1 Sb6 129.0(2) . .
O1 Sb1 Sb6 40.71(17) . .
C11 Sb1 Sb6 131.4(2) . .
O14 Sb1 Sb2 130.0(2) . .
O8 Sb1 Sb2 36.9(2) . .
O16 Sb1 Sb2 130.5(2) . .
O27 Sb1 Sb2 40.96(19) . .
O1 Sb1 Sb2 94.20(19) . .
C11 Sb1 Sb2 97.8(2) . .
Sb6 Sb1 Sb2 120.66(3) . .
O14 Sb1 Sb8 90.0(2) . .
O8 Sb1 Sb8 130.2(2) . .
O16 Sb1 Sb8 37.7(2) . .
O27 Sb1 Sb8 85.67(19) . .
O1 Sb1 Sb8 41.06(19) . .
C11 Sb1 Sb8 129.9(2) . .
Sb6 Sb1 Sb8 60.14(2) . .
Sb2 Sb1 Sb8 115.99(3) . .
O8 Sb2 O28 93.2(3) . .
O8 Sb2 O25 164.0(3) . .
O28 Sb2 O25 97.3(3) . .
O8 Sb2 O2 91.0(3) . .
O28 Sb2 O2 78.6(3) . .
O25 Sb2 O2 79.4(3) . .
O8 Sb2 O27 77.4(3) . .
O28 Sb2 O27 162.2(3) . .
O25 Sb2 O27 89.2(3) . .
O2 Sb2 O27 86.3(3) . .
O8 Sb2 C21 94.4(3) . .
O28 Sb2 C21 98.5(3) . .
O25 Sb2 C21 95.9(3) . .
O2 Sb2 C21 174.0(3) . .
O27 Sb2 C21 97.4(3) . .
O8 Sb2 Sb3 95.34(19) . .
O28 Sb2 Sb3 37.6(2) . .
O25 Sb2 Sb3 85.9(2) . .
O2 Sb2 Sb3 41.19(18) . .
O27 Sb2 Sb3 127.3(2) . .
C21 Sb2 Sb3 135.4(2) . .
O8 Sb2 Sb1 37.06(19) . .
O28 Sb2 Sb1 129.8(2) . .
O25 Sb2 Sb1 129.9(2) . .
O2 Sb2 Sb1 92.55(19) . .
O27 Sb2 Sb1 40.69(17) . .
C21 Sb2 Sb1 93.3(2) . .
Sb3 Sb2 Sb1 119.39(3) . .
O8 Sb2 Sb11 130.9(2) . .
O28 Sb2 Sb11 89.2(2) . .
O25 Sb2 Sb11 37.9(2) . .
O2 Sb2 Sb11 41.61(18) . .
O27 Sb2 Sb11 85.73(18) . .
C21 Sb2 Sb11 133.7(2) . .
Sb3 Sb2 Sb11 59.88(2) . .
Sb1 Sb2 Sb11 116.19(3) . .
O12 Sb3 O6 164.1(3) . .
O12 Sb3 O28 97.5(3) . .
O6 Sb3 O28 92.2(3) . .
O12 Sb3 O4 89.4(3) . .
O6 Sb3 O4 77.8(3) . .
O28 Sb3 O4 162.1(3) . .
O12 Sb3 O2 79.2(3) . .
O6 Sb3 O2 90.6(3) . .
O28 Sb3 O2 77.8(3) . .
O4 Sb3 O2 87.4(3) . .
O12 Sb3 C31 92.7(3) . .
O6 Sb3 C31 98.3(3) . .
O28 Sb3 C31 98.9(3) . .
O4 Sb3 C31 97.3(3) . .
O2 Sb3 C31 170.7(3) . .
O12 Sb3 Sb4 130.5(2) . .
O6 Sb3 Sb4 37.27(19) . .
O28 Sb3 Sb4 129.2(2) . .
O4 Sb3 Sb4 41.08(18) . .
O2 Sb3 Sb4 93.88(18) . .
C31 Sb3 Sb4 94.9(2) . .
O12 Sb3 Sb11 37.4(2) . .
O6 Sb3 Sb11 130.70(19) . .
O28 Sb3 Sb11 89.5(2) . .
O4 Sb3 Sb11 86.00(19) . .
O2 Sb3 Sb11 41.96(18) . .
C31 Sb3 Sb11 130.1(2) . .
Sb4 Sb3 Sb11 117.15(3) . .
O12 Sb3 Sb2 85.8(2) . .
O6 Sb3 Sb2 94.33(19) . .
O28 Sb3 Sb2 37.6(2) . .
O4 Sb3 Sb2 127.47(19) . .
O2 Sb3 Sb2 40.35(18) . .
C31 Sb3 Sb2 135.17(19) . .
Sb4 Sb3 Sb2 119.58(3) . .
Sb11 Sb3 Sb2 60.22(2) . .
O10 Sb4 O6 164.0(3) . .
O10 Sb4 O9 97.5(3) . .
O6 Sb4 O9 92.9(3) . .
O10 Sb4 O4 89.7(3) . .
O6 Sb4 O4 77.0(3) . .
O9 Sb4 O4 162.6(3) . .
O10 Sb4 O3 79.2(3) . .
O6 Sb4 O3 91.2(3) . .
O9 Sb4 O3 78.3(3) . .
O4 Sb4 O3 87.6(3) . .
O10 Sb4 C41 94.3(3) . .
O6 Sb4 C41 96.8(3) . .
O9 Sb4 C41 95.1(3) . .
O4 Sb4 C41 100.2(3) . .
O3 Sb4 C41 169.8(3) . .
O10 Sb4 Sb5 85.8(2) . .
O6 Sb4 Sb5 95.43(19) . .
O9 Sb4 Sb5 37.25(19) . .
O4 Sb4 Sb5 128.57(19) . .
O3 Sb4 Sb5 41.21(18) . .
C41 Sb4 Sb5 131.2(2) . .
O10 Sb4 Sb3 130.2(2) . .
O6 Sb4 Sb3 37.18(18) . .
O9 Sb4 Sb3 129.84(19) . .
O4 Sb4 Sb3 40.42(18) . .
O3 Sb4 Sb3 94.38(19) . .
C41 Sb4 Sb3 95.8(2) . .
Sb5 Sb4 Sb3 120.89(3) . .
O10 Sb4 Sb9 37.7(2) . .
O6 Sb4 Sb9 130.76(19) . .
O9 Sb4 Sb9 89.97(19) . .
O4 Sb4 Sb9 86.14(18) . .
O3 Sb4 Sb9 41.58(18) . .
C41 Sb4 Sb9 131.85(19) . .
Sb5 Sb4 Sb9 60.53(2) . .
Sb3 Sb4 Sb9 116.92(3) . .
O9 Sb5 O7 93.2(3) . .
O9 Sb5 O13 97.4(3) . .
O7 Sb5 O13 163.3(3) . .
O9 Sb5 O3 78.6(3) . .
O7 Sb5 O3 90.4(3) . .
O13 Sb5 O3 79.2(3) . .
O9 Sb5 O5 162.4(3) . .
O7 Sb5 O5 77.7(3) . .
O13 Sb5 O5 88.6(3) . .
O3 Sb5 O5 86.4(3) . .
O9 Sb5 C51 97.1(3) . .
O7 Sb5 C51 96.4(3) . .
O13 Sb5 C51 95.0(3) . .
O3 Sb5 C51 172.2(3) . .
O5 Sb5 C51 98.8(3) . .
O9 Sb5 Sb6 129.91(19) . .
O7 Sb5 Sb6 37.17(18) . .
O13 Sb5 Sb6 129.4(2) . .
O3 Sb5 Sb6 92.31(18) . .
O5 Sb5 Sb6 40.92(18) . .
C51 Sb5 Sb6 95.4(2) . .
O9 Sb5 Sb4 37.48(19) . .
O7 Sb5 Sb4 95.11(19) . .
O13 Sb5 Sb4 85.7(2) . .
O3 Sb5 Sb4 41.33(18) . .
O5 Sb5 Sb4 127.51(19) . .
C51 Sb5 Sb4 133.63(19) . .
Sb6 Sb5 Sb4 119.50(3) . .
O9 Sb5 Sb9 89.56(19) . .
O7 Sb5 Sb9 129.64(19) . .
O13 Sb5 Sb9 38.2(2) . .
O3 Sb5 Sb9 41.13(18) . .
O5 Sb5 Sb9 85.02(18) . .
C51 Sb5 Sb9 133.2(2) . .
Sb6 Sb5 Sb9 115.26(3) . .
Sb4 Sb5 Sb9 59.88(2) . .
O7 Sb6 O14 92.3(3) . .
O7 Sb6 O24 163.6(3) . .
O14 Sb6 O24 97.7(3) . .
O7 Sb6 O1 90.5(3) . .
O14 Sb6 O1 78.2(3) . .
O24 Sb6 O1 79.0(3) . .
O7 Sb6 O5 78.4(3) . .
O14 Sb6 O5 163.5(3) . .
O24 Sb6 O5 88.6(3) . .
O1 Sb6 O5 88.1(3) . .
O7 Sb6 C61 96.3(3) . .
O14 Sb6 C61 95.8(3) . .
O24 Sb6 C61 95.5(3) . .
O1 Sb6 C61 171.2(3) . .
O5 Sb6 C61 98.8(3) . .
O7 Sb6 Sb5 37.42(19) . .
O14 Sb6 Sb5 129.4(2) . .
O24 Sb6 Sb5 130.0(2) . .
O1 Sb6 Sb5 93.48(19) . .
O5 Sb6 Sb5 41.42(19) . .
C61 Sb6 Sb5 95.3(2) . .
O7 Sb6 Sb1 94.6(2) . .
O14 Sb6 Sb1 37.4(2) . .
O24 Sb6 Sb1 85.6(2) . .
O1 Sb6 Sb1 40.95(19) . .
O5 Sb6 Sb1 128.85(19) . .
C61 Sb6 Sb1 132.4(2) . .
Sb5 Sb6 Sb1 119.94(3) . .
O7 Sb6 Sb8 129.55(19) . .
O14 Sb6 Sb8 90.1(2) . .
O24 Sb6 Sb8 38.0(2) . .
O1 Sb6 Sb8 41.07(19) . .
O5 Sb6 Sb8 85.49(19) . .
C61 Sb6 Sb8 133.49(18) . .
Sb5 Sb6 Sb8 115.79(3) . .
Sb1 Sb6 Sb8 60.22(2) . .
O19 Sb7 O15 86.6(3) . .
O19 Sb7 O20 175.8(3) . .
O15 Sb7 O20 93.9(3) . .
O19 Sb7 O21 92.6(3) . .
O15 Sb7 O21 175.0(3) . .
O20 Sb7 O21 86.5(3) . .
O19 Sb7 O5 90.3(3) . .
O15 Sb7 O5 89.2(3) . .
O20 Sb7 O5 85.6(3) . .
O21 Sb7 O5 85.8(3) . .
O19 Sb7 C71 92.3(3) . .
O15 Sb7 C71 92.5(3) . .
O20 Sb7 C71 91.8(3) . .
O21 Sb7 C71 92.5(3) . .
O5 Sb7 C71 177.0(3) . .
O19 Sb7 Na1 137.1(2) . .
O15 Sb7 Na1 136.1(2) . .
O20 Sb7 Na1 42.3(3) . .
O21 Sb7 Na1 44.6(2) . .
O5 Sb7 Na1 88.2(2) . .
C71 Sb7 Na1 88.8(2) . .
O15 Sb8 O22 86.1(3) . .
O15 Sb8 O16 166.2(3) . .
O22 Sb8 O16 91.8(3) . .
O15 Sb8 O24 89.2(3) . .
O22 Sb8 O24 162.8(3) . .
O16 Sb8 O24 88.8(3) . .
O15 Sb8 O1 88.4(3) . .
O22 Sb8 O1 85.3(3) . .
O16 Sb8 O1 77.8(3) . .
O24 Sb8 O1 78.0(3) . .
O15 Sb8 C81 97.5(3) . .
O22 Sb8 C81 98.0(3) . .
O16 Sb8 C81 96.3(3) . .
O24 Sb8 C81 99.0(3) . .
O1 Sb8 C81 173.4(3) . .
O15 Sb8 Sb6 86.1(2) . .
O22 Sb8 Sb6 125.3(2) . .
O16 Sb8 Sb6 84.0(2) . .
O24 Sb8 Sb6 37.7(2) . .
O1 Sb8 Sb6 40.44(17) . .
C81 Sb8 Sb6 136.6(2) . .
O15 Sb8 Sb1 128.8(2) . .
O22 Sb8 Sb1 85.2(2) . .
O16 Sb8 Sb1 37.4(2) . .
O24 Sb8 Sb1 84.8(2) . .
O1 Sb8 Sb1 40.67(19) . .
C81 Sb8 Sb1 133.7(2) . .
Sb6 Sb8 Sb1 59.64(2) . .
O15 Sb8 Na3 59.3(2) . .
O22 Sb8 Na3 53.5(2) . .
O16 Sb8 Na3 108.8(2) . .
O24 Sb8 Na3 110.2(2) . .
O1 Sb8 Na3 44.89(19) . .
C81 Sb8 Na3 141.3(2) . .
Sb6 Sb8 Na3 76.47(7) . .
Sb1 Sb8 Na3 75.42(7) . .
O19 Sb9 O17 85.6(3) . .
O19 Sb9 O10 166.7(3) . .
O17 Sb9 O10 91.2(3) . .
O19 Sb9 O13 89.0(3) . .
O17 Sb9 O13 162.2(3) . .
O10 Sb9 O13 90.1(3) . .
O19 Sb9 O3 88.8(3) . .
O17 Sb9 O3 85.0(3) . .
O10 Sb9 O3 78.0(3) . .
O13 Sb9 O3 78.0(3) . .
O19 Sb9 C91B 99.8(5) . .
O17 Sb9 C91B 100.4(6) . .
O10 Sb9 C91B 93.6(5) . .
O13 Sb9 C91B 97.2(6) . .
O3 Sb9 C91B 170.2(5) . .
O19 Sb9 C91A 99.2(4) . .
O17 Sb9 C91A 104.3(5) . .
O10 Sb9 C91A 94.1(4) . .
O13 Sb9 C91A 93.3(5) . .
O3 Sb9 C91A 168.1(5) . .
C91B Sb9 C91A 3.9(8) . .
O19 Sb9 Sb4 129.8(2) . .
O17 Sb9 Sb4 85.6(2) . .
O10 Sb9 Sb4 36.9(2) . .
O13 Sb9 Sb4 84.9(2) . .
O3 Sb9 Sb4 41.21(17) . .
C91B Sb9 Sb4 130.5(5) . .
C91A Sb9 Sb4 130.9(4) . .
O19 Sb9 Sb5 86.9(2) . .
O17 Sb9 Sb5 125.2(2) . .
O10 Sb9 Sb5 84.40(19) . .
O13 Sb9 Sb5 37.38(19) . .
O3 Sb9 Sb5 40.65(18) . .
C91B Sb9 Sb5 134.3(5) . .
C91A Sb9 Sb5 130.5(4) . .
Sb4 Sb9 Sb5 59.59(2) . .
O19 Sb9 Na3 61.3(2) . .
O17 Sb9 Na3 53.0(2) . .
O10 Sb9 Na3 106.7(2) . .
O13 Sb9 Na3 109.8(2) . .
O3 Sb9 Na3 43.46(19) . .
C91B Sb9 Na3 145.8(5) . .
C91A Sb9 Na3 148.4(4) . .
Sb4 Sb9 Na3 74.24(7) . .
Sb5 Sb9 Na3 76.18(7) . .
O22 Sb10 O18 86.5(3) . .
O22 Sb10 O6W 172.3(3) . .
O18 Sb10 O6W 90.0(3) . .
O22 Sb10 O7W 94.8(3) . .
O18 Sb10 O7W 177.0(3) . .
O6W Sb10 O7W 88.3(4) . .
O22 Sb10 O27 88.9(3) . .
O18 Sb10 O27 91.0(3) . .
O6W Sb10 O27 84.3(3) . .
O7W Sb10 O27 86.4(3) . .
O22 Sb10 C101 92.6(3) . .
O18 Sb10 C101 91.4(3) . .
O6W Sb10 C101 94.3(3) . .
O7W Sb10 C101 91.2(3) . .
O27 Sb10 C101 177.2(3) . .
O18 Sb11 O23 83.7(3) . .
O18 Sb11 O12 165.8(3) . .
O23 Sb11 O12 90.9(3) . .
O18 Sb11 O25 89.4(3) . .
O23 Sb11 O25 161.5(3) . .
O12 Sb11 O25 91.8(3) . .
O18 Sb11 C111 98.6(3) . .
O23 Sb11 C111 98.1(3) . .
O12 Sb11 C111 95.1(3) . .
O25 Sb11 C111 99.8(3) . .
O18 Sb11 O2 88.1(3) . .
O23 Sb11 O2 84.9(3) . .
O12 Sb11 O2 78.3(3) . .
O25 Sb11 O2 77.7(3) . .
C111 Sb11 O2 172.8(3) . .
O18 Sb11 Sb3 129.2(2) . .
O23 Sb11 Sb3 85.5(2) . .
O12 Sb11 Sb3 37.0(2) . .
O25 Sb11 Sb3 85.6(2) . .
C111 Sb11 Sb3 132.1(2) . .
O2 Sb11 Sb3 41.41(18) . .
O18 Sb11 Sb2 87.0(2) . .
O23 Sb11 Sb2 124.7(2) . .
O12 Sb11 Sb2 85.3(2) . .
O25 Sb11 Sb2 37.54(19) . .
C111 Sb11 Sb2 137.2(2) . .
O2 Sb11 Sb2 40.23(18) . .
Sb3 Sb11 Sb2 59.90(2) . .
O18 Sb11 Na2 45.6(2) . .
O23 Sb11 Na2 43.1(2) . .
O12 Sb11 Na2 133.0(2) . .
O25 Sb11 Na2 134.6(2) . .
C111 Sb11 Na2 85.2(2) . .
O2 Sb11 Na2 101.4(2) . .
Sb3 Sb11 Na2 123.75(9) . .
Sb2 Sb11 Na2 124.71(9) . .
O18 Sb11 Na3 59.6(2) . .
O23 Sb11 Na3 53.4(2) . .
O12 Sb11 Na3 106.7(2) . .
O25 Sb11 Na3 108.4(2) . .
C111 Sb11 Na3 143.2(2) . .
O2 Sb11 Na3 43.12(19) . .
Sb3 Sb11 Na3 74.27(7) . .
Sb2 Sb11 Na3 75.07(7) . .
Na2 Sb11 Na3 58.24(11) . .
O17 Sb12 O23 86.2(3) . .
O17 Sb12 O8W 174.8(3) . .
O23 Sb12 O8W 91.9(3) . .
O17 Sb12 O26 92.1(3) . .
O23 Sb12 O26 174.3(3) . .
O8W Sb12 O26 89.3(3) . .
O17 Sb12 O4 89.1(3) . .
O23 Sb12 O4 88.4(3) . .
O8W Sb12 O4 86.1(3) . .
O26 Sb12 O4 86.1(3) . .
O17 Sb12 C121 91.6(3) . .
O23 Sb12 C121 89.4(3) . .
O8W Sb12 C121 93.2(3) . .
O26 Sb12 C121 96.1(3) . .
O4 Sb12 C121 177.7(3) . .
O17 Sb12 Na3 47.1(2) . .
O23 Sb12 Na3 47.3(2) . .
O8W Sb12 Na3 128.8(2) . .
O26 Sb12 Na3 128.4(2) . .
O4 Sb12 Na3 66.8(2) . .
C121 Sb12 Na3 112.1(2) . .
O5W Na1 O20 109.4(4) . .
O5W Na1 N131 98.4(6) . .
O20 Na1 N131 101.5(6) . .
O5W Na1 O21 159.1(5) . .
O20 Na1 O21 70.5(3) . .
N131 Na1 O21 102.2(6) . .
O5W Na1 O4W 80.4(5) . .
O20 Na1 O4W 158.5(5) . .
N131 Na1 O4W 95.7(6) . .
O21 Na1 O4W 93.5(5) . .
O5W Na1 Sb7 142.0(4) . .
O20 Na1 Sb7 34.8(2) . .
N131 Na1 Sb7 101.4(5) . .
O21 Na1 Sb7 36.0(2) . .
O4W Na1 Sb7 128.9(4) . .
O11 Na2 O23 100.8(3) . .
O11 Na2 N141 109.9(4) . .
O23 Na2 N141 142.5(4) . .
O11 Na2 O18 106.5(3) . .
O23 Na2 O18 67.4(3) . .
N141 Na2 O18 120.7(4) . .
O11 Na2 Na3 55.8(2) . .
O23 Na2 Na3 55.7(2) . .
N141 Na2 Na3 161.7(4) . .
O18 Na2 Na3 60.6(2) . .
O11 Na2 Sb11 118.3(3) . .
O23 Na2 Sb11 35.46(19) . .
N141 Na2 Sb11 130.6(4) . .
O18 Na2 Sb11 35.51(18) . .
Na3 Na2 Sb11 62.54(11) . .
O2 Na3 O3 92.5(3) . .
O2 Na3 O1 89.9(3) . .
O3 Na3 O1 87.7(3) . .
O2 Na3 O11 139.3(3) . .
O3 Na3 O11 116.1(3) . .
O1 Na3 O11 118.1(3) . .
O2 Na3 O22 101.7(3) . .
O3 Na3 O22 147.9(3) . .
O1 Na3 O22 63.9(2) . .
O11 Na3 O22 69.9(3) . .
O2 Na3 O17 105.9(3) . .
O3 Na3 O17 64.0(2) . .
O1 Na3 O17 147.5(3) . .
O11 Na3 O17 66.8(3) . .
O22 Na3 O17 136.0(3) . .
O2 Na3 O23 64.6(2) . .
O3 Na3 O23 105.8(3) . .
O1 Na3 O23 151.1(3) . .
O11 Na3 O23 79.3(3) . .
O22 Na3 O23 106.3(2) . .
O17 Na3 O23 58.6(2) . .
O2 Na3 O15 149.7(3) . .
O3 Na3 O15 98.7(3) . .
O1 Na3 O15 62.7(2) . .
O11 Na3 O15 57.9(2) . .
O22 Na3 O15 56.1(2) . .
O17 Na3 O15 104.3(2) . .
O23 Na3 O15 136.8(2) . .
O2 Na3 O18 62.9(2) . .
O3 Na3 O18 152.6(3) . .
O1 Na3 O18 103.3(2) . .
O11 Na3 O18 81.2(2) . .
O22 Na3 O18 56.0(2) . .
O17 Na3 O18 109.2(2) . .
O23 Na3 O18 54.2(2) . .
O15 Na3 O18 108.7(2) . .
O2 Na3 Na2 96.8(2) . .
O3 Na3 Na2 136.2(2) . .
O1 Na3 Na2 134.9(2) . .
O11 Na3 Na2 42.5(2) . .
O22 Na3 Na2 70.99(19) . .
O17 Na3 Na2 72.3(2) . .
O23 Na3 Na2 43.94(18) . .
O15 Na3 Na2 94.46(19) . .
O18 Na3 Na2 44.77(17) . .
O2 Na3 Sb8 114.9(2) . .
O3 Na3 Sb8 112.8(2) . .
O1 Na3 Sb8 37.48(17) . .
O11 Na3 Sb8 81.7(2) . .
O22 Na3 Sb8 35.14(15) . .
O17 Na3 Sb8 139.2(2) . .
O23 Na3 Sb8 141.4(2) . .
O15 Na3 Sb8 34.93(14) . .
O18 Na3 Sb8 89.84(17) . .
Na2 Na3 Sb8 101.77(14) . .
O2 Na3 Sb11 37.57(17) . .
O3 Na3 Sb11 118.1(2) . .
O1 Na3 Sb11 116.2(2) . .
O11 Na3 Sb11 101.7(2) . .
O22 Na3 Sb11 89.30(18) . .
O17 Na3 Sb11 92.18(18) . .
O23 Na3 Sb11 34.96(16) . .
O15 Na3 Sb11 143.2(2) . .
O18 Na3 Sb11 34.59(14) . .
Na2 Na3 Sb11 59.22(11) . .
Sb8 Na3 Sb11 120.09(12) . .
O8 Na4 O6 95.3(3) . .
O8 Na4 O7 95.4(3) . .
O6 Na4 O7 95.3(3) . .
O8 Na4 O1W 177.4(3) . .
O6 Na4 O1W 87.2(3) . .
O7 Na4 O1W 85.0(3) . .
O8 Na4 O3W 87.3(3) . .
O6 Na4 O3W 84.4(3) . .
O7 Na4 O3W 177.3(3) . .
O1W Na4 O3W 92.3(3) . .
O8 Na4 O2W 83.7(3) . .
O6 Na4 O2W 177.5(3) . .
O7 Na4 O2W 87.1(3) . .
O1W Na4 O2W 93.8(3) . .
O3W Na4 O2W 93.3(3) . .
O26 Na5 O26 179.997(1) 2_665 .
O26 Na5 O9W 93.6(3) 2_665 .
O26 Na5 O9W 86.4(3) . .
O26 Na5 O9W 86.4(3) 2_665 2_665
O26 Na5 O9W 93.6(3) . 2_665
O9W Na5 O9W 179.996(2) . 2_665
Sb6 O1 Sb1 98.3(3) . .
Sb6 O1 Sb8 98.5(3) . .
Sb1 O1 Sb8 98.3(3) . .
Sb6 O1 Na3 129.4(3) . .
Sb1 O1 Na3 126.2(3) . .
Sb8 O1 Na3 97.6(3) . .
Sb2 O2 Sb3 98.5(3) . .
Sb2 O2 Sb11 98.2(3) . .
Sb3 O2 Sb11 96.6(3) . .
Sb2 O2 Na3 129.8(3) . .
Sb3 O2 Na3 125.5(3) . .
Sb11 O2 Na3 99.3(3) . .
Sb5 O3 Sb4 97.5(3) . .
Sb5 O3 Sb9 98.2(3) . .
Sb4 O3 Sb9 97.2(3) . .
Sb5 O3 Na3 131.0(3) . .
Sb4 O3 Na3 124.9(3) . .
Sb9 O3 Na3 99.4(3) . .
Sb3 O4 Sb4 98.5(3) . .
Sb3 O4 Sb12 130.3(3) . .
Sb4 O4 Sb12 128.5(3) . .
Sb6 O5 Sb5 97.7(3) . .
Sb6 O5 Sb7 129.9(3) . .
Sb5 O5 Sb7 129.8(3) . .
Sb3 O6 Sb4 105.6(3) . .
Sb3 O6 Na4 124.4(3) . .
Sb4 O6 Na4 123.9(3) . .
Sb6 O7 Sb5 105.4(3) . .
Sb6 O7 Na4 124.5(3) . .
Sb5 O7 Na4 123.5(3) . .
Sb2 O8 Sb1 106.0(3) . .
Sb2 O8 Na4 123.7(3) . .
Sb1 O8 Na4 123.6(3) . .
Sb5 O9 Sb4 105.3(3) . .
Sb4 O10 Sb9 105.4(3) . .
Na2 O11 Na3 81.7(3) . .
Sb3 O12 Sb11 105.7(3) . .
Sb5 O13 Sb9 104.5(3) . .
Sb1 O14 Sb6 105.1(3) . .
Sb8 O15 Sb7 136.2(4) . .
Sb8 O15 Na3 85.8(2) . .
Sb7 O15 Na3 104.0(3) . .
Sb1 O16 Sb8 105.0(3) . .
Sb9 O17 Sb12 135.3(4) . .
Sb9 O17 Na3 92.4(3) . .
Sb12 O17 Na3 101.3(3) . .
Sb11 O18 Sb10 137.4(4) . .
Sb11 O18 Na2 98.9(3) . .
Sb10 O18 Na2 123.0(3) . .
Sb11 O18 Na3 85.8(3) . .
Sb10 O18 Na3 97.7(3) . .
Na2 O18 Na3 74.7(2) . .
Sb9 O19 Sb7 137.3(4) . .
Sb7 O20 Na1 102.9(4) . .
Sb7 O21 Na1 99.5(3) . .
Sb10 O22 Sb8 133.7(4) . .
Sb10 O22 Na3 105.6(3) . .
Sb8 O22 Na3 91.3(3) . .
Sb11 O23 Sb12 135.7(4) . .
Sb11 O23 Na2 101.5(3) . .
Sb12 O23 Na2 122.4(4) . .
Sb11 O23 Na3 91.6(3) . .
Sb12 O23 Na3 100.9(3) . .
Na2 O23 Na3 80.3(3) . .
Sb6 O24 Sb8 104.3(3) . .
Sb2 O25 Sb11 104.6(3) . .
Sb12 O26 Na5 145.9(4) . .
Sb1 O27 Sb2 98.3(3) . .
Sb1 O27 Sb10 128.6(3) . .
Sb2 O27 Sb10 130.0(3) . .
Sb2 O28 Sb3 104.8(3) . .
C12 C11 C16 120.0 . .
C12 C11 Sb1 120.7(4) . .
C16 C11 Sb1 119.3(4) . .
C11 C12 C13 120.0 . .
C11 C12 H12 120.0 . .
C13 C12 H12 120.0 . .
C12 C13 C14 120.0 . .
C12 C13 H13 120.0 . .
C14 C13 H13 120.0 . .
C15 C14 C13 120.0 . .
C15 C14 H14 120.0 . .
C13 C14 H14 120.0 . .
C14 C15 C16 120.0 . .
C14 C15 H15 120.0 . .
C16 C15 H15 120.0 . .
C15 C16 C11 120.0 . .
C15 C16 H16 120.0 . .
C11 C16 H16 120.0 . .
C22 C21 C26 120.0 . .
C22 C21 Sb2 118.7(4) . .
C26 C21 Sb2 121.1(4) . .
C21 C22 C23 120.0 . .
C21 C22 H22 120.0 . .
C23 C22 H22 120.0 . .
C22 C23 C24 120.0 . .
C22 C23 H23 120.0 . .
C24 C23 H23 120.0 . .
C23 C24 C25 120.0 . .
C23 C24 H24 120.0 . .
C25 C24 H24 120.0 . .
C26 C25 C24 120.0 . .
C26 C25 H25 120.0 . .
C24 C25 H25 120.0 . .
C25 C26 C21 120.0 . .
C25 C26 H26 120.0 . .
C21 C26 H26 120.0 . .
C32 C31 C36 120.0 . .
C32 C31 Sb3 120.0(4) . .
C36 C31 Sb3 120.0(4) . .
C31 C32 C33 120.0 . .
C31 C32 H32 120.0 . .
C33 C32 H32 120.0 . .
C32 C33 C34 120.0 . .
C32 C33 H33 120.0 . .
C34 C33 H33 120.0 . .
C35 C34 C33 120.0 . .
C35 C34 H34 120.0 . .
C33 C34 H34 120.0 . .
C34 C35 C36 120.0 . .
C34 C35 H35 120.0 . .
C36 C35 H35 120.0 . .
C35 C36 C31 120.0 . .
C35 C36 H36 120.0 . .
C31 C36 H36 120.0 . .
C42 C41 C46 120.0 . .
C42 C41 Sb4 118.8(4) . .
C46 C41 Sb4 121.1(4) . .
C43 C42 C41 120.0 . .
C43 C42 H42 120.0 . .
C41 C42 H42 120.0 . .
C42 C43 C44 120.0 . .
C42 C43 H43 120.0 . .
C44 C43 H43 120.0 . .
C45 C44 C43 120.0 . .
C45 C44 H44 120.0 . .
C43 C44 H44 120.0 . .
C44 C45 C46 120.0 . .
C44 C45 H45 120.0 . .
C46 C45 H45 120.0 . .
C45 C46 C41 120.0 . .
C45 C46 H46 120.0 . .
C41 C46 H46 120.0 . .
C52 C51 C56 120.0 . .
C52 C51 Sb5 119.3(4) . .
C56 C51 Sb5 120.3(4) . .
C51 C52 C53 120.0 . .
C51 C52 H52 120.0 . .
C53 C52 H52 120.0 . .
C54 C53 C52 120.0 . .
C54 C53 H53 120.0 . .
C52 C53 H53 120.0 . .
C53 C54 C55 120.0 . .
C53 C54 H54 120.0 . .
C55 C54 H54 120.0 . .
C56 C55 C54 120.0 . .
C56 C55 H55 120.0 . .
C54 C55 H55 120.0 . .
C55 C56 C51 120.0 . .
C55 C56 H56 120.0 . .
C51 C56 H56 120.0 . .
C62 C61 C66 120.0 . .
C62 C61 Sb6 122.7(4) . .
C66 C61 Sb6 117.3(4) . .
C61 C62 C63 120.0 . .
C61 C62 H62 120.0 . .
C63 C62 H62 120.0 . .
C64 C63 C62 120.0 . .
C64 C63 H63 120.0 . .
C62 C63 H63 120.0 . .
C63 C64 C65 120.0 . .
C63 C64 H64 120.0 . .
C65 C64 H64 120.0 . .
C66 C65 C64 120.0 . .
C66 C65 H65 120.0 . .
C64 C65 H65 120.0 . .
C65 C66 C61 120.0 . .
C65 C66 H66 120.0 . .
C61 C66 H66 120.0 . .
C72 C71 C76 120.0 . .
C72 C71 Sb7 119.6(4) . .
C76 C71 Sb7 120.4(4) . .
C71 C72 C73 120.0 . .
C71 C72 H72 120.0 . .
C73 C72 H72 120.0 . .
C74 C73 C72 120.0 . .
C74 C73 H73 120.0 . .
C72 C73 H73 120.0 . .
C75 C74 C73 120.0 . .
C75 C74 H74 120.0 . .
C73 C74 H74 120.0 . .
C74 C75 C76 120.0 . .
C74 C75 H75 120.0 . .
C76 C75 H75 120.0 . .
C75 C76 C71 120.0 . .
C75 C76 H76 120.0 . .
C71 C76 H76 120.0 . .
C82 C81 C86 120.0 . .
C82 C81 Sb8 120.9(4) . .
C86 C81 Sb8 118.9(4) . .
C83 C82 C81 120.0 . .
C83 C82 H82 120.0 . .
C81 C82 H82 120.0 . .
C84 C83 C82 120.0 . .
C84 C83 H83 120.0 . .
C82 C83 H83 120.0 . .
C83 C84 C85 120.0 . .
C83 C84 H84 120.0 . .
C85 C84 H84 120.0 . .
C86 C85 C84 120.0 . .
C86 C85 H85 120.0 . .
C84 C85 H85 120.0 . .
C85 C86 C81 120.0 . .
C85 C86 H86 120.0 . .
C81 C86 H86 120.0 . .
C92A C91A C96A 120.0 . .
C92A C91A Sb9 119.1(8) . .
C96A C91A Sb9 120.4(7) . .
C93A C92A C91A 120.0 . .
C93A C92A Na10 71.1(6) . .
C91A C92A Na10 115.0(6) . .
C93A C92A H92A 120.0 . .
C91A C92A H92A 120.0 . .
Na10 C92A H92A 84.4 . .
C92A C93A C94A 120.0 . .
C92A C93A Na10 82.5(7) . .
C94A C93A Na10 109.8(7) . .
C92A C93A H93A 120.0 . .
C94A C93A H93A 120.0 . .
Na10 C93A H93A 78.0 . .
C95A C94A C93A 120.0 . .
C95A C94A H94A 120.0 . .
C93A C94A H94A 120.0 . .
C96A C95A C94A 120.0 . .
C96A C95A H95A 120.0 . .
C94A C95A H95A 120.0 . .
C95A C96A C91A 120.0 . .
C95A C96A H96A 120.0 . .
C91A C96A H96A 120.0 . .
C92B C91B C96B 120.0 . .
C92B C91B Sb9 123.6(10) . .
C96B C91B Sb9 116.4(10) . .
C93B C92B C91B 120.0 . .
C93B C92B H92B 120.0 . .
C91B C92B H92B 120.0 . .
C92B C93B C94B 120.0 . .
C92B C93B H93B 120.0 . .
C94B C93B H93B 120.0 . .
C93B C94B C95B 120.0 . .
C93B C94B H94B 120.0 . .
C95B C94B H94B 120.0 . .
C96B C95B C94B 120.0 . .
C96B C95B H95B 120.0 . .
C94B C95B H95B 120.0 . .
C95B C96B C91B 120.0 . .
C95B C96B H96B 120.0 . .
C91B C96B H96B 120.0 . .
C102 C101 C106 120.0 . .
C102 C101 Sb10 119.1(4) . .
C106 C101 Sb10 120.9(4) . .
C103 C102 C101 120.0 . .
C103 C102 H102 120.0 . .
C101 C102 H102 120.0 . .
C102 C103 C104 120.0 . .
C102 C103 H103 120.0 . .
C104 C103 H103 120.0 . .
C103 C104 C105 120.0 . .
C103 C104 H104 120.0 . .
C105 C104 H104 120.0 . .
C106 C105 C104 120.0 . .
C106 C105 H105 120.0 . .
C104 C105 H105 120.0 . .
C105 C106 C101 120.0 . .
C105 C106 H106 120.0 . .
C101 C106 H106 120.0 . .
C112 C111 C116 120.0 . .
C112 C111 Sb11 119.5(4) . .
C116 C111 Sb11 120.4(4) . .
C113 C112 C111 120.0 . .
C113 C112 H112 120.0 . .
C111 C112 H112 120.0 . .
C114 C113 C112 120.0 . .
C114 C113 H113 120.0 . .
C112 C113 H113 120.0 . .
C113 C114 C115 120.0 . .
C113 C114 H114 120.0 . .
C115 C114 H114 120.0 . .
C116 C115 C114 120.0 . .
C116 C115 H115 120.0 . .
C114 C115 H115 120.0 . .
C115 C116 C111 120.0 . .
C115 C116 H116 120.0 . .
C111 C116 H116 120.0 . .
C122 C121 C126 120.0 . .
C122 C121 Sb12 119.8(4) . .
C126 C121 Sb12 120.2(4) . .
C123 C122 C121 120.0 . .
C123 C122 H122 120.0 . .
C121 C122 H122 120.0 . .
C122 C123 C124 120.0 . .
C122 C123 H123 120.0 . .
C124 C123 H123 120.0 . .
C125 C124 C123 120.0 . .
C125 C124 H124 120.0 . .
C123 C124 H124 120.0 . .
C124 C125 C126 120.0 . .
C124 C125 H125 120.0 . .
C126 C125 H125 120.0 . .
C125 C126 C121 120.0 . .
C125 C126 H126 120.0 . .
C121 C126 H126 120.0 . .
C131 N131 Na1 131(3) . .
N131 C131 C132 176(4) . .
C131 C132 H13A 109.5 . .
C131 C132 H13B 109.5 . .
H13A C132 H13B 109.5 . .
C131 C132 H13C 109.5 . .
H13A C132 H13C 109.5 . .
H13B C132 H13C 109.5 . .
C141 N141 Na2 173.0(12) . .
N141 C141 C142 177.8(16) . .
C141 C142 H14A 109.5 . .
C141 C142 H14B 109.5 . .
H14A C142 H14B 109.5 . .
C141 C142 H14C 109.5 . .
H14A C142 H14C 109.5 . .
H14B C142 H14C 109.5 . .
O32 Sb13 O56 91.9(3) . .
O32 Sb13 O44 164.3(3) . .
O56 Sb13 O44 97.1(3) . .
O32 Sb13 O35 78.2(3) . .
O56 Sb13 O35 162.6(3) . .
O44 Sb13 O35 89.7(3) . .
O32 Sb13 O30 90.4(3) . .
O56 Sb13 O30 77.6(3) . .
O44 Sb13 O30 79.1(3) . .
O35 Sb13 O30 88.2(3) . .
O32 Sb13 C151 97.1(3) . .
O56 Sb13 C151 95.6(3) . .
O44 Sb13 C151 94.7(3) . .
O35 Sb13 C151 99.7(3) . .
O30 Sb13 C151 170.0(3) . .
O32 Sb13 Sb18 37.7(2) . .
O56 Sb13 Sb18 129.3(2) . .
O44 Sb13 Sb18 130.7(2) . .
O35 Sb13 Sb18 40.99(18) . .
O30 Sb13 Sb18 94.05(18) . .
C151 Sb13 Sb18 95.9(2) . .
O32 Sb13 Sb14 94.3(2) . .
O56 Sb13 Sb14 37.3(2) . .
O44 Sb13 Sb14 85.4(2) . .
O35 Sb13 Sb14 128.35(19) . .
O30 Sb13 Sb14 40.41(18) . .
C151 Sb13 Sb14 131.9(2) . .
Sb18 Sb13 Sb14 120.00(3) . .
O32 Sb13 Sb21 129.9(2) . .
O56 Sb13 Sb21 90.1(2) . .
O44 Sb13 Sb21 37.8(2) . .
O35 Sb13 Sb21 85.63(18) . .
O30 Sb13 Sb21 41.48(17) . .
C151 Sb13 Sb21 132.45(19) . .
Sb18 Sb13 Sb21 116.22(3) . .
Sb14 Sb13 Sb21 60.43(2) . .
O37 Sb14 O56 93.5(3) . .
O37 Sb14 O45 163.6(3) . .
O56 Sb14 O45 96.7(3) . .
O37 Sb14 O30 90.5(3) . .
O56 Sb14 O30 78.1(3) . .
O45 Sb14 O30 79.0(3) . .
O37 Sb14 O57 77.6(3) . .
O56 Sb14 O57 163.2(3) . .
O45 Sb14 O57 89.2(3) . .
O30 Sb14 O57 87.6(3) . .
O37 Sb14 C161 96.4(3) . .
O56 Sb14 C161 96.5(3) . .
O45 Sb14 C161 95.2(3) . .
O30 Sb14 C161 171.5(3) . .
O57 Sb14 C161 98.7(3) . .
O37 Sb14 Sb15 37.4(2) . .
O56 Sb14 Sb15 130.5(2) . .
O45 Sb14 Sb15 129.7(2) . .
O30 Sb14 Sb15 93.00(18) . .
O57 Sb14 Sb15 40.63(18) . .
C161 Sb14 Sb15 95.5(2) . .
O37 Sb14 Sb13 95.4(2) . .
O56 Sb14 Sb13 37.4(2) . .
O45 Sb14 Sb13 85.0(2) . .
O30 Sb14 Sb13 40.83(19) . .
O57 Sb14 Sb13 128.29(19) . .
C161 Sb14 Sb13 133.0(2) . .
Sb15 Sb14 Sb13 120.07(3) . .
O37 Sb14 Sb21 129.42(19) . .
O56 Sb14 Sb21 89.6(2) . .
O45 Sb14 Sb21 38.2(2) . .
O30 Sb14 Sb21 41.03(18) . .
O57 Sb14 Sb21 85.27(19) . .
C161 Sb14 Sb21 133.4(2) . .
Sb15 Sb14 Sb21 115.02(3) . .
Sb13 Sb14 Sb21 59.86(2) . .
O37 Sb15 O36 92.4(3) . .
O37 Sb15 O41 163.7(3) . .
O36 Sb15 O41 97.6(3) . .
O37 Sb15 O31 90.5(3) . .
O36 Sb15 O31 78.2(3) . .
O41 Sb15 O31 79.1(3) . .
O37 Sb15 O57 77.6(3) . .
O36 Sb15 O57 163.0(3) . .
O41 Sb15 O57 89.4(3) . .
O31 Sb15 O57 88.0(3) . .
O37 Sb15 C171 96.1(3) . .
O36 Sb15 C171 95.3(3) . .
O41 Sb15 C171 95.8(3) . .
O31 Sb15 C171 171.0(3) . .
O57 Sb15 C171 99.4(3) . .
O37 Sb15 Sb14 37.19(19) . .
O36 Sb15 Sb14 129.2(2) . .
O41 Sb15 Sb14 130.1(2) . .
O31 Sb15 Sb14 93.22(18) . .
O57 Sb15 Sb14 40.8(2) . .
C171 Sb15 Sb14 95.7(2) . .
O37 Sb15 Sb16 94.76(19) . .
O36 Sb15 Sb16 37.52(18) . .
O41 Sb15 Sb16 85.6(2) . .
O31 Sb15 Sb16 40.86(18) . .
O57 Sb15 Sb16 128.67(19) . .
C171 Sb15 Sb16 131.9(2) . .
Sb14 Sb15 Sb16 119.68(3) . .
O37 Sb15 Sb19 129.62(19) . .
O36 Sb15 Sb19 90.12(18) . .
O41 Sb15 Sb19 38.08(18) . .
O31 Sb15 Sb19 41.16(18) . .
O57 Sb15 Sb19 85.9(2) . .
C171 Sb15 Sb19 133.79(19) . .
Sb14 Sb15 Sb19 115.69(3) . .
Sb16 Sb15 Sb19 60.16(2) . .
O33 Sb16 O36 92.3(3) . .
O33 Sb16 O47 163.9(3) . .
O36 Sb16 O47 97.4(3) . .
O33 Sb16 O34 78.0(3) . .
O36 Sb16 O34 163.2(3) . .
O47 Sb16 O34 89.4(3) . .
O33 Sb16 O31 91.0(3) . .
O36 Sb16 O31 77.7(3) . .
O47 Sb16 O31 78.6(3) . .
O34 Sb16 O31 88.7(3) . .
O33 Sb16 C181 99.1(3) . .
O36 Sb16 C181 95.4(3) . .
O47 Sb16 C181 92.8(3) . .
O34 Sb16 C181 99.6(3) . .
O31 Sb16 C181 168.0(3) . .
O33 Sb16 Sb15 95.00(19) . .
O36 Sb16 Sb15 37.56(19) . .
O47 Sb16 Sb15 85.1(2) . .
O34 Sb16 Sb15 128.78(19) . .
O31 Sb16 Sb15 40.27(18) . .
C181 Sb16 Sb15 131.4(2) . .
O33 Sb16 Sb17 37.37(18) . .
O36 Sb16 Sb17 129.4(2) . .
O47 Sb16 Sb17 130.4(2) . .
O34 Sb16 Sb17 41.08(18) . .
O31 Sb16 Sb17 94.40(18) . .
C181 Sb16 Sb17 97.5(2) . .
Sb15 Sb16 Sb17 120.31(3) . .
O33 Sb16 Sb19 130.2(2) . .
O36 Sb16 Sb19 90.23(19) . .
O47 Sb16 Sb19 37.5(2) . .
O34 Sb16 Sb19 85.82(19) . .
O31 Sb16 Sb19 41.31(18) . .
C181 Sb16 Sb19 130.2(2) . .
Sb15 Sb16 Sb19 60.24(2) . .
Sb17 Sb16 Sb19 116.30(3) . .
O39 Sb17 O33 163.7(3) . .
O39 Sb17 O55 98.5(3) . .
O33 Sb17 O55 92.5(3) . .
O39 Sb17 O29 79.9(3) . .
O33 Sb17 O29 90.6(3) . .
O55 Sb17 O29 78.4(3) . .
O39 Sb17 O34 89.3(3) . .
O33 Sb17 O34 76.9(3) . .
O55 Sb17 O34 161.9(3) . .
O29 Sb17 O34 86.9(3) . .
O39 Sb17 C191 95.4(3) . .
O33 Sb17 C191 94.9(3) . .
O55 Sb17 C191 98.6(3) . .
O29 Sb17 C191 173.9(3) . .
O34 Sb17 C191 97.0(3) . .
O39 Sb17 Sb18 86.1(2) . .
O33 Sb17 Sb18 95.37(19) . .
O55 Sb17 Sb18 37.71(19) . .
O29 Sb17 Sb18 40.92(18) . .
O34 Sb17 Sb18 127.65(19) . .
C191 Sb17 Sb18 135.4(2) . .
O39 Sb17 Sb20 37.7(2) . .
O33 Sb17 Sb20 131.01(19) . .
O55 Sb17 Sb20 89.95(19) . .
O29 Sb17 Sb20 42.30(17) . .
O34 Sb17 Sb20 86.23(19) . .
C191 Sb17 Sb20 133.0(2) . .
Sb18 Sb17 Sb20 60.07(2) . .
O39 Sb17 Sb16 129.7(2) . .
O33 Sb17 Sb16 36.90(19) . .
O55 Sb17 Sb16 128.98(19) . .
O29 Sb17 Sb16 92.93(18) . .
O34 Sb17 Sb16 40.46(18) . .
C191 Sb17 Sb16 93.1(2) . .
Sb18 Sb17 Sb16 119.76(3) . .
Sb20 Sb17 Sb16 116.72(3) . .
O38 Sb18 O55 98.4(3) . .
O38 Sb18 O32 163.9(3) . .
O55 Sb18 O32 92.2(3) . .
O38 Sb18 O35 89.0(3) . .
O55 Sb18 O35 162.3(3) . .
O32 Sb18 O35 77.6(3) . .
O38 Sb18 O29 79.7(3) . .
O55 Sb18 O29 78.5(3) . .
O32 Sb18 O29 90.7(3) . .
O35 Sb18 O29 87.2(3) . .
O38 Sb18 C201 92.3(3) . .
O55 Sb18 C201 98.1(3) . .
O32 Sb18 C201 98.1(3) . .
O35 Sb18 C201 97.6(3) . .
O29 Sb18 C201 170.7(3) . .
O38 Sb18 Sb13 130.0(2) . .
O55 Sb18 Sb13 129.00(19) . .
O32 Sb18 Sb13 37.09(19) . .
O35 Sb18 Sb13 41.00(19) . .
O29 Sb18 Sb13 93.56(18) . .
C201 Sb18 Sb13 95.3(2) . .
O38 Sb18 Sb17 85.9(2) . .
O55 Sb18 Sb17 37.92(19) . .
O32 Sb18 Sb17 95.29(19) . .
O35 Sb18 Sb17 127.77(19) . .
O29 Sb18 Sb17 40.80(18) . .
C201 Sb18 Sb17 134.45(19) . .
Sb13 Sb18 Sb17 120.17(3) . .
O38 Sb18 Sb20 37.4(2) . .
O55 Sb18 Sb20 90.14(19) . .
O32 Sb18 Sb20 131.2(2) . .
O35 Sb18 Sb20 86.03(19) . .
O29 Sb18 Sb20 42.32(17) . .
C201 Sb18 Sb20 129.7(2) . .
Sb13 Sb18 Sb20 117.22(3) . .
Sb17 Sb18 Sb20 60.09(2) . .
O42 Sb19 O40 87.0(3) . .
O42 Sb19 O47 167.0(3) . .
O40 Sb19 O47 90.7(3) . .
O42 Sb19 O41 88.9(3) . .
O40 Sb19 O41 162.0(3) . .
O47 Sb19 O41 89.4(3) . .
O42 Sb19 O31 89.2(3) . .
O40 Sb19 O31 85.2(3) . .
O47 Sb19 O31 77.8(3) . .
O41 Sb19 O31 77.3(3) . .
O42 Sb19 C211 97.1(3) . .
O40 Sb19 C211 96.9(3) . .
O47 Sb19 C211 96.0(3) . .
O41 Sb19 C211 100.9(3) . .
O31 Sb19 C211 173.5(3) . .
O42 Sb19 Sb16 129.7(2) . .
O40 Sb19 Sb16 84.6(2) . .
O47 Sb19 Sb16 37.3(2) . .
O41 Sb19 Sb16 84.6(2) . .
O31 Sb19 Sb16 40.69(18) . .
C211 Sb19 Sb16 133.2(2) . .
O42 Sb19 Sb15 86.4(2) . .
O40 Sb19 Sb15 124.7(2) . .
O47 Sb19 Sb15 84.4(2) . .
O41 Sb19 Sb15 37.45(19) . .
O31 Sb19 Sb15 39.95(18) . .
C211 Sb19 Sb15 138.3(2) . .
Sb16 Sb19 Sb15 59.60(2) . .
O42 Sb19 Na6 60.7(2) . .
O40 Sb19 Na6 53.3(2) . .
O47 Sb19 Na6 108.0(2) . .
O41 Sb19 Na6 109.8(2) . .
O31 Sb19 Na6 44.80(19) . .
C211 Sb19 Na6 140.7(2) . .
Sb16 Sb19 Na6 74.96(7) . .
Sb15 Sb19 Na6 76.16(7) . .
O49 Sb20 O52 82.6(3) . .
O49 Sb20 O38 90.4(3) . .
O52 Sb20 O38 163.8(3) . .
O49 Sb20 O39 163.3(3) . .
O52 Sb20 O39 90.6(3) . .
O38 Sb20 O39 92.1(3) . .
O49 Sb20 C221 99.8(3) . .
O52 Sb20 C221 99.0(3) . .
O38 Sb20 C221 96.6(3) . .
O39 Sb20 C221 96.3(3) . .
O49 Sb20 O29 86.5(3) . .
O52 Sb20 O29 87.1(3) . .
O38 Sb20 O29 77.9(3) . .
O39 Sb20 O29 78.0(3) . .
C221 Sb20 O29 171.7(3) . .
O49 Sb20 Sb18 86.6(2) . .
O52 Sb20 Sb18 127.6(2) . .
O38 Sb20 Sb18 36.97(19) . .
O39 Sb20 Sb18 85.55(19) . .
C221 Sb20 Sb18 133.4(3) . .
O29 Sb20 Sb18 40.99(18) . .
O49 Sb20 Sb17 126.8(2) . .
O52 Sb20 Sb17 87.2(2) . .
O38 Sb20 Sb17 85.3(2) . .
O39 Sb20 Sb17 37.16(18) . .
C221 Sb20 Sb17 133.3(2) . .
O29 Sb20 Sb17 40.85(18) . .
Sb18 Sb20 Sb17 59.84(2) . .
O49 Sb20 Na8 42.8(2) . .
O52 Sb20 Na8 44.0(2) . .
O38 Sb20 Na8 132.8(2) . .
O39 Sb20 Na8 134.3(2) . .
C221 Sb20 Na8 87.7(3) . .
O29 Sb20 Na8 100.54(19) . .
Sb18 Sb20 Na8 123.28(8) . .
Sb17 Sb20 Na8 124.22(8) . .
O49 Sb20 Na6 56.1(2) . .
O52 Sb20 Na6 57.2(2) . .
O38 Sb20 Na6 106.9(2) . .
O39 Sb20 Na6 107.5(2) . .
C221 Sb20 Na6 145.5(3) . .
O29 Sb20 Na6 42.76(19) . .
Sb18 Sb20 Na6 74.37(7) . .
Sb17 Sb20 Na6 74.69(7) . .
Na8 Sb20 Na6 57.79(10) . .
O48 Sb21 O46 87.0(3) . .
O48 Sb21 O44 166.3(3) . .
O46 Sb21 O44 91.0(3) . .
O48 Sb21 O45 89.1(3) . .
O46 Sb21 O45 163.2(3) . .
O44 Sb21 O45 88.9(3) . .
O48 Sb21 O30 88.1(3) . .
O46 Sb21 O30 86.0(3) . .
O44 Sb21 O30 78.2(3) . .
O45 Sb21 O30 77.5(3) . .
O48 Sb21 C231 96.1(3) . .
O46 Sb21 C231 97.5(3) . .
O44 Sb21 C231 97.6(3) . .
O45 Sb21 C231 99.2(3) . .
O30 Sb21 C231 174.6(3) . .
O48 Sb21 Sb13 128.8(2) . .
O46 Sb21 Sb13 85.2(2) . .
O44 Sb21 Sb13 37.50(19) . .
O45 Sb21 Sb13 84.5(2) . .
O30 Sb21 Sb13 40.89(19) . .
C231 Sb21 Sb13 135.1(3) . .
O48 Sb21 Sb14 85.6(2) . .
O46 Sb21 Sb14 125.7(2) . .
O44 Sb21 Sb14 84.52(19) . .
O45 Sb21 Sb14 37.6(2) . .
O30 Sb21 Sb14 40.04(18) . .
C231 Sb21 Sb14 136.8(2) . .
Sb13 Sb21 Sb14 59.71(2) . .
O48 Sb21 Na6 59.9(2) . .
O46 Sb21 Na6 54.0(2) . .
O44 Sb21 Na6 108.3(2) . .
O45 Sb21 Na6 110.2(2) . .
O30 Sb21 Na6 44.8(2) . .
C231 Sb21 Na6 140.6(3) . .
Sb13 Sb21 Na6 75.07(7) . .
Sb14 Sb21 Na6 76.28(7) . .
O46 Sb22 O14W 173.4(3) . .
O46 Sb22 O49 87.1(3) . .
O14W Sb22 O49 92.3(3) . .
O46 Sb22 O13W 91.8(3) . .
O14W Sb22 O13W 88.3(3) . .
O49 Sb22 O13W 175.5(3) . .
O46 Sb22 O35 87.9(3) . .
O14W Sb22 O35 85.5(3) . .
O49 Sb22 O35 89.8(3) . .
O13W Sb22 O35 85.8(3) . .
O46 Sb22 C241 92.4(3) . .
O14W Sb22 C241 94.1(3) . .
O49 Sb22 C241 89.2(3) . .
O13W Sb22 C241 95.2(3) . .
O35 Sb22 C241 178.9(3) . .
O46 Sb22 Na6 46.3(2) . .
O14W Sb22 Na6 129.6(2) . .
O49 Sb22 Na6 49.0(2) . .
O13W Sb22 Na6 127.8(2) . .
O35 Sb22 Na6 66.73(19) . .
C241 Sb22 Na6 112.8(3) . .
O46 Sb22 Na8 68.6(2) . .
O14W Sb22 Na8 113.7(3) . .
O49 Sb22 Na8 31.7(2) . .
O13W Sb22 Na8 150.8(2) . .
O35 Sb22 Na8 113.60(19) . .
C241 Sb22 Na8 65.6(3) . .
Na6 Sb22 Na8 51.89(9) . .
O48 Sb23 O54 174.1(3) . .
O48 Sb23 O42 86.3(3) . .
O54 Sb23 O42 92.8(3) . .
O48 Sb23 O53 93.7(3) . .
O54 Sb23 O53 86.8(3) . .
O42 Sb23 O53 175.6(3) . .
O48 Sb23 O57 88.8(3) . .
O54 Sb23 O57 85.4(3) . .
O42 Sb23 O57 89.9(3) . .
O53 Sb23 O57 85.8(3) . .
O48 Sb23 C251 92.3(3) . .
O54 Sb23 C251 93.6(3) . .
O42 Sb23 C251 92.2(3) . .
O53 Sb23 C251 92.2(3) . .
O57 Sb23 C251 177.8(3) . .
O48 Sb23 Na9 138.8(3) . .
O54 Sb23 Na9 41.9(3) . .
O42 Sb23 Na9 134.7(2) . .
O53 Sb23 Na9 45.1(3) . .
O57 Sb23 Na9 87.4(2) . .
C251 Sb23 Na9 90.5(3) . .
O40 Sb24 O52 87.4(3) . .
O40 Sb24 O51 174.3(3) . .
O52 Sb24 O51 90.9(3) . .
O40 Sb24 O50 93.5(3) . .
O52 Sb24 O50 176.5(3) . .
O51 Sb24 O50 88.0(3) . .
O40 Sb24 O34 88.2(3) . .
O52 Sb24 O34 91.5(3) . .
O51 Sb24 O34 86.4(3) . .
O50 Sb24 O34 85.1(3) . .
O40 Sb24 C261 92.9(3) . .
O52 Sb24 C261 91.7(3) . .
O51 Sb24 C261 92.6(3) . .
O50 Sb24 C261 91.7(3) . .
O34 Sb24 C261 176.6(3) . .
O40 Sb24 Na6 45.8(2) . .
O52 Sb24 Na6 50.1(2) . .
O51 Sb24 Na6 129.7(2) . .
O50 Sb24 Na6 128.9(2) . .
O34 Sb24 Na6 67.57(19) . .
C261 Sb24 Na6 115.4(2) . .
O29 Na6 O30 90.8(3) . .
O29 Na6 O31 90.6(3) . .
O30 Na6 O31 87.7(3) . .
O29 Na6 O43 139.5(3) . .
O30 Na6 O43 117.2(3) . .
O31 Na6 O43 117.4(3) . .
O29 Na6 O40 103.1(3) . .
O30 Na6 O40 147.7(3) . .
O31 Na6 O40 63.6(2) . .
O43 Na6 O40 69.2(2) . .
O29 Na6 O46 104.0(3) . .
O30 Na6 O46 64.1(2) . .
O31 Na6 O46 148.0(3) . .
O43 Na6 O46 68.1(2) . .
O40 Na6 O46 136.7(3) . .
O29 Na6 O49 64.1(2) . .
O30 Na6 O49 105.1(3) . .
O31 Na6 O49 151.3(3) . .
O43 Na6 O49 79.9(2) . .
O40 Na6 O49 107.1(2) . .
O46 Na6 O49 57.8(2) . .
O29 Na6 O52 64.0(2) . .
O30 Na6 O52 151.6(3) . .
O31 Na6 O52 104.6(2) . .
O43 Na6 O52 80.2(2) . .
O40 Na6 O52 57.2(2) . .
O46 Na6 O52 107.5(2) . .
O49 Na6 O52 53.4(2) . .
O29 Na6 O48 150.5(3) . .
O30 Na6 O48 62.0(2) . .
O31 Na6 O48 98.9(2) . .
O43 Na6 O48 58.0(2) . .
O40 Na6 O48 106.1(2) . .
O46 Na6 O48 55.5(2) . .
O49 Na6 O48 109.8(2) . .
O52 Na6 O48 137.9(2) . .
O29 Na6 O42 150.1(3) . .
O30 Na6 O42 99.6(2) . .
O31 Na6 O42 62.1(2) . .
O43 Na6 O42 57.8(2) . .
O40 Na6 O42 55.2(2) . .
O46 Na6 O42 105.8(2) . .
O49 Na6 O42 137.3(2) . .
O52 Na6 O42 108.8(2) . .
O48 Na6 O42 54.0(2) . .
O29 Na6 Na8 97.3(2) . .
O30 Na6 Na8 135.4(2) . .
O31 Na6 Na8 135.7(2) . .
O43 Na6 Na8 42.25(19) . .
O40 Na6 Na8 72.23(18) . .
O46 Na6 Na8 71.32(19) . .
O49 Na6 Na8 43.83(17) . .
O52 Na6 Na8 44.47(17) . .
O48 Na6 Na8 95.18(19) . .
O42 Na6 Na8 94.82(19) . .
O29 Na6 Sb21 116.5(2) . .
O30 Na6 Sb21 37.73(16) . .
O31 Na6 Sb21 113.2(2) . .
O43 Na6 Sb21 80.43(19) . .
O40 Na6 Sb21 140.4(2) . .
O46 Na6 Sb21 34.80(15) . .
O49 Na6 Sb21 91.36(18) . .
O52 Na6 Sb21 142.19(19) . .
O48 Na6 Sb21 34.36(14) . .
O42 Na6 Sb21 87.38(16) . .
Na8 Na6 Sb21 101.93(14) . .
O33 Na7 O32 96.1(3) . .
O33 Na7 O37 94.9(3) . .
O32 Na7 O37 94.8(3) . .
O33 Na7 O11W 176.8(3) . .
O32 Na7 O11W 87.1(3) . .
O37 Na7 O11W 84.9(3) . .
O33 Na7 O12W 83.1(3) . .
O32 Na7 O12W 177.2(3) . .
O37 Na7 O12W 87.9(3) . .
O11W Na7 O12W 93.7(3) . .
O33 Na7 O10W 89.4(3) . .
O32 Na7 O10W 83.6(3) . .
O37 Na7 O10W 175.6(3) . .
O11W Na7 O10W 90.8(3) . .
O12W Na7 O10W 93.7(3) . .
O43 Na8 N281 110.3(4) . .
O43 Na8 O49 104.3(3) . .
N281 Na8 O49 137.8(4) . .
O43 Na8 O52 104.5(3) . .
N281 Na8 O52 123.8(4) . .
O49 Na8 O52 66.9(3) . .
O43 Na8 Na6 55.8(2) . .
N281 Na8 Na6 163.7(4) . .
O49 Na8 Na6 58.4(2) . .
O52 Na8 Na6 59.1(2) . .
O43 Na8 Sb20 118.5(3) . .
N281 Na8 Sb20 130.3(4) . .
O49 Na8 Sb20 34.85(18) . .
O52 Na8 Sb20 35.22(17) . .
Na6 Na8 Sb20 62.68(10) . .
O43 Na8 Sb22 90.5(3) . .
N281 Na8 Sb22 129.1(4) . .
O49 Na8 Sb22 26.60(18) . .
O52 Na8 Sb22 92.2(2) . .
Na6 Na8 Sb22 63.68(11) . .
Sb20 Na8 Sb22 61.45(8) . .
O15W Na9 O54 110.6(5) . .
O15W Na9 N271 95.6(8) . .
O54 Na9 N271 102.7(7) . .
O15W Na9 O53 165.0(6) . .
O54 Na9 O53 69.3(3) . .
N271 Na9 O53 99.0(7) . .
O15W Na9 O16W 84.6(6) . .
O54 Na9 O16W 156.5(6) . .
N271 Na9 O16W 93.3(7) . .
O53 Na9 O16W 91.3(5) . .
O15W Na9 Sb23 143.8(5) . .
O54 Na9 Sb23 34.2(2) . .
N271 Na9 Sb23 100.7(6) . .
O53 Na9 Sb23 35.3(2) . .
O16W Na9 Sb23 126.1(5) . .
O17W Na10 O51 103.7(6) . .
O17W Na10 O18W 125.6(7) . .
O51 Na10 O18W 130.1(6) . .
O17W Na10 O19W 88.7(7) . .
O51 Na10 O19W 85.4(5) . .
O18W Na10 O19W 88.2(7) . .
O17W Na10 C93A 101.1(5) . .
O51 Na10 C93A 110.2(4) . .
O18W Na10 C93A 70.5(5) . .
O19W Na10 C93A 158.5(5) . .
O17W Na10 C92A 83.2(5) . .
O51 Na10 C92A 134.1(4) . .
O18W Na10 C92A 66.3(5) . .
O19W Na10 C92A 140.4(5) . .
C93A Na10 C92A 26.46(12) . .
O21W Na11 O20W 82.2(5) . .
O21W Na11 O14W 159.7(7) . .
O20W Na11 O14W 88.4(5) . .
O21W Na11 O22W 87.3(8) . .
O20W Na11 O22W 104.5(7) . .
O14W Na11 O22W 112.6(7) . .
O21W Na11 O23W 78.2(11) . .
O20W Na11 O23W 142.0(11) . .
O14W Na11 O23W 99.0(11) . .
O22W Na11 O23W 106.8(12) . .
Sb17 O29 Sb18 98.3(3) . .
Sb17 O29 Sb20 96.9(3) . .
Sb18 O29 Sb20 96.7(3) . .
Sb17 O29 Na6 128.5(3) . .
Sb18 O29 Na6 127.4(3) . .
Sb20 O29 Na6 99.5(3) . .
Sb14 O30 Sb13 98.8(3) . .
Sb14 O30 Sb21 98.9(3) . .
Sb13 O30 Sb21 97.6(3) . .
Sb14 O30 Na6 130.0(3) . .
Sb13 O30 Na6 125.3(3) . .
Sb21 O30 Na6 97.5(3) . .
Sb15 O31 Sb16 98.9(3) . .
Sb15 O31 Sb19 98.9(3) . .
Sb16 O31 Sb19 98.0(3) . .
Sb15 O31 Na6 129.7(3) . .
Sb16 O31 Na6 125.2(3) . .
Sb19 O31 Na6 97.6(3) . .
Sb13 O32 Sb18 105.2(3) . .
Sb13 O32 Na7 125.5(3) . .
Sb18 O32 Na7 122.9(3) . .
Sb16 O33 Sb17 105.7(3) . .
Sb16 O33 Na7 124.9(3) . .
Sb17 O33 Na7 123.0(3) . .
Sb16 O34 Sb17 98.5(3) . .
Sb16 O34 Sb24 129.4(3) . .
Sb17 O34 Sb24 128.8(3) . .
Sb18 O35 Sb13 98.0(3) . .
Sb18 O35 Sb22 129.6(3) . .
Sb13 O35 Sb22 129.6(3) . .
Sb16 O36 Sb15 104.9(3) . .
Sb14 O37 Sb15 105.4(3) . .
Sb14 O37 Na7 123.8(3) . .
Sb15 O37 Na7 124.3(3) . .
Sb18 O38 Sb20 105.6(3) . .
Sb17 O39 Sb20 105.2(3) . .
Sb19 O40 Sb24 136.2(4) . .
Sb19 O40 Na6 92.2(3) . .
Sb24 O40 Na6 103.5(3) . .
Sb15 O41 Sb19 104.5(3) . .
Sb19 O42 Sb23 136.8(4) . .
Sb19 O42 Na6 85.0(2) . .
Sb23 O42 Na6 101.8(3) . .
Na8 O43 Na6 82.0(3) . .
Sb13 O44 Sb21 104.7(3) . .
Sb14 O45 Sb21 104.2(3) . .
Sb21 O46 Sb22 136.5(4) . .
Sb21 O46 Na6 91.2(3) . .
Sb22 O46 Na6 102.8(3) . .
Sb16 O47 Sb19 105.2(3) . .
Sb21 O48 Sb23 137.9(4) . .
Sb21 O48 Na6 85.8(3) . .
Sb23 O48 Na6 103.6(3) . .
Sb20 O49 Sb22 136.0(4) . .
Sb20 O49 Na8 102.3(3) . .
Sb22 O49 Na8 121.7(3) . .
Sb20 O49 Na6 89.3(3) . .
Sb22 O49 Na6 99.6(3) . .
Na8 O49 Na6 77.8(2) . .
Sb24 O51 Na10 131.6(4) . .
Sb24 O52 Sb20 135.7(4) . .
Sb24 O52 Na8 123.4(3) . .
Sb20 O52 Na8 100.7(3) . .
Sb24 O52 Na6 98.6(3) . .
Sb20 O52 Na6 88.1(2) . .
Na8 O52 Na6 76.4(2) . .
Sb23 O53 Na9 99.6(4) . .
Sb23 O54 Na9 103.9(4) . .
Sb18 O55 Sb17 104.4(3) . .
Sb14 O56 Sb13 105.2(3) . .
Sb15 O57 Sb14 98.6(3) . .
Sb15 O57 Sb23 129.3(4) . .
Sb14 O57 Sb23 129.6(3) . .
C152 C151 C156 120.0 . .
C152 C151 Sb13 121.4(4) . .
C156 C151 Sb13 118.6(4) . .
C151 C152 C153 120.0 . .
C151 C152 H152 120.0 . .
C153 C152 H152 120.0 . .
C154 C153 C152 120.0 . .
C154 C153 H153 120.0 . .
C152 C153 H153 120.0 . .
C153 C154 C155 120.0 . .
C153 C154 H154 120.0 . .
C155 C154 H154 120.0 . .
C154 C155 C156 120.0 . .
C154 C155 H155 120.0 . .
C156 C155 H155 120.0 . .
C155 C156 C151 120.0 . .
C155 C156 H156 120.0 . .
C151 C156 H156 120.0 . .
C162 C161 C166 120.0 . .
C162 C161 Sb14 120.3(4) . .
C166 C161 Sb14 119.4(4) . .
C163 C162 C161 120.0 . .
C163 C162 H162 120.0 . .
C161 C162 H162 120.0 . .
C164 C163 C162 120.0 . .
C164 C163 H163 120.0 . .
C162 C163 H163 120.0 . .
C165 C164 C163 120.0 . .
C165 C164 H164 120.0 . .
C163 C164 H164 120.0 . .
C164 C165 C166 120.0 . .
C164 C165 H165 120.0 . .
C166 C165 H165 120.0 . .
C165 C166 C161 120.0 . .
C165 C166 H166 120.0 . .
C161 C166 H166 120.0 . .
C172 C171 C176 120.0 . .
C172 C171 Sb15 122.1(4) . .
C176 C171 Sb15 117.9(4) . .
C173 C172 C171 120.0 . .
C173 C172 H172 120.0 . .
C171 C172 H172 120.0 . .
C172 C173 C174 120.0 . .
C172 C173 H173 120.0 . .
C174 C173 H173 120.0 . .
C175 C174 C173 120.0 . .
C175 C174 H174 120.0 . .
C173 C174 H174 120.0 . .
C174 C175 C176 120.0 . .
C174 C175 H175 120.0 . .
C176 C175 H175 120.0 . .
C175 C176 C171 120.0 . .
C175 C176 H176 120.0 . .
C171 C176 H176 120.0 . .
C182 C181 C186 120.0 . .
C182 C181 Sb16 120.2(4) . .
C186 C181 Sb16 119.7(4) . .
C183 C182 C181 120.0 . .
C183 C182 H182 120.0 . .
C181 C182 H182 120.0 . .
C182 C183 C184 120.0 . .
C182 C183 H183 120.0 . .
C184 C183 H183 120.0 . .
C185 C184 C183 120.0 . .
C185 C184 H184 120.0 . .
C183 C184 H184 120.0 . .
C186 C185 C184 120.0 . .
C186 C185 H185 120.0 . .
C184 C185 H185 120.0 . .
C185 C186 C181 120.0 . .
C185 C186 H186 120.0 . .
C181 C186 H186 120.0 . .
C192 C191 C196 120.0 . .
C192 C191 Sb17 120.2(4) . .
C196 C191 Sb17 119.2(4) . .
C191 C192 C193 120.0 . .
C191 C192 H192 120.0 . .
C193 C192 H192 120.0 . .
C194 C193 C192 120.0 . .
C194 C193 H193 120.0 . .
C192 C193 H193 120.0 . .
C193 C194 C195 120.0 . .
C193 C194 H194 120.0 . .
C195 C194 H194 120.0 . .
C196 C195 C194 120.0 . .
C196 C195 H195 120.0 . .
C194 C195 H195 120.0 . .
C195 C196 C191 120.0 . .
C195 C196 H196 120.0 . .
C191 C196 H196 120.0 . .
C202 C201 C206 120.0 . .
C202 C201 Sb18 118.3(4) . .
C206 C201 Sb18 121.7(4) . .
C203 C202 C201 120.0 . .
C203 C202 H202 120.0 . .
C201 C202 H202 120.0 . .
C204 C203 C202 120.0 . .
C204 C203 H203 120.0 . .
C202 C203 H203 120.0 . .
C203 C204 C205 120.0 . .
C203 C204 H204 120.0 . .
C205 C204 H204 120.0 . .
C206 C205 C204 120.0 . .
C206 C205 H205 120.0 . .
C204 C205 H205 120.0 . .
C205 C206 C201 120.0 . .
C205 C206 H206 120.0 . .
C201 C206 H206 120.0 . .
C212 C211 C216 120.0 . .
C212 C211 Sb19 120.7(4) . .
C216 C211 Sb19 118.8(4) . .
C213 C212 C211 120.0 . .
C213 C212 H212 120.0 . .
C211 C212 H212 120.0 . .
C214 C213 C212 120.0 . .
C214 C213 H213 120.0 . .
C212 C213 H213 120.0 . .
C213 C214 C215 120.0 . .
C213 C214 H214 120.0 . .
C215 C214 H214 120.0 . .
C216 C215 C214 120.0 . .
C216 C215 H215 120.0 . .
C214 C215 H215 120.0 . .
C215 C216 C211 120.0 . .
C215 C216 H216 120.0 . .
C211 C216 H216 120.0 . .
C222 C221 C226 120.0 . .
C222 C221 Sb20 120.2(5) . .
C226 C221 Sb20 119.8(5) . .
C223 C222 C221 120.0 . .
C223 C222 H222 120.0 . .
C221 C222 H222 120.0 . .
C222 C223 C224 120.0 . .
C222 C223 H223 120.0 . .
C224 C223 H223 120.0 . .
C225 C224 C223 120.0 . .
C225 C224 H224 120.0 . .
C223 C224 H224 120.0 . .
C224 C225 C226 120.0 . .
C224 C225 H225 120.0 . .
C226 C225 H225 120.0 . .
C225 C226 C221 120.0 . .
C225 C226 H226 120.0 . .
C221 C226 H226 120.0 . .
C232 C231 C236 120.0 . .
C232 C231 Sb21 119.9(4) . .
C236 C231 Sb21 118.9(4) . .
C233 C232 C231 120.0 . .
C233 C232 H232 120.0 . .
C231 C232 H232 120.0 . .
C234 C233 C232 120.0 . .
C234 C233 H233 120.0 . .
C232 C233 H233 120.0 . .
C235 C234 C233 120.0 . .
C235 C234 H234 120.0 . .
C233 C234 H234 120.0 . .
C234 C235 C236 120.0 . .
C234 C235 H235 120.0 . .
C236 C235 H235 120.0 . .
C235 C236 C231 120.0 . .
C235 C236 H236 120.0 . .
C231 C236 H236 120.0 . .
C242 C241 C246 120.0 . .
C242 C241 Sb22 119.5(4) . .
C246 C241 Sb22 120.5(4) . .
C243 C242 C241 120.0 . .
C243 C242 H242 120.0 . .
C241 C242 H242 120.0 . .
C242 C243 C244 120.0 . .
C242 C243 H243 120.0 . .
C244 C243 H243 120.0 . .
C243 C244 C245 120.0 . .
C243 C244 H244 120.0 . .
C245 C244 H244 120.0 . .
C246 C245 C244 120.0 . .
C246 C245 H245 120.0 . .
C244 C245 H245 120.0 . .
C245 C246 C241 120.0 . .
C245 C246 H246 120.0 . .
C241 C246 H246 120.0 . .
C252 C251 C256 120.0 . .
C252 C251 Sb23 119.7(4) . .
C256 C251 Sb23 120.3(4) . .
C251 C252 C253 120.0 . .
C251 C252 H252 120.0 . .
C253 C252 H252 120.0 . .
C252 C253 C254 120.0 . .
C252 C253 H253 120.0 . .
C254 C253 H253 120.0 . .
C255 C254 C253 120.0 . .
C255 C254 H254 120.0 . .
C253 C254 H254 120.0 . .
C254 C255 C256 120.0 . .
C254 C255 H255 120.0 . .
C256 C255 H255 120.0 . .
C255 C256 C251 120.0 . .
C255 C256 H256 120.0 . .
C251 C256 H256 120.0 . .
C262 C261 C266 120.0 . .
C262 C261 Sb24 119.8(4) . .
C266 C261 Sb24 120.2(4) . .
C263 C262 C261 120.0 . .
C263 C262 H262 120.0 . .
C261 C262 H262 120.0 . .
C262 C263 C264 120.0 . .
C262 C263 H263 120.0 . .
C264 C263 H263 120.0 . .
C265 C264 C263 120.0 . .
C265 C264 H264 120.0 . .
C263 C264 H264 120.0 . .
C264 C265 C266 120.0 . .
C264 C265 H265 120.0 . .
C266 C265 H265 120.0 . .
C265 C266 C261 120.0 . .
C265 C266 H266 120.0 . .
C261 C266 H266 120.0 . .
Sb22 O14W Na11 131.9(5) . .
C271 N271 Na9 131(2) . .
N271 C271 C272 177(3) . .
C271 C272 H27A 109.5 . .
C271 C272 H27B 109.5 . .
H27A C272 H27B 109.5 . .
C271 C272 H27C 109.5 . .
H27A C272 H27C 109.5 . .
H27B C272 H27C 109.5 . .
C281 N281 Na8 167.5(12) . .
N281 C281 C282 180(2) . .
C281 C282 H28A 109.5 . .
C281 C282 H28B 109.5 . .
H28A C282 H28B 109.5 . .
C281 C282 H28C 109.5 . .
H28A C282 H28C 109.5 . .
H28B C282 H28C 109.5 . .
N1S C1S C2S 180(3) . .
C1S C2S H2S1 109.5 . .
C1S C2S H2S2 109.5 . .
H2S1 C2S H2S2 109.5 . .
C1S C2S H2S3 109.5 . .
H2S1 C2S H2S3 109.5 . .
H2S2 C2S H2S3 109.5 . .
N2S C3S C4S 178(4) . .
C3S C4S H4S1 109.5 . .
C3S C4S H4S2 109.5 . .
H4S1 C4S H4S2 109.5 . .
C3S C4S H4S3 109.5 . .
H4S1 C4S H4S3 109.5 . .
H4S2 C4S H4S3 109.5 . .
N3S C5S C6S 174(2) . .
C5S C6S H6S1 109.5 . .
C5S C6S H6S2 109.5 . .
H6S1 C6S H6S2 109.5 . .
C5S C6S H6S3 109.5 . .
H6S1 C6S H6S3 109.5 . .
H6S2 C6S H6S3 109.5 . .
N4S C7S C8S 179(6) . .
C7S C8S H8S1 109.5 . .
C7S C8S H8S2 109.5 . .
H8S1 C8S H8S2 109.5 . .
C7S C8S H8S3 109.5 . .
H8S1 C8S H8S3 109.5 . .
H8S2 C8S H8S3 109.5 . .
N5S C9S C10S 163(5) . .
C9S C10S H10A 109.5 . .
C9S C10S H10B 109.5 . .
H10A C10S H10B 109.5 . .
C9S C10S H10C 109.5 . .
H10A C10S H10C 109.5 . .
H10B C10S H10C 109.5 . .
N6S C11S C12S 164(7) . .
C11S C12S H12A 109.5 . .
C11S C12S H12B 109.5 . .
H12A C12S H12B 109.5 . .
C11S C12S H12C 109.5 . .
H12A C12S H12C 109.5 . .
H12B C12S H12C 109.5 . .

loop_
_geom_bond_atom_site_label_1
_geom_bond_atom_site_label_2
_geom_bond_distance
_geom_bond_site_symmetry_2
Sb1 O14 1.980(7) .
Sb1 O8 1.980(7) .
Sb1 O16 1.987(7) .
Sb1 O27 2.081(6) .
Sb1 O1 2.084(7) .
Sb1 C11 2.123(5) .
Sb1 Sb6 3.1457(10) .
Sb1 Sb2 3.1585(10) .
Sb1 Sb8 3.1644(10) .
Sb2 O8 1.973(7) .
Sb2 O28 1.990(7) .
Sb2 O25 1.993(7) .
Sb2 O2 2.065(7) .
Sb2 O27 2.093(7) .
Sb2 C21 2.127(6) .
Sb2 Sb3 3.1551(10) .
Sb2 Sb11 3.1654(10) .
Sb3 O12 1.970(7) .
Sb3 O6 1.978(6) .
Sb3 O28 1.991(7) .
Sb3 O4 2.067(7) .
Sb3 O2 2.101(7) .
Sb3 C31 2.116(5) .
Sb3 Sb4 3.1528(9) .
Sb3 Sb11 3.1546(9) .
Sb4 O10 1.966(7) .
Sb4 O6 1.982(7) .
Sb4 O9 1.984(7) .
Sb4 O4 2.095(7) .
Sb4 O3 2.095(6) .
Sb4 C41 2.115(5) .
Sb4 Sb5 3.1452(9) .
Sb4 Sb9 3.1544(10) .
Sb5 O9 1.973(7) .
Sb5 O7 1.980(7) .
Sb5 O13 1.991(7) .
Sb5 O3 2.090(6) .
Sb5 O5 2.098(7) .
Sb5 C51 2.129(5) .
Sb5 Sb6 3.1422(9) .
Sb5 Sb9 3.1750(9) .
Sb6 O7 1.969(6) .
Sb6 O14 1.982(7) .
Sb6 O24 1.994(7) .
Sb6 O1 2.074(6) .
Sb6 O5 2.077(7) .
Sb6 C61 2.122(5) .
Sb6 Sb8 3.1617(10) .
Sb7 O19 1.967(7) .
Sb7 O15 1.973(8) .
Sb7 O20 1.981(7) .
Sb7 O21 2.016(8) .
Sb7 O5 2.108(7) .
Sb7 C71 2.152(5) .
Sb7 Na1 3.385(5) .
Sb8 O15 1.964(7) .
Sb8 O22 1.970(7) .
Sb8 O16 2.002(7) .
Sb8 O24 2.010(7) .
Sb8 O1 2.100(7) .
Sb8 C81 2.124(5) .
Sb8 Na3 3.421(4) .
Sb9 O19 1.946(7) .
Sb9 O17 1.956(7) .
Sb9 O10 2.001(7) .
Sb9 O13 2.026(7) .
Sb9 O3 2.110(7) .
Sb9 C91B 2.125(13) .
Sb9 C91A 2.146(10) .
Sb9 Na3 3.448(4) .
Sb10 O22 1.957(7) .
Sb10 O18 1.972(7) .
Sb10 O6W 1.985(8) .
Sb10 O7W 1.995(8) .
Sb10 O27 2.108(7) .
Sb10 C101 2.128(6) .
Sb11 O18 1.956(7) .
Sb11 O23 1.970(7) .
Sb11 O12 1.989(7) .
Sb11 O25 2.008(8) .
Sb11 C111 2.116(5) .
Sb11 O2 2.123(7) .
Sb11 Na2 3.328(5) .
Sb11 Na3 3.437(4) .
Sb12 O17 1.970(7) .
Sb12 O23 1.983(7) .
Sb12 O8W 1.984(7) .
Sb12 O26 1.994(7) .
Sb12 O4 2.118(7) .
Sb12 C121 2.136(5) .
Sb12 Na3 3.690(4) .
Na1 O5W 2.308(14) .
Na1 O20 2.337(10) .
Na1 N131 2.38(2) .
Na1 O21 2.408(9) .
Na1 O4W 2.416(16) .
Na2 O11 2.248(10) .
Na2 O23 2.318(8) .
Na2 N141 2.329(12) .
Na2 O18 2.405(9) .
Na2 Na3 3.293(6) .
Na3 O2 2.380(8) .
Na3 O3 2.404(8) .
Na3 O1 2.436(8) .
Na3 O11 2.751(9) .
Na3 O22 2.752(8) .
Na3 O17 2.757(8) .
Na3 O23 2.761(8) .
Na3 O15 2.950(8) .
Na3 O18 2.974(8) .
Na4 O8 2.358(8) .
Na4 O6 2.361(7) .
Na4 O7 2.388(8) .
Na4 O1W 2.510(8) .
Na4 O3W 2.548(9) .
Na4 O2W 2.556(9) .
Na5 O26 2.259(7) 2_665
Na5 O26 2.259(7) .
Na5 O9W 2.290(9) .
Na5 O9W 2.290(9) 2_665
C11 C12 1.3900 .
C11 C16 1.3900 .
C12 C13 1.3900 .
C12 H12 0.9500 .
C13 C14 1.3900 .
C13 H13 0.9500 .
C14 C15 1.3900 .
C14 H14 0.9500 .
C15 C16 1.3900 .
C15 H15 0.9500 .
C16 H16 0.9500 .
C21 C22 1.3900 .
C21 C26 1.3900 .
C22 C23 1.3900 .
C22 H22 0.9500 .
C23 C24 1.3900 .
C23 H23 0.9500 .
C24 C25 1.3900 .
C24 H24 0.9500 .
C25 C26 1.3900 .
C25 H25 0.9500 .
C26 H26 0.9500 .
C31 C32 1.3900 .
C31 C36 1.3900 .
C32 C33 1.3900 .
C32 H32 0.9500 .
C33 C34 1.3900 .
C33 H33 0.9500 .
C34 C35 1.3900 .
C34 H34 0.9500 .
C35 C36 1.3900 .
C35 H35 0.9500 .
C36 H36 0.9500 .
C41 C42 1.3900 .
C41 C46 1.3900 .
C42 C43 1.3900 .
C42 H42 0.9500 .
C43 C44 1.3900 .
C43 H43 0.9500 .
C44 C45 1.3900 .
C44 H44 0.9500 .
C45 C46 1.3900 .
C45 H45 0.9500 .
C46 H46 0.9500 .
C51 C52 1.3900 .
C51 C56 1.3900 .
C52 C53 1.3900 .
C52 H52 0.9500 .
C53 C54 1.3900 .
C53 H53 0.9500 .
C54 C55 1.3900 .
C54 H54 0.9500 .
C55 C56 1.3900 .
C55 H55 0.9500 .
C56 H56 0.9500 .
C61 C62 1.3900 .
C61 C66 1.3900 .
C62 C63 1.3900 .
C62 H62 0.9500 .
C63 C64 1.3900 .
C63 H63 0.9500 .
C64 C65 1.3900 .
C64 H64 0.9500 .
C65 C66 1.3900 .
C65 H65 0.9500 .
C66 H66 0.9500 .
C71 C72 1.3900 .
C71 C76 1.3900 .
C72 C73 1.3900 .
C72 H72 0.9500 .
C73 C74 1.3900 .
C73 H73 0.9500 .
C74 C75 1.3900 .
C74 H74 0.9500 .
C75 C76 1.3900 .
C75 H75 0.9500 .
C76 H76 0.9500 .
C81 C82 1.3900 .
C81 C86 1.3900 .
C82 C83 1.3900 .
C82 H82 0.9500 .
C83 C84 1.3900 .
C83 H83 0.9500 .
C84 C85 1.3900 .
C84 H84 0.9500 .
C85 C86 1.3900 .
C85 H85 0.9500 .
C86 H86 0.9500 .
C91A C92A 1.3900 .
C91A C96A 1.3900 .
C92A C93A 1.3900 .
C92A Na10 3.093(15) .
C92A H92A 0.9500 .
C93A C94A 1.3900 .
C93A Na10 2.952(16) .
C93A H93A 0.9500 .
C94A C95A 1.3900 .
C94A H94A 0.9500 .
C95A C96A 1.3900 .
C95A H95A 0.9500 .
C96A H96A 0.9500 .
C91B C92B 1.3900 .
C91B C96B 1.3900 .
C92B C93B 1.3900 .
C92B H92B 0.9500 .
C93B C94B 1.3900 .
C93B H93B 0.9500 .
C94B C95B 1.3900 .
C94B H94B 0.9500 .
C95B C96B 1.3900 .
C95B H95B 0.9500 .
C96B H96B 0.9500 .
C101 C102 1.3900 .
C101 C106 1.3900 .
C102 C103 1.3900 .
C102 H102 0.9500 .
C103 C104 1.3900 .
C103 H103 0.9500 .
C104 C105 1.3900 .
C104 H104 0.9500 .
C105 C106 1.3900 .
C105 H105 0.9500 .
C106 H106 0.9500 .
C111 C112 1.3900 .
C111 C116 1.3900 .
C112 C113 1.3900 .
C112 H112 0.9500 .
C113 C114 1.3900 .
C113 H113 0.9500 .
C114 C115 1.3900 .
C114 H114 0.9500 .
C115 C116 1.3900 .
C115 H115 0.9500 .
C116 H116 0.9500 .
C121 C122 1.3900 .
C121 C126 1.3900 .
C122 C123 1.3900 .
C122 H122 0.9500 .
C123 C124 1.3900 .
C123 H123 0.9500 .
C124 C125 1.3900 .
C124 H124 0.9500 .
C125 C126 1.3900 .
C125 H125 0.9500 .
C126 H126 0.9500 .
N131 C131 1.22(4) .
C131 C132 1.44(4) .
C132 H13A 0.9800 .
C132 H13B 0.9800 .
C132 H13C 0.9800 .
N141 C141 1.125(16) .
C141 C142 1.465(17) .
C142 H14A 0.9800 .
C142 H14B 0.9800 .
C142 H14C 0.9800 .
Sb13 O32 1.964(6) .
Sb13 O56 1.989(7) .
Sb13 O44 1.990(7) .
Sb13 O35 2.082(7) .
Sb13 O30 2.088(7) .
Sb13 C151 2.124(5) .
Sb13 Sb18 3.1430(9) .
Sb13 Sb14 3.1569(10) .
Sb13 Sb21 3.1616(10) .
Sb14 O37 1.975(7) .
Sb14 O56 1.984(7) .
Sb14 O45 2.001(7) .
Sb14 O30 2.071(7) .
Sb14 O57 2.082(7) .
Sb14 C161 2.124(5) .
Sb14 Sb15 3.1498(10) .
Sb14 Sb21 3.1797(10) .
Sb15 O37 1.983(7) .
Sb15 O36 1.988(7) .
Sb15 O41 1.992(7) .
Sb15 O31 2.062(7) .
Sb15 O57 2.074(7) .
Sb15 C171 2.113(5) .
Sb15 Sb16 3.1514(9) .
Sb15 Sb19 3.1720(9) .
Sb16 O33 1.968(7) .
Sb16 O36 1.986(6) .
Sb16 O47 1.989(7) .
Sb16 O34 2.070(7) .
Sb16 O31 2.087(7) .
Sb16 C181 2.119(5) .
Sb16 Sb17 3.1546(9) .
Sb16 Sb19 3.1694(9) .
Sb17 O39 1.974(7) .
Sb17 O33 1.989(6) .
Sb17 O55 1.996(7) .
Sb17 O29 2.078(7) .
Sb17 O34 2.096(7) .
Sb17 C191 2.118(5) .
Sb17 Sb18 3.1467(9) .
Sb17 Sb20 3.1544(9) .
Sb18 O38 1.969(7) .
Sb18 O55 1.987(7) .
Sb18 O32 1.992(7) .
Sb18 O35 2.082(6) .
Sb18 O29 2.083(7) .
Sb18 C201 2.121(5) .
Sb18 Sb20 3.1539(9) .
Sb19 O42 1.943(7) .
Sb19 O40 1.948(6) .
Sb19 O47 1.999(7) .
Sb19 O41 2.020(6) .
Sb19 O31 2.113(6) .
Sb19 C211 2.133(5) .
Sb19 Na6 3.434(4) .
Sb20 O49 1.956(7) .
Sb20 O52 1.962(7) .
Sb20 O38 1.990(7) .
Sb20 O39 1.997(7) .
Sb20 C221 2.116(6) .
Sb20 O29 2.138(6) .
Sb20 Na8 3.343(5) .
Sb20 Na6 3.446(4) .
Sb21 O48 1.937(7) .
Sb21 O46 1.954(7) .
Sb21 O44 2.004(7) .
Sb21 O45 2.027(7) .
Sb21 O30 2.113(6) .
Sb21 C231 2.121(6) .
Sb21 Na6 3.423(4) .
Sb22 O46 1.971(7) .
Sb22 O14W 1.976(8) .
Sb22 O49 1.979(7) .
Sb22 O13W 1.997(7) .
Sb22 O35 2.125(7) .
Sb22 C241 2.148(6) .
Sb22 Na6 3.738(4) .
Sb22 Na8 3.762(5) .
Sb23 O48 1.973(7) .
Sb23 O54 1.974(7) .
Sb23 O42 1.994(7) .
Sb23 O53 1.994(8) .
Sb23 O57 2.118(7) .
Sb23 C251 2.150(5) .
Sb23 Na9 3.406(7) .
Sb24 O40 1.961(7) .
Sb24 O52 1.962(7) .
Sb24 O51 1.989(7) .
Sb24 O50 2.005(7) .
Sb24 O34 2.117(7) .
Sb24 C261 2.138(5) .
Sb24 Na6 3.735(4) .
Na6 O29 2.372(8) .
Na6 O30 2.431(8) .
Na6 O31 2.441(8) .
Na6 O43 2.741(9) .
Na6 O40 2.755(8) .
Na6 O46 2.771(8) .
Na6 O49 2.860(8) .
Na6 O52 2.897(8) .
Na6 O48 2.968(8) .
Na6 O42 3.005(8) .
Na6 Na8 3.282(6) .
Na7 O33 2.361(7) .
Na7 O32 2.368(8) .
Na7 O37 2.371(8) .
Na7 O11W 2.514(8) .
Na7 O12W 2.521(9) .
Na7 O10W 2.553(9) .
Na8 O43 2.229(9) .
Na8 N281 2.316(12) .
Na8 O49 2.325(8) .
Na8 O52 2.365(8) .
Na9 O15W 2.289(17) .
Na9 O54 2.343(10) .
Na9 N271 2.43(3) .
Na9 O53 2.448(11) .
Na9 O16W 2.480(19) .
Na10 O17W 2.229(19) .
Na10 O51 2.267(11) .
Na10 O18W 2.301(19) .
Na10 O19W 2.380(19) .
Na11 O21W 2.264(18) .
Na11 O20W 2.291(14) .
Na11 O14W 2.404(12) .
Na11 O22W 2.41(3) .
Na11 O23W 2.56(5) .
C151 C152 1.3900 .
C151 C156 1.3900 .
C152 C153 1.3900 .
C152 H152 0.9500 .
C153 C154 1.3900 .
C153 H153 0.9500 .
C154 C155 1.3900 .
C154 H154 0.9500 .
C155 C156 1.3900 .
C155 H155 0.9500 .
C156 H156 0.9500 .
C161 C162 1.3900 .
C161 C166 1.3900 .
C162 C163 1.3900 .
C162 H162 0.9500 .
C163 C164 1.3900 .
C163 H163 0.9500 .
C164 C165 1.3900 .
C164 H164 0.9500 .
C165 C166 1.3900 .
C165 H165 0.9500 .
C166 H166 0.9500 .
C171 C172 1.3900 .
C171 C176 1.3900 .
C172 C173 1.3900 .
C172 H172 0.9500 .
C173 C174 1.3900 .
C173 H173 0.9500 .
C174 C175 1.3900 .
C174 H174 0.9500 .
C175 C176 1.3900 .
C175 H175 0.9500 .
C176 H176 0.9500 .
C181 C182 1.3900 .
C181 C186 1.3900 .
C182 C183 1.3900 .
C182 H182 0.9500 .
C183 C184 1.3900 .
C183 H183 0.9500 .
C184 C185 1.3900 .
C184 H184 0.9500 .
C185 C186 1.3900 .
C185 H185 0.9500 .
C186 H186 0.9500 .
C191 C192 1.3900 .
C191 C196 1.3900 .
C192 C193 1.3900 .
C192 H192 0.9500 .
C193 C194 1.3900 .
C193 H193 0.9500 .
C194 C195 1.3900 .
C194 H194 0.9500 .
C195 C196 1.3900 .
C195 H195 0.9500 .
C196 H196 0.9500 .
C201 C202 1.3900 .
C201 C206 1.3900 .
C202 C203 1.3900 .
C202 H202 0.9500 .
C203 C204 1.3900 .
C203 H203 0.9500 .
C204 C205 1.3900 .
C204 H204 0.9500 .
C205 C206 1.3900 .
C205 H205 0.9500 .
C206 H206 0.9500 .
C211 C212 1.3900 .
C211 C216 1.3900 .
C212 C213 1.3900 .
C212 H212 0.9500 .
C213 C214 1.3900 .
C213 H213 0.9500 .
C214 C215 1.3900 .
C214 H214 0.9500 .
C215 C216 1.3900 .
C215 H215 0.9500 .
C216 H216 0.9500 .
C221 C222 1.3900 .
C221 C226 1.3900 .
C222 C223 1.3900 .
C222 H222 0.9500 .
C223 C224 1.3900 .
C223 H223 0.9500 .
C224 C225 1.3900 .
C224 H224 0.9500 .
C225 C226 1.3900 .
C225 H225 0.9500 .
C226 H226 0.9500 .
C231 C232 1.3900 .
C231 C236 1.3900 .
C232 C233 1.3900 .
C232 H232 0.9500 .
C233 C234 1.3900 .
C233 H233 0.9500 .
C234 C235 1.3900 .
C234 H234 0.9500 .
C235 C236 1.3900 .
C235 H235 0.9500 .
C236 H236 0.9500 .
C241 C242 1.3900 .
C241 C246 1.3900 .
C242 C243 1.3900 .
C242 H242 0.9500 .
C243 C244 1.3900 .
C243 H243 0.9500 .
C244 C245 1.3900 .
C244 H244 0.9500 .
C245 C246 1.3900 .
C245 H245 0.9500 .
C246 H246 0.9500 .
C251 C252 1.3900 .
C251 C256 1.3900 .
C252 C253 1.3900 .
C252 H252 0.9500 .
C253 C254 1.3900 .
C253 H253 0.9500 .
C254 C255 1.3900 .
C254 H254 0.9500 .
C255 C256 1.3900 .
C255 H255 0.9500 .
C256 H256 0.9500 .
C261 C262 1.3900 .
C261 C266 1.3900 .
C262 C263 1.3900 .
C262 H262 0.9500 .
C263 C264 1.3900 .
C263 H263 0.9500 .
C264 C265 1.3900 .
C264 H264 0.9500 .
C265 C266 1.3900 .
C265 H265 0.9500 .
C266 H266 0.9500 .
N271 C271 1.11(3) .
C271 C272 1.36(3) .
C272 H27A 0.9800 .
C272 H27B 0.9800 .
C272 H27C 0.9800 .
N281 C281 1.117(16) .
C281 C282 1.479(18) .
C282 H28A 0.9800 .
C282 H28B 0.9800 .
C282 H28C 0.9800 .
N1S C1S 1.13(3) .
C1S C2S 1.41(3) .
C2S H2S1 0.9800 .
C2S H2S2 0.9800 .
C2S H2S3 0.9800 .
N2S C3S 1.01(4) .
C3S C4S 1.44(4) .
C4S H4S1 0.9800 .
C4S H4S2 0.9800 .
C4S H4S3 0.9800 .
N3S C5S 1.08(3) .
C5S C6S 1.44(3) .
C6S H6S1 0.9800 .
C6S H6S2 0.9800 .
C6S H6S3 0.9800 .
N4S C7S 1.18(5) .
C7S C8S 1.49(6) .
C8S H8S1 0.9800 .
C8S H8S2 0.9800 .
C8S H8S3 0.9800 .
N5S C9S 1.11(4) .
C9S C10S 1.515(19) .
C10S H10A 0.9800 .
C10S H10B 0.9800 .
C10S H10C 0.9800 .
N6S C11S 1.10(2) .
C11S C12S 1.55(6) .
C12S H12A 0.9800 .
C12S H12B 0.9800 .
C12S H12C 0.9800 .
O18S O19S 1.16(6) .

loop_
_geom_torsion_atom_site_label_1
_geom_torsion_atom_site_label_2
_geom_torsion_atom_site_label_3
_geom_torsion_atom_site_label_4
_geom_torsion
_geom_torsion_site_symmetry_1
O14 Sb1 Sb2 O8 -9.0(4) .
O16 Sb1 Sb2 O8 -165.4(4) .
O27 Sb1 Sb2 O8 -169.6(4) .
O1 Sb1 Sb2 O8 -86.8(4) .
C11 Sb1 Sb2 O8 94.9(4) .
Sb6 Sb1 Sb2 O8 -54.0(3) .
Sb8 Sb1 Sb2 O8 -123.2(3) .
O14 Sb1 Sb2 O28 1.9(4) .
O8 Sb1 Sb2 O28 10.9(4) .
O16 Sb1 Sb2 O28 -154.4(4) .
O27 Sb1 Sb2 O28 -158.7(4) .
O1 Sb1 Sb2 O28 -75.9(3) .
C11 Sb1 Sb2 O28 105.8(3) .
Sb6 Sb1 Sb2 O28 -43.1(3) .
Sb8 Sb1 Sb2 O28 -112.3(3) .
O14 Sb1 Sb2 O25 157.6(4) .
O8 Sb1 Sb2 O25 166.6(4) .
O16 Sb1 Sb2 O25 1.2(4) .
O27 Sb1 Sb2 O25 -3.0(4) .
O1 Sb1 Sb2 O25 79.7(3) .
C11 Sb1 Sb2 O25 -98.5(3) .
Sb6 Sb1 Sb2 O25 112.6(3) .
Sb8 Sb1 Sb2 O25 43.4(3) .
O14 Sb1 Sb2 O2 79.2(3) .
O8 Sb1 Sb2 O2 88.3(4) .
O16 Sb1 Sb2 O2 -77.1(3) .
O27 Sb1 Sb2 O2 -81.3(3) .
O1 Sb1 Sb2 O2 1.4(2) .
C11 Sb1 Sb2 O2 -176.9(3) .
Sb6 Sb1 Sb2 O2 34.25(18) .
Sb8 Sb1 Sb2 O2 -34.96(18) .
O14 Sb1 Sb2 O27 160.6(4) .
O8 Sb1 Sb2 O27 169.6(4) .
O16 Sb1 Sb2 O27 4.2(4) .
O1 Sb1 Sb2 O27 82.7(3) .
C11 Sb1 Sb2 O27 -95.5(4) .
Sb6 Sb1 Sb2 O27 115.6(3) .
Sb8 Sb1 Sb2 O27 46.4(3) .
O14 Sb1 Sb2 C21 -101.9(3) .
O8 Sb1 Sb2 C21 -92.9(4) .
O16 Sb1 Sb2 C21 101.7(3) .
O27 Sb1 Sb2 C21 97.5(4) .
O1 Sb1 Sb2 C21 -179.8(3) .
C11 Sb1 Sb2 C21 1.9(3) .
Sb6 Sb1 Sb2 C21 -146.9(2) .
Sb8 Sb1 Sb2 C21 143.9(2) .
O14 Sb1 Sb2 Sb3 46.3(3) .
O8 Sb1 Sb2 Sb3 55.3(3) .
O16 Sb1 Sb2 Sb3 -110.0(3) .
O27 Sb1 Sb2 Sb3 -114.3(3) .
O1 Sb1 Sb2 Sb3 -31.51(18) .
C11 Sb1 Sb2 Sb3 150.2(2) .
Sb6 Sb1 Sb2 Sb3 1.34(4) .
Sb8 Sb1 Sb2 Sb3 -67.87(4) .
O14 Sb1 Sb2 Sb11 114.9(3) .
O8 Sb1 Sb2 Sb11 123.9(3) .
O16 Sb1 Sb2 Sb11 -41.4(3) .
O27 Sb1 Sb2 Sb11 -45.7(3) .
O1 Sb1 Sb2 Sb11 37.10(18) .
C11 Sb1 Sb2 Sb11 -141.2(2) .
Sb6 Sb1 Sb2 Sb11 69.95(4) .
Sb8 Sb1 Sb2 Sb11 0.73(4) .
O8 Sb2 Sb3 O12 163.6(3) .
O28 Sb2 Sb3 O12 -108.0(4) .
O25 Sb2 Sb3 O12 -0.4(3) .
O2 Sb2 Sb3 O12 78.3(3) .
O27 Sb2 Sb3 O12 85.4(3) .
C21 Sb2 Sb3 O12 -94.6(4) .
Sb1 Sb2 Sb3 O12 133.8(2) .
Sb11 Sb2 Sb3 O12 28.8(2) .
O8 Sb2 Sb3 O6 -0.4(3) .
O28 Sb2 Sb3 O6 88.0(4) .
O25 Sb2 Sb3 O6 -164.4(3) .
O2 Sb2 Sb3 O6 -85.8(3) .
O27 Sb2 Sb3 O6 -78.6(3) .
C21 Sb2 Sb3 O6 101.4(4) .
Sb1 Sb2 Sb3 O6 -30.24(19) .
Sb11 Sb2 Sb3 O6 -135.24(19) .
O8 Sb2 Sb3 O28 -88.4(4) .
O25 Sb2 Sb3 O28 107.6(4) .
O2 Sb2 Sb3 O28 -173.7(4) .
O27 Sb2 Sb3 O28 -166.5(4) .
C21 Sb2 Sb3 O28 13.4(5) .
Sb1 Sb2 Sb3 O28 -118.2(3) .
Sb11 Sb2 Sb3 O28 136.8(3) .
O8 Sb2 Sb3 O4 77.5(3) .
O28 Sb2 Sb3 O4 165.9(4) .
O25 Sb2 Sb3 O4 -86.5(3) .
O2 Sb2 Sb3 O4 -7.8(4) .
O27 Sb2 Sb3 O4 -0.7(3) .
C21 Sb2 Sb3 O4 179.3(4) .
Sb1 Sb2 Sb3 O4 47.7(2) .
Sb11 Sb2 Sb3 O4 -57.3(2) .
O8 Sb2 Sb3 O2 85.4(3) .
O28 Sb2 Sb3 O2 173.7(4) .
O25 Sb2 Sb3 O2 -78.7(3) .
O27 Sb2 Sb3 O2 7.2(4) .
C21 Sb2 Sb3 O2 -172.8(4) .
Sb1 Sb2 Sb3 O2 55.5(3) .
Sb11 Sb2 Sb3 O2 -49.5(3) .
O8 Sb2 Sb3 C31 -106.7(3) .
O28 Sb2 Sb3 C31 -18.3(4) .
O25 Sb2 Sb3 C31 89.3(4) .
O2 Sb2 Sb3 C31 167.9(4) .
O27 Sb2 Sb3 C31 175.1(4) .
C21 Sb2 Sb3 C31 -4.9(4) .
Sb1 Sb2 Sb3 C31 -136.5(3) .
Sb11 Sb2 Sb3 C31 118.5(3) .
O8 Sb2 Sb3 Sb4 28.6(2) .
O28 Sb2 Sb3 Sb4 117.0(3) .
O25 Sb2 Sb3 Sb4 -135.4(2) .
O2 Sb2 Sb3 Sb4 -56.8(3) .
O27 Sb2 Sb3 Sb4 -49.6(2) .
C21 Sb2 Sb3 Sb4 130.4(3) .
Sb1 Sb2 Sb3 Sb4 -1.25(4) .
Sb11 Sb2 Sb3 Sb4 -106.25(3) .
O8 Sb2 Sb3 Sb11 134.9(2) .
O28 Sb2 Sb3 Sb11 -136.8(3) .
O25 Sb2 Sb3 Sb11 -29.2(2) .
O2 Sb2 Sb3 Sb11 49.5(3) .
O27 Sb2 Sb3 Sb11 56.7(2) .
C21 Sb2 Sb3 Sb11 -123.4(3) .
Sb1 Sb2 Sb3 Sb11 105.00(3) .
O12 Sb3 Sb4 O10 0.8(4) .
O6 Sb3 Sb4 O10 165.7(4) .
O28 Sb3 Sb4 O10 157.3(4) .
O4 Sb3 Sb4 O10 -1.6(4) .
O2 Sb3 Sb4 O10 79.9(3) .
C31 Sb3 Sb4 O10 -97.1(3) .
Sb11 Sb3 Sb4 O10 43.3(3) .
Sb2 Sb3 Sb4 O10 112.8(3) .
O12 Sb3 Sb4 O6 -165.0(4) .
O28 Sb3 Sb4 O6 -8.4(4) .
O4 Sb3 Sb4 O6 -167.4(4) .
O2 Sb3 Sb4 O6 -85.8(4) .
C31 Sb3 Sb4 O6 97.2(4) .
Sb11 Sb3 Sb4 O6 -122.4(3) .
Sb2 Sb3 Sb4 O6 -53.0(3) .
O12 Sb3 Sb4 O9 -157.2(4) .
O6 Sb3 Sb4 O9 7.8(4) .
O28 Sb3 Sb4 O9 -0.6(4) .
O4 Sb3 Sb4 O9 -159.6(4) .
O2 Sb3 Sb4 O9 -78.0(3) .
C31 Sb3 Sb4 O9 105.0(3) .
Sb11 Sb3 Sb4 O9 -114.6(2) .
Sb2 Sb3 Sb4 O9 -45.1(3) .
O12 Sb3 Sb4 O4 2.4(4) .
O6 Sb3 Sb4 O4 167.4(4) .
O28 Sb3 Sb4 O4 158.9(4) .
O2 Sb3 Sb4 O4 81.6(3) .
C31 Sb3 Sb4 O4 -95.4(3) .
Sb11 Sb3 Sb4 O4 45.0(3) .
Sb2 Sb3 Sb4 O4 114.4(3) .
O12 Sb3 Sb4 O3 -78.8(3) .
O6 Sb3 Sb4 O3 86.2(4) .
O28 Sb3 Sb4 O3 77.8(3) .
O4 Sb3 Sb4 O3 -81.2(3) .
O2 Sb3 Sb4 O3 0.4(2) .
C31 Sb3 Sb4 O3 -176.6(3) .
Sb11 Sb3 Sb4 O3 -36.20(18) .
Sb2 Sb3 Sb4 O3 33.26(18) .
O12 Sb3 Sb4 C41 101.3(3) .
O6 Sb3 Sb4 C41 -93.7(4) .
O28 Sb3 Sb4 C41 -102.1(3) .
O4 Sb3 Sb4 C41 98.9(3) .
O2 Sb3 Sb4 C41 -179.5(3) .
C31 Sb3 Sb4 C41 3.5(3) .
Sb11 Sb3 Sb4 C41 143.9(2) .
Sb2 Sb3 Sb4 C41 -146.7(2) .
O12 Sb3 Sb4 Sb5 -112.3(3) .
O6 Sb3 Sb4 Sb5 52.7(3) .
O28 Sb3 Sb4 Sb5 44.2(3) .
O4 Sb3 Sb4 Sb5 -114.7(3) .
O2 Sb3 Sb4 Sb5 -33.16(18) .
C31 Sb3 Sb4 Sb5 149.9(2) .
Sb11 Sb3 Sb4 Sb5 -69.75(4) .
Sb2 Sb3 Sb4 Sb5 -0.28(4) .
O12 Sb3 Sb4 Sb9 -42.1(3) .
O6 Sb3 Sb4 Sb9 122.8(3) .
O28 Sb3 Sb4 Sb9 114.4(3) .
O4 Sb3 Sb4 Sb9 -44.5(3) .
O2 Sb3 Sb4 Sb9 37.01(18) .
C31 Sb3 Sb4 Sb9 -140.0(2) .
Sb11 Sb3 Sb4 Sb9 0.42(4) .
Sb2 Sb3 Sb4 Sb9 69.89(4) .
O10 Sb4 Sb5 O9 108.3(4) .
O6 Sb4 Sb5 O9 -87.7(4) .
O4 Sb4 Sb5 O9 -165.4(4) .
O3 Sb4 Sb5 O9 -173.3(4) .
C41 Sb4 Sb5 O9 16.3(4) .
Sb3 Sb4 Sb5 O9 -116.5(3) .
Sb9 Sb4 Sb5 O9 137.9(3) .
O10 Sb4 Sb5 O7 -163.1(3) .
O6 Sb4 Sb5 O7 0.9(3) .
O9 Sb4 Sb5 O7 88.6(4) .
O4 Sb4 Sb5 O7 -76.9(3) .
O3 Sb4 Sb5 O7 -84.7(3) .
C41 Sb4 Sb5 O7 104.9(3) .
Sb3 Sb4 Sb5 O7 -27.97(19) .
Sb9 Sb4 Sb5 O7 -133.51(19) .
O10 Sb4 Sb5 O13 0.2(3) .
O6 Sb4 Sb5 O13 164.2(3) .
O9 Sb4 Sb5 O13 -108.2(4) .
O4 Sb4 Sb5 O13 86.4(3) .
O3 Sb4 Sb5 O13 78.6(3) .
C41 Sb4 Sb5 O13 -91.8(3) .
Sb3 Sb4 Sb5 O13 135.3(2) .
Sb9 Sb4 Sb5 O13 29.8(2) .
O10 Sb4 Sb5 O3 -78.4(3) .
O6 Sb4 Sb5 O3 85.6(3) .
O9 Sb4 Sb5 O3 173.3(4) .
O4 Sb4 Sb5 O3 7.9(4) .
C41 Sb4 Sb5 O3 -170.4(4) .
Sb3 Sb4 Sb5 O3 56.8(3) .
Sb9 Sb4 Sb5 O3 -48.8(3) .
O10 Sb4 Sb5 O5 -84.7(3) .
O6 Sb4 Sb5 O5 79.3(3) .
O9 Sb4 Sb5 O5 167.0(4) .
O4 Sb4 Sb5 O5 1.5(3) .
O3 Sb4 Sb5 O5 -6.3(4) .
C41 Sb4 Sb5 O5 -176.7(3) .
Sb3 Sb4 Sb5 O5 50.4(2) .
Sb9 Sb4 Sb5 O5 -55.1(2) .
O10 Sb4 Sb5 C51 93.0(3) .
O6 Sb4 Sb5 C51 -103.0(3) .
O9 Sb4 Sb5 C51 -15.3(4) .
O4 Sb4 Sb5 C51 179.3(4) .
O3 Sb4 Sb5 C51 171.4(4) .
C41 Sb4 Sb5 C51 1.1(4) .
Sb3 Sb4 Sb5 C51 -131.8(3) .
Sb9 Sb4 Sb5 C51 122.6(3) .
O10 Sb4 Sb5 Sb6 -133.4(2) .
O6 Sb4 Sb5 Sb6 30.60(19) .
O9 Sb4 Sb5 Sb6 118.3(3) .
O4 Sb4 Sb5 Sb6 -47.1(2) .
O3 Sb4 Sb5 Sb6 -55.0(3) .
C41 Sb4 Sb5 Sb6 134.6(3) .
Sb3 Sb4 Sb5 Sb6 1.74(4) .
Sb9 Sb4 Sb5 Sb6 -103.80(3) .
O10 Sb4 Sb5 Sb9 -29.6(2) .
O6 Sb4 Sb5 Sb9 134.40(19) .
O9 Sb4 Sb5 Sb9 -137.9(3) .
O4 Sb4 Sb5 Sb9 56.7(2) .
O3 Sb4 Sb5 Sb9 48.8(3) .
C41 Sb4 Sb5 Sb9 -121.6(3) .
Sb3 Sb4 Sb5 Sb9 105.54(3) .
O9 Sb5 Sb6 O7 -10.5(4) .
O13 Sb5 Sb6 O7 -165.5(4) .
O3 Sb5 Sb6 O7 -87.6(4) .
O5 Sb5 Sb6 O7 -169.3(4) .
C51 Sb5 Sb6 O7 93.4(4) .
Sb4 Sb5 Sb6 O7 -54.8(3) .
Sb9 Sb5 Sb6 O7 -123.0(3) .
O9 Sb5 Sb6 O14 -1.9(4) .
O7 Sb5 Sb6 O14 8.6(4) .
O13 Sb5 Sb6 O14 -156.9(4) .
O3 Sb5 Sb6 O14 -79.0(3) .
O5 Sb5 Sb6 O14 -160.7(4) .
C51 Sb5 Sb6 O14 102.0(3) .
Sb4 Sb5 Sb6 O14 -46.2(3) .
Sb9 Sb5 Sb6 O14 -114.4(3) .
O9 Sb5 Sb6 O24 154.2(4) .
O7 Sb5 Sb6 O24 164.7(4) .
O13 Sb5 Sb6 O24 -0.8(4) .
O3 Sb5 Sb6 O24 77.1(3) .
O5 Sb5 Sb6 O24 -4.6(4) .
C51 Sb5 Sb6 O24 -101.9(3) .
Sb4 Sb5 Sb6 O24 109.9(3) .
Sb9 Sb5 Sb6 O24 41.7(3) .
O9 Sb5 Sb6 O1 75.7(3) .
O7 Sb5 Sb6 O1 86.2(4) .
O13 Sb5 Sb6 O1 -79.3(3) .
O3 Sb5 Sb6 O1 -1.4(3) .
O5 Sb5 Sb6 O1 -83.1(3) .
C51 Sb5 Sb6 O1 179.6(3) .
Sb4 Sb5 Sb6 O1 31.41(19) .
Sb9 Sb5 Sb6 O1 -36.84(19) .
O9 Sb5 Sb6 O5 158.9(4) .
O7 Sb5 Sb6 O5 169.3(4) .
O13 Sb5 Sb6 O5 3.8(4) .
O3 Sb5 Sb6 O5 81.8(3) .
C51 Sb5 Sb6 O5 -97.3(3) .
Sb4 Sb5 Sb6 O5 114.5(3) .
Sb9 Sb5 Sb6 O5 46.3(3) .
O9 Sb5 Sb6 C61 -103.9(3) .
O7 Sb5 Sb6 C61 -93.5(4) .
O13 Sb5 Sb6 C61 101.0(3) .
O3 Sb5 Sb6 C61 179.0(3) .
O5 Sb5 Sb6 C61 97.2(3) .
C51 Sb5 Sb6 C61 0.0(3) .
Sb4 Sb5 Sb6 C61 -148.25(19) .
Sb9 Sb5 Sb6 C61 143.50(19) .
O9 Sb5 Sb6 Sb1 42.7(3) .
O7 Sb5 Sb6 Sb1 53.1(3) .
O13 Sb5 Sb6 Sb1 -112.4(3) .
O3 Sb5 Sb6 Sb1 -34.43(18) .
O5 Sb5 Sb6 Sb1 -116.2(3) .
C51 Sb5 Sb6 Sb1 146.56(19) .
Sb4 Sb5 Sb6 Sb1 -1.65(4) .
Sb9 Sb5 Sb6 Sb1 -69.90(4) .
O9 Sb5 Sb6 Sb8 111.7(3) .
O7 Sb5 Sb6 Sb8 122.2(3) .
O13 Sb5 Sb6 Sb8 -43.3(3) .
O3 Sb5 Sb6 Sb8 34.58(18) .
O5 Sb5 Sb6 Sb8 -47.2(3) .
C51 Sb5 Sb6 Sb8 -144.43(19) .
Sb4 Sb5 Sb6 Sb8 67.37(4) .
Sb9 Sb5 Sb6 Sb8 -0.88(4) .
O14 Sb1 Sb6 O7 -87.8(4) .
O8 Sb1 Sb6 O7 0.1(3) .
O16 Sb1 Sb6 O7 164.0(3) .
O27 Sb1 Sb6 O7 78.8(3) .
O1 Sb1 Sb6 O7 85.4(3) .
C11 Sb1 Sb6 O7 -107.7(4) .
Sb2 Sb1 Sb6 O7 29.31(19) .
Sb8 Sb1 Sb6 O7 133.61(19) .
O8 Sb1 Sb6 O14 87.8(4) .
O16 Sb1 Sb6 O14 -108.3(4) .
O27 Sb1 Sb6 O14 166.6(4) .
O1 Sb1 Sb6 O14 173.1(4) .
C11 Sb1 Sb6 O14 -19.9(4) .
Sb2 Sb1 Sb6 O14 117.1(3) .
Sb8 Sb1 Sb6 O14 -138.6(3) .
O14 Sb1 Sb6 O24 108.7(4) .
O8 Sb1 Sb6 O24 -163.5(3) .
O16 Sb1 Sb6 O24 0.4(3) .
O27 Sb1 Sb6 O24 -84.8(3) .
O1 Sb1 Sb6 O24 -78.2(4) .
C11 Sb1 Sb6 O24 88.8(4) .
Sb2 Sb1 Sb6 O24 -134.3(2) .
Sb8 Sb1 Sb6 O24 -30.0(2) .
O14 Sb1 Sb6 O1 -173.1(4) .
O8 Sb1 Sb6 O1 -85.3(4) .
O16 Sb1 Sb6 O1 78.6(4) .
O27 Sb1 Sb6 O1 -6.6(4) .
C11 Sb1 Sb6 O1 167.0(4) .
Sb2 Sb1 Sb6 O1 -56.0(3) .
Sb8 Sb1 Sb6 O1 48.3(3) .
O14 Sb1 Sb6 O5 -166.6(4) .
O8 Sb1 Sb6 O5 -78.8(3) .
O16 Sb1 Sb6 O5 85.1(3) .
O27 Sb1 Sb6 O5 -0.1(3) .
O1 Sb1 Sb6 O5 6.5(4) .
C11 Sb1 Sb6 O5 173.5(4) .
Sb2 Sb1 Sb6 O5 -49.6(2) .
Sb8 Sb1 Sb6 O5 54.7(2) .
O14 Sb1 Sb6 C61 15.2(4) .
O8 Sb1 Sb6 C61 103.0(3) .
O16 Sb1 Sb6 C61 -93.1(3) .
O27 Sb1 Sb6 C61 -178.3(3) .
O1 Sb1 Sb6 C61 -171.7(4) .
C11 Sb1 Sb6 C61 -4.7(4) .
Sb2 Sb1 Sb6 C61 132.2(2) .
Sb8 Sb1 Sb6 C61 -123.5(2) .
O14 Sb1 Sb6 Sb5 -117.0(3) .
O8 Sb1 Sb6 Sb5 -29.1(2) .
O16 Sb1 Sb6 Sb5 134.8(2) .
O27 Sb1 Sb6 Sb5 49.6(2) .
O1 Sb1 Sb6 Sb5 56.2(3) .
C11 Sb1 Sb6 Sb5 -136.8(3) .
Sb2 Sb1 Sb6 Sb5 0.12(4) .
Sb8 Sb1 Sb6 Sb5 104.41(3) .
O14 Sb1 Sb6 Sb8 138.6(3) .
O8 Sb1 Sb6 Sb8 -133.5(2) .
O16 Sb1 Sb6 Sb8 30.4(2) .
O27 Sb1 Sb6 Sb8 -54.8(2) .
O1 Sb1 Sb6 Sb8 -48.3(3) .
C11 Sb1 Sb6 Sb8 118.7(3) .
Sb2 Sb1 Sb6 Sb8 -104.30(3) .
O7 Sb6 Sb8 O15 70.8(3) .
O14 Sb6 Sb8 O15 163.9(3) .
O24 Sb6 Sb8 O15 -93.8(4) .
O1 Sb6 Sb8 O15 92.1(3) .
O5 Sb6 Sb8 O15 -0.2(3) .
C61 Sb6 Sb8 O15 -98.0(3) .
Sb5 Sb6 Sb8 O15 28.9(2) .
Sb1 Sb6 Sb8 O15 140.2(2) .
O7 Sb6 Sb8 O22 -11.6(4) .
O14 Sb6 Sb8 O22 81.4(3) .
O24 Sb6 Sb8 O22 -176.2(4) .
O1 Sb6 Sb8 O22 9.7(4) .
O5 Sb6 Sb8 O22 -82.6(3) .
C61 Sb6 Sb8 O22 179.6(4) .
Sb5 Sb6 Sb8 O22 -53.5(3) .
Sb1 Sb6 Sb8 O22 57.8(3) .
O7 Sb6 Sb8 O16 -99.5(3) .
O14 Sb6 Sb8 O16 -6.5(3) .
O24 Sb6 Sb8 O16 95.9(4) .
O1 Sb6 Sb8 O16 -78.2(3) .
O5 Sb6 Sb8 O16 -170.5(3) .
C61 Sb6 Sb8 O16 91.7(3) .
Sb5 Sb6 Sb8 O16 -141.4(2) .
Sb1 Sb6 Sb8 O16 -30.1(2) .
O7 Sb6 Sb8 O24 164.6(4) .
O14 Sb6 Sb8 O24 -102.4(4) .
O1 Sb6 Sb8 O24 -174.1(4) .
O5 Sb6 Sb8 O24 93.6(4) .
C61 Sb6 Sb8 O24 -4.2(4) .
Sb5 Sb6 Sb8 O24 122.7(3) .
Sb1 Sb6 Sb8 O24 -126.1(3) .
O7 Sb6 Sb8 O1 -21.3(4) .
O14 Sb6 Sb8 O1 71.8(3) .
O24 Sb6 Sb8 O1 174.1(4) .
O5 Sb6 Sb8 O1 -92.3(3) .
C61 Sb6 Sb8 O1 169.9(4) .
Sb5 Sb6 Sb8 O1 -63.1(3) .
Sb1 Sb6 Sb8 O1 48.1(3) .
O7 Sb6 Sb8 C81 167.6(4) .
O14 Sb6 Sb8 C81 -99.3(4) .
O24 Sb6 Sb8 C81 3.0(5) .
O1 Sb6 Sb8 C81 -171.1(4) .
O5 Sb6 Sb8 C81 96.6(4) .
C61 Sb6 Sb8 C81 -1.2(4) .
Sb5 Sb6 Sb8 C81 125.7(3) .
Sb1 Sb6 Sb8 C81 -123.0(3) .
O7 Sb6 Sb8 Sb1 -69.4(3) .
O14 Sb6 Sb8 Sb1 23.7(2) .
O24 Sb6 Sb8 Sb1 126.1(3) .
O1 Sb6 Sb8 Sb1 -48.1(3) .
O5 Sb6 Sb8 Sb1 -140.37(19) .
C61 Sb6 Sb8 Sb1 121.8(3) .
Sb5 Sb6 Sb8 Sb1 -111.24(3) .
O7 Sb6 Sb8 Na3 11.5(3) .
O14 Sb6 Sb8 Na3 104.5(2) .
O24 Sb6 Sb8 Na3 -153.1(3) .
O1 Sb6 Sb8 Na3 32.7(3) .
O5 Sb6 Sb8 Na3 -59.5(2) .
C61 Sb6 Sb8 Na3 -157.3(3) .
Sb5 Sb6 Sb8 Na3 -30.40(8) .
Sb1 Sb6 Sb8 Na3 80.84(7) .
O14 Sb1 Sb8 O15 -78.8(3) .
O8 Sb1 Sb8 O15 15.7(4) .
O16 Sb1 Sb8 O15 -179.7(4) .
O27 Sb1 Sb8 O15 85.3(3) .
O1 Sb1 Sb8 O15 -7.3(4) .
C11 Sb1 Sb8 O15 -176.0(4) .
Sb6 Sb1 Sb8 O15 -55.1(3) .
Sb2 Sb1 Sb8 O15 56.9(3) .
O14 Sb1 Sb8 O22 -159.9(3) .
O8 Sb1 Sb8 O22 -65.3(3) .
O16 Sb1 Sb8 O22 99.2(4) .
O27 Sb1 Sb8 O22 4.2(3) .
O1 Sb1 Sb8 O22 -88.4(3) .
C11 Sb1 Sb8 O22 103.0(3) .
Sb6 Sb1 Sb8 O22 -136.2(2) .
Sb2 Sb1 Sb8 O22 -24.2(2) .
O14 Sb1 Sb8 O16 100.9(4) .
O8 Sb1 Sb8 O16 -164.6(4) .
O27 Sb1 Sb8 O16 -95.0(4) .
O1 Sb1 Sb8 O16 172.4(4) .
C11 Sb1 Sb8 O16 3.7(4) .
Sb6 Sb1 Sb8 O16 124.6(3) .
Sb2 Sb1 Sb8 O16 -123.4(3) .
O14 Sb1 Sb8 O24 6.0(3) .
O8 Sb1 Sb8 O24 100.6(3) .
O16 Sb1 Sb8 O24 -94.9(4) .
O27 Sb1 Sb8 O24 170.2(3) .
O1 Sb1 Sb8 O24 77.5(3) .
C11 Sb1 Sb8 O24 -91.1(3) .
Sb6 Sb1 Sb8 O24 29.7(2) .
Sb2 Sb1 Sb8 O24 141.7(2) .
O14 Sb1 Sb8 O1 -71.5(3) .
O8 Sb1 Sb8 O1 23.0(4) .
O16 Sb1 Sb8 O1 -172.4(4) .
O27 Sb1 Sb8 O1 92.6(3) .
C11 Sb1 Sb8 O1 -168.7(4) .
Sb6 Sb1 Sb8 O1 -47.8(3) .
Sb2 Sb1 Sb8 O1 64.2(3) .
O14 Sb1 Sb8 C81 103.6(4) .
O8 Sb1 Sb8 C81 -161.9(4) .
O16 Sb1 Sb8 C81 2.7(5) .
O27 Sb1 Sb8 C81 -92.3(4) .
O1 Sb1 Sb8 C81 175.1(4) .
C11 Sb1 Sb8 C81 6.4(4) .
Sb6 Sb1 Sb8 C81 127.3(3) .
Sb2 Sb1 Sb8 C81 -120.7(3) .
O14 Sb1 Sb8 Sb6 -23.69(19) .
O8 Sb1 Sb8 Sb6 70.8(3) .
O16 Sb1 Sb8 Sb6 -124.6(3) .
O27 Sb1 Sb8 Sb6 140.41(19) .
O1 Sb1 Sb8 Sb6 47.8(3) .
C11 Sb1 Sb8 Sb6 -120.9(3) .
Sb2 Sb1 Sb8 Sb6 111.98(3) .
O14 Sb1 Sb8 Na3 -106.4(2) .
O8 Sb1 Sb8 Na3 -11.8(3) .
O16 Sb1 Sb8 Na3 152.7(3) .
O27 Sb1 Sb8 Na3 57.7(2) .
O1 Sb1 Sb8 Na3 -34.9(3) .
C11 Sb1 Sb8 Na3 156.5(3) .
Sb6 Sb1 Sb8 Na3 -82.66(7) .
Sb2 Sb1 Sb8 Na3 29.32(8) .
O10 Sb4 Sb9 O19 -178.5(4) .
O6 Sb4 Sb9 O19 -14.7(4) .
O9 Sb4 Sb9 O19 79.2(3) .
O4 Sb4 Sb9 O19 -83.9(3) .
O3 Sb4 Sb9 O19 6.9(4) .
C41 Sb4 Sb9 O19 175.9(4) .
Sb5 Sb4 Sb9 O19 55.2(3) .
Sb3 Sb4 Sb9 O19 -56.8(3) .
O10 Sb4 Sb9 O17 -98.0(4) .
O6 Sb4 Sb9 O17 65.8(3) .
O9 Sb4 Sb9 O17 159.7(3) .
O4 Sb4 Sb9 O17 -3.4(3) .
O3 Sb4 Sb9 O17 87.4(3) .
C41 Sb4 Sb9 O17 -103.6(4) .
Sb5 Sb4 Sb9 O17 135.7(2) .
Sb3 Sb4 Sb9 O17 23.8(2) .
O6 Sb4 Sb9 O10 163.8(4) .
O9 Sb4 Sb9 O10 -102.4(4) .
O4 Sb4 Sb9 O10 94.6(4) .
O3 Sb4 Sb9 O10 -174.6(4) .
C41 Sb4 Sb9 O10 -5.6(4) .
Sb5 Sb4 Sb9 O10 -126.3(3) .
Sb3 Sb4 Sb9 O10 121.7(3) .
O10 Sb4 Sb9 O13 97.1(4) .
O6 Sb4 Sb9 O13 -99.1(3) .
O9 Sb4 Sb9 O13 -5.3(3) .
O4 Sb4 Sb9 O13 -168.4(3) .
O3 Sb4 Sb9 O13 -77.6(3) .
C41 Sb4 Sb9 O13 91.4(3) .
Sb5 Sb4 Sb9 O13 -29.2(2) .
Sb3 Sb4 Sb9 O13 -141.2(2) .
O10 Sb4 Sb9 O3 174.6(4) .
O6 Sb4 Sb9 O3 -21.6(4) .
O9 Sb4 Sb9 O3 72.2(3) .
O4 Sb4 Sb9 O3 -90.8(3) .
C41 Sb4 Sb9 O3 169.0(4) .
Sb5 Sb4 Sb9 O3 48.3(3) .
Sb3 Sb4 Sb9 O3 -63.7(3) .
O10 Sb4 Sb9 C91B 2.0(8) .
O6 Sb4 Sb9 C91B 165.8(8) .
O9 Sb4 Sb9 C91B -100.4(7) .
O4 Sb4 Sb9 C91B 96.5(7) .
O3 Sb4 Sb9 C91B -172.7(8) .
C41 Sb4 Sb9 C91B -3.7(8) .
Sb5 Sb4 Sb9 C91B -124.4(7) .
Sb3 Sb4 Sb9 C91B 123.7(7) .
O10 Sb4 Sb9 C91A 7.1(6) .
O6 Sb4 Sb9 C91A 170.9(6) .
O9 Sb4 Sb9 C91A -95.3(6) .
O4 Sb4 Sb9 C91A 101.7(6) .
O3 Sb4 Sb9 C91A -167.5(6) .
C41 Sb4 Sb9 C91A 1.5(6) .
Sb5 Sb4 Sb9 C91A -119.2(6) .
Sb3 Sb4 Sb9 C91A 128.8(6) .
O10 Sb4 Sb9 Sb5 126.3(3) .
O6 Sb4 Sb9 Sb5 -69.9(2) .
O9 Sb4 Sb9 Sb5 23.93(19) .
O4 Sb4 Sb9 Sb5 -139.10(19) .
O3 Sb4 Sb9 Sb5 -48.3(3) .
C41 Sb4 Sb9 Sb5 120.7(3) .
Sb3 Sb4 Sb9 Sb5 -111.98(3) .
O10 Sb4 Sb9 Na3 -150.7(3) .
O6 Sb4 Sb9 Na3 13.1(3) .
O9 Sb4 Sb9 Na3 106.9(2) .
O4 Sb4 Sb9 Na3 -56.1(2) .
O3 Sb4 Sb9 Na3 34.7(3) .
C41 Sb4 Sb9 Na3 -156.3(3) .
Sb5 Sb4 Sb9 Na3 82.98(7) .
Sb3 Sb4 Sb9 Na3 -29.00(7) .
O9 Sb5 Sb9 O19 -164.8(3) .
O7 Sb5 Sb9 O19 -71.1(3) .
O13 Sb5 Sb9 O19 92.5(4) .
O3 Sb5 Sb9 O19 -91.7(3) .
O5 Sb5 Sb9 O19 -1.6(3) .
C51 Sb5 Sb9 O19 95.9(3) .
Sb6 Sb5 Sb9 O19 -29.9(2) .
Sb4 Sb5 Sb9 O19 -140.8(2) .
O9 Sb5 Sb9 O17 -82.5(3) .
O7 Sb5 Sb9 O17 11.3(4) .
O13 Sb5 Sb9 O17 174.8(4) .
O3 Sb5 Sb9 O17 -9.4(4) .
O5 Sb5 Sb9 O17 80.8(3) .
C51 Sb5 Sb9 O17 178.2(4) .
Sb6 Sb5 Sb9 O17 52.4(3) .
Sb4 Sb5 Sb9 O17 -58.4(3) .
O9 Sb5 Sb9 O10 5.1(3) .
O7 Sb5 Sb9 O10 98.8(3) .
O13 Sb5 Sb9 O10 -97.6(4) .
O3 Sb5 Sb9 O10 78.2(3) .
O5 Sb5 Sb9 O10 168.3(3) .
C51 Sb5 Sb9 O10 -94.2(3) .
Sb6 Sb5 Sb9 O10 140.0(2) .
Sb4 Sb5 Sb9 O10 29.1(2) .
O9 Sb5 Sb9 O13 102.7(4) .
O7 Sb5 Sb9 O13 -163.6(4) .
O3 Sb5 Sb9 O13 175.8(4) .
O5 Sb5 Sb9 O13 -94.1(4) .
C51 Sb5 Sb9 O13 3.4(4) .
Sb6 Sb5 Sb9 O13 -122.4(3) .
Sb4 Sb5 Sb9 O13 126.7(3) .
O9 Sb5 Sb9 O3 -73.1(3) .
O7 Sb5 Sb9 O3 20.7(4) .
O13 Sb5 Sb9 O3 -175.8(4) .
O5 Sb5 Sb9 O3 90.2(3) .
C51 Sb5 Sb9 O3 -172.4(4) .
Sb6 Sb5 Sb9 O3 61.8(3) .
Sb4 Sb5 Sb9 O3 -49.0(3) .
O9 Sb5 Sb9 C91B 94.6(7) .
O7 Sb5 Sb9 C91B -171.7(8) .
O13 Sb5 Sb9 C91B -8.1(8) .
O3 Sb5 Sb9 C91B 167.7(8) .
O5 Sb5 Sb9 C91B -102.2(7) .
C51 Sb5 Sb9 C91B -4.7(8) .
Sb6 Sb5 Sb9 C91B -130.5(7) .
Sb4 Sb5 Sb9 C91B 118.6(7) .
O9 Sb5 Sb9 C91A 95.7(5) .
O7 Sb5 Sb9 C91A -170.5(6) .
O13 Sb5 Sb9 C91A -7.0(6) .
O3 Sb5 Sb9 C91A 168.8(6) .
O5 Sb5 Sb9 C91A -101.0(5) .
C51 Sb5 Sb9 C91A -3.6(6) .
Sb6 Sb5 Sb9 C91A -129.4(5) .
Sb4 Sb5 Sb9 C91A 119.8(5) .
O9 Sb5 Sb9 Sb4 -24.06(19) .
O7 Sb5 Sb9 Sb4 69.7(2) .
O13 Sb5 Sb9 Sb4 -126.7(3) .
O3 Sb5 Sb9 Sb4 49.0(3) .
O5 Sb5 Sb9 Sb4 139.22(19) .
C51 Sb5 Sb9 Sb4 -123.3(3) .
Sb6 Sb5 Sb9 Sb4 110.84(3) .
O9 Sb5 Sb9 Na3 -103.7(2) .
O7 Sb5 Sb9 Na3 -9.9(2) .
O13 Sb5 Sb9 Na3 153.6(3) .
O3 Sb5 Sb9 Na3 -30.6(3) .
O5 Sb5 Sb9 Na3 59.6(2) .
C51 Sb5 Sb9 Na3 157.0(3) .
Sb6 Sb5 Sb9 Na3 31.21(7) .
Sb4 Sb5 Sb9 Na3 -79.63(7) .
O12 Sb3 Sb11 O18 175.6(5) .
O6 Sb3 Sb11 O18 11.2(4) .
O28 Sb3 Sb11 O18 -81.3(3) .
O4 Sb3 Sb11 O18 81.3(3) .
O2 Sb3 Sb11 O18 -9.3(4) .
C31 Sb3 Sb11 O18 177.4(4) .
Sb4 Sb3 Sb11 O18 53.6(3) .
Sb2 Sb3 Sb11 O18 -56.7(3) .
O12 Sb3 Sb11 O23 97.5(4) .
O6 Sb3 Sb11 O23 -67.0(3) .
O28 Sb3 Sb11 O23 -159.5(3) .
O4 Sb3 Sb11 O23 3.2(3) .
O2 Sb3 Sb11 O23 -87.4(3) .
C31 Sb3 Sb11 O23 99.3(3) .
Sb4 Sb3 Sb11 O23 -24.6(2) .
Sb2 Sb3 Sb11 O23 -134.8(2) .
O6 Sb3 Sb11 O12 -164.5(4) .
O28 Sb3 Sb11 O12 103.0(4) .
O4 Sb3 Sb11 O12 -94.3(4) .
O2 Sb3 Sb11 O12 175.1(5) .
C31 Sb3 Sb11 O12 1.8(4) .
Sb4 Sb3 Sb11 O12 -122.1(4) .
Sb2 Sb3 Sb11 O12 127.7(4) .
O12 Sb3 Sb11 O25 -98.8(4) .
O6 Sb3 Sb11 O25 96.8(3) .
O28 Sb3 Sb11 O25 4.3(3) .
O4 Sb3 Sb11 O25 166.9(3) .
O2 Sb3 Sb11 O25 76.4(3) .
C31 Sb3 Sb11 O25 -96.9(3) .
Sb4 Sb3 Sb11 O25 139.2(2) .
Sb2 Sb3 Sb11 O25 29.0(2) .
O12 Sb3 Sb11 C111 0.6(5) .
O6 Sb3 Sb11 C111 -163.9(4) .
O28 Sb3 Sb11 C111 103.6(4) .
O4 Sb3 Sb11 C111 -93.7(4) .
O2 Sb3 Sb11 C111 175.7(4) .
C31 Sb3 Sb11 C111 2.4(4) .
Sb4 Sb3 Sb11 C111 -121.5(3) .
Sb2 Sb3 Sb11 C111 128.3(3) .
O12 Sb3 Sb11 O2 -175.1(5) .
O6 Sb3 Sb11 O2 20.4(4) .
O28 Sb3 Sb11 O2 -72.1(3) .
O4 Sb3 Sb11 O2 90.6(3) .
C31 Sb3 Sb11 O2 -173.3(4) .
Sb4 Sb3 Sb11 O2 62.8(3) .
Sb2 Sb3 Sb11 O2 -47.4(3) .
O12 Sb3 Sb11 Sb2 -127.7(4) .
O6 Sb3 Sb11 Sb2 67.8(2) .
O28 Sb3 Sb11 Sb2 -24.7(2) .
O4 Sb3 Sb11 Sb2 137.96(19) .
O2 Sb3 Sb11 Sb2 47.4(3) .
C31 Sb3 Sb11 Sb2 -125.9(3) .
Sb4 Sb3 Sb11 Sb2 110.22(3) .
O12 Sb3 Sb11 Na2 118.4(4) .
O6 Sb3 Sb11 Na2 -46.0(3) .
O28 Sb3 Sb11 Na2 -138.5(2) .
O4 Sb3 Sb11 Na2 24.1(2) .
O2 Sb3 Sb11 Na2 -66.4(3) .
C31 Sb3 Sb11 Na2 120.3(3) .
Sb4 Sb3 Sb11 Na2 -3.62(11) .
Sb2 Sb3 Sb11 Na2 -113.84(11) .
O12 Sb3 Sb11 Na3 150.7(4) .
O6 Sb3 Sb11 Na3 -13.8(3) .
O28 Sb3 Sb11 Na3 -106.3(2) .
O4 Sb3 Sb11 Na3 56.4(2) .
O2 Sb3 Sb11 Na3 -34.2(3) .
C31 Sb3 Sb11 Na3 152.5(3) .
Sb4 Sb3 Sb11 Na3 28.62(7) .
Sb2 Sb3 Sb11 Na3 -81.60(7) .
O8 Sb2 Sb11 O18 70.6(3) .
O28 Sb2 Sb11 O18 164.3(3) .
O25 Sb2 Sb11 O18 -92.8(4) .
O2 Sb2 Sb11 O18 90.6(3) .
O27 Sb2 Sb11 O18 1.4(3) .
C21 Sb2 Sb11 O18 -94.7(4) .
Sb3 Sb2 Sb11 O18 139.6(2) .
Sb1 Sb2 Sb11 O18 29.3(2) .
O8 Sb2 Sb11 O23 -9.6(4) .
O28 Sb2 Sb11 O23 84.0(3) .
O25 Sb2 Sb11 O23 -173.1(4) .
O2 Sb2 Sb11 O23 10.4(4) .
O27 Sb2 Sb11 O23 -78.9(3) .
C21 Sb2 Sb11 O23 -175.0(4) .
Sb3 Sb2 Sb11 O23 59.3(2) .
Sb1 Sb2 Sb11 O23 -51.0(2) .
O8 Sb2 Sb11 O12 -97.4(3) .
O28 Sb2 Sb11 O12 -3.8(3) .
O25 Sb2 Sb11 O12 99.1(4) .
O2 Sb2 Sb11 O12 -77.4(3) .
O27 Sb2 Sb11 O12 -166.7(3) .
C21 Sb2 Sb11 O12 97.2(4) .
Sb3 Sb2 Sb11 O12 -28.5(2) .
Sb1 Sb2 Sb11 O12 -138.8(2) .
O8 Sb2 Sb11 O25 163.5(4) .
O28 Sb2 Sb11 O25 -102.9(4) .
O2 Sb2 Sb11 O25 -176.5(4) .
O27 Sb2 Sb11 O25 94.2(4) .
C21 Sb2 Sb11 O25 -1.9(5) .
Sb3 Sb2 Sb11 O25 -127.6(3) .
Sb1 Sb2 Sb11 O25 122.1(3) .
O8 Sb2 Sb11 C111 170.1(4) .
O28 Sb2 Sb11 C111 -96.3(4) .
O25 Sb2 Sb11 C111 6.7(5) .
O2 Sb2 Sb11 C111 -169.9(4) .
O27 Sb2 Sb11 C111 100.9(4) .
C21 Sb2 Sb11 C111 4.7(5) .
Sb3 Sb2 Sb11 C111 -121.0(3) .
Sb1 Sb2 Sb11 C111 128.7(3) .
O8 Sb2 Sb11 O2 -20.0(4) .
O28 Sb2 Sb11 O2 73.6(3) .
O25 Sb2 Sb11 O2 176.5(4) .
O27 Sb2 Sb11 O2 -89.2(3) .
C21 Sb2 Sb11 O2 174.6(4) .
Sb3 Sb2 Sb11 O2 48.9(3) .
Sb1 Sb2 Sb11 O2 -61.4(3) .
O8 Sb2 Sb11 Sb3 -68.9(3) .
O28 Sb2 Sb11 Sb3 24.7(2) .
O25 Sb2 Sb11 Sb3 127.6(3) .
O2 Sb2 Sb11 Sb3 -48.9(3) .
O27 Sb2 Sb11 Sb3 -138.18(19) .
C21 Sb2 Sb11 Sb3 125.7(3) .
Sb1 Sb2 Sb11 Sb3 -110.30(3) .
O8 Sb2 Sb11 Na2 43.4(3) .
O28 Sb2 Sb11 Na2 137.0(2) .
O25 Sb2 Sb11 Na2 -120.1(4) .
O2 Sb2 Sb11 Na2 63.4(3) .
O27 Sb2 Sb11 Na2 -25.9(2) .
C21 Sb2 Sb11 Na2 -122.0(3) .
Sb3 Sb2 Sb11 Na2 112.31(11) .
Sb1 Sb2 Sb11 Na2 2.00(11) .
O8 Sb2 Sb11 Na3 11.3(3) .
O28 Sb2 Sb11 Na3 104.9(2) .
O25 Sb2 Sb11 Na3 -152.2(3) .
O2 Sb2 Sb11 Na3 31.3(3) .
O27 Sb2 Sb11 Na3 -58.0(2) .
C21 Sb2 Sb11 Na3 -154.1(3) .
Sb3 Sb2 Sb11 Na3 80.23(7) .
Sb1 Sb2 Sb11 Na3 -30.08(7) .
O19 Sb7 Na1 O5W 147.7(7) .
O15 Sb7 Na1 O5W -27.8(8) .
O20 Sb7 Na1 O5W -26.2(7) .
O21 Sb7 Na1 O5W 145.0(8) .
O5 Sb7 Na1 O5W 59.1(7) .
C71 Sb7 Na1 O5W -120.2(7) .
O19 Sb7 Na1 O20 173.9(4) .
O15 Sb7 Na1 O20 -1.6(5) .
O21 Sb7 Na1 O20 171.2(5) .
O5 Sb7 Na1 O20 85.4(4) .
C71 Sb7 Na1 O20 -94.0(4) .
O19 Sb7 Na1 N131 -92.4(6) .
O15 Sb7 Na1 N131 92.1(6) .
O20 Sb7 Na1 N131 93.7(6) .
O21 Sb7 Na1 N131 -95.0(6) .
O5 Sb7 Na1 N131 179.1(6) .
C71 Sb7 Na1 N131 -0.2(6) .
O19 Sb7 Na1 O21 2.7(5) .
O15 Sb7 Na1 O21 -172.9(4) .
O20 Sb7 Na1 O21 -171.2(5) .
O5 Sb7 Na1 O21 -85.9(4) .
C71 Sb7 Na1 O21 94.8(4) .
O19 Sb7 Na1 O4W 14.7(7) .
O15 Sb7 Na1 O4W -160.8(6) .
O20 Sb7 Na1 O4W -159.2(7) .
O21 Sb7 Na1 O4W 12.0(6) .
O5 Sb7 Na1 O4W -73.9(6) .
C71 Sb7 Na1 O4W 106.8(6) .
O18 Sb11 Na2 O11 -78.5(4) .
O23 Sb11 Na2 O11 67.1(4) .
O12 Sb11 Na2 O11 81.9(4) .
O25 Sb11 Na2 O11 -86.5(4) .
C111 Sb11 Na2 O11 174.4(4) .
O2 Sb11 Na2 O11 -2.6(4) .
Sb3 Sb11 Na2 O11 35.6(4) .
Sb2 Sb11 Na2 O11 -38.7(4) .
Na3 Sb11 Na2 O11 -1.5(3) .
O18 Sb11 Na2 O23 -145.6(4) .
O12 Sb11 Na2 O23 14.8(4) .
O25 Sb11 Na2 O23 -153.6(4) .
C111 Sb11 Na2 O23 107.3(4) .
O2 Sb11 Na2 O23 -69.7(4) .
Sb3 Sb11 Na2 O23 -31.5(3) .
Sb2 Sb11 Na2 O23 -105.8(3) .
Na3 Sb11 Na2 O23 -68.6(3) .
O18 Sb11 Na2 N141 87.6(6) .
O23 Sb11 Na2 N141 -126.8(6) .
O12 Sb11 Na2 N141 -112.0(5) .
O25 Sb11 Na2 N141 79.6(5) .
C111 Sb11 Na2 N141 -19.5(5) .
O2 Sb11 Na2 N141 163.5(5) .
Sb3 Sb11 Na2 N141 -158.3(4) .
Sb2 Sb11 Na2 N141 127.4(5) .
Na3 Sb11 Na2 N141 164.6(5) .
O23 Sb11 Na2 O18 145.6(4) .
O12 Sb11 Na2 O18 160.4(4) .
O25 Sb11 Na2 O18 -8.0(4) .
C111 Sb11 Na2 O18 -107.0(4) .
O2 Sb11 Na2 O18 75.9(3) .
Sb3 Sb11 Na2 O18 114.1(3) .
Sb2 Sb11 Na2 O18 39.9(3) .
Na3 Sb11 Na2 O18 77.0(3) .
O18 Sb11 Na2 Na3 -77.0(3) .
O23 Sb11 Na2 Na3 68.6(3) .
O12 Sb11 Na2 Na3 83.4(3) .
O25 Sb11 Na2 Na3 -84.9(3) .
C111 Sb11 Na2 Na3 176.0(3) .
O2 Sb11 Na2 Na3 -1.0(2) .
Sb3 Sb11 Na2 Na3 37.15(14) .
Sb2 Sb11 Na2 Na3 -37.12(14) .
O11 Na2 Na3 O2 179.3(4) .
O23 Na2 Na3 O2 41.7(3) .
N141 Na2 Na3 O2 -138.9(13) .
O18 Na2 Na3 O2 -39.6(3) .
Sb11 Na2 Na3 O2 0.92(18) .
O11 Na2 Na3 O3 78.6(4) .
O23 Na2 Na3 O3 -59.0(4) .
N141 Na2 Na3 O3 120.4(13) .
O18 Na2 Na3 O3 -140.3(4) .
Sb11 Na2 Na3 O3 -99.8(3) .
O11 Na2 Na3 O1 -84.1(4) .
O23 Na2 Na3 O1 138.4(4) .
N141 Na2 Na3 O1 -42.3(14) .
O18 Na2 Na3 O1 57.1(4) .
Sb11 Na2 Na3 O1 97.6(3) .
O23 Na2 Na3 O11 -137.5(4) .
N141 Na2 Na3 O11 41.8(13) .
O18 Na2 Na3 O11 141.1(4) .
Sb11 Na2 Na3 O11 -178.4(3) .
O11 Na2 Na3 O22 -80.7(3) .
O23 Na2 Na3 O22 141.8(3) .
N141 Na2 Na3 O22 -38.9(13) .
O18 Na2 Na3 O22 60.4(3) .
Sb11 Na2 Na3 O22 100.96(19) .
O11 Na2 Na3 O17 74.7(3) .
O23 Na2 Na3 O17 -62.9(3) .
N141 Na2 Na3 O17 116.5(13) .
O18 Na2 Na3 O17 -144.2(3) .
Sb11 Na2 Na3 O17 -103.68(18) .
O11 Na2 Na3 O23 137.5(4) .
N141 Na2 Na3 O23 179.3(14) .
O18 Na2 Na3 O23 -81.3(3) .
Sb11 Na2 Na3 O23 -40.8(2) .
O11 Na2 Na3 O15 -29.0(3) .
O23 Na2 Na3 O15 -166.5(3) .
N141 Na2 Na3 O15 12.9(13) .
O18 Na2 Na3 O15 112.2(3) .
Sb11 Na2 Na3 O15 152.70(19) .
O11 Na2 Na3 O18 -141.1(4) .
O23 Na2 Na3 O18 81.3(3) .
N141 Na2 Na3 O18 -99.3(13) .
Sb11 Na2 Na3 O18 40.5(2) .
O11 Na2 Na3 Sb8 -63.5(3) .
O23 Na2 Na3 Sb8 159.0(3) .
N141 Na2 Na3 Sb8 -21.7(13) .
O18 Na2 Na3 Sb8 77.6(2) .
Sb11 Na2 Na3 Sb8 118.16(12) .
O11 Na2 Na3 Sb11 178.4(3) .
O23 Na2 Na3 Sb11 40.8(2) .
N141 Na2 Na3 Sb11 -139.8(13) .
O18 Na2 Na3 Sb11 -40.5(2) .
O15 Sb8 Na3 O2 -175.9(3) .
O22 Sb8 Na3 O2 74.2(3) .
O16 Sb8 Na3 O2 -3.6(3) .
O24 Sb8 Na3 O2 -99.5(3) .
O1 Sb8 Na3 O2 -52.5(3) .
C81 Sb8 Na3 O2 124.0(4) .
Sb6 Sb8 Na3 O2 -82.4(2) .
Sb1 Sb8 Na3 O2 -20.7(2) .
O15 Sb8 Na3 O3 -71.7(3) .
O22 Sb8 Na3 O3 178.4(4) .
O16 Sb8 Na3 O3 100.6(3) .
O24 Sb8 Na3 O3 4.8(3) .
O1 Sb8 Na3 O3 51.7(3) .
C81 Sb8 Na3 O3 -131.7(4) .
Sb6 Sb8 Na3 O3 21.9(2) .
Sb1 Sb8 Na3 O3 83.6(2) .
O15 Sb8 Na3 O1 -123.4(4) .
O22 Sb8 Na3 O1 126.8(4) .
O16 Sb8 Na3 O1 48.9(3) .
O24 Sb8 Na3 O1 -46.9(3) .
C81 Sb8 Na3 O1 176.6(4) .
Sb6 Sb8 Na3 O1 -29.8(3) .
Sb1 Sb8 Na3 O1 31.9(3) .
O15 Sb8 Na3 O11 43.2(3) .
O22 Sb8 Na3 O11 -66.7(3) .
O16 Sb8 Na3 O11 -144.5(3) .
O24 Sb8 Na3 O11 119.6(3) .
O1 Sb8 Na3 O11 166.5(3) .
C81 Sb8 Na3 O11 -16.9(4) .
Sb6 Sb8 Na3 O11 136.7(2) .
Sb1 Sb8 Na3 O11 -161.6(2) .
O15 Sb8 Na3 O22 109.9(4) .
O16 Sb8 Na3 O22 -77.8(3) .
O24 Sb8 Na3 O22 -173.7(3) .
O1 Sb8 Na3 O22 -126.8(4) .
C81 Sb8 Na3 O22 49.8(5) .
Sb6 Sb8 Na3 O22 -156.6(3) .
Sb1 Sb8 Na3 O22 -94.9(3) .
O15 Sb8 Na3 O17 4.3(4) .
O22 Sb8 Na3 O17 -105.6(4) .
O16 Sb8 Na3 O17 176.6(4) .
O24 Sb8 Na3 O17 80.8(4) .
O1 Sb8 Na3 O17 127.7(4) .
C81 Sb8 Na3 O17 -55.7(5) .
Sb6 Sb8 Na3 O17 97.9(3) .
Sb1 Sb8 Na3 O17 159.5(3) .
O15 Sb8 Na3 O23 104.3(4) .
O22 Sb8 Na3 O23 -5.6(4) .
O16 Sb8 Na3 O23 -83.4(4) .
O24 Sb8 Na3 O23 -179.3(4) .
O1 Sb8 Na3 O23 -132.3(4) .
C81 Sb8 Na3 O23 44.2(5) .
Sb6 Sb8 Na3 O23 -162.2(3) .
Sb1 Sb8 Na3 O23 -100.5(3) .
O22 Sb8 Na3 O15 -109.9(4) .
O16 Sb8 Na3 O15 172.3(3) .
O24 Sb8 Na3 O15 76.4(3) .
O1 Sb8 Na3 O15 123.4(4) .
C81 Sb8 Na3 O15 -60.1(4) .
Sb6 Sb8 Na3 O15 93.6(2) .
Sb1 Sb8 Na3 O15 155.2(2) .
O15 Sb8 Na3 O18 124.3(3) .
O22 Sb8 Na3 O18 14.4(3) .
O16 Sb8 Na3 O18 -63.4(3) .
O24 Sb8 Na3 O18 -159.3(3) .
O1 Sb8 Na3 O18 -112.4(3) .
C81 Sb8 Na3 O18 64.2(4) .
Sb6 Sb8 Na3 O18 -142.17(17) .
Sb1 Sb8 Na3 O18 -80.50(16) .
O15 Sb8 Na3 Na2 80.8(3) .
O22 Sb8 Na3 Na2 -29.1(3) .
O16 Sb8 Na3 Na2 -106.9(2) .
O24 Sb8 Na3 Na2 157.2(2) .
O1 Sb8 Na3 Na2 -155.8(3) .
C81 Sb8 Na3 Na2 20.7(4) .
Sb6 Sb8 Na3 Na2 174.37(14) .
Sb1 Sb8 Na3 Na2 -123.97(13) .
O15 Sb8 Na3 Sb11 141.9(3) .
O22 Sb8 Na3 Sb11 32.0(3) .
O16 Sb8 Na3 Sb11 -45.8(3) .
O24 Sb8 Na3 Sb11 -141.7(2) .
O1 Sb8 Na3 Sb11 -94.7(3) .
C81 Sb8 Na3 Sb11 81.8(4) .
Sb6 Sb8 Na3 Sb11 -124.54(13) .
Sb1 Sb8 Na3 Sb11 -62.87(12) .
O18 Sb11 Na3 O2 -124.8(4) .
O23 Sb11 Na3 O2 129.2(4) .
O12 Sb11 Na3 O2 50.9(4) .
O25 Sb11 Na3 O2 -46.8(3) .
C111 Sb11 Na3 O2 174.8(5) .
Sb3 Sb11 Na3 O2 33.0(3) .
Sb2 Sb11 Na3 O2 -29.4(3) .
Na2 Sb11 Na3 O2 -178.5(3) .
O18 Sb11 Na3 O3 -176.9(4) .
O23 Sb11 Na3 O3 77.0(3) .
O12 Sb11 Na3 O3 -1.3(3) .
O25 Sb11 Na3 O3 -99.0(3) .
C111 Sb11 Na3 O3 122.7(4) .
O2 Sb11 Na3 O3 -52.1(3) .
Sb3 Sb11 Na3 O3 -19.2(2) .
Sb2 Sb11 Na3 O3 -81.5(2) .
Na2 Sb11 Na3 O3 129.4(3) .
O18 Sb11 Na3 O1 -74.7(3) .
O23 Sb11 Na3 O1 179.2(4) .
O12 Sb11 Na3 O1 100.9(3) .
O25 Sb11 Na3 O1 3.2(3) .
C111 Sb11 Na3 O1 -135.2(4) .
O2 Sb11 Na3 O1 50.0(3) .
Sb3 Sb11 Na3 O1 83.0(2) .
Sb2 Sb11 Na3 O1 20.7(2) .
Na2 Sb11 Na3 O1 -128.5(3) .
O18 Sb11 Na3 O11 54.8(3) .
O23 Sb11 Na3 O11 -51.2(3) .
O12 Sb11 Na3 O11 -129.5(3) .
O25 Sb11 Na3 O11 132.8(3) .
C111 Sb11 Na3 O11 -5.6(5) .
O2 Sb11 Na3 O11 179.6(4) .
Sb3 Sb11 Na3 O11 -147.4(2) .
Sb2 Sb11 Na3 O11 150.2(2) .
Na2 Sb11 Na3 O11 1.1(2) .
O18 Sb11 Na3 O22 -14.5(3) .
O23 Sb11 Na3 O22 -120.5(3) .
O12 Sb11 Na3 O22 161.2(3) .
O25 Sb11 Na3 O22 63.5(3) .
C111 Sb11 Na3 O22 -74.9(4) .
O2 Sb11 Na3 O22 110.3(3) .
Sb3 Sb11 Na3 O22 143.28(18) .
Sb2 Sb11 Na3 O22 80.93(17) .
Na2 Sb11 Na3 O22 -68.2(2) .
O18 Sb11 Na3 O17 121.6(3) .
O23 Sb11 Na3 O17 15.5(3) .
O12 Sb11 Na3 O17 -62.8(3) .
O25 Sb11 Na3 O17 -160.5(3) .
C111 Sb11 Na3 O17 61.2(4) .
O2 Sb11 Na3 O17 -113.6(3) .
Sb3 Sb11 Na3 O17 -80.68(17) .
Sb2 Sb11 Na3 O17 -143.02(18) .
Na2 Sb11 Na3 O17 67.9(2) .
O18 Sb11 Na3 O23 106.1(4) .
O12 Sb11 Na3 O23 -78.3(3) .
O25 Sb11 Na3 O23 -176.0(3) .
C111 Sb11 Na3 O23 45.6(5) .
O2 Sb11 Na3 O23 -129.2(4) .
Sb3 Sb11 Na3 O23 -96.2(3) .
Sb2 Sb11 Na3 O23 -158.5(3) .
Na2 Sb11 Na3 O23 52.3(3) .
O18 Sb11 Na3 O15 3.9(4) .
O23 Sb11 Na3 O15 -102.1(4) .
O12 Sb11 Na3 O15 179.6(4) .
O25 Sb11 Na3 O15 81.9(4) .
C111 Sb11 Na3 O15 -56.5(5) .
O2 Sb11 Na3 O15 128.7(4) .
Sb3 Sb11 Na3 O15 161.7(3) .
Sb2 Sb11 Na3 O15 99.3(3) .
Na2 Sb11 Na3 O15 -49.8(3) .
O23 Sb11 Na3 O18 -106.1(4) .
O12 Sb11 Na3 O18 175.6(3) .
O25 Sb11 Na3 O18 77.9(3) .
C111 Sb11 Na3 O18 -60.4(5) .
O2 Sb11 Na3 O18 124.8(4) .
Sb3 Sb11 Na3 O18 157.7(2) .
Sb2 Sb11 Na3 O18 95.4(2) .
Na2 Sb11 Na3 O18 -53.7(3) .
O18 Sb11 Na3 Na2 53.7(3) .
O23 Sb11 Na3 Na2 -52.3(3) .
O12 Sb11 Na3 Na2 -130.6(3) .
O25 Sb11 Na3 Na2 131.7(2) .
C111 Sb11 Na3 Na2 -6.7(4) .
O2 Sb11 Na3 Na2 178.5(3) .
Sb3 Sb11 Na3 Na2 -148.55(12) .
Sb2 Sb11 Na3 Na2 149.10(12) .
O18 Sb11 Na3 Sb8 -32.2(3) .
O23 Sb11 Na3 Sb8 -138.3(3) .
O12 Sb11 Na3 Sb8 143.4(3) .
O25 Sb11 Na3 Sb8 45.7(3) .
C111 Sb11 Na3 Sb8 -92.6(4) .
O2 Sb11 Na3 Sb8 92.6(3) .
Sb3 Sb11 Na3 Sb8 125.50(13) .
Sb2 Sb11 Na3 Sb8 63.16(12) .
Na2 Sb11 Na3 Sb8 -85.94(16) .
O7 Sb6 O1 Sb1 -96.5(3) .
O14 Sb6 O1 Sb1 -4.3(3) .
O24 Sb6 O1 Sb1 96.1(3) .
O5 Sb6 O1 Sb1 -174.9(3) .
C61 Sb6 O1 Sb1 43.9(19) .
Sb5 Sb6 O1 Sb1 -133.9(2) .
Sb8 Sb6 O1 Sb1 99.7(3) .
O7 Sb6 O1 Sb8 163.7(3) .
O14 Sb6 O1 Sb8 -104.0(3) .
O24 Sb6 O1 Sb8 -3.7(3) .
O5 Sb6 O1 Sb8 85.3(3) .
C61 Sb6 O1 Sb8 -55.8(18) .
Sb5 Sb6 O1 Sb8 126.4(2) .
Sb1 Sb6 O1 Sb8 -99.7(3) .
O7 Sb6 O1 Na3 56.5(4) .
O14 Sb6 O1 Na3 148.8(5) .
O24 Sb6 O1 Na3 -110.9(5) .
O5 Sb6 O1 Na3 -21.9(4) .
C61 Sb6 O1 Na3 -163.0(15) .
Sb5 Sb6 O1 Na3 19.2(4) .
Sb1 Sb6 O1 Na3 153.1(6) .
Sb8 Sb6 O1 Na3 -107.2(5) .
O14 Sb1 O1 Sb6 4.3(3) .
O8 Sb1 O1 Sb6 97.5(3) .
O16 Sb1 O1 Sb6 -95.2(3) .
O27 Sb1 O1 Sb6 174.9(3) .
C11 Sb1 O1 Sb6 -53.9(13) .
Sb2 Sb1 O1 Sb6 134.3(2) .
Sb8 Sb1 O1 Sb6 -99.9(3) .
O14 Sb1 O1 Sb8 104.2(3) .
O8 Sb1 O1 Sb8 -162.6(3) .
O16 Sb1 O1 Sb8 4.7(3) .
O27 Sb1 O1 Sb8 -85.2(3) .
C11 Sb1 O1 Sb8 46.0(13) .
Sb6 Sb1 O1 Sb8 99.9(3) .
Sb2 Sb1 O1 Sb8 -125.8(2) .
O14 Sb1 O1 Na3 -150.0(4) .
O8 Sb1 O1 Na3 -56.8(4) .
O16 Sb1 O1 Na3 110.5(4) .
O27 Sb1 O1 Na3 20.6(4) .
C11 Sb1 O1 Na3 151.9(11) .
Sb6 Sb1 O1 Na3 -154.3(5) .
Sb2 Sb1 O1 Na3 -20.0(4) .
Sb8 Sb1 O1 Na3 105.8(4) .
O15 Sb8 O1 Sb6 -85.9(3) .
O22 Sb8 O1 Sb6 -172.1(3) .
O16 Sb8 O1 Sb6 95.1(3) .
O24 Sb8 O1 Sb6 3.7(3) .
C81 Sb8 O1 Sb6 67(3) .
Sb1 Sb8 O1 Sb6 99.8(3) .
Na3 Sb8 O1 Sb6 -131.8(4) .
O15 Sb8 O1 Sb1 174.3(3) .
O22 Sb8 O1 Sb1 88.1(3) .
O16 Sb8 O1 Sb1 -4.7(3) .
O24 Sb8 O1 Sb1 -96.1(3) .
C81 Sb8 O1 Sb1 -33(3) .
Sb6 Sb8 O1 Sb1 -99.8(3) .
Na3 Sb8 O1 Sb1 128.4(4) .
O15 Sb8 O1 Na3 45.9(3) .
O22 Sb8 O1 Na3 -40.3(3) .
O16 Sb8 O1 Na3 -133.1(3) .
O24 Sb8 O1 Na3 135.5(3) .
C81 Sb8 O1 Na3 -161(2) .
Sb6 Sb8 O1 Na3 131.8(4) .
Sb1 Sb8 O1 Na3 -128.4(4) .
O2 Na3 O1 Sb6 -118.5(4) .
O3 Na3 O1 Sb6 -26.0(4) .
O11 Na3 O1 Sb6 92.5(5) .
O22 Na3 O1 Sb6 138.5(5) .
O17 Na3 O1 Sb6 2.1(8) .
O23 Na3 O1 Sb6 -145.4(5) .
O15 Na3 O1 Sb6 75.0(4) .
O18 Na3 O1 Sb6 179.4(4) .
Na2 Na3 O1 Sb6 142.1(3) .
Sb8 Na3 O1 Sb6 107.6(5) .
Sb11 Na3 O1 Sb6 -146.3(3) .
O2 Na3 O1 Sb1 27.8(4) .
O3 Na3 O1 Sb1 120.3(4) .
O11 Na3 O1 Sb1 -121.3(4) .
O22 Na3 O1 Sb1 -75.2(4) .
O17 Na3 O1 Sb1 148.4(4) .
O23 Na3 O1 Sb1 0.9(8) .
O15 Na3 O1 Sb1 -138.7(4) .
O18 Na3 O1 Sb1 -34.3(4) .
Na2 Na3 O1 Sb1 -71.7(5) .
Sb8 Na3 O1 Sb1 -106.1(4) .
Sb11 Na3 O1 Sb1 -0.1(5) .
O2 Na3 O1 Sb8 133.9(3) .
O3 Na3 O1 Sb8 -133.6(3) .
O11 Na3 O1 Sb8 -15.1(4) .
O22 Na3 O1 Sb8 30.9(2) .
O17 Na3 O1 Sb8 -105.5(5) .
O23 Na3 O1 Sb8 107.0(6) .
O15 Na3 O1 Sb8 -32.6(2) .
O18 Na3 O1 Sb8 71.8(3) .
Na2 Na3 O1 Sb8 34.4(4) .
Sb11 Na3 O1 Sb8 106.1(2) .
O8 Sb2 O2 Sb3 -97.0(3) .
O28 Sb2 O2 Sb3 -3.9(3) .
O25 Sb2 O2 Sb3 95.8(3) .
O27 Sb2 O2 Sb3 -174.3(3) .
C21 Sb2 O2 Sb3 57(3) .
Sb1 Sb2 O2 Sb3 -134.0(2) .
Sb11 Sb2 O2 Sb3 98.0(3) .
O8 Sb2 O2 Sb11 165.0(3) .
O28 Sb2 O2 Sb11 -101.9(3) .
O25 Sb2 O2 Sb11 -2.2(3) .
O27 Sb2 O2 Sb11 87.7(3) .
C21 Sb2 O2 Sb11 -41(3) .
Sb3 Sb2 O2 Sb11 -98.0(3) .
Sb1 Sb2 O2 Sb11 128.0(2) .
O8 Sb2 O2 Na3 55.6(4) .
O28 Sb2 O2 Na3 148.7(5) .
O25 Sb2 O2 Na3 -111.6(4) .
O27 Sb2 O2 Na3 -21.7(4) .
C21 Sb2 O2 Na3 -150(3) .
Sb3 Sb2 O2 Na3 152.6(6) .
Sb1 Sb2 O2 Na3 18.6(4) .
Sb11 Sb2 O2 Na3 -109.4(5) .
O12 Sb3 O2 Sb2 -96.3(3) .
O6 Sb3 O2 Sb2 96.0(3) .
O28 Sb3 O2 Sb2 3.9(3) .
O4 Sb3 O2 Sb2 173.8(3) .
C31 Sb3 O2 Sb2 -65.8(17) .
Sb4 Sb3 O2 Sb2 133.2(2) .
Sb11 Sb3 O2 Sb2 -99.3(3) .
O12 Sb3 O2 Sb11 3.0(3) .
O6 Sb3 O2 Sb11 -164.7(3) .
O28 Sb3 O2 Sb11 103.2(3) .
O4 Sb3 O2 Sb11 -86.9(3) .
C31 Sb3 O2 Sb11 33.5(18) .
Sb4 Sb3 O2 Sb11 -127.5(2) .
Sb2 Sb3 O2 Sb11 99.3(3) .
O12 Sb3 O2 Na3 109.4(4) .
O6 Sb3 O2 Na3 -58.2(4) .
O28 Sb3 O2 Na3 -150.4(4) .
O4 Sb3 O2 Na3 19.5(4) .
C31 Sb3 O2 Na3 140.0(15) .
Sb4 Sb3 O2 Na3 -21.1(4) .
Sb11 Sb3 O2 Na3 106.4(4) .
Sb2 Sb3 O2 Na3 -154.3(5) .
O18 Sb11 O2 Sb2 -87.6(3) .
O23 Sb11 O2 Sb2 -171.4(3) .
O12 Sb11 O2 Sb2 96.6(3) .
O25 Sb11 O2 Sb2 2.2(3) .
C111 Sb11 O2 Sb2 73(2) .
Sb3 Sb11 O2 Sb2 99.6(3) .
Na2 Sb11 O2 Sb2 -131.4(2) .
Na3 Sb11 O2 Sb2 -132.8(4) .
O18 Sb11 O2 Sb3 172.8(3) .
O23 Sb11 O2 Sb3 89.0(3) .
O12 Sb11 O2 Sb3 -3.0(3) .
O25 Sb11 O2 Sb3 -97.4(3) .
C111 Sb11 O2 Sb3 -27(3) .
Sb2 Sb11 O2 Sb3 -99.6(3) .
Na2 Sb11 O2 Sb3 129.0(2) .
Na3 Sb11 O2 Sb3 127.7(4) .
O18 Sb11 O2 Na3 45.2(3) .
O23 Sb11 O2 Na3 -38.7(3) .
O12 Sb11 O2 Na3 -130.7(3) .
O25 Sb11 O2 Na3 134.9(3) .
C111 Sb11 O2 Na3 -154(2) .
Sb3 Sb11 O2 Na3 -127.7(4) .
Sb2 Sb11 O2 Na3 132.8(4) .
Na2 Sb11 O2 Na3 1.3(3) .
O3 Na3 O2 Sb2 -115.3(4) .
O1 Na3 O2 Sb2 -27.6(4) .
O11 Na3 O2 Sb2 108.4(5) .
O22 Na3 O2 Sb2 35.7(5) .
O17 Na3 O2 Sb2 -178.9(4) .
O23 Na3 O2 Sb2 138.4(5) .
O15 Na3 O2 Sb2 -3.4(8) .
O18 Na3 O2 Sb2 77.3(4) .
Na2 Na3 O2 Sb2 107.6(4) .
Sb8 Na3 O2 Sb2 1.2(5) .
Sb11 Na3 O2 Sb2 108.9(5) .
O3 Na3 O2 Sb3 30.7(4) .
O1 Na3 O2 Sb3 118.4(4) .
O11 Na3 O2 Sb3 -105.7(5) .
O22 Na3 O2 Sb3 -178.3(3) .
O17 Na3 O2 Sb3 -32.9(4) .
O23 Na3 O2 Sb3 -75.6(4) .
O15 Na3 O2 Sb3 142.6(4) .
O18 Na3 O2 Sb3 -136.7(4) .
Na2 Na3 O2 Sb3 -106.4(4) .
Sb8 Na3 O2 Sb3 147.2(3) .
Sb11 Na3 O2 Sb3 -105.1(4) .
O3 Na3 O2 Sb11 135.8(3) .
O1 Na3 O2 Sb11 -136.5(3) .
O11 Na3 O2 Sb11 -0.5(5) .
O22 Na3 O2 Sb11 -73.2(3) .
O17 Na3 O2 Sb11 72.2(3) .
O23 Na3 O2 Sb11 29.5(2) .
O15 Na3 O2 Sb11 -112.3(5) .
O18 Na3 O2 Sb11 -31.6(2) .
Na2 Na3 O2 Sb11 -1.3(3) .
Sb8 Na3 O2 Sb11 -107.7(2) .
O9 Sb5 O3 Sb4 4.2(3) .
O7 Sb5 O3 Sb4 97.3(3) .
O13 Sb5 O3 Sb4 -95.8(3) .
O5 Sb5 O3 Sb4 175.0(3) .
C51 Sb5 O3 Sb4 -53(2) .
Sb6 Sb5 O3 Sb4 134.5(2) .
Sb9 Sb5 O3 Sb4 -98.4(3) .
O9 Sb5 O3 Sb9 102.6(3) .
O7 Sb5 O3 Sb9 -164.2(3) .
O13 Sb5 O3 Sb9 2.7(3) .
O5 Sb5 O3 Sb9 -86.6(3) .
C51 Sb5 O3 Sb9 46(2) .
Sb6 Sb5 O3 Sb9 -127.1(2) .
Sb4 Sb5 O3 Sb9 98.4(3) .
O9 Sb5 O3 Na3 -147.3(5) .
O7 Sb5 O3 Na3 -54.1(4) .
O13 Sb5 O3 Na3 112.8(5) .
O5 Sb5 O3 Na3 23.5(4) .
C51 Sb5 O3 Na3 155.7(17) .
Sb6 Sb5 O3 Na3 -17.0(4) .
Sb4 Sb5 O3 Na3 -151.4(6) .
Sb9 Sb5 O3 Na3 110.1(5) .
O10 Sb4 O3 Sb5 96.0(3) .
O6 Sb4 O3 Sb5 -96.9(3) .
O9 Sb4 O3 Sb5 -4.1(3) .
O4 Sb4 O3 Sb5 -173.8(3) .
C41 Sb4 O3 Sb5 45.6(16) .
Sb3 Sb4 O3 Sb5 -134.0(2) .
Sb9 Sb4 O3 Sb5 99.3(3) .
O10 Sb4 O3 Sb9 -3.3(3) .
O6 Sb4 O3 Sb9 163.8(3) .
O9 Sb4 O3 Sb9 -103.5(3) .
O4 Sb4 O3 Sb9 86.8(3) .
C41 Sb4 O3 Sb9 -53.7(16) .
Sb5 Sb4 O3 Sb9 -99.3(3) .
Sb3 Sb4 O3 Sb9 126.72(19) .
O10 Sb4 O3 Na3 -110.1(4) .
O6 Sb4 O3 Na3 57.0(4) .
O9 Sb4 O3 Na3 149.8(4) .
O4 Sb4 O3 Na3 -20.0(4) .
C41 Sb4 O3 Na3 -160.5(13) .
Sb5 Sb4 O3 Na3 153.9(5) .
Sb3 Sb4 O3 Na3 19.9(3) .
Sb9 Sb4 O3 Na3 -106.8(4) .
O19 Sb9 O3 Sb5 86.7(3) .
O17 Sb9 O3 Sb5 172.3(3) .
O10 Sb9 O3 Sb5 -95.4(3) .
O13 Sb9 O3 Sb5 -2.6(3) .
C91B Sb9 O3 Sb5 -64(4) .
C91A Sb9 O3 Sb5 -46(2) .
Sb4 Sb9 O3 Sb5 -98.7(3) .
Na3 Sb9 O3 Sb5 134.1(4) .
O19 Sb9 O3 Sb4 -174.7(3) .
O17 Sb9 O3 Sb4 -89.0(3) .
O10 Sb9 O3 Sb4 3.3(3) .
O13 Sb9 O3 Sb4 96.0(3) .
C91B Sb9 O3 Sb4 35(4) .
C91A Sb9 O3 Sb4 53(2) .
Sb5 Sb9 O3 Sb4 98.7(3) .
Na3 Sb9 O3 Sb4 -127.3(4) .
O19 Sb9 O3 Na3 -47.4(3) .
O17 Sb9 O3 Na3 38.2(3) .
O10 Sb9 O3 Na3 130.6(3) .
O13 Sb9 O3 Na3 -136.7(3) .
C91B Sb9 O3 Na3 162(3) .
C91A Sb9 O3 Na3 -180(2) .
Sb4 Sb9 O3 Na3 127.3(4) .
Sb5 Sb9 O3 Na3 -134.1(4) .
O2 Na3 O3 Sb5 114.7(4) .
O1 Na3 O3 Sb5 24.9(4) .
O11 Na3 O3 Sb5 -95.4(5) .
O22 Na3 O3 Sb5 -2.0(8) .
O17 Na3 O3 Sb5 -138.8(5) .
O23 Na3 O3 Sb5 179.0(4) .
O15 Na3 O3 Sb5 -37.0(5) .
O18 Na3 O3 Sb5 139.7(5) .
Na2 Na3 O3 Sb5 -142.9(3) .
Sb8 Na3 O3 Sb5 -3.6(5) .
Sb11 Na3 O3 Sb5 143.5(3) .
O2 Na3 O3 Sb4 -30.0(4) .
O1 Na3 O3 Sb4 -119.8(4) .
O11 Na3 O3 Sb4 119.9(4) .
O22 Na3 O3 Sb4 -146.6(4) .
O17 Na3 O3 Sb4 76.6(4) .
O23 Na3 O3 Sb4 34.3(4) .
O15 Na3 O3 Sb4 178.3(3) .
O18 Na3 O3 Sb4 -4.9(8) .
Na2 Na3 O3 Sb4 72.5(5) .
Sb8 Na3 O3 Sb4 -148.3(3) .
Sb11 Na3 O3 Sb4 -1.2(5) .
O2 Na3 O3 Sb9 -135.7(3) .
O1 Na3 O3 Sb9 134.5(3) .
O11 Na3 O3 Sb9 14.2(4) .
O22 Na3 O3 Sb9 107.7(5) .
O17 Na3 O3 Sb9 -29.1(2) .
O23 Na3 O3 Sb9 -71.4(3) .
O15 Na3 O3 Sb9 72.6(3) .
O18 Na3 O3 Sb9 -110.6(6) .
Na2 Na3 O3 Sb9 -33.2(4) .
Sb8 Na3 O3 Sb9 106.0(2) .
Sb11 Na3 O3 Sb9 -106.9(2) .
O12 Sb3 O4 Sb4 -178.2(3) .
O6 Sb3 O4 Sb4 -7.8(3) .
O28 Sb3 O4 Sb4 -65.0(10) .
O2 Sb3 O4 Sb4 -98.9(3) .
C31 Sb3 O4 Sb4 89.2(3) .
Sb11 Sb3 O4 Sb4 -140.9(2) .
Sb2 Sb3 O4 Sb4 -93.8(3) .
O12 Sb3 O4 Sb12 -16.0(5) .
O6 Sb3 O4 Sb12 154.4(5) .
O28 Sb3 O4 Sb12 97.3(9) .
O2 Sb3 O4 Sb12 63.3(4) .
C31 Sb3 O4 Sb12 -108.6(4) .
Sb4 Sb3 O4 Sb12 162.2(6) .
Sb11 Sb3 O4 Sb12 21.3(4) .
Sb2 Sb3 O4 Sb12 68.4(5) .
O10 Sb4 O4 Sb3 178.8(3) .
O6 Sb4 O4 Sb3 7.8(3) .
O9 Sb4 O4 Sb3 63.7(10) .
O3 Sb4 O4 Sb3 99.6(3) .
C41 Sb4 O4 Sb3 -87.0(3) .
Sb5 Sb4 O4 Sb3 94.4(3) .
Sb9 Sb4 O4 Sb3 141.2(2) .
O10 Sb4 O4 Sb12 16.0(4) .
O6 Sb4 O4 Sb12 -154.9(5) .
O9 Sb4 O4 Sb12 -99.0(9) .
O3 Sb4 O4 Sb12 -63.1(4) .
C41 Sb4 O4 Sb12 110.3(4) .
Sb5 Sb4 O4 Sb12 -68.3(5) .
Sb3 Sb4 O4 Sb12 -162.7(6) .
Sb9 Sb4 O4 Sb12 -21.5(4) .
O17 Sb12 O4 Sb3 -121.3(5) .
O23 Sb12 O4 Sb3 -35.0(4) .
O8W Sb12 O4 Sb3 57.0(5) .
O26 Sb12 O4 Sb3 146.6(5) .
C121 Sb12 O4 Sb3 -16(7) .
Na3 Sb12 O4 Sb3 -78.5(4) .
O17 Sb12 O4 Sb4 36.0(4) .
O23 Sb12 O4 Sb4 122.3(4) .
O8W Sb12 O4 Sb4 -145.7(5) .
O26 Sb12 O4 Sb4 -56.1(4) .
C121 Sb12 O4 Sb4 142(7) .
Na3 Sb12 O4 Sb4 78.8(4) .
O7 Sb6 O5 Sb5 6.6(3) .
O14 Sb6 O5 Sb5 63.6(10) .
O24 Sb6 O5 Sb5 176.5(3) .
O1 Sb6 O5 Sb5 97.5(3) .
C61 Sb6 O5 Sb5 -88.1(3) .
Sb1 Sb6 O5 Sb5 93.2(3) .
Sb8 Sb6 O5 Sb5 138.5(2) .
O7 Sb6 O5 Sb7 -155.9(5) .
O14 Sb6 O5 Sb7 -98.9(10) .
O24 Sb6 O5 Sb7 14.0(4) .
O1 Sb6 O5 Sb7 -65.0(4) .
C61 Sb6 O5 Sb7 109.4(4) .
Sb5 Sb6 O5 Sb7 -162.5(6) .
Sb1 Sb6 O5 Sb7 -69.3(5) .
Sb8 Sb6 O5 Sb7 -24.0(4) .
O9 Sb5 O5 Sb6 -66.5(9) .
O7 Sb5 O5 Sb6 -6.6(3) .
O13 Sb5 O5 Sb6 -177.0(3) .
O3 Sb5 O5 Sb6 -97.8(3) .
C51 Sb5 O5 Sb6 88.1(3) .
Sb4 Sb5 O5 Sb6 -93.6(2) .
Sb9 Sb5 O5 Sb6 -139.0(2) .
O9 Sb5 O5 Sb7 96.0(9) .
O7 Sb5 O5 Sb7 155.9(5) .
O13 Sb5 O5 Sb7 -14.5(4) .
O3 Sb5 O5 Sb7 64.8(4) .
C51 Sb5 O5 Sb7 -109.4(4) .
Sb6 Sb5 O5 Sb7 162.5(6) .
Sb4 Sb5 O5 Sb7 68.9(5) .
Sb9 Sb5 O5 Sb7 23.5(4) .
O19 Sb7 O5 Sb6 123.0(5) .
O15 Sb7 O5 Sb6 36.4(4) .
O20 Sb7 O5 Sb6 -57.6(5) .
O21 Sb7 O5 Sb6 -144.4(5) .
C71 Sb7 O5 Sb6 -87(5) .
Na1 Sb7 O5 Sb6 -99.9(4) .
O19 Sb7 O5 Sb5 -34.2(5) .
O15 Sb7 O5 Sb5 -120.8(4) .
O20 Sb7 O5 Sb5 145.2(5) .
O21 Sb7 O5 Sb5 58.4(4) .
C71 Sb7 O5 Sb5 116(5) .
Na1 Sb7 O5 Sb5 103.0(4) .
O12 Sb3 O6 Sb4 45.9(12) .
O28 Sb3 O6 Sb4 173.5(3) .
O4 Sb3 O6 Sb4 8.4(3) .
O2 Sb3 O6 Sb4 95.7(3) .
C31 Sb3 O6 Sb4 -87.3(3) .
Sb11 Sb3 O6 Sb4 82.2(3) .
Sb2 Sb3 O6 Sb4 135.9(2) .
O12 Sb3 O6 Na4 -107.5(10) .
O28 Sb3 O6 Na4 20.1(4) .
O4 Sb3 O6 Na4 -144.9(4) .
O2 Sb3 O6 Na4 -57.7(4) .
C31 Sb3 O6 Na4 119.4(4) .
Sb4 Sb3 O6 Na4 -153.4(6) .
Sb11 Sb3 O6 Na4 -71.2(4) .
Sb2 Sb3 O6 Na4 -17.5(4) .
O10 Sb4 O6 Sb3 -43.2(11) .
O9 Sb4 O6 Sb3 -174.0(3) .
O4 Sb4 O6 Sb3 -8.4(3) .
O3 Sb4 O6 Sb3 -95.7(3) .
C41 Sb4 O6 Sb3 90.6(3) .
Sb5 Sb4 O6 Sb3 -136.7(2) .
Sb9 Sb4 O6 Sb3 -81.5(3) .
O10 Sb4 O6 Na4 110.4(10) .
O9 Sb4 O6 Na4 -20.5(4) .
O4 Sb4 O6 Na4 145.2(4) .
O3 Sb4 O6 Na4 57.9(4) .
C41 Sb4 O6 Na4 -115.9(4) .
Sb5 Sb4 O6 Na4 16.8(3) .
Sb3 Sb4 O6 Na4 153.5(6) .
Sb9 Sb4 O6 Na4 72.0(4) .
O8 Na4 O6 Sb3 26.7(4) .
O7 Na4 O6 Sb3 122.7(4) .
O1W Na4 O6 Sb3 -152.6(4) .
O3W Na4 O6 Sb3 -60.0(4) .
O2W Na4 O6 Sb3 -40(7) .
O8 Na4 O6 Sb4 -121.9(4) .
O7 Na4 O6 Sb4 -25.9(4) .
O1W Na4 O6 Sb4 58.8(4) .
O3W Na4 O6 Sb4 151.4(4) .
O2W Na4 O6 Sb4 171(7) .
O14 Sb6 O7 Sb5 -173.4(3) .
O24 Sb6 O7 Sb5 -45.8(12) .
O1 Sb6 O7 Sb5 -95.1(3) .
O5 Sb6 O7 Sb5 -7.2(3) .
C61 Sb6 O7 Sb5 90.5(3) .
Sb1 Sb6 O7 Sb5 -135.9(2) .
Sb8 Sb6 O7 Sb5 -81.3(3) .
O14 Sb6 O7 Na4 -21.1(4) .
O24 Sb6 O7 Na4 106.4(10) .
O1 Sb6 O7 Na4 57.1(4) .
O5 Sb6 O7 Na4 145.0(4) .
C61 Sb6 O7 Na4 -117.3(4) .
Sb5 Sb6 O7 Na4 152.2(6) .
Sb1 Sb6 O7 Na4 16.3(4) .
Sb8 Sb6 O7 Na4 70.9(4) .
O9 Sb5 O7 Sb6 172.0(3) .
O13 Sb5 O7 Sb6 42.4(11) .
O3 Sb5 O7 Sb6 93.3(3) .
O5 Sb5 O7 Sb6 7.1(3) .
C51 Sb5 O7 Sb6 -90.6(3) .
Sb4 Sb5 O7 Sb6 134.4(2) .
Sb9 Sb5 O7 Sb6 79.9(3) .
O9 Sb5 O7 Na4 19.4(4) .
O13 Sb5 O7 Na4 -110.2(9) .
O3 Sb5 O7 Na4 -59.2(4) .
O5 Sb5 O7 Na4 -145.4(4) .
C51 Sb5 O7 Na4 116.9(4) .
Sb6 Sb5 O7 Na4 -152.6(6) .
Sb4 Sb5 O7 Na4 -18.1(3) .
Sb9 Sb5 O7 Na4 -72.7(4) .
O8 Na4 O7 Sb6 -24.8(4) .
O6 Na4 O7 Sb6 -120.6(4) .
O1W Na4 O7 Sb6 152.7(4) .
O3W Na4 O7 Sb6 157(6) .
O2W Na4 O7 Sb6 58.6(4) .
O8 Na4 O7 Sb5 122.6(4) .
O6 Na4 O7 Sb5 26.8(4) .
O1W Na4 O7 Sb5 -59.9(4) .
O3W Na4 O7 Sb5 -56(7) .
O2W Na4 O7 Sb5 -154.0(4) .
O28 Sb2 O8 Sb1 -171.6(3) .
O25 Sb2 O8 Sb1 -40.4(12) .
O2 Sb2 O8 Sb1 -92.9(3) .
O27 Sb2 O8 Sb1 -6.9(3) .
C21 Sb2 O8 Sb1 89.7(3) .
Sb3 Sb2 O8 Sb1 -134.0(2) .
Sb11 Sb2 O8 Sb1 -79.8(3) .
O28 Sb2 O8 Na4 -19.6(4) .
O25 Sb2 O8 Na4 111.7(10) .
O2 Sb2 O8 Na4 59.1(4) .
O27 Sb2 O8 Na4 145.1(4) .
C21 Sb2 O8 Na4 -118.3(4) .
Sb3 Sb2 O8 Na4 18.0(4) .
Sb1 Sb2 O8 Na4 152.0(6) .
Sb11 Sb2 O8 Na4 72.2(4) .
O14 Sb1 O8 Sb2 173.1(3) .
O16 Sb1 O8 Sb2 44.1(12) .
O27 Sb1 O8 Sb2 7.0(3) .
O1 Sb1 O8 Sb2 95.0(3) .
C11 Sb1 O8 Sb2 -90.8(3) .
Sb6 Sb1 O8 Sb2 135.6(2) .
Sb8 Sb1 O8 Sb2 80.2(3) .
O14 Sb1 O8 Na4 21.1(4) .
O16 Sb1 O8 Na4 -107.9(10) .
O27 Sb1 O8 Na4 -145.1(4) .
O1 Sb1 O8 Na4 -57.0(4) .
C11 Sb1 O8 Na4 117.2(4) .
Sb6 Sb1 O8 Na4 -16.4(4) .
Sb2 Sb1 O8 Na4 -152.0(6) .
Sb8 Sb1 O8 Na4 -71.9(4) .
O6 Na4 O8 Sb2 -26.9(4) .
O7 Na4 O8 Sb2 -122.7(4) .
O1W Na4 O8 Sb2 139(7) .
O3W Na4 O8 Sb2 57.2(4) .
O2W Na4 O8 Sb2 150.8(4) .
O6 Na4 O8 Sb1 120.3(4) .
O7 Na4 O8 Sb1 24.5(4) .
O1W Na4 O8 Sb1 -74(7) .
O3W Na4 O8 Sb1 -155.6(4) .
O2W Na4 O8 Sb1 -62.0(4) .
O7 Sb5 O9 Sb4 -94.3(3) .
O13 Sb5 O9 Sb4 72.9(3) .
O3 Sb5 O9 Sb4 -4.5(3) .
O5 Sb5 O9 Sb4 -36.4(10) .
C51 Sb5 O9 Sb4 168.9(3) .
Sb6 Sb5 O9 Sb4 -87.9(3) .
Sb9 Sb5 O9 Sb4 35.4(2) .
O10 Sb4 O9 Sb5 -72.7(3) .
O6 Sb4 O9 Sb5 95.1(3) .
O4 Sb4 O9 Sb5 41.2(10) .
O3 Sb4 O9 Sb5 4.5(3) .
C41 Sb4 O9 Sb5 -167.7(3) .
Sb3 Sb4 O9 Sb5 90.4(3) .
Sb9 Sb4 O9 Sb5 -35.7(3) .
O6 Sb4 O10 Sb9 -50.2(11) .
O9 Sb4 O10 Sb9 80.1(3) .
O4 Sb4 O10 Sb9 -84.0(3) .
O3 Sb4 O10 Sb9 3.6(3) .
C41 Sb4 O10 Sb9 175.8(3) .
Sb5 Sb4 O10 Sb9 44.7(2) .
Sb3 Sb4 O10 Sb9 -83.0(3) .
O19 Sb9 O10 Sb4 5.1(14) .
O17 Sb9 O10 Sb4 81.0(3) .
O13 Sb9 O10 Sb4 -81.3(3) .
O3 Sb9 O10 Sb4 -3.6(3) .
C91B Sb9 O10 Sb4 -178.5(6) .
C91A Sb9 O10 Sb4 -174.6(5) .
Sb5 Sb9 O10 Sb4 -44.3(2) .
Na3 Sb9 O10 Sb4 29.4(3) .
O23 Na2 O11 Na3 34.6(3) .
N141 Na2 O11 Na3 -167.2(4) .
O18 Na2 O11 Na3 -34.8(3) .
Sb11 Na2 O11 Na3 1.7(3) .
O2 Na3 O11 Na2 -1.1(5) .
O3 Na3 O11 Na2 -130.9(3) .
O1 Na3 O11 Na2 127.0(3) .
O22 Na3 O11 Na2 83.4(3) .
O17 Na3 O11 Na2 -88.8(3) .
O23 Na3 O11 Na2 -28.5(3) .
O15 Na3 O11 Na2 145.3(4) .
O18 Na3 O11 Na2 26.6(3) .
Sb8 Na3 O11 Na2 117.7(3) .
Sb11 Na3 O11 Na2 -1.4(3) .
O6 Sb3 O12 Sb11 47.7(12) .
O28 Sb3 O12 Sb11 -79.3(4) .
O4 Sb3 O12 Sb11 84.1(3) .
O2 Sb3 O12 Sb11 -3.3(3) .
C31 Sb3 O12 Sb11 -178.6(3) .
Sb4 Sb3 O12 Sb11 82.6(4) .
Sb2 Sb3 O12 Sb11 -43.5(3) .
O18 Sb11 O12 Sb3 -14.0(15) .
O23 Sb11 O12 Sb3 -81.3(4) .
O25 Sb11 O12 Sb3 80.4(4) .
C111 Sb11 O12 Sb3 -179.6(4) .
O2 Sb11 O12 Sb3 3.3(3) .
Sb2 Sb11 O12 Sb3 43.4(3) .
Na2 Sb11 O12 Sb3 -91.4(4) .
Na3 Sb11 O12 Sb3 -29.5(4) .
O9 Sb5 O13 Sb9 -79.7(3) .
O7 Sb5 O13 Sb9 49.4(11) .
O3 Sb5 O13 Sb9 -2.8(3) .
O5 Sb5 O13 Sb9 83.7(3) .
C51 Sb5 O13 Sb9 -177.5(3) .
Sb6 Sb5 O13 Sb9 81.2(3) .
Sb4 Sb5 O13 Sb9 -44.0(2) .
O19 Sb9 O13 Sb5 -86.1(3) .
O17 Sb9 O13 Sb5 -14.0(11) .
O10 Sb9 O13 Sb5 80.6(3) .
O3 Sb9 O13 Sb5 2.8(3) .
C91B Sb9 O13 Sb5 174.2(6) .
C91A Sb9 O13 Sb5 174.7(5) .
Sb4 Sb9 O13 Sb5 44.0(3) .
Na3 Sb9 O13 Sb5 -27.3(3) .
O8 Sb1 O14 Sb6 -95.4(3) .
O16 Sb1 O14 Sb6 72.2(3) .
O27 Sb1 O14 Sb6 -39.7(11) .
O1 Sb1 O14 Sb6 -4.6(3) .
C11 Sb1 O14 Sb6 165.1(3) .
Sb2 Sb1 O14 Sb6 -90.0(3) .
Sb8 Sb1 O14 Sb6 35.0(3) .
O7 Sb6 O14 Sb1 94.6(3) .
O24 Sb6 O14 Sb1 -72.4(3) .
O1 Sb6 O14 Sb1 4.6(3) .
O5 Sb6 O14 Sb1 39.3(11) .
C61 Sb6 O14 Sb1 -168.8(3) .
Sb5 Sb6 O14 Sb1 89.4(3) .
Sb8 Sb6 O14 Sb1 -35.0(3) .
O22 Sb8 O15 Sb7 155.1(5) .
O16 Sb8 O15 Sb7 73.7(14) .
O24 Sb8 O15 Sb7 -8.3(5) .
O1 Sb8 O15 Sb7 69.7(5) .
C81 Sb8 O15 Sb7 -107.3(5) .
Sb6 Sb8 O15 Sb7 29.3(5) .
Sb1 Sb8 O15 Sb7 74.4(5) .
Na3 Sb8 O15 Sb7 105.8(5) .
O22 Sb8 O15 Na3 49.3(2) .
O16 Sb8 O15 Na3 -32.1(13) .
O24 Sb8 O15 Na3 -114.1(2) .
O1 Sb8 O15 Na3 -36.1(2) .
C81 Sb8 O15 Na3 146.9(3) .
Sb6 Sb8 O15 Na3 -76.56(14) .
Sb1 Sb8 O15 Na3 -31.4(3) .
O19 Sb7 O15 Sb8 -131.5(5) .
O20 Sb7 O15 Sb8 44.3(5) .
O21 Sb7 O15 Sb8 -50(4) .
O5 Sb7 O15 Sb8 -41.2(5) .
C71 Sb7 O15 Sb8 136.3(5) .
Na1 Sb7 O15 Sb8 45.4(7) .
O19 Sb7 O15 Na3 -32.9(3) .
O20 Sb7 O15 Na3 142.9(3) .
O21 Sb7 O15 Na3 49(3) .
O5 Sb7 O15 Na3 57.4(3) .
C71 Sb7 O15 Na3 -125.1(3) .
Na1 Sb7 O15 Na3 144.0(2) .
O2 Na3 O15 Sb8 7.4(6) .
O3 Na3 O15 Sb8 117.7(3) .
O1 Na3 O15 Sb8 34.9(2) .
O11 Na3 O15 Sb8 -126.9(3) .
O22 Na3 O15 Sb8 -40.7(2) .
O17 Na3 O15 Sb8 -177.1(2) .
O23 Na3 O15 Sb8 -117.9(3) .
O18 Na3 O15 Sb8 -60.7(3) .
Na2 Na3 O15 Sb8 -104.2(2) .
Sb11 Na3 O15 Sb8 -63.1(4) .
O2 Na3 O15 Sb7 -129.3(5) .
O3 Na3 O15 Sb7 -18.9(3) .
O1 Na3 O15 Sb7 -101.8(3) .
O11 Na3 O15 Sb7 96.4(3) .
O22 Na3 O15 Sb7 -177.4(4) .
O17 Na3 O15 Sb7 46.3(3) .
O23 Na3 O15 Sb7 105.4(4) .
O18 Na3 O15 Sb7 162.6(3) .
Na2 Na3 O15 Sb7 119.1(3) .
Sb8 Na3 O15 Sb7 -136.6(4) .
Sb11 Na3 O15 Sb7 160.3(2) .
O14 Sb1 O16 Sb8 -81.3(3) .
O8 Sb1 O16 Sb8 47.3(12) .
O27 Sb1 O16 Sb8 83.4(3) .
O1 Sb1 O16 Sb8 -5.1(3) .
C11 Sb1 O16 Sb8 -177.1(3) .
Sb6 Sb1 O16 Sb8 -45.8(2) .
Sb2 Sb1 O16 Sb8 80.6(3) .
O15 Sb8 O16 Sb1 0.9(14) .
O22 Sb8 O16 Sb1 -79.8(3) .
O24 Sb8 O16 Sb1 83.0(3) .
O1 Sb8 O16 Sb1 5.1(3) .
C81 Sb8 O16 Sb1 -178.1(3) .
Sb6 Sb8 O16 Sb1 45.6(2) .
Na3 Sb8 O16 Sb1 -27.9(3) .
O19 Sb9 O17 Sb12 165.8(6) .
O10 Sb9 O17 Sb12 -1.2(5) .
O13 Sb9 O17 Sb12 93.1(10) .
O3 Sb9 O17 Sb12 76.7(5) .
C91B Sb9 O17 Sb12 -95.1(7) .
C91A Sb9 O17 Sb12 -95.8(6) .
Sb4 Sb9 O17 Sb12 35.3(5) .
Sb5 Sb9 O17 Sb12 82.8(5) .
Na3 Sb9 O17 Sb12 108.8(6) .
O19 Sb9 O17 Na3 57.0(3) .
O10 Sb9 O17 Na3 -110.1(3) .
O13 Sb9 O17 Na3 -15.7(10) .
O3 Sb9 O17 Na3 -32.2(2) .
C91B Sb9 O17 Na3 156.1(5) .
C91A Sb9 O17 Na3 155.3(4) .
Sb4 Sb9 O17 Na3 -73.54(17) .
Sb5 Sb9 O17 Na3 -26.1(3) .
O23 Sb12 O17 Sb9 -135.2(6) .
O8W Sb12 O17 Sb9 -67(4) .
O26 Sb12 O17 Sb9 39.3(6) .
O4 Sb12 O17 Sb9 -46.8(5) .
C121 Sb12 O17 Sb9 135.5(5) .
Na3 Sb12 O17 Sb9 -105.3(6) .
O23 Sb12 O17 Na3 -29.9(3) .
O8W Sb12 O17 Na3 39(3) .
O26 Sb12 O17 Na3 144.6(3) .
O4 Sb12 O17 Na3 58.5(3) .
C121 Sb12 O17 Na3 -119.2(3) .
O2 Na3 O17 Sb9 116.1(3) .
O3 Na3 O17 Sb9 31.2(2) .
O1 Na3 O17 Sb9 -0.4(6) .
O11 Na3 O17 Sb9 -106.6(3) .
O22 Na3 O17 Sb9 -117.2(4) .
O23 Na3 O17 Sb9 161.9(3) .
O15 Na3 O17 Sb9 -61.6(3) .
O18 Na3 O17 Sb9 -177.6(2) .
Na2 Na3 O17 Sb9 -151.8(3) .
Sb8 Na3 O17 Sb9 -64.1(4) .
Sb11 Na3 O17 Sb9 151.6(2) .
O2 Na3 O17 Sb12 -21.1(4) .
O3 Na3 O17 Sb12 -106.0(3) .
O1 Na3 O17 Sb12 -137.6(5) .
O11 Na3 O17 Sb12 116.2(3) .
O22 Na3 O17 Sb12 105.6(4) .
O23 Na3 O17 Sb12 24.7(2) .
O15 Na3 O17 Sb12 161.2(3) .
O18 Na3 O17 Sb12 45.2(3) .
Na2 Na3 O17 Sb12 71.0(3) .
Sb8 Na3 O17 Sb12 158.6(2) .
Sb11 Na3 O17 Sb12 14.4(3) .
O23 Sb11 O18 Sb10 147.7(6) .
O12 Sb11 O18 Sb10 79.5(14) .
O25 Sb11 O18 Sb10 -15.2(6) .
C111 Sb11 O18 Sb10 -115.0(6) .
O2 Sb11 O18 Sb10 62.6(6) .
Sb3 Sb11 O18 Sb10 68.7(6) .
Sb2 Sb11 O18 Sb10 22.3(5) .
Na2 Sb11 O18 Sb10 170.5(7) .
Na3 Sb11 O18 Sb10 96.7(6) .
O23 Sb11 O18 Na2 -22.8(3) .
O12 Sb11 O18 Na2 -91.0(13) .
O25 Sb11 O18 Na2 174.3(3) .
C111 Sb11 O18 Na2 74.5(3) .
O2 Sb11 O18 Na2 -107.9(3) .
Sb3 Sb11 O18 Na2 -101.8(3) .
Sb2 Sb11 O18 Na2 -148.2(2) .
Na3 Sb11 O18 Na2 -73.7(3) .
O23 Sb11 O18 Na3 50.9(2) .
O12 Sb11 O18 Na3 -17.3(13) .
O25 Sb11 O18 Na3 -111.9(2) .
C111 Sb11 O18 Na3 148.2(3) .
O2 Sb11 O18 Na3 -34.2(2) .
Sb3 Sb11 O18 Na3 -28.1(3) .
Sb2 Sb11 O18 Na3 -74.42(14) .
Na2 Sb11 O18 Na3 73.7(3) .
O22 Sb10 O18 Sb11 -121.8(6) .
O6W Sb10 O18 Sb11 51.3(6) .
O7W Sb10 O18 Sb11 -4(6) .
O27 Sb10 O18 Sb11 -33.0(6) .
C101 Sb10 O18 Sb11 145.6(6) .
O22 Sb10 O18 Na2 46.9(4) .
O6W Sb10 O18 Na2 -139.9(4) .
O7W Sb10 O18 Na2 164(6) .
O27 Sb10 O18 Na2 135.8(4) .
C101 Sb10 O18 Na2 -45.6(4) .
O22 Sb10 O18 Na3 -29.7(3) .
O6W Sb10 O18 Na3 143.4(3) .
O7W Sb10 O18 Na3 88(6) .
O27 Sb10 O18 Na3 59.1(3) .
C101 Sb10 O18 Na3 -122.3(3) .
O11 Na2 O18 Sb11 115.8(3) .
O23 Na2 O18 Sb11 20.8(3) .
N141 Na2 O18 Sb11 -118.0(5) .
Na3 Na2 O18 Sb11 83.1(3) .
O11 Na2 O18 Sb10 -56.5(5) .
O23 Na2 O18 Sb10 -151.6(5) .
N141 Na2 O18 Sb10 69.6(6) .
Na3 Na2 O18 Sb10 -89.3(4) .
Sb11 Na2 O18 Sb10 -172.3(6) .
O11 Na2 O18 Na3 32.8(3) .
O23 Na2 O18 Na3 -62.3(2) .
N141 Na2 O18 Na3 158.9(4) .
Sb11 Na2 O18 Na3 -83.1(3) .
O2 Na3 O18 Sb11 34.2(2) .
O3 Na3 O18 Sb11 5.9(7) .
O1 Na3 O18 Sb11 117.2(3) .
O11 Na3 O18 Sb11 -125.9(3) .
O22 Na3 O18 Sb11 162.5(3) .
O17 Na3 O18 Sb11 -64.3(3) .
O23 Na3 O18 Sb11 -42.7(2) .
O15 Na3 O18 Sb11 -177.5(2) .
Na2 Na3 O18 Sb11 -100.5(3) .
Sb8 Na3 O18 Sb11 152.5(2) .
O2 Na3 O18 Sb10 -103.1(3) .
O3 Na3 O18 Sb10 -131.4(5) .
O1 Na3 O18 Sb10 -20.1(3) .
O11 Na3 O18 Sb10 96.8(3) .
O22 Na3 O18 Sb10 25.1(2) .
O17 Na3 O18 Sb10 158.4(3) .
O23 Na3 O18 Sb10 179.9(4) .
O15 Na3 O18 Sb10 45.2(3) .
Na2 Na3 O18 Sb10 122.2(3) .
Sb8 Na3 O18 Sb10 15.2(2) .
Sb11 Na3 O18 Sb10 -137.3(4) .
O2 Na3 O18 Na2 134.7(3) .
O3 Na3 O18 Na2 106.4(6) .
O1 Na3 O18 Na2 -142.3(3) .
O11 Na3 O18 Na2 -25.4(3) .
O22 Na3 O18 Na2 -97.1(3) .
O17 Na3 O18 Na2 36.2(3) .
O23 Na3 O18 Na2 57.7(3) .
O15 Na3 O18 Na2 -77.0(3) .
Sb8 Na3 O18 Na2 -107.0(2) .
Sb11 Na3 O18 Na2 100.5(3) .
O17 Sb9 O19 Sb7 -150.4(6) .
O10 Sb9 O19 Sb7 -73.9(15) .
O13 Sb9 O19 Sb7 12.7(6) .
O3 Sb9 O19 Sb7 -65.3(6) .
C91B Sb9 O19 Sb7 109.8(8) .
C91A Sb9 O19 Sb7 105.9(7) .
Sb4 Sb9 O19 Sb7 -69.8(7) .
Sb5 Sb9 O19 Sb7 -24.7(5) .
Na3 Sb9 O19 Sb7 -100.6(6) .
O15 Sb7 O19 Sb9 125.6(6) .
O20 Sb7 O19 Sb9 28(5) .
O21 Sb7 O19 Sb9 -49.4(6) .
O5 Sb7 O19 Sb9 36.4(6) .
C71 Sb7 O19 Sb9 -142.1(6) .
Na1 Sb7 O19 Sb9 -51.3(7) .
O19 Sb7 O20 Na1 -84(5) .
O15 Sb7 O20 Na1 178.9(3) .
O21 Sb7 O20 Na1 -6.2(4) .
O5 Sb7 O20 Na1 -92.2(3) .
C71 Sb7 O20 Na1 86.3(4) .
O5W Na1 O20 Sb7 163.2(4) .
N131 Na1 O20 Sb7 -93.5(6) .
O21 Na1 O20 Sb7 5.5(3) .
O4W Na1 O20 Sb7 49.0(14) .
O19 Sb7 O21 Na1 -178.2(3) .
O15 Sb7 O21 Na1 100(3) .
O20 Sb7 O21 Na1 5.9(3) .
O5 Sb7 O21 Na1 91.7(3) .
C71 Sb7 O21 Na1 -85.8(3) .
O5W Na1 O21 Sb7 -98.8(13) .
O20 Na1 O21 Sb7 -5.3(3) .
N131 Na1 O21 Sb7 92.7(6) .
O4W Na1 O21 Sb7 -170.7(4) .
O18 Sb10 O22 Sb8 141.0(5) .
O6W Sb10 O22 Sb8 78(3) .
O7W Sb10 O22 Sb8 -36.4(5) .
O27 Sb10 O22 Sb8 49.9(5) .
C101 Sb10 O22 Sb8 -127.8(5) .
O18 Sb10 O22 Na3 33.5(3) .
O6W Sb10 O22 Na3 -30(3) .
O7W Sb10 O22 Na3 -143.9(3) .
O27 Sb10 O22 Na3 -57.6(3) .
C101 Sb10 O22 Na3 124.7(3) .
O15 Sb8 O22 Sb10 -167.4(5) .
O16 Sb8 O22 Sb10 -1.0(5) .
O24 Sb8 O22 Sb10 -92.8(11) .
O1 Sb8 O22 Sb10 -78.7(5) .
C81 Sb8 O22 Sb10 95.6(5) .
Sb6 Sb8 O22 Sb10 -85.0(5) .
Sb1 Sb8 O22 Sb10 -37.9(5) .
Na3 Sb8 O22 Sb10 -113.2(6) .
O15 Sb8 O22 Na3 -54.1(3) .
O16 Sb8 O22 Na3 112.2(3) .
O24 Sb8 O22 Na3 20.4(11) .
O1 Sb8 O22 Na3 34.6(3) .
C81 Sb8 O22 Na3 -151.2(3) .
Sb6 Sb8 O22 Na3 28.3(3) .
Sb1 Sb8 O22 Na3 75.38(18) .
O2 Na3 O22 Sb10 19.4(3) .
O3 Na3 O22 Sb10 133.7(5) .
O1 Na3 O22 Sb10 103.5(3) .
O11 Na3 O22 Sb10 -119.0(3) .
O17 Na3 O22 Sb10 -108.7(4) .
O23 Na3 O22 Sb10 -47.2(3) .
O15 Na3 O22 Sb10 176.9(4) .
O18 Na3 O22 Sb10 -26.1(2) .
Na2 Na3 O22 Sb10 -73.8(3) .
Sb8 Na3 O22 Sb10 136.4(4) .
Sb11 Na3 O22 Sb10 -16.3(3) .
O2 Na3 O22 Sb8 -117.0(3) .
O3 Na3 O22 Sb8 -2.7(6) .
O1 Na3 O22 Sb8 -32.9(2) .
O11 Na3 O22 Sb8 104.6(3) .
O17 Na3 O22 Sb8 114.9(4) .
O23 Na3 O22 Sb8 176.4(3) .
O15 Na3 O22 Sb8 40.5(2) .
O18 Na3 O22 Sb8 -162.5(4) .
Na2 Na3 O22 Sb8 149.8(3) .
Sb11 Na3 O22 Sb8 -152.7(2) .
O18 Sb11 O23 Sb12 -163.9(6) .
O12 Sb11 O23 Sb12 2.9(6) .
O25 Sb11 O23 Sb12 -95.3(10) .
C111 Sb11 O23 Sb12 98.2(5) .
O2 Sb11 O23 Sb12 -75.2(5) .
Sb3 Sb11 O23 Sb12 -33.7(5) .
Sb2 Sb11 O23 Sb12 -82.0(5) .
Na2 Sb11 O23 Sb12 172.1(7) .
Na3 Sb11 O23 Sb12 -107.4(6) .
O18 Sb11 O23 Na2 23.9(3) .
O12 Sb11 O23 Na2 -169.2(3) .
O25 Sb11 O23 Na2 92.5(9) .
C111 Sb11 O23 Na2 -73.9(3) .
O2 Sb11 O23 Na2 112.6(3) .
Sb3 Sb11 O23 Na2 154.2(3) .
Sb2 Sb11 O23 Na2 105.9(3) .
Na3 Sb11 O23 Na2 80.5(3) .
O18 Sb11 O23 Na3 -56.5(3) .
O12 Sb11 O23 Na3 110.3(3) .
O25 Sb11 O23 Na3 12.1(10) .
C111 Sb11 O23 Na3 -154.4(3) .
O2 Sb11 O23 Na3 32.1(2) .
Sb3 Sb11 O23 Na3 73.71(17) .
Sb2 Sb11 O23 Na3 25.4(3) .
Na2 Sb11 O23 Na3 -80.5(3) .
O17 Sb12 O23 Sb11 133.6(6) .
O8W Sb12 O23 Sb11 -41.6(6) .
O26 Sb12 O23 Sb11 61(3) .
O4 Sb12 O23 Sb11 44.4(5) .
C121 Sb12 O23 Sb11 -134.8(6) .
Na3 Sb12 O23 Sb11 103.8(6) .
O17 Sb12 O23 Na2 -55.6(4) .
O8W Sb12 O23 Na2 129.2(4) .
O26 Sb12 O23 Na2 -128(3) .
O4 Sb12 O23 Na2 -144.8(4) .
C121 Sb12 O23 Na2 36.0(4) .
Na3 Sb12 O23 Na2 -85.4(4) .
O17 Sb12 O23 Na3 29.8(3) .
O8W Sb12 O23 Na3 -145.4(3) .
O26 Sb12 O23 Na3 -43(3) .
O4 Sb12 O23 Na3 -59.4(3) .
C121 Sb12 O23 Na3 121.4(3) .
O11 Na2 O23 Sb11 -124.3(4) .
N141 Na2 O23 Sb11 90.6(7) .
O18 Na2 O23 Sb11 -20.8(3) .
Na3 Na2 O23 Sb11 -89.7(3) .
O11 Na2 O23 Sb12 62.2(5) .
N141 Na2 O23 Sb12 -82.9(8) .
O18 Na2 O23 Sb12 165.7(5) .
Na3 Na2 O23 Sb12 96.8(4) .
Sb11 Na2 O23 Sb12 -173.5(6) .
O11 Na2 O23 Na3 -34.6(3) .
N141 Na2 O23 Na3 -179.7(7) .
O18 Na2 O23 Na3 68.9(2) .
Sb11 Na2 O23 Na3 89.7(3) .
O2 Na3 O23 Sb11 -31.6(2) .
O3 Na3 O23 Sb11 -116.7(3) .
O1 Na3 O23 Sb11 -1.5(7) .
O11 Na3 O23 Sb11 129.0(3) .
O22 Na3 O23 Sb11 63.8(3) .
O17 Na3 O23 Sb11 -161.7(3) .
O15 Na3 O23 Sb11 121.3(3) .
O18 Na3 O23 Sb11 42.3(2) .
Na2 Na3 O23 Sb11 101.4(3) .
Sb8 Na3 O23 Sb11 67.2(4) .
O2 Na3 O23 Sb12 105.7(3) .
O3 Na3 O23 Sb12 20.5(4) .
O1 Na3 O23 Sb12 135.7(5) .
O11 Na3 O23 Sb12 -93.7(3) .
O22 Na3 O23 Sb12 -158.9(3) .
O17 Na3 O23 Sb12 -24.5(2) .
O15 Na3 O23 Sb12 -101.5(4) .
O18 Na3 O23 Sb12 179.5(4) .
Na2 Na3 O23 Sb12 -121.4(4) .
Sb8 Na3 O23 Sb12 -155.6(2) .
Sb11 Na3 O23 Sb12 137.2(4) .
O2 Na3 O23 Na2 -132.9(3) .
O3 Na3 O23 Na2 141.9(3) .
O1 Na3 O23 Na2 -102.9(6) .
O11 Na3 O23 Na2 27.7(3) .
O22 Na3 O23 Na2 -37.5(3) .
O17 Na3 O23 Na2 96.9(3) .
O15 Na3 O23 Na2 19.9(4) .
O18 Na3 O23 Na2 -59.1(2) .
Sb8 Na3 O23 Na2 -34.2(4) .
Sb11 Na3 O23 Na2 -101.4(3) .
O7 Sb6 O24 Sb8 -46.7(12) .
O14 Sb6 O24 Sb8 80.2(3) .
O1 Sb6 O24 Sb8 3.9(3) .
O5 Sb6 O24 Sb8 -84.4(3) .
C61 Sb6 O24 Sb8 176.9(3) .
Sb5 Sb6 O24 Sb8 -81.3(3) .
Sb1 Sb6 O24 Sb8 44.7(3) .
O15 Sb8 O24 Sb6 84.6(3) .
O22 Sb8 O24 Sb6 10.6(12) .
O16 Sb8 O24 Sb6 -81.7(3) .
O1 Sb8 O24 Sb6 -3.9(3) .
C81 Sb8 O24 Sb6 -177.9(3) .
Sb1 Sb8 O24 Sb6 -44.5(3) .
Na3 Sb8 O24 Sb6 27.9(3) .
O8 Sb2 O25 Sb11 -51.5(12) .
O28 Sb2 O25 Sb11 79.3(3) .
O2 Sb2 O25 Sb11 2.3(3) .
O27 Sb2 O25 Sb11 -84.1(3) .
C21 Sb2 O25 Sb11 178.6(3) .
Sb3 Sb2 O25 Sb11 43.4(3) .
Sb1 Sb2 O25 Sb11 -82.1(4) .
O18 Sb11 O25 Sb2 86.0(3) .
O23 Sb11 O25 Sb2 18.2(11) .
O12 Sb11 O25 Sb2 -79.9(3) .
C111 Sb11 O25 Sb2 -175.4(3) .
O2 Sb11 O25 Sb2 -2.3(3) .
Sb3 Sb11 O25 Sb2 -43.4(3) .
Na2 Sb11 O25 Sb2 91.6(3) .
Na3 Sb11 O25 Sb2 28.4(3) .
O17 Sb12 O26 Na5 171.8(7) .
O23 Sb12 O26 Na5 -116(3) .
O8W Sb12 O26 Na5 -13.2(7) .
O4 Sb12 O26 Na5 -99.3(7) .
C121 Sb12 O26 Na5 80.0(7) .
Na3 Sb12 O26 Na5 -155.4(5) .
O26 Na5 O26 Sb12 -127(14) 2_665
O9W Na5 O26 Sb12 5.2(7) .
O9W Na5 O26 Sb12 -174.8(7) 2_665
O14 Sb1 O27 Sb2 -64.0(11) .
O8 Sb1 O27 Sb2 -6.4(3) .
O16 Sb1 O27 Sb2 -176.8(3) .
O1 Sb1 O27 Sb2 -98.2(3) .
C11 Sb1 O27 Sb2 90.9(3) .
Sb6 Sb1 O27 Sb2 -94.0(3) .
Sb8 Sb1 O27 Sb2 -139.3(2) .
O14 Sb1 O27 Sb10 97.7(10) .
O8 Sb1 O27 Sb10 155.3(5) .
O16 Sb1 O27 Sb10 -15.1(4) .
O1 Sb1 O27 Sb10 63.4(4) .
C11 Sb1 O27 Sb10 -107.4(5) .
Sb6 Sb1 O27 Sb10 67.7(5) .
Sb2 Sb1 O27 Sb10 161.7(6) .
Sb8 Sb1 O27 Sb10 22.4(4) .
O8 Sb2 O27 Sb1 6.4(3) .
O28 Sb2 O27 Sb1 65.9(10) .
O25 Sb2 O27 Sb1 177.7(3) .
O2 Sb2 O27 Sb1 98.2(3) .
C21 Sb2 O27 Sb1 -86.5(3) .
Sb3 Sb2 O27 Sb1 93.5(3) .
Sb11 Sb2 O27 Sb1 139.9(2) .
O8 Sb2 O27 Sb10 -154.9(5) .
O28 Sb2 O27 Sb10 -95.4(9) .
O25 Sb2 O27 Sb10 16.4(5) .
O2 Sb2 O27 Sb10 -63.1(4) .
C21 Sb2 O27 Sb10 112.2(5) .
Sb3 Sb2 O27 Sb10 -67.8(5) .
Sb1 Sb2 O27 Sb10 -161.3(6) .
Sb11 Sb2 O27 Sb10 -21.4(4) .
O22 Sb10 O27 Sb1 -38.5(4) .
O18 Sb10 O27 Sb1 -125.0(4) .
O6W Sb10 O27 Sb1 145.1(5) .
O7W Sb10 O27 Sb1 56.4(5) .
C101 Sb10 O27 Sb1 85(6) .
O22 Sb10 O27 Sb2 117.5(5) .
O18 Sb10 O27 Sb2 31.0(5) .
O6W Sb10 O27 Sb2 -58.9(5) .
O7W Sb10 O27 Sb2 -147.6(5) .
C101 Sb10 O27 Sb2 -119(6) .
O8 Sb2 O28 Sb3 94.6(3) .
O25 Sb2 O28 Sb3 -73.4(3) .
O2 Sb2 O28 Sb3 4.2(3) .
O27 Sb2 O28 Sb3 37.2(10) .
C21 Sb2 O28 Sb3 -170.5(3) .
Sb1 Sb2 O28 Sb3 88.0(3) .
Sb11 Sb2 O28 Sb3 -36.3(3) .
O12 Sb3 O28 Sb2 73.1(3) .
O6 Sb3 O28 Sb2 -94.2(3) .
O4 Sb3 O28 Sb2 -39.0(10) .
O2 Sb3 O28 Sb2 -4.1(3) .
C31 Sb3 O28 Sb2 167.0(3) .
Sb4 Sb3 O28 Sb2 -89.1(3) .
Sb11 Sb3 O28 Sb2 36.5(3) .
O14 Sb1 C11 C12 25.8(5) .
O8 Sb1 C11 C12 -68.6(5) .
O16 Sb1 C11 C12 122.7(5) .
O27 Sb1 C11 C12 -147.3(5) .
O1 Sb1 C11 C12 82.4(13) .
Sb6 Sb1 C11 C12 37.8(6) .
Sb2 Sb1 C11 C12 -105.9(5) .
Sb8 Sb1 C11 C12 120.4(4) .
O14 Sb1 C11 C16 -153.1(5) .
O8 Sb1 C11 C16 112.5(5) .
O16 Sb1 C11 C16 -56.2(5) .
O27 Sb1 C11 C16 33.8(5) .
O1 Sb1 C11 C16 -96.5(13) .
Sb6 Sb1 C11 C16 -141.1(4) .
Sb2 Sb1 C11 C16 75.2(5) .
Sb8 Sb1 C11 C16 -58.4(5) .
C16 C11 C12 C13 0.0 .
Sb1 C11 C12 C13 -178.9(6) .
C11 C12 C13 C14 0.0 .
C12 C13 C14 C15 0.0 .
C13 C14 C15 C16 0.0 .
C14 C15 C16 C11 0.0 .
C12 C11 C16 C15 0.0 .
Sb1 C11 C16 C15 178.9(6) .
O8 Sb2 C21 C22 25.6(5) .
O28 Sb2 C21 C22 -68.3(5) .
O25 Sb2 C21 C22 -166.6(5) .
O2 Sb2 C21 C22 -129(3) .
O27 Sb2 C21 C22 103.4(5) .
Sb3 Sb2 C21 C22 -76.5(6) .
Sb1 Sb2 C21 C22 62.7(5) .
Sb11 Sb2 C21 C22 -165.4(4) .
O8 Sb2 C21 C26 -149.3(5) .
O28 Sb2 C21 C26 116.7(5) .
O25 Sb2 C21 C26 18.4(5) .
O2 Sb2 C21 C26 56(3) .
O27 Sb2 C21 C26 -71.5(5) .
Sb3 Sb2 C21 C26 108.5(5) .
Sb1 Sb2 C21 C26 -112.2(5) .
Sb11 Sb2 C21 C26 19.6(6) .
C26 C21 C22 C23 0.0 .
Sb2 C21 C22 C23 -175.0(6) .
C21 C22 C23 C24 0.0 .
C22 C23 C24 C25 0.0 .
C23 C24 C25 C26 0.0 .
C24 C25 C26 C21 0.0 .
C22 C21 C26 C25 0.0 .
Sb2 C21 C26 C25 174.9(6) .
O12 Sb3 C31 C32 108.1(4) .
O6 Sb3 C31 C32 -83.5(4) .
O28 Sb3 C31 C32 10.1(5) .
O4 Sb3 C31 C32 -162.1(4) .
O2 Sb3 C31 C32 78.1(17) .
Sb4 Sb3 C31 C32 -120.8(4) .
Sb11 Sb3 C31 C32 107.0(4) .
Sb2 Sb3 C31 C32 21.3(5) .
O12 Sb3 C31 C36 -73.2(5) .
O6 Sb3 C31 C36 95.2(4) .
O28 Sb3 C31 C36 -171.2(4) .
O4 Sb3 C31 C36 16.6(4) .
O2 Sb3 C31 C36 -103.1(16) .
Sb4 Sb3 C31 C36 57.9(4) .
Sb11 Sb3 C31 C36 -74.3(4) .
Sb2 Sb3 C31 C36 -160.0(3) .
C36 C31 C32 C33 0.0 .
Sb3 C31 C32 C33 178.7(5) .
C31 C32 C33 C34 0.0 .
C32 C33 C34 C35 0.0 .
C33 C34 C35 C36 0.0 .
C34 C35 C36 C31 0.0 .
C32 C31 C36 C35 0.0 .
Sb3 C31 C36 C35 -178.7(5) .
O10 Sb4 C41 C42 -169.1(4) .
O6 Sb4 C41 C42 22.4(5) .
O9 Sb4 C41 C42 -71.1(5) .
O4 Sb4 C41 C42 100.4(4) .
O3 Sb4 C41 C42 -119.7(14) .
Sb5 Sb4 C41 C42 -81.0(5) .
Sb3 Sb4 C41 C42 59.8(4) .
Sb9 Sb4 C41 C42 -165.6(3) .
O10 Sb4 C41 C46 9.6(5) .
O6 Sb4 C41 C46 -158.9(5) .
O9 Sb4 C41 C46 107.6(5) .
O4 Sb4 C41 C46 -80.9(5) .
O3 Sb4 C41 C46 59.0(16) .
Sb5 Sb4 C41 C46 97.7(4) .
Sb3 Sb4 C41 C46 -121.5(4) .
Sb9 Sb4 C41 C46 13.1(6) .
C46 C41 C42 C43 0.0 .
Sb4 C41 C42 C43 178.7(6) .
C41 C42 C43 C44 0.0 .
C42 C43 C44 C45 0.0 .
C43 C44 C45 C46 0.0 .
C44 C45 C46 C41 0.0 .
C42 C41 C46 C45 0.0 .
Sb4 C41 C46 C45 -178.7(6) .
O9 Sb5 C51 C52 26.4(4) .
O7 Sb5 C51 C52 -67.6(4) .
O13 Sb5 C51 C52 124.5(4) .
O3 Sb5 C51 C52 82(2) .
O5 Sb5 C51 C52 -146.1(4) .
Sb6 Sb5 C51 C52 -105.0(4) .
Sb4 Sb5 C51 C52 35.7(5) .
Sb9 Sb5 C51 C52 122.5(3) .
O9 Sb5 C51 C56 -160.2(4) .
O7 Sb5 C51 C56 105.8(4) .
O13 Sb5 C51 C56 -62.1(4) .
O3 Sb5 C51 C56 -104.3(19) .
O5 Sb5 C51 C56 27.3(4) .
Sb6 Sb5 C51 C56 68.4(4) .
Sb4 Sb5 C51 C56 -150.9(3) .
Sb9 Sb5 C51 C56 -64.2(5) .
C56 C51 C52 C53 0.0 .
Sb5 C51 C52 C53 173.4(5) .
C51 C52 C53 C54 0.0 .
C52 C53 C54 C55 0.0 .
C53 C54 C55 C56 0.0 .
C54 C55 C56 C51 0.0 .
C52 C51 C56 C55 0.0 .
Sb5 C51 C56 C55 -173.3(5) .
O7 Sb6 C61 C62 -152.7(4) .
O14 Sb6 C61 C62 114.3(4) .
O24 Sb6 C61 C62 16.0(5) .
O1 Sb6 C61 C62 67.1(19) .
O5 Sb6 C61 C62 -73.5(5) .
Sb5 Sb6 C61 C62 -115.1(4) .
Sb1 Sb6 C61 C62 105.1(4) .
Sb8 Sb6 C61 C62 18.6(5) .
O7 Sb6 C61 C66 27.3(4) .
O14 Sb6 C61 C66 -65.7(4) .
O24 Sb6 C61 C66 -164.0(4) .
O1 Sb6 C61 C66 -112.9(17) .
O5 Sb6 C61 C66 106.5(4) .
Sb5 Sb6 C61 C66 64.9(4) .
Sb1 Sb6 C61 C66 -74.9(4) .
Sb8 Sb6 C61 C66 -161.4(3) .
C66 C61 C62 C63 0.0 .
Sb6 C61 C62 C63 180.0(5) .
C61 C62 C63 C64 0.0 .
C62 C63 C64 C65 0.0 .
C63 C64 C65 C66 0.0 .
C64 C65 C66 C61 0.0 .
C62 C61 C66 C65 0.0 .
Sb6 C61 C66 C65 -180.0(5) .
O19 Sb7 C71 C72 -161.0(5) .
O15 Sb7 C71 C72 -74.3(5) .
O20 Sb7 C71 C72 19.7(5) .
O21 Sb7 C71 C72 106.3(5) .
O5 Sb7 C71 C72 49(6) .
Na1 Sb7 C71 C72 61.9(4) .
O19 Sb7 C71 C76 18.5(5) .
O15 Sb7 C71 C76 105.3(5) .
O20 Sb7 C71 C76 -160.8(5) .
O21 Sb7 C71 C76 -74.2(5) .
O5 Sb7 C71 C76 -131(5) .
Na1 Sb7 C71 C76 -118.6(5) .
C76 C71 C72 C73 0.0 .
Sb7 C71 C72 C73 179.5(6) .
C71 C72 C73 C74 0.0 .
C72 C73 C74 C75 0.0 .
C73 C74 C75 C76 0.0 .
C74 C75 C76 C71 0.0 .
C72 C71 C76 C75 0.0 .
Sb7 C71 C76 C75 -179.5(6) .
O15 Sb8 C81 C82 175.9(5) .
O22 Sb8 C81 C82 -97.0(5) .
O16 Sb8 C81 C82 -4.4(5) .
O24 Sb8 C81 C82 85.5(5) .
O1 Sb8 C81 C82 23(3) .
Sb6 Sb8 C81 C82 83.6(5) .
Sb1 Sb8 C81 C82 -6.0(6) .
Na3 Sb8 C81 C82 -135.4(5) .
O15 Sb8 C81 C86 -9.7(5) .
O22 Sb8 C81 C86 77.4(5) .
O16 Sb8 C81 C86 170.1(5) .
O24 Sb8 C81 C86 -100.1(5) .
O1 Sb8 C81 C86 -162(2) .
Sb6 Sb8 C81 C86 -102.0(5) .
Sb1 Sb8 C81 C86 168.5(4) .
Na3 Sb8 C81 C86 39.1(7) .
C86 C81 C82 C83 0.0 .
Sb8 C81 C82 C83 174.4(6) .
C81 C82 C83 C84 0.0 .
C82 C83 C84 C85 0.0 .
C83 C84 C85 C86 0.0 .
C84 C85 C86 C81 0.0 .
C82 C81 C86 C85 0.0 .
Sb8 C81 C86 C85 -174.5(6) .
O19 Sb9 C91A C92A -34.2(8) .
O17 Sb9 C91A C92A -122.0(8) .
O10 Sb9 C91A C92A 145.7(8) .
O13 Sb9 C91A C92A 55.3(8) .
O3 Sb9 C91A C92A 97(2) .
C91B Sb9 C91A C92A -133(11) .
Sb4 Sb9 C91A C92A 141.4(6) .
Sb5 Sb9 C91A C92A 59.6(9) .
Na3 Sb9 C91A C92A -82.5(11) .
O19 Sb9 C91A C96A 154.3(8) .
O17 Sb9 C91A C96A 66.5(8) .
O10 Sb9 C91A C96A -25.8(8) .
O13 Sb9 C91A C96A -116.2(8) .
O3 Sb9 C91A C96A -74(2) .
C91B Sb9 C91A C96A 56(11) .
Sb4 Sb9 C91A C96A -30.1(10) .
Sb5 Sb9 C91A C96A -111.9(8) .
Na3 Sb9 C91A C96A 106.1(9) .
C96A C91A C92A C93A 0.0 .
Sb9 C91A C92A C93A -171.5(11) .
C96A C91A C92A Na10 81.7(7) .
Sb9 C91A C92A Na10 -89.8(8) .
C91A C92A C93A C94A 0.0 .
Na10 C92A C93A C94A -108.5(7) .
C91A C92A C93A Na10 108.5(6) .
C92A C93A C94A C95A 0.0 .
Na10 C93A C94A C95A -92.7(7) .
C93A C94A C95A C96A 0.0 .
C94A C95A C96A C91A 0.0 .
C92A C91A C96A C95A 0.0 .
Sb9 C91A C96A C95A 171.4(11) .
O19 Sb9 C91B C92B 34.5(11) .
O17 Sb9 C91B C92B -52.7(11) .
O10 Sb9 C91B C92B -144.6(10) .
O13 Sb9 C91B C92B 124.8(10) .
O3 Sb9 C91B C92B -175(3) .
C91A Sb9 C91B C92B 117(11) .
Sb4 Sb9 C91B C92B -145.8(8) .
Sb5 Sb9 C91B C92B 129.7(9) .
Na3 Sb9 C91B C92B -17.6(17) .
O19 Sb9 C91B C96B -144.5(9) .
O17 Sb9 C91B C96B 128.3(9) .
O10 Sb9 C91B C96B 36.3(10) .
O13 Sb9 C91B C96B -54.2(10) .
O3 Sb9 C91B C96B 6(4) .
C91A Sb9 C91B C96B -62(11) .
Sb4 Sb9 C91B C96B 35.2(13) .
Sb5 Sb9 C91B C96B -49.3(13) .
Na3 Sb9 C91B C96B 163.4(7) .
C96B C91B C92B C93B 0.0 .
Sb9 C91B C92B C93B -179.0(15) .
C91B C92B C93B C94B 0.0 .
C92B C93B C94B C95B 0.0 .
C93B C94B C95B C96B 0.0 .
C94B C95B C96B C91B 0.0 .
C92B C91B C96B C95B 0.0 .
Sb9 C91B C96B C95B 179.0(14) .
O22 Sb10 C101 C102 29.8(5) .
O18 Sb10 C101 C102 116.4(5) .
O6W Sb10 C101 C102 -153.5(5) .
O7W Sb10 C101 C102 -65.1(6) .
O27 Sb10 C101 C102 -94(6) .
O22 Sb10 C101 C106 -152.4(5) .
O18 Sb10 C101 C106 -65.8(5) .
O6W Sb10 C101 C106 24.2(6) .
O7W Sb10 C101 C106 112.7(6) .
O27 Sb10 C101 C106 84(6) .
C106 C101 C102 C103 0.0 .
Sb10 C101 C102 C103 177.8(6) .
C101 C102 C103 C104 0.0 .
C102 C103 C104 C105 0.0 .
C103 C104 C105 C106 0.0 .
C104 C105 C106 C101 0.0 .
C102 C101 C106 C105 0.0 .
Sb10 C101 C106 C105 -177.7(6) .
O18 Sb11 C111 C112 168.9(5) .
O23 Sb11 C111 C112 -106.3(5) .
O12 Sb11 C111 C112 -14.6(5) .
O25 Sb11 C111 C112 78.1(5) .
O2 Sb11 C111 C112 8(3) .
Sb3 Sb11 C111 C112 -15.0(6) .
Sb2 Sb11 C111 C112 73.9(6) .
Na2 Sb11 C111 C112 -147.4(5) .
Na3 Sb11 C111 C112 -141.7(4) .
O18 Sb11 C111 C116 -14.5(5) .
O23 Sb11 C111 C116 70.3(5) .
O12 Sb11 C111 C116 161.9(5) .
O25 Sb11 C111 C116 -105.4(5) .
O2 Sb11 C111 C116 -175(2) .
Sb3 Sb11 C111 C116 161.6(4) .
Sb2 Sb11 C111 C116 -109.5(5) .
Na2 Sb11 C111 C116 29.1(5) .
Na3 Sb11 C111 C116 34.8(7) .
C116 C111 C112 C113 0.0 .
Sb11 C111 C112 C113 176.6(6) .
C111 C112 C113 C114 0.0 .
C112 C113 C114 C115 0.0 .
C113 C114 C115 C116 0.0 .
C114 C115 C116 C111 0.0 .
C112 C111 C116 C115 0.0 .
Sb11 C111 C116 C115 -176.5(6) .
O17 Sb12 C121 C122 137.9(5) .
O23 Sb12 C121 C122 51.7(5) .
O8W Sb12 C121 C122 -40.1(5) .
O26 Sb12 C121 C122 -129.8(5) .
O4 Sb12 C121 C122 32(7) .
Na3 Sb12 C121 C122 94.3(5) .
O17 Sb12 C121 C126 -40.3(5) .
O23 Sb12 C121 C126 -126.5(5) .
O8W Sb12 C121 C126 141.6(5) .
O26 Sb12 C121 C126 51.9(5) .
O4 Sb12 C121 C126 -146(7) .
Na3 Sb12 C121 C126 -83.9(5) .
C126 C121 C122 C123 0.0 .
Sb12 C121 C122 C123 -178.2(6) .
C121 C122 C123 C124 0.0 .
C122 C123 C124 C125 0.0 .
C123 C124 C125 C126 0.0 .
C124 C125 C126 C121 0.0 .
C122 C121 C126 C125 0.0 .
Sb12 C121 C126 C125 178.2(6) .
O5W Na1 N131 C131 9(3) .
O20 Na1 N131 C131 -103(3) .
O21 Na1 N131 C131 -175(3) .
O4W Na1 N131 C131 90(3) .
Sb7 Na1 N131 C131 -139(3) .
Na1 N131 C131 C132 170(57) .
O11 Na2 N141 C141 69(11) .
O23 Na2 N141 C141 -147(11) .
O18 Na2 N141 C141 -55(11) .
Na3 Na2 N141 C141 33(12) .
Sb11 Na2 N141 C141 -98(11) .
Na2 N141 C141 C142 -24(56) .
O32 Sb13 Sb14 O37 1.1(3) .
O56 Sb13 Sb14 O37 88.7(4) .
O44 Sb13 Sb14 O37 -163.1(3) .
O35 Sb13 Sb14 O37 -77.1(3) .
O30 Sb13 Sb14 O37 -84.5(3) .
C151 Sb13 Sb14 O37 104.7(3) .
Sb18 Sb13 Sb14 O37 -28.0(2) .
Sb21 Sb13 Sb14 O37 -133.0(2) .
O32 Sb13 Sb14 O56 -87.6(4) .
O44 Sb13 Sb14 O56 108.2(4) .
O35 Sb13 Sb14 O56 -165.8(4) .
O30 Sb13 Sb14 O56 -173.2(4) .
C151 Sb13 Sb14 O56 16.0(4) .
Sb18 Sb13 Sb14 O56 -116.7(3) .
Sb21 Sb13 Sb14 O56 138.2(3) .
O32 Sb13 Sb14 O45 164.7(3) .
O56 Sb13 Sb14 O45 -107.8(4) .
O44 Sb13 Sb14 O45 0.4(3) .
O35 Sb13 Sb14 O45 86.4(3) .
O30 Sb13 Sb14 O45 79.0(3) .
C151 Sb13 Sb14 O45 -91.8(3) .
Sb18 Sb13 Sb14 O45 135.5(2) .
Sb21 Sb13 Sb14 O45 30.5(2) .
O32 Sb13 Sb14 O30 85.7(3) .
O56 Sb13 Sb14 O30 173.2(4) .
O44 Sb13 Sb14 O30 -78.6(3) .
O35 Sb13 Sb14 O30 7.4(3) .
C151 Sb13 Sb14 O30 -170.8(4) .
Sb18 Sb13 Sb14 O30 56.5(3) .
Sb21 Sb13 Sb14 O30 -48.5(3) .
O32 Sb13 Sb14 O57 79.6(3) .
O56 Sb13 Sb14 O57 167.2(4) .
O44 Sb13 Sb14 O57 -84.6(3) .
O35 Sb13 Sb14 O57 1.3(3) .
O30 Sb13 Sb14 O57 -6.0(4) .
C151 Sb13 Sb14 O57 -176.8(3) .
Sb18 Sb13 Sb14 O57 50.5(2) .
Sb21 Sb13 Sb14 O57 -54.6(2) .
O32 Sb13 Sb14 C161 -102.8(4) .
O56 Sb13 Sb14 C161 -15.3(4) .
O44 Sb13 Sb14 C161 92.9(4) .
O35 Sb13 Sb14 C161 178.9(4) .
O30 Sb13 Sb14 C161 171.5(4) .
C151 Sb13 Sb14 C161 0.8(4) .
Sb18 Sb13 Sb14 C161 -132.0(3) .
Sb21 Sb13 Sb14 C161 123.0(3) .
O32 Sb13 Sb14 Sb15 31.0(2) .
O56 Sb13 Sb14 Sb15 118.5(3) .
O44 Sb13 Sb14 Sb15 -133.3(2) .
O35 Sb13 Sb14 Sb15 -47.3(2) .
O30 Sb13 Sb14 Sb15 -54.7(3) .
C151 Sb13 Sb14 Sb15 134.5(3) .
Sb18 Sb13 Sb14 Sb15 1.77(5) .
Sb21 Sb13 Sb14 Sb15 -103.24(3) .
O32 Sb13 Sb14 Sb21 134.2(2) .
O56 Sb13 Sb14 Sb21 -138.2(3) .
O44 Sb13 Sb14 Sb21 -30.1(2) .
O35 Sb13 Sb14 Sb21 55.9(2) .
O30 Sb13 Sb14 Sb21 48.5(3) .
C151 Sb13 Sb14 Sb21 -122.2(3) .
Sb18 Sb13 Sb14 Sb21 105.01(3) .
O56 Sb14 Sb15 O37 -10.0(4) .
O45 Sb14 Sb15 O37 -165.2(4) .
O30 Sb14 Sb15 O37 -86.9(4) .
O57 Sb14 Sb15 O37 -169.8(4) .
C161 Sb14 Sb15 O37 93.3(4) .
Sb13 Sb14 Sb15 O37 -54.6(3) .
Sb21 Sb14 Sb15 O37 -122.9(3) .
O37 Sb14 Sb15 O36 9.1(4) .
O56 Sb14 Sb15 O36 -0.9(4) .
O45 Sb14 Sb15 O36 -156.0(4) .
O30 Sb14 Sb15 O36 -77.8(3) .
O57 Sb14 Sb15 O36 -160.6(4) .
C161 Sb14 Sb15 O36 102.5(3) .
Sb13 Sb14 Sb15 O36 -45.5(2) .
Sb21 Sb14 Sb15 O36 -113.8(2) .
O37 Sb14 Sb15 O41 165.0(4) .
O56 Sb14 Sb15 O41 154.9(4) .
O45 Sb14 Sb15 O41 -0.2(4) .
O30 Sb14 Sb15 O41 78.0(3) .
O57 Sb14 Sb15 O41 -4.8(4) .
C161 Sb14 Sb15 O41 -101.7(3) .
Sb13 Sb14 Sb15 O41 110.3(2) .
Sb21 Sb14 Sb15 O41 42.1(2) .
O37 Sb14 Sb15 O31 86.5(4) .
O56 Sb14 Sb15 O31 76.5(3) .
O45 Sb14 Sb15 O31 -78.6(3) .
O30 Sb14 Sb15 O31 -0.4(3) .
O57 Sb14 Sb15 O31 -83.2(3) .
C161 Sb14 Sb15 O31 179.9(3) .
Sb13 Sb14 Sb15 O31 31.89(18) .
Sb21 Sb14 Sb15 O31 -36.39(18) .
O37 Sb14 Sb15 O57 169.8(4) .
O56 Sb14 Sb15 O57 159.7(4) .
O45 Sb14 Sb15 O57 4.6(4) .
O30 Sb14 Sb15 O57 82.8(3) .
C161 Sb14 Sb15 O57 -96.9(4) .
Sb13 Sb14 Sb15 O57 115.1(3) .
Sb21 Sb14 Sb15 O57 46.9(3) .
O37 Sb14 Sb15 C171 -92.5(4) .
O56 Sb14 Sb15 C171 -102.5(3) .
O45 Sb14 Sb15 C171 102.4(3) .
O30 Sb14 Sb15 C171 -179.4(3) .
O57 Sb14 Sb15 C171 97.8(3) .
C161 Sb14 Sb15 C171 0.9(3) .
Sb13 Sb14 Sb15 C171 -147.1(2) .
Sb21 Sb14 Sb15 C171 144.6(2) .
O37 Sb14 Sb15 Sb16 53.6(3) .
O56 Sb14 Sb15 Sb16 43.6(3) .
O45 Sb14 Sb15 Sb16 -111.5(3) .
O30 Sb14 Sb15 Sb16 -33.29(19) .
O57 Sb14 Sb15 Sb16 -116.1(3) .
C161 Sb14 Sb15 Sb16 147.0(2) .
Sb13 Sb14 Sb15 Sb16 -0.99(4) .
Sb21 Sb14 Sb15 Sb16 -69.27(4) .
O37 Sb14 Sb15 Sb19 122.5(3) .
O56 Sb14 Sb15 Sb19 112.4(3) .
O45 Sb14 Sb15 Sb19 -42.7(3) .
O30 Sb14 Sb15 Sb19 35.52(19) .
O57 Sb14 Sb15 Sb19 -47.3(3) .
C161 Sb14 Sb15 Sb19 -144.2(2) .
Sb13 Sb14 Sb15 Sb19 67.83(4) .
Sb21 Sb14 Sb15 Sb19 -0.46(4) .
O37 Sb15 Sb16 O33 -0.5(3) .
O36 Sb15 Sb16 O33 87.2(4) .
O41 Sb15 Sb16 O33 -164.1(3) .
O31 Sb15 Sb16 O33 -85.7(3) .
O57 Sb15 Sb16 O33 -78.4(3) .
C171 Sb15 Sb16 O33 102.1(3) .
Sb14 Sb15 Sb16 O33 -29.71(19) .
Sb19 Sb15 Sb16 O33 -134.08(19) .
O37 Sb15 Sb16 O36 -87.7(4) .
O41 Sb15 Sb16 O36 108.7(4) .
O31 Sb15 Sb16 O36 -172.9(4) .
O57 Sb15 Sb16 O36 -165.7(4) .
C171 Sb15 Sb16 O36 14.8(4) .
Sb14 Sb15 Sb16 O36 -116.9(3) .
Sb19 Sb15 Sb16 O36 138.7(3) .
O37 Sb15 Sb16 O47 163.4(3) .
O36 Sb15 Sb16 O47 -108.9(4) .
O41 Sb15 Sb16 O47 -0.3(3) .
O31 Sb15 Sb16 O47 78.2(3) .
O57 Sb15 Sb16 O47 85.4(3) .
C171 Sb15 Sb16 O47 -94.1(3) .
Sb14 Sb15 Sb16 O47 134.1(2) .
Sb19 Sb15 Sb16 O47 29.8(2) .
O37 Sb15 Sb16 O34 78.2(3) .
O36 Sb15 Sb16 O34 165.8(4) .
O41 Sb15 Sb16 O34 -85.5(3) .
O31 Sb15 Sb16 O34 -7.0(4) .
O57 Sb15 Sb16 O34 0.2(3) .
C171 Sb15 Sb16 O34 -179.3(3) .
Sb14 Sb15 Sb16 O34 48.9(2) .
Sb19 Sb15 Sb16 O34 -55.5(2) .
O37 Sb15 Sb16 O31 85.2(3) .
O36 Sb15 Sb16 O31 172.9(4) .
O41 Sb15 Sb16 O31 -78.5(3) .
O57 Sb15 Sb16 O31 7.2(4) .
C171 Sb15 Sb16 O31 -172.3(4) .
Sb14 Sb15 Sb16 O31 56.0(3) .
Sb19 Sb15 Sb16 O31 -48.4(3) .
O37 Sb15 Sb16 C181 -107.2(4) .
O36 Sb15 Sb16 C181 -19.5(4) .
O41 Sb15 Sb16 C181 89.1(4) .
O31 Sb15 Sb16 C181 167.6(4) .
O57 Sb15 Sb16 C181 174.8(4) .
C171 Sb15 Sb16 C181 -4.7(4) .
Sb14 Sb15 Sb16 C181 -136.5(3) .
Sb19 Sb15 Sb16 C181 119.2(3) .
O37 Sb15 Sb16 Sb17 28.73(19) .
O36 Sb15 Sb16 Sb17 116.4(3) .
O41 Sb15 Sb16 Sb17 -134.92(19) .
O31 Sb15 Sb16 Sb17 -56.5(3) .
O57 Sb15 Sb16 Sb17 -49.2(3) .
C171 Sb15 Sb16 Sb17 131.3(3) .
Sb14 Sb15 Sb16 Sb17 -0.52(4) .
Sb19 Sb15 Sb16 Sb17 -104.89(3) .
O37 Sb15 Sb16 Sb19 133.62(19) .
O36 Sb15 Sb16 Sb19 -138.7(3) .
O41 Sb15 Sb16 Sb19 -30.03(19) .
O31 Sb15 Sb16 Sb19 48.4(3) .
O57 Sb15 Sb16 Sb19 55.6(3) .
C171 Sb15 Sb16 Sb19 -123.9(3) .
Sb14 Sb15 Sb16 Sb19 104.37(3) .
O33 Sb16 Sb17 O39 166.4(4) .
O36 Sb16 Sb17 O39 158.1(4) .
O47 Sb16 Sb17 O39 1.7(4) .
O34 Sb16 Sb17 O39 -2.5(4) .
O31 Sb16 Sb17 O39 80.5(3) .
C181 Sb16 Sb17 O39 -98.5(3) .
Sb15 Sb16 Sb17 O39 113.2(3) .
Sb19 Sb16 Sb17 O39 43.8(3) .
O36 Sb16 Sb17 O33 -8.3(4) .
O47 Sb16 Sb17 O33 -164.7(4) .
O34 Sb16 Sb17 O33 -168.9(4) .
O31 Sb16 Sb17 O33 -85.9(4) .
C181 Sb16 Sb17 O33 95.1(4) .
Sb15 Sb16 Sb17 O33 -53.2(3) .
Sb19 Sb16 Sb17 O33 -122.6(3) .
O33 Sb16 Sb17 O55 9.6(4) .
O36 Sb16 Sb17 O55 1.4(3) .
O47 Sb16 Sb17 O55 -155.1(4) .
O34 Sb16 Sb17 O55 -159.2(4) .
O31 Sb16 Sb17 O55 -76.3(3) .
C181 Sb16 Sb17 O55 104.7(3) .
Sb15 Sb16 Sb17 O55 -43.6(2) .
Sb19 Sb16 Sb17 O55 -112.9(2) .
O33 Sb16 Sb17 O29 87.0(4) .
O36 Sb16 Sb17 O29 78.8(3) .
O47 Sb16 Sb17 O29 -77.6(3) .
O34 Sb16 Sb17 O29 -81.8(3) .
O31 Sb16 Sb17 O29 1.1(3) .
C181 Sb16 Sb17 O29 -177.9(3) .
Sb15 Sb16 Sb17 O29 33.86(18) .
Sb19 Sb16 Sb17 O29 -35.51(18) .
O33 Sb16 Sb17 O34 168.9(4) .
O36 Sb16 Sb17 O34 160.6(4) .
O47 Sb16 Sb17 O34 4.2(4) .
O31 Sb16 Sb17 O34 83.0(3) .
C181 Sb16 Sb17 O34 -96.0(4) .
Sb15 Sb16 Sb17 O34 115.7(3) .
Sb19 Sb16 Sb17 O34 46.3(3) .
O33 Sb16 Sb17 C191 -94.0(4) .
O36 Sb16 Sb17 C191 -102.3(3) .
O47 Sb16 Sb17 C191 101.3(3) .
O34 Sb16 Sb17 C191 97.1(3) .
O31 Sb16 Sb17 C191 -179.9(3) .
C181 Sb16 Sb17 C191 1.0(3) .
Sb15 Sb16 Sb17 C191 -147.22(19) .
Sb19 Sb16 Sb17 C191 143.42(19) .
O33 Sb16 Sb17 Sb18 54.4(3) .
O36 Sb16 Sb17 Sb18 46.2(3) .
O47 Sb16 Sb17 Sb18 -110.3(3) .
O34 Sb16 Sb17 Sb18 -114.5(3) .
O31 Sb16 Sb17 Sb18 -31.48(18) .
C181 Sb16 Sb17 Sb18 149.5(2) .
Sb15 Sb16 Sb17 Sb18 1.23(4) .
Sb19 Sb16 Sb17 Sb18 -68.13(4) .
O33 Sb16 Sb17 Sb20 123.6(3) .
O36 Sb16 Sb17 Sb20 115.3(2) .
O47 Sb16 Sb17 Sb20 -41.1(3) .
O34 Sb16 Sb17 Sb20 -45.3(3) .
O31 Sb16 Sb17 Sb20 37.69(18) .
C181 Sb16 Sb17 Sb20 -141.3(2) .
Sb15 Sb16 Sb17 Sb20 70.40(4) .
Sb19 Sb16 Sb17 Sb20 1.03(4) .
O32 Sb13 Sb18 O38 -166.0(4) .
O56 Sb13 Sb18 O38 -157.8(4) .
O44 Sb13 Sb18 O38 -1.4(4) .
O35 Sb13 Sb18 O38 2.0(4) .
O30 Sb13 Sb18 O38 -80.5(3) .
C151 Sb13 Sb18 O38 100.0(3) .
Sb14 Sb13 Sb18 O38 -113.3(3) .
Sb21 Sb13 Sb18 O38 -43.9(3) .
O32 Sb13 Sb18 O55 -8.4(4) .
O56 Sb13 Sb18 O55 -0.2(4) .
O44 Sb13 Sb18 O55 156.2(4) .
O35 Sb13 Sb18 O55 159.6(4) .
O30 Sb13 Sb18 O55 77.1(3) .
C151 Sb13 Sb18 O55 -102.4(3) .
Sb14 Sb13 Sb18 O55 44.3(3) .
Sb21 Sb13 Sb18 O55 113.7(3) .
O56 Sb13 Sb18 O32 8.2(4) .
O44 Sb13 Sb18 O32 164.6(4) .
O35 Sb13 Sb18 O32 168.0(4) .
O30 Sb13 Sb18 O32 85.5(4) .
C151 Sb13 Sb18 O32 -94.0(4) .
Sb14 Sb13 Sb18 O32 52.7(3) .
Sb21 Sb13 Sb18 O32 122.1(3) .
O32 Sb13 Sb18 O35 -168.0(4) .
O56 Sb13 Sb18 O35 -159.8(4) .
O44 Sb13 Sb18 O35 -3.4(4) .
O30 Sb13 Sb18 O35 -82.5(3) .
C151 Sb13 Sb18 O35 98.0(3) .
Sb14 Sb13 Sb18 O35 -115.3(3) .
Sb21 Sb13 Sb18 O35 -45.9(3) .
O32 Sb13 Sb18 O29 -86.5(4) .
O56 Sb13 Sb18 O29 -78.2(3) .
O44 Sb13 Sb18 O29 78.1(3) .
O35 Sb13 Sb18 O29 81.5(3) .
O30 Sb13 Sb18 O29 -1.0(2) .
C151 Sb13 Sb18 O29 179.5(3) .
Sb14 Sb13 Sb18 O29 -33.81(18) .
Sb21 Sb13 Sb18 O29 35.65(18) .
O32 Sb13 Sb18 C201 96.5(4) .
O56 Sb13 Sb18 C201 104.7(3) .
O44 Sb13 Sb18 C201 -99.0(3) .
O35 Sb13 Sb18 C201 -95.6(3) .
O30 Sb13 Sb18 C201 -178.1(3) .
C151 Sb13 Sb18 C201 2.4(3) .
Sb14 Sb13 Sb18 C201 149.12(19) .
Sb21 Sb13 Sb18 C201 -141.42(19) .
O32 Sb13 Sb18 Sb17 -53.7(3) .
O56 Sb13 Sb18 Sb17 -45.5(3) .
O44 Sb13 Sb18 Sb17 110.9(3) .
O35 Sb13 Sb18 Sb17 114.3(3) .
O30 Sb13 Sb18 Sb17 31.76(18) .
C151 Sb13 Sb18 Sb17 -147.7(2) .
Sb14 Sb13 Sb18 Sb17 -1.05(4) .
Sb21 Sb13 Sb18 Sb17 68.41(4) .
O32 Sb13 Sb18 Sb20 -123.2(3) .
O56 Sb13 Sb18 Sb20 -115.0(3) .
O44 Sb13 Sb18 Sb20 41.3(3) .
O35 Sb13 Sb18 Sb20 44.7(3) .
O30 Sb13 Sb18 Sb20 -37.77(18) .
C151 Sb13 Sb18 Sb20 142.7(2) .
Sb14 Sb13 Sb18 Sb20 -70.58(4) .
Sb21 Sb13 Sb18 Sb20 -1.12(4) .
O39 Sb17 Sb18 O38 -0.1(3) .
O33 Sb17 Sb18 O38 163.6(3) .
O55 Sb17 Sb18 O38 -109.3(4) .
O29 Sb17 Sb18 O38 79.0(3) .
O34 Sb17 Sb18 O38 86.0(3) .
C191 Sb17 Sb18 O38 -93.8(4) .
Sb20 Sb17 Sb18 O38 28.7(2) .
Sb16 Sb17 Sb18 O38 134.3(2) .
O39 Sb17 Sb18 O55 109.2(4) .
O33 Sb17 Sb18 O55 -87.1(4) .
O29 Sb17 Sb18 O55 -171.7(4) .
O34 Sb17 Sb18 O55 -164.7(4) .
C191 Sb17 Sb18 O55 15.5(4) .
Sb20 Sb17 Sb18 O55 138.0(3) .
Sb16 Sb17 Sb18 O55 -116.4(3) .
O39 Sb17 Sb18 O32 -164.0(3) .
O33 Sb17 Sb18 O32 -0.3(3) .
O55 Sb17 Sb18 O32 86.8(4) .
O29 Sb17 Sb18 O32 -84.9(3) .
O34 Sb17 Sb18 O32 -77.9(3) .
C191 Sb17 Sb18 O32 102.3(3) .
Sb20 Sb17 Sb18 O32 -135.2(2) .
Sb16 Sb17 Sb18 O32 -29.7(2) .
O39 Sb17 Sb18 O35 -85.7(3) .
O33 Sb17 Sb18 O35 78.1(3) .
O55 Sb17 Sb18 O35 165.2(4) .
O29 Sb17 Sb18 O35 -6.6(4) .
O34 Sb17 Sb18 O35 0.5(3) .
C191 Sb17 Sb18 O35 -179.4(4) .
Sb20 Sb17 Sb18 O35 -56.9(2) .
Sb16 Sb17 Sb18 O35 48.7(2) .
O39 Sb17 Sb18 O29 -79.1(3) .
O33 Sb17 Sb18 O29 84.6(3) .
O55 Sb17 Sb18 O29 171.7(4) .
O34 Sb17 Sb18 O29 7.0(3) .
C191 Sb17 Sb18 O29 -172.8(4) .
Sb20 Sb17 Sb18 O29 -50.3(3) .
Sb16 Sb17 Sb18 O29 55.3(3) .
O39 Sb17 Sb18 C201 89.1(4) .
O33 Sb17 Sb18 C201 -107.1(3) .
O55 Sb17 Sb18 C201 -20.1(4) .
O29 Sb17 Sb18 C201 168.2(4) .
O34 Sb17 Sb18 C201 175.2(4) .
C191 Sb17 Sb18 C201 -4.6(4) .
Sb20 Sb17 Sb18 C201 117.9(3) .
Sb16 Sb17 Sb18 C201 -136.5(3) .
O39 Sb17 Sb18 Sb13 -134.8(2) .
O33 Sb17 Sb18 Sb13 28.92(19) .
O55 Sb17 Sb18 Sb13 116.0(3) .
O29 Sb17 Sb18 Sb13 -55.7(3) .
O34 Sb17 Sb18 Sb13 -48.7(2) .
C191 Sb17 Sb18 Sb13 131.5(3) .
Sb20 Sb17 Sb18 Sb13 -106.02(3) .
Sb16 Sb17 Sb18 Sb13 -0.45(4) .
O39 Sb17 Sb18 Sb20 -28.8(2) .
O33 Sb17 Sb18 Sb20 134.94(19) .
O55 Sb17 Sb18 Sb20 -138.0(3) .
O29 Sb17 Sb18 Sb20 50.3(3) .
O34 Sb17 Sb18 Sb20 57.3(2) .
C191 Sb17 Sb18 Sb20 -122.5(3) .
Sb16 Sb17 Sb18 Sb20 105.57(3) .
O33 Sb16 Sb19 O42 15.0(3) .
O36 Sb16 Sb19 O42 -78.2(3) .
O47 Sb16 Sb19 O42 179.9(4) .
O34 Sb16 Sb19 O42 85.5(3) .
O31 Sb16 Sb19 O42 -7.4(4) .
C181 Sb16 Sb19 O42 -175.4(4) .
Sb15 Sb16 Sb19 O42 -54.5(3) .
Sb17 Sb16 Sb19 O42 57.0(3) .
O33 Sb16 Sb19 O40 -66.5(3) .
O36 Sb16 Sb19 O40 -159.7(3) .
O47 Sb16 Sb19 O40 98.4(4) .
O34 Sb16 Sb19 O40 4.0(3) .
O31 Sb16 Sb19 O40 -88.9(3) .
C181 Sb16 Sb19 O40 103.1(4) .
Sb15 Sb16 Sb19 O40 -136.0(2) .
Sb17 Sb16 Sb19 O40 -24.5(2) .
O33 Sb16 Sb19 O47 -164.9(4) .
O36 Sb16 Sb19 O47 101.9(4) .
O34 Sb16 Sb19 O47 -94.5(4) .
O31 Sb16 Sb19 O47 172.7(4) .
C181 Sb16 Sb19 O47 4.6(4) .
Sb15 Sb16 Sb19 O47 125.6(3) .
Sb17 Sb16 Sb19 O47 -122.9(3) .
O33 Sb16 Sb19 O41 99.1(3) .
O36 Sb16 Sb19 O41 5.9(3) .
O47 Sb16 Sb19 O41 -96.0(4) .
O34 Sb16 Sb19 O41 169.5(3) .
O31 Sb16 Sb19 O41 76.7(3) .
C181 Sb16 Sb19 O41 -91.4(4) .
Sb15 Sb16 Sb19 O41 29.6(2) .
Sb17 Sb16 Sb19 O41 141.1(2) .
O33 Sb16 Sb19 O31 22.4(4) .
O36 Sb16 Sb19 O31 -70.8(3) .
O47 Sb16 Sb19 O31 -172.7(4) .
O34 Sb16 Sb19 O31 92.8(3) .
C181 Sb16 Sb19 O31 -168.1(4) .
Sb15 Sb16 Sb19 O31 -47.1(3) .
Sb17 Sb16 Sb19 O31 64.4(3) .
O33 Sb16 Sb19 C211 -161.0(4) .
O36 Sb16 Sb19 C211 105.9(3) .
O47 Sb16 Sb19 C211 4.0(4) .
O34 Sb16 Sb19 C211 -90.5(3) .
O31 Sb16 Sb19 C211 176.7(4) .
C181 Sb16 Sb19 C211 8.6(4) .
Sb15 Sb16 Sb19 C211 129.6(3) .
Sb17 Sb16 Sb19 C211 -118.9(3) .
O33 Sb16 Sb19 Sb15 69.4(2) .
O36 Sb16 Sb19 Sb15 -23.73(19) .
O47 Sb16 Sb19 Sb15 -125.6(3) .
O34 Sb16 Sb19 Sb15 139.92(18) .
O31 Sb16 Sb19 Sb15 47.1(3) .
C181 Sb16 Sb19 Sb15 -121.0(3) .
Sb17 Sb16 Sb19 Sb15 111.46(3) .
O33 Sb16 Sb19 Na6 -13.1(2) .
O36 Sb16 Sb19 Na6 -106.3(2) .
O47 Sb16 Sb19 Na6 151.8(3) .
O34 Sb16 Sb19 Na6 57.4(2) .
O31 Sb16 Sb19 Na6 -35.5(3) .
C181 Sb16 Sb19 Na6 156.5(3) .
Sb15 Sb16 Sb19 Na6 -82.56(7) .
Sb17 Sb16 Sb19 Na6 28.90(7) .
O37 Sb15 Sb19 O42 71.7(3) .
O36 Sb15 Sb19 O42 164.8(3) .
O41 Sb15 Sb19 O42 -92.9(4) .
O31 Sb15 Sb19 O42 93.1(3) .
O57 Sb15 Sb19 O42 1.4(3) .
C171 Sb15 Sb19 O42 -97.7(4) .
Sb14 Sb15 Sb19 O42 30.2(2) .
Sb16 Sb15 Sb19 O42 141.1(2) .
O37 Sb15 Sb19 O40 -12.1(4) .
O36 Sb15 Sb19 O40 81.0(3) .
O41 Sb15 Sb19 O40 -176.7(4) .
O31 Sb15 Sb19 O40 9.3(4) .
O57 Sb15 Sb19 O40 -82.4(3) .
C171 Sb15 Sb19 O40 178.5(4) .
Sb14 Sb15 Sb19 O40 -53.6(2) .
Sb16 Sb15 Sb19 O40 57.3(2) .
O37 Sb15 Sb19 O47 -99.1(3) .
O36 Sb15 Sb19 O47 -5.9(3) .
O41 Sb15 Sb19 O47 96.3(4) .
O31 Sb15 Sb19 O47 -77.7(3) .
O57 Sb15 Sb19 O47 -169.4(3) .
C171 Sb15 Sb19 O47 91.5(4) .
Sb14 Sb15 Sb19 O47 -140.6(2) .
Sb16 Sb15 Sb19 O47 -29.7(2) .
O37 Sb15 Sb19 O41 164.5(4) .
O36 Sb15 Sb19 O41 -102.3(4) .
O31 Sb15 Sb19 O41 -174.0(4) .
O57 Sb15 Sb19 O41 94.3(4) .
C171 Sb15 Sb19 O41 -4.9(4) .
Sb14 Sb15 Sb19 O41 123.1(3) .
Sb16 Sb15 Sb19 O41 -126.0(3) .
O37 Sb15 Sb19 O31 -21.4(4) .
O36 Sb15 Sb19 O31 71.7(3) .
O41 Sb15 Sb19 O31 174.0(4) .
O57 Sb15 Sb19 O31 -91.7(3) .
C171 Sb15 Sb19 O31 169.2(4) .
Sb14 Sb15 Sb19 O31 -62.9(3) .
Sb16 Sb15 Sb19 O31 48.0(3) .
O37 Sb15 Sb19 C211 168.2(4) .
O36 Sb15 Sb19 C211 -98.6(4) .
O41 Sb15 Sb19 C211 3.7(5) .
O31 Sb15 Sb19 C211 -170.3(4) .
O57 Sb15 Sb19 C211 98.0(4) .
C171 Sb15 Sb19 C211 -1.1(4) .
Sb14 Sb15 Sb19 C211 126.8(3) .
Sb16 Sb15 Sb19 C211 -122.3(3) .
O37 Sb15 Sb19 Sb16 -69.5(3) .
O36 Sb15 Sb19 Sb16 23.70(19) .
O41 Sb15 Sb19 Sb16 126.0(3) .
O31 Sb15 Sb19 Sb16 -48.0(3) .
O57 Sb15 Sb19 Sb16 -139.74(19) .
C171 Sb15 Sb19 Sb16 121.1(3) .
Sb14 Sb15 Sb19 Sb16 -110.94(3) .
O37 Sb15 Sb19 Na6 11.0(3) .
O36 Sb15 Sb19 Na6 104.2(2) .
O41 Sb15 Sb19 Na6 -153.5(3) .
O31 Sb15 Sb19 Na6 32.4(3) .
O57 Sb15 Sb19 Na6 -59.3(2) .
C171 Sb15 Sb19 Na6 -158.4(3) .
Sb14 Sb15 Sb19 Na6 -30.46(7) .
Sb16 Sb15 Sb19 Na6 80.48(7) .
O38 Sb18 Sb20 O49 95.2(4) .
O55 Sb18 Sb20 O49 -161.1(3) .
O32 Sb18 Sb20 O49 -68.0(3) .
O35 Sb18 Sb20 O49 1.6(3) .
O29 Sb18 Sb20 O49 -88.5(3) .
C201 Sb18 Sb20 O49 98.3(3) .
Sb13 Sb18 Sb20 O49 -25.9(2) .
Sb17 Sb18 Sb20 O49 -136.8(2) .
O38 Sb18 Sb20 O52 173.2(4) .
O55 Sb18 Sb20 O52 -83.1(3) .
O32 Sb18 Sb20 O52 9.9(4) .
O35 Sb18 Sb20 O52 79.6(3) .
O29 Sb18 Sb20 O52 -10.5(4) .
C201 Sb18 Sb20 O52 176.3(4) .
Sb13 Sb18 Sb20 O52 52.0(3) .
Sb17 Sb18 Sb20 O52 -58.8(3) .
O55 Sb18 Sb20 O38 103.7(4) .
O32 Sb18 Sb20 O38 -163.2(4) .
O35 Sb18 Sb20 O38 -93.6(4) .
O29 Sb18 Sb20 O38 176.3(4) .
C201 Sb18 Sb20 O38 3.1(4) .
Sb13 Sb18 Sb20 O38 -121.1(3) .
Sb17 Sb18 Sb20 O38 128.0(3) .
O38 Sb18 Sb20 O39 -99.5(4) .
O55 Sb18 Sb20 O39 4.2(3) .
O32 Sb18 Sb20 O39 97.2(3) .
O35 Sb18 Sb20 O39 166.9(3) .
O29 Sb18 Sb20 O39 76.8(3) .
C201 Sb18 Sb20 O39 -96.5(3) .
Sb13 Sb18 Sb20 O39 139.31(19) .
Sb17 Sb18 Sb20 O39 28.45(19) .
O38 Sb18 Sb20 C221 -5.1(5) .
O55 Sb18 Sb20 C221 98.6(4) .
O32 Sb18 Sb20 C221 -168.4(4) .
O35 Sb18 Sb20 C221 -98.7(4) .
O29 Sb18 Sb20 C221 171.2(4) .
C201 Sb18 Sb20 C221 -2.1(4) .
Sb13 Sb18 Sb20 C221 -126.3(3) .
Sb17 Sb18 Sb20 C221 122.9(3) .
O38 Sb18 Sb20 O29 -176.3(4) .
O55 Sb18 Sb20 O29 -72.6(3) .
O32 Sb18 Sb20 O29 20.5(4) .
O35 Sb18 Sb20 O29 90.1(3) .
C201 Sb18 Sb20 O29 -173.2(4) .
Sb13 Sb18 Sb20 O29 62.6(3) .
Sb17 Sb18 Sb20 O29 -48.3(3) .
O38 Sb18 Sb20 Sb17 -128.0(3) .
O55 Sb18 Sb20 Sb17 -24.29(19) .
O32 Sb18 Sb20 Sb17 68.8(2) .
O35 Sb18 Sb20 Sb17 138.43(19) .
O29 Sb18 Sb20 Sb17 48.3(3) .
C201 Sb18 Sb20 Sb17 -124.9(2) .
Sb13 Sb18 Sb20 Sb17 110.86(3) .
O38 Sb18 Sb20 Na8 118.6(4) .
O55 Sb18 Sb20 Na8 -137.7(2) .
O32 Sb18 Sb20 Na8 -44.6(3) .
O35 Sb18 Sb20 Na8 25.1(2) .
O29 Sb18 Sb20 Na8 -65.1(3) .
C201 Sb18 Sb20 Na8 121.7(3) .
Sb13 Sb18 Sb20 Na8 -2.51(10) .
Sb17 Sb18 Sb20 Na8 -113.37(10) .
O38 Sb18 Sb20 Na6 150.9(3) .
O55 Sb18 Sb20 Na6 -105.4(2) .
O32 Sb18 Sb20 Na6 -12.4(3) .
O35 Sb18 Sb20 Na6 57.3(2) .
O29 Sb18 Sb20 Na6 -32.8(3) .
C201 Sb18 Sb20 Na6 154.0(3) .
Sb13 Sb18 Sb20 Na6 29.74(7) .
Sb17 Sb18 Sb20 Na6 -81.11(7) .
O39 Sb17 Sb20 O49 -173.2(4) .
O33 Sb17 Sb20 O49 -10.4(4) .
O55 Sb17 Sb20 O49 82.8(3) .
O29 Sb17 Sb20 O49 10.2(4) .
O34 Sb17 Sb20 O49 -79.4(3) .
C191 Sb17 Sb20 O49 -175.4(4) .
Sb18 Sb17 Sb20 O49 58.7(3) .
Sb16 Sb17 Sb20 O49 -51.9(3) .
O39 Sb17 Sb20 O52 -94.6(4) .
O33 Sb17 Sb20 O52 68.2(3) .
O55 Sb17 Sb20 O52 161.4(3) .
O29 Sb17 Sb20 O52 88.7(3) .
O34 Sb17 Sb20 O52 -0.9(3) .
C191 Sb17 Sb20 O52 -96.8(4) .
Sb18 Sb17 Sb20 O52 137.2(2) .
Sb16 Sb17 Sb20 O52 26.7(2) .
O39 Sb17 Sb20 O38 99.8(4) .
O33 Sb17 Sb20 O38 -97.5(3) .
O55 Sb17 Sb20 O38 -4.2(3) .
O29 Sb17 Sb20 O38 -76.9(3) .
O34 Sb17 Sb20 O38 -166.5(3) .
C191 Sb17 Sb20 O38 97.5(4) .
Sb18 Sb17 Sb20 O38 -28.4(2) .
Sb16 Sb17 Sb20 O38 -139.0(2) .
O33 Sb17 Sb20 O39 162.8(4) .
O55 Sb17 Sb20 O39 -104.0(4) .
O29 Sb17 Sb20 O39 -176.6(4) .
O34 Sb17 Sb20 O39 93.7(4) .
C191 Sb17 Sb20 O39 -2.2(4) .
Sb18 Sb17 Sb20 O39 -128.2(3) .
Sb16 Sb17 Sb20 O39 121.3(3) .
O39 Sb17 Sb20 C221 5.1(5) .
O33 Sb17 Sb20 C221 167.9(5) .
O55 Sb17 Sb20 C221 -98.9(4) .
O29 Sb17 Sb20 C221 -171.5(5) .
O34 Sb17 Sb20 C221 98.9(4) .
C191 Sb17 Sb20 C221 2.9(5) .
Sb18 Sb17 Sb20 C221 -123.0(4) .
Sb16 Sb17 Sb20 C221 126.4(4) .
O39 Sb17 Sb20 O29 176.6(4) .
O33 Sb17 Sb20 O29 -20.6(4) .
O55 Sb17 Sb20 O29 72.7(3) .
O34 Sb17 Sb20 O29 -89.6(3) .
C191 Sb17 Sb20 O29 174.4(4) .
Sb18 Sb17 Sb20 O29 48.5(3) .
Sb16 Sb17 Sb20 O29 -62.1(3) .
O39 Sb17 Sb20 Sb18 128.2(3) .
O33 Sb17 Sb20 Sb18 -69.1(3) .
O55 Sb17 Sb20 Sb18 24.17(19) .
O29 Sb17 Sb20 Sb18 -48.5(3) .
O34 Sb17 Sb20 Sb18 -138.10(18) .
C191 Sb17 Sb20 Sb18 125.9(3) .
Sb16 Sb17 Sb20 Sb18 -110.57(3) .
O39 Sb17 Sb20 Na8 -120.0(3) .
O33 Sb17 Sb20 Na8 42.8(3) .
O55 Sb17 Sb20 Na8 136.0(2) .
O29 Sb17 Sb20 Na8 63.4(3) .
O34 Sb17 Sb20 Na8 -26.2(2) .
C191 Sb17 Sb20 Na8 -122.2(3) .
Sb18 Sb17 Sb20 Na8 111.86(10) .
Sb16 Sb17 Sb20 Na8 1.29(11) .
O39 Sb17 Sb20 Na6 -151.3(3) .
O33 Sb17 Sb20 Na6 11.5(3) .
O55 Sb17 Sb20 Na6 104.7(2) .
O29 Sb17 Sb20 Na6 32.1(3) .
O34 Sb17 Sb20 Na6 -57.54(19) .
C191 Sb17 Sb20 Na6 -153.5(3) .
Sb18 Sb17 Sb20 Na6 80.56(7) .
Sb16 Sb17 Sb20 Na6 -30.01(7) .
O32 Sb13 Sb21 O48 -14.3(4) .
O56 Sb13 Sb21 O48 78.2(3) .
O44 Sb13 Sb21 O48 179.8(4) .
O35 Sb13 Sb21 O48 -85.0(3) .
O30 Sb13 Sb21 O48 7.2(4) .
C151 Sb13 Sb21 O48 175.9(4) .
Sb18 Sb13 Sb21 O48 -56.8(3) .
Sb14 Sb13 Sb21 O48 54.4(3) .
O32 Sb13 Sb21 O46 67.9(3) .
O56 Sb13 Sb21 O46 160.5(3) .
O44 Sb13 Sb21 O46 -97.9(4) .
O35 Sb13 Sb21 O46 -2.7(3) .
O30 Sb13 Sb21 O46 89.5(3) .
C151 Sb13 Sb21 O46 -101.9(4) .
Sb18 Sb13 Sb21 O46 25.5(2) .
Sb14 Sb13 Sb21 O46 136.6(2) .
O32 Sb13 Sb21 O44 165.8(4) .
O56 Sb13 Sb21 O44 -101.6(4) .
O35 Sb13 Sb21 O44 95.2(4) .
O30 Sb13 Sb21 O44 -172.6(4) .
C151 Sb13 Sb21 O44 -3.9(4) .
Sb18 Sb13 Sb21 O44 123.4(3) .
Sb14 Sb13 Sb21 O44 -125.4(3) .
O32 Sb13 Sb21 O45 -98.8(3) .
O56 Sb13 Sb21 O45 -6.2(3) .
O44 Sb13 Sb21 O45 95.4(4) .
O35 Sb13 Sb21 O45 -169.4(3) .
O30 Sb13 Sb21 O45 -77.2(3) .
C151 Sb13 Sb21 O45 91.4(4) .
Sb18 Sb13 Sb21 O45 -141.2(2) .
Sb14 Sb13 Sb21 O45 -30.1(2) .
O32 Sb13 Sb21 O30 -21.6(4) .
O56 Sb13 Sb21 O30 71.0(3) .
O44 Sb13 Sb21 O30 172.6(4) .
O35 Sb13 Sb21 O30 -92.2(3) .
C151 Sb13 Sb21 O30 168.7(4) .
Sb18 Sb13 Sb21 O30 -64.0(3) .
Sb14 Sb13 Sb21 O30 47.2(3) .
O32 Sb13 Sb21 C231 163.7(4) .
O56 Sb13 Sb21 C231 -103.7(4) .
O44 Sb13 Sb21 C231 -2.1(5) .
O35 Sb13 Sb21 C231 93.1(4) .
O30 Sb13 Sb21 C231 -174.7(4) .
C151 Sb13 Sb21 C231 -6.1(4) .
Sb18 Sb13 Sb21 C231 121.3(3) .
Sb14 Sb13 Sb21 C231 -127.5(3) .
O32 Sb13 Sb21 Sb14 -68.7(3) .
O56 Sb13 Sb21 Sb14 23.8(2) .
O44 Sb13 Sb21 Sb14 125.4(3) .
O35 Sb13 Sb21 Sb14 -139.35(18) .
O30 Sb13 Sb21 Sb14 -47.2(3) .
C151 Sb13 Sb21 Sb14 121.5(3) .
Sb18 Sb13 Sb21 Sb14 -111.18(3) .
O32 Sb13 Sb21 Na6 13.9(3) .
O56 Sb13 Sb21 Na6 106.4(2) .
O44 Sb13 Sb21 Na6 -152.0(3) .
O35 Sb13 Sb21 Na6 -56.74(19) .
O30 Sb13 Sb21 Na6 35.4(3) .
C151 Sb13 Sb21 Na6 -155.9(3) .
Sb18 Sb13 Sb21 Na6 -28.56(7) .
Sb14 Sb13 Sb21 Na6 82.62(7) .
O37 Sb14 Sb21 O48 -70.2(3) .
O56 Sb14 Sb21 O48 -164.4(3) .
O45 Sb14 Sb21 O48 94.3(4) .
O30 Sb14 Sb21 O48 -92.3(4) .
O57 Sb14 Sb21 O48 -0.5(3) .
C161 Sb14 Sb21 O48 97.0(4) .
Sb15 Sb14 Sb21 O48 -28.9(2) .
Sb13 Sb14 Sb21 O48 -140.5(2) .
O37 Sb14 Sb21 O46 12.9(4) .
O56 Sb14 Sb21 O46 -81.3(3) .
O45 Sb14 Sb21 O46 177.4(4) .
O30 Sb14 Sb21 O46 -9.1(4) .
O57 Sb14 Sb21 O46 82.7(3) .
C161 Sb14 Sb21 O46 -179.9(4) .
Sb15 Sb14 Sb21 O46 54.2(3) .
Sb13 Sb14 Sb21 O46 -57.4(3) .
O37 Sb14 Sb21 O44 100.2(3) .
O56 Sb14 Sb21 O44 6.0(3) .
O45 Sb14 Sb21 O44 -95.3(4) .
O30 Sb14 Sb21 O44 78.2(3) .
O57 Sb14 Sb21 O44 170.0(3) .
C161 Sb14 Sb21 O44 -92.6(3) .
Sb15 Sb14 Sb21 O44 141.50(19) .
Sb13 Sb14 Sb21 O44 29.89(19) .
O37 Sb14 Sb21 O45 -164.5(4) .
O56 Sb14 Sb21 O45 101.3(4) .
O30 Sb14 Sb21 O45 173.4(5) .
O57 Sb14 Sb21 O45 -94.7(4) .
C161 Sb14 Sb21 O45 2.7(5) .
Sb15 Sb14 Sb21 O45 -123.2(4) .
Sb13 Sb14 Sb21 O45 125.2(4) .
O37 Sb14 Sb21 O30 22.1(4) .
O56 Sb14 Sb21 O30 -72.1(4) .
O45 Sb14 Sb21 O30 -173.4(5) .
O57 Sb14 Sb21 O30 91.8(3) .
C161 Sb14 Sb21 O30 -170.7(4) .
Sb15 Sb14 Sb21 O30 63.3(3) .
Sb13 Sb14 Sb21 O30 -48.3(3) .
O37 Sb14 Sb21 C231 -164.5(5) .
O56 Sb14 Sb21 C231 101.3(4) .
O45 Sb14 Sb21 C231 0.0(5) .
O30 Sb14 Sb21 C231 173.4(5) .
O57 Sb14 Sb21 C231 -94.8(4) .
C161 Sb14 Sb21 C231 2.7(5) .
Sb15 Sb14 Sb21 C231 -123.2(4) .
Sb13 Sb14 Sb21 C231 125.1(4) .
O37 Sb14 Sb21 Sb13 70.3(3) .
O56 Sb14 Sb21 Sb13 -23.9(2) .
O45 Sb14 Sb21 Sb13 -125.2(4) .
O30 Sb14 Sb21 Sb13 48.3(3) .
O57 Sb14 Sb21 Sb13 140.09(18) .
C161 Sb14 Sb21 Sb13 -122.5(3) .
Sb15 Sb14 Sb21 Sb13 111.61(3) .
O37 Sb14 Sb21 Na6 -10.2(3) .
O56 Sb14 Sb21 Na6 -104.4(2) .
O45 Sb14 Sb21 Na6 154.3(4) .
O30 Sb14 Sb21 Na6 -32.3(3) .
O57 Sb14 Sb21 Na6 59.56(19) .
C161 Sb14 Sb21 Na6 157.0(3) .
Sb15 Sb14 Sb21 Na6 31.08(7) .
Sb13 Sb14 Sb21 Na6 -80.53(7) .
O48 Sb21 Na6 O29 173.9(3) .
O46 Sb21 Na6 O29 -75.8(3) .
O44 Sb21 Na6 O29 1.6(3) .
O45 Sb21 Na6 O29 97.3(3) .
O30 Sb21 Na6 O29 51.8(3) .
C231 Sb21 Na6 O29 -126.9(4) .
Sb13 Sb21 Na6 O29 19.1(2) .
Sb14 Sb21 Na6 O29 81.0(2) .
O48 Sb21 Na6 O30 122.1(4) .
O46 Sb21 Na6 O30 -127.6(4) .
O44 Sb21 Na6 O30 -50.2(3) .
O45 Sb21 Na6 O30 45.6(4) .
C231 Sb21 Na6 O30 -178.7(5) .
Sb13 Sb21 Na6 O30 -32.6(3) .
Sb14 Sb21 Na6 O30 29.2(3) .
O48 Sb21 Na6 O31 70.8(3) .
O46 Sb21 Na6 O31 -178.9(4) .
O44 Sb21 Na6 O31 -101.5(3) .
O45 Sb21 Na6 O31 -5.7(3) .
O30 Sb21 Na6 O31 -51.3(3) .
C231 Sb21 Na6 O31 130.1(4) .
Sb13 Sb21 Na6 O31 -83.9(2) .
Sb14 Sb21 Na6 O31 -22.1(2) .
O48 Sb21 Na6 O43 -45.0(3) .
O46 Sb21 Na6 O43 65.2(3) .
O44 Sb21 Na6 O43 142.7(3) .
O45 Sb21 Na6 O43 -121.6(3) .
O30 Sb21 Na6 O43 -167.1(3) .
C231 Sb21 Na6 O43 14.2(4) .
Sb13 Sb21 Na6 O43 160.22(19) .
Sb14 Sb21 Na6 O43 -137.96(19) .
O48 Sb21 Na6 O40 -5.2(4) .
O46 Sb21 Na6 O40 105.1(4) .
O44 Sb21 Na6 O40 -177.5(3) .
O45 Sb21 Na6 O40 -81.7(4) .
O30 Sb21 Na6 O40 -127.3(4) .
C231 Sb21 Na6 O40 54.0(5) .
Sb13 Sb21 Na6 O40 -159.9(3) .
Sb14 Sb21 Na6 O40 -98.1(3) .
O48 Sb21 Na6 O46 -110.3(4) .
O44 Sb21 Na6 O46 77.4(3) .
O45 Sb21 Na6 O46 173.2(3) .
O30 Sb21 Na6 O46 127.6(4) .
C231 Sb21 Na6 O46 -51.0(5) .
Sb13 Sb21 Na6 O46 95.0(3) .
Sb14 Sb21 Na6 O46 156.8(3) .
O48 Sb21 Na6 O49 -124.5(3) .
O46 Sb21 Na6 O49 -14.3(3) .
O44 Sb21 Na6 O49 63.2(3) .
O45 Sb21 Na6 O49 158.9(3) .
O30 Sb21 Na6 O49 113.3(3) .
C231 Sb21 Na6 O49 -65.3(4) .
Sb13 Sb21 Na6 O49 80.71(16) .
Sb14 Sb21 Na6 O49 142.54(17) .
O48 Sb21 Na6 O52 -105.1(4) .
O46 Sb21 Na6 O52 5.2(4) .
O44 Sb21 Na6 O52 82.6(4) .
O45 Sb21 Na6 O52 178.3(4) .
O30 Sb21 Na6 O52 132.8(4) .
C231 Sb21 Na6 O52 -45.9(5) .
Sb13 Sb21 Na6 O52 100.1(3) .
Sb14 Sb21 Na6 O52 162.0(3) .
O46 Sb21 Na6 O48 110.3(4) .
O44 Sb21 Na6 O48 -172.3(3) .
O45 Sb21 Na6 O48 -76.6(3) .
O30 Sb21 Na6 O48 -122.1(4) .
C231 Sb21 Na6 O48 59.2(4) .
Sb13 Sb21 Na6 O48 -154.8(2) .
Sb14 Sb21 Na6 O48 -92.9(2) .
O48 Sb21 Na6 O42 12.7(3) .
O46 Sb21 Na6 O42 123.0(3) .
O44 Sb21 Na6 O42 -159.6(2) .
O45 Sb21 Na6 O42 -63.8(3) .
O30 Sb21 Na6 O42 -109.4(3) .
C231 Sb21 Na6 O42 72.0(4) .
Sb13 Sb21 Na6 O42 -142.01(16) .
Sb14 Sb21 Na6 O42 -80.19(15) .
O48 Sb21 Na6 Na8 -81.6(3) .
O46 Sb21 Na6 Na8 28.6(3) .
O44 Sb21 Na6 Na8 106.1(2) .
O45 Sb21 Na6 Na8 -158.2(2) .
O30 Sb21 Na6 Na8 156.2(3) .
C231 Sb21 Na6 Na8 -22.4(4) .
Sb13 Sb21 Na6 Na8 123.62(13) .
Sb14 Sb21 Na6 Na8 -174.56(13) .
O29 Na6 Na8 O43 -179.9(3) .
O30 Na6 Na8 O43 81.5(4) .
O31 Na6 Na8 O43 -81.5(4) .
O40 Na6 Na8 O43 -78.4(3) .
O46 Na6 Na8 O43 77.8(3) .
O49 Na6 Na8 O43 140.3(4) .
O52 Na6 Na8 O43 -139.4(4) .
O48 Na6 Na8 O43 26.9(3) .
O42 Na6 Na8 O43 -27.4(3) .
Sb21 Na6 Na8 O43 61.0(3) .
O29 Na6 Na8 N281 -145.8(13) .
O30 Na6 Na8 N281 115.6(14) .
O31 Na6 Na8 N281 -47.4(14) .
O43 Na6 Na8 N281 34.1(13) .
O40 Na6 Na8 N281 -44.3(14) .
O46 Na6 Na8 N281 111.9(14) .
O49 Na6 Na8 N281 174.4(14) .
O52 Na6 Na8 N281 -105.3(14) .
O48 Na6 Na8 N281 61.0(14) .
O42 Na6 Na8 N281 6.8(14) .
Sb21 Na6 Na8 N281 95.1(13) .
O29 Na6 Na8 O49 39.8(3) .
O30 Na6 Na8 O49 -58.8(4) .
O31 Na6 Na8 O49 138.2(4) .
O43 Na6 Na8 O49 -140.3(4) .
O40 Na6 Na8 O49 141.3(3) .
O46 Na6 Na8 O49 -62.6(3) .
O52 Na6 Na8 O49 80.3(3) .
O48 Na6 Na8 O49 -113.4(3) .
O42 Na6 Na8 O49 -167.7(3) .
Sb21 Na6 Na8 O49 -79.3(2) .
O29 Na6 Na8 O52 -40.5(3) .
O30 Na6 Na8 O52 -139.1(4) .
O31 Na6 Na8 O52 57.9(4) .
O43 Na6 Na8 O52 139.4(4) .
O40 Na6 Na8 O52 61.0(3) .
O46 Na6 Na8 O52 -142.8(3) .
O49 Na6 Na8 O52 -80.3(3) .
O48 Na6 Na8 O52 166.3(3) .
O42 Na6 Na8 O52 112.1(3) .
Sb21 Na6 Na8 O52 -159.6(2) .
O29 Na6 Na8 Sb20 -0.16(18) .
O30 Na6 Na8 Sb20 -98.7(3) .
O31 Na6 Na8 Sb20 98.2(3) .
O43 Na6 Na8 Sb20 179.7(3) .
O40 Na6 Na8 Sb20 101.32(18) .
O46 Na6 Na8 Sb20 -102.50(18) .
O49 Na6 Na8 Sb20 -39.9(2) .
O52 Na6 Na8 Sb20 40.3(2) .
O48 Na6 Na8 Sb20 -153.38(19) .
O42 Na6 Na8 Sb20 152.39(18) .
Sb21 Na6 Na8 Sb20 -119.28(12) .
O29 Na6 Na8 Sb22 69.69(19) .
O30 Na6 Na8 Sb22 -28.9(3) .
O31 Na6 Na8 Sb22 168.1(3) .
O43 Na6 Na8 Sb22 -110.4(3) .
O40 Na6 Na8 Sb22 171.17(19) .
O46 Na6 Na8 Sb22 -32.66(16) .
O49 Na6 Na8 Sb22 29.9(2) .
O52 Na6 Na8 Sb22 110.2(2) .
O48 Na6 Na8 Sb22 -83.54(17) .
O42 Na6 Na8 Sb22 -137.77(17) .
Sb21 Na6 Na8 Sb22 -49.44(9) .
O49 Sb20 Na8 O43 73.4(4) .
O52 Sb20 Na8 O43 -74.1(4) .
O38 Sb20 Na8 O43 83.6(4) .
O39 Sb20 Na8 O43 -83.0(4) .
C221 Sb20 Na8 O43 -179.5(4) .
O29 Sb20 Na8 O43 0.4(4) .
Sb18 Sb20 Na8 O43 37.6(3) .
Sb17 Sb20 Na8 O43 -36.1(3) .
Na6 Sb20 Na8 O43 0.2(3) .
O49 Sb20 Na8 N281 -118.9(6) .
O52 Sb20 Na8 N281 93.7(6) .
O38 Sb20 Na8 N281 -108.6(5) .
O39 Sb20 Na8 N281 84.8(5) .
C221 Sb20 Na8 N281 -11.8(5) .
O29 Sb20 Na8 N281 168.2(5) .
Sb18 Sb20 Na8 N281 -154.6(4) .
Sb17 Sb20 Na8 N281 131.7(5) .
Na6 Sb20 Na8 N281 168.0(5) .
O52 Sb20 Na8 O49 -147.5(4) .
O38 Sb20 Na8 O49 10.3(4) .
O39 Sb20 Na8 O49 -156.4(4) .
C221 Sb20 Na8 O49 107.1(4) .
O29 Sb20 Na8 O49 -73.0(4) .
Sb18 Sb20 Na8 O49 -35.7(3) .
Sb17 Sb20 Na8 O49 -109.4(3) .
Na6 Sb20 Na8 O49 -73.1(3) .
O49 Sb20 Na8 O52 147.5(4) .
O38 Sb20 Na8 O52 157.7(4) .
O39 Sb20 Na8 O52 -8.9(4) .
C221 Sb20 Na8 O52 -105.4(4) .
O29 Sb20 Na8 O52 74.5(3) .
Sb18 Sb20 Na8 O52 111.7(3) .
Sb17 Sb20 Na8 O52 38.0(3) .
Na6 Sb20 Na8 O52 74.3(3) .
O49 Sb20 Na8 Na6 73.1(3) .
O52 Sb20 Na8 Na6 -74.3(3) .
O38 Sb20 Na8 Na6 83.4(3) .
O39 Sb20 Na8 Na6 -83.2(3) .
C221 Sb20 Na8 Na6 -179.8(3) .
O29 Sb20 Na8 Na6 0.2(2) .
Sb18 Sb20 Na8 Na6 37.41(13) .
Sb17 Sb20 Na8 Na6 -36.31(13) .
O49 Sb20 Na8 Sb22 -0.2(3) .
O52 Sb20 Na8 Sb22 -147.7(3) .
O38 Sb20 Na8 Sb22 10.1(3) .
O39 Sb20 Na8 Sb22 -156.6(3) .
C221 Sb20 Na8 Sb22 106.9(3) .
O29 Sb20 Na8 Sb22 -73.15(18) .
Sb18 Sb20 Na8 Sb22 -35.91(9) .
Sb17 Sb20 Na8 Sb22 -109.63(6) .
Na6 Sb20 Na8 Sb22 -73.32(10) .
O46 Sb22 Na8 O43 -0.3(3) .
O14W Sb22 Na8 O43 -173.6(3) .
O49 Sb22 Na8 O43 -122.3(5) .
O13W Sb22 Na8 O43 50.3(5) .
O35 Sb22 Na8 O43 -77.9(3) .
C241 Sb22 Na8 O43 102.9(3) .
Na6 Sb22 Na8 O43 -50.8(2) .
O46 Sb22 Na8 N281 -117.3(5) .
O14W Sb22 Na8 N281 69.4(5) .
O49 Sb22 Na8 N281 120.7(6) .
O13W Sb22 Na8 N281 -66.7(7) .
O35 Sb22 Na8 N281 165.1(5) .
C241 Sb22 Na8 N281 -14.1(5) .
Na6 Sb22 Na8 N281 -167.9(5) .
O46 Sb22 Na8 O49 122.0(5) .
O14W Sb22 Na8 O49 -51.3(5) .
O13W Sb22 Na8 O49 172.6(6) .
O35 Sb22 Na8 O49 44.4(4) .
C241 Sb22 Na8 O49 -134.8(5) .
Na6 Sb22 Na8 O49 71.5(4) .
O46 Sb22 Na8 O52 104.3(3) .
O14W Sb22 Na8 O52 -69.0(3) .
O49 Sb22 Na8 O52 -17.7(4) .
O13W Sb22 Na8 O52 154.9(5) .
O35 Sb22 Na8 O52 26.7(3) .
C241 Sb22 Na8 O52 -152.5(3) .
Na6 Sb22 Na8 O52 53.7(2) .
O46 Sb22 Na8 Na6 50.5(2) .
O14W Sb22 Na8 Na6 -122.7(3) .
O49 Sb22 Na8 Na6 -71.5(4) .
O13W Sb22 Na8 Na6 101.2(5) .
O35 Sb22 Na8 Na6 -27.1(2) .
C241 Sb22 Na8 Na6 153.8(3) .
O46 Sb22 Na8 Sb20 122.3(2) .
O14W Sb22 Na8 Sb20 -51.0(3) .
O49 Sb22 Na8 Sb20 0.2(4) .
O13W Sb22 Na8 Sb20 172.9(5) .
O35 Sb22 Na8 Sb20 44.7(2) .
C241 Sb22 Na8 Sb20 -134.5(3) .
Na6 Sb22 Na8 Sb20 71.71(10) .
O48 Sb23 Na9 O15W 152.8(9) .
O54 Sb23 Na9 O15W -18.4(9) .
O42 Sb23 Na9 O15W -19.7(10) .
O53 Sb23 Na9 O15W 154.2(10) .
O57 Sb23 Na9 O15W 67.6(9) .
C251 Sb23 Na9 O15W -113.2(9) .
O48 Sb23 Na9 O54 171.2(5) .
O42 Sb23 Na9 O54 -1.3(5) .
O53 Sb23 Na9 O54 172.6(6) .
O57 Sb23 Na9 O54 86.0(4) .
C251 Sb23 Na9 O54 -94.8(4) .
O48 Sb23 Na9 N271 -91.9(7) .
O54 Sb23 Na9 N271 96.9(7) .
O42 Sb23 Na9 N271 95.6(7) .
O53 Sb23 Na9 N271 -90.5(7) .
O57 Sb23 Na9 N271 -177.2(7) .
C251 Sb23 Na9 N271 2.0(7) .
O48 Sb23 Na9 O53 -1.4(5) .
O54 Sb23 Na9 O53 -172.6(6) .
O42 Sb23 Na9 O53 -173.9(4) .
O57 Sb23 Na9 O53 -86.6(4) .
C251 Sb23 Na9 O53 92.6(4) .
O48 Sb23 Na9 O16W 10.1(8) .
O54 Sb23 Na9 O16W -161.1(8) .
O42 Sb23 Na9 O16W -162.4(6) .
O53 Sb23 Na9 O16W 11.5(6) .
O57 Sb23 Na9 O16W -75.1(6) .
C251 Sb23 Na9 O16W 104.1(6) .
C92A C93A Na10 O17W -48.3(5) .
C94A C93A Na10 O17W 70.9(5) .
C92A C93A Na10 O51 -157.6(4) .
C94A C93A Na10 O51 -38.4(5) .
C92A C93A Na10 O18W 75.7(5) .
C94A C93A Na10 O18W -165.1(6) .
C92A C93A Na10 O19W 67.5(15) .
C94A C93A Na10 O19W -173.3(14) .
C94A C93A Na10 C92A 119.2(2) .
C93A C92A Na10 O17W 132.4(5) .
C91A C92A Na10 O17W 17.3(5) .
C93A C92A Na10 O51 29.9(6) .
C91A C92A Na10 O51 -85.2(7) .
C93A C92A Na10 O18W -93.8(5) .
C91A C92A Na10 O18W 151.2(6) .
C93A C92A Na10 O19W -148.0(9) .
C91A C92A Na10 O19W 97.0(8) .
C91A C92A Na10 C93A -115.1(3) .
O39 Sb17 O29 Sb18 95.7(3) .
O33 Sb17 O29 Sb18 -97.6(3) .
O55 Sb17 O29 Sb18 -5.2(3) .
O34 Sb17 O29 Sb18 -174.4(3) .
C191 Sb17 O29 Sb18 56(3) .
Sb20 Sb17 O29 Sb18 97.8(3) .
Sb16 Sb17 O29 Sb18 -134.40(19) .
O39 Sb17 O29 Sb20 -2.1(3) .
O33 Sb17 O29 Sb20 164.6(3) .
O55 Sb17 O29 Sb20 -103.0(3) .
O34 Sb17 O29 Sb20 87.7(3) .
C191 Sb17 O29 Sb20 -42(3) .
Sb18 Sb17 O29 Sb20 -97.8(3) .
Sb16 Sb17 O29 Sb20 127.79(19) .
O39 Sb17 O29 Na6 -110.1(4) .
O33 Sb17 O29 Na6 56.6(4) .
O55 Sb17 O29 Na6 149.0(4) .
O34 Sb17 O29 Na6 -20.2(4) .
C191 Sb17 O29 Na6 -150(2) .
Sb18 Sb17 O29 Na6 154.2(5) .
Sb20 Sb17 O29 Na6 -108.0(5) .
Sb16 Sb17 O29 Na6 19.8(4) .
O38 Sb18 O29 Sb17 -95.7(3) .
O55 Sb18 O29 Sb17 5.2(3) .
O32 Sb18 O29 Sb17 97.3(3) .
O35 Sb18 O29 Sb17 174.8(3) .
C201 Sb18 O29 Sb17 -64.0(17) .
Sb13 Sb18 O29 Sb17 134.29(19) .
Sb20 Sb18 O29 Sb17 -98.0(3) .
O38 Sb18 O29 Sb20 2.3(3) .
O55 Sb18 O29 Sb20 103.1(3) .
O32 Sb18 O29 Sb20 -164.8(3) .
O35 Sb18 O29 Sb20 -87.2(3) .
C201 Sb18 O29 Sb20 34.0(17) .
Sb13 Sb18 O29 Sb20 -127.75(19) .
Sb17 Sb18 O29 Sb20 98.0(3) .
O38 Sb18 O29 Na6 109.7(4) .
O55 Sb18 O29 Na6 -149.5(4) .
O32 Sb18 O29 Na6 -57.4(4) .
O35 Sb18 O29 Na6 20.2(4) .
C201 Sb18 O29 Na6 141.4(14) .
Sb13 Sb18 O29 Na6 -20.3(4) .
Sb17 Sb18 O29 Na6 -154.6(5) .
Sb20 Sb18 O29 Na6 107.4(4) .
O49 Sb20 O29 Sb17 -171.9(3) .
O52 Sb20 O29 Sb17 -89.1(3) .
O38 Sb20 O29 Sb17 96.9(3) .
O39 Sb20 O29 Sb17 2.1(3) .
C221 Sb20 O29 Sb17 48(2) .
Sb18 Sb20 O29 Sb17 99.2(3) .
Na8 Sb20 O29 Sb17 -131.2(2) .
Na6 Sb20 O29 Sb17 -131.0(4) .
O49 Sb20 O29 Sb18 88.9(3) .
O52 Sb20 O29 Sb18 171.7(3) .
O38 Sb20 O29 Sb18 -2.3(3) .
O39 Sb20 O29 Sb18 -97.1(3) .
C221 Sb20 O29 Sb18 -51(2) .
Sb17 Sb20 O29 Sb18 -99.2(3) .
Na8 Sb20 O29 Sb18 129.5(2) .
Na6 Sb20 O29 Sb18 129.8(4) .
O49 Sb20 O29 Na6 -40.8(3) .
O52 Sb20 O29 Na6 41.9(3) .
O38 Sb20 O29 Na6 -132.0(3) .
O39 Sb20 O29 Na6 133.1(3) .
C221 Sb20 O29 Na6 179(100) .
Sb18 Sb20 O29 Na6 -129.8(4) .
Sb17 Sb20 O29 Na6 131.0(4) .
Na8 Sb20 O29 Na6 -0.2(3) .
O30 Na6 O29 Sb17 -117.0(4) .
O31 Na6 O29 Sb17 -29.4(4) .
O43 Na6 O29 Sb17 106.9(5) .
O40 Na6 O29 Sb17 33.6(4) .
O46 Na6 O29 Sb17 179.5(3) .
O49 Na6 O29 Sb17 136.5(4) .
O52 Na6 O29 Sb17 76.6(4) .
O48 Na6 O29 Sb17 -138.8(5) .
O42 Na6 O29 Sb17 -6.0(8) .
Na8 Na6 O29 Sb17 107.0(4) .
Sb21 Na6 O29 Sb17 -145.8(3) .
O30 Na6 O29 Sb18 30.1(4) .
O31 Na6 O29 Sb18 117.8(4) .
O43 Na6 O29 Sb18 -105.9(5) .
O40 Na6 O29 Sb18 -179.2(3) .
O46 Na6 O29 Sb18 -33.4(4) .
O49 Na6 O29 Sb18 -76.3(4) .
O52 Na6 O29 Sb18 -136.2(4) .
O48 Na6 O29 Sb18 8.4(8) .
O42 Na6 O29 Sb18 141.1(4) .
Na8 Na6 O29 Sb18 -105.8(4) .
Sb21 Na6 O29 Sb18 1.4(5) .
O30 Na6 O29 Sb20 136.2(3) .
O31 Na6 O29 Sb20 -136.1(3) .
O43 Na6 O29 Sb20 0.1(5) .
O40 Na6 O29 Sb20 -73.1(3) .
O46 Na6 O29 Sb20 72.7(3) .
O49 Na6 O29 Sb20 29.7(2) .
O52 Na6 O29 Sb20 -30.2(2) .
O48 Na6 O29 Sb20 114.5(5) .
O42 Na6 O29 Sb20 -112.8(5) .
Na8 Na6 O29 Sb20 0.2(3) .
Sb21 Na6 O29 Sb20 107.5(2) .
O37 Sb14 O30 Sb13 97.7(3) .
O56 Sb14 O30 Sb13 4.2(3) .
O45 Sb14 O30 Sb13 -95.1(3) .
O57 Sb14 O30 Sb13 175.3(3) .
C161 Sb14 O30 Sb13 -47(2) .
Sb15 Sb14 O30 Sb13 135.0(2) .
Sb21 Sb14 O30 Sb13 -99.2(3) .
O37 Sb14 O30 Sb21 -163.1(3) .
O56 Sb14 O30 Sb21 103.4(3) .
O45 Sb14 O30 Sb21 4.1(3) .
O57 Sb14 O30 Sb21 -85.5(3) .
C161 Sb14 O30 Sb21 52(2) .
Sb15 Sb14 O30 Sb21 -125.8(2) .
Sb13 Sb14 O30 Sb21 99.2(3) .
O37 Sb14 O30 Na6 -55.4(4) .
O56 Sb14 O30 Na6 -148.9(4) .
O45 Sb14 O30 Na6 111.8(4) .
O57 Sb14 O30 Na6 22.2(4) .
C161 Sb14 O30 Na6 160.1(17) .
Sb15 Sb14 O30 Na6 -18.1(4) .
Sb13 Sb14 O30 Na6 -153.1(5) .
Sb21 Sb14 O30 Na6 107.7(5) .
O32 Sb13 O30 Sb14 -96.1(3) .
O56 Sb13 O30 Sb14 -4.2(3) .
O44 Sb13 O30 Sb14 95.7(3) .
O35 Sb13 O30 Sb14 -174.2(3) .
C151 Sb13 O30 Sb14 43.5(16) .
Sb18 Sb13 O30 Sb14 -133.6(2) .
Sb21 Sb13 O30 Sb14 100.3(3) .
O32 Sb13 O30 Sb21 163.6(3) .
O56 Sb13 O30 Sb21 -104.5(3) .
O44 Sb13 O30 Sb21 -4.6(3) .
O35 Sb13 O30 Sb21 85.5(3) .
C151 Sb13 O30 Sb21 -56.8(16) .
Sb18 Sb13 O30 Sb21 126.1(2) .
Sb14 Sb13 O30 Sb21 -100.3(3) .
O32 Sb13 O30 Na6 58.8(4) .
O56 Sb13 O30 Na6 150.6(4) .
O44 Sb13 O30 Na6 -109.5(4) .
O35 Sb13 O30 Na6 -19.4(4) .
C151 Sb13 O30 Na6 -161.7(14) .
Sb18 Sb13 O30 Na6 21.2(3) .
Sb14 Sb13 O30 Na6 154.8(5) .
Sb21 Sb13 O30 Na6 -104.8(4) .
O48 Sb21 O30 Sb14 85.4(3) .
O46 Sb21 O30 Sb14 172.6(3) .
O44 Sb21 O30 Sb14 -95.6(3) .
O45 Sb21 O30 Sb14 -4.1(3) .
C231 Sb21 O30 Sb14 -56(3) .
Sb13 Sb21 O30 Sb14 -100.2(3) .
Na6 Sb21 O30 Sb14 132.6(4) .
O48 Sb21 O30 Sb13 -174.4(3) .
O46 Sb21 O30 Sb13 -87.3(3) .
O44 Sb21 O30 Sb13 4.6(3) .
O45 Sb21 O30 Sb13 96.1(3) .
C231 Sb21 O30 Sb13 44(3) .
Sb14 Sb21 O30 Sb13 100.2(3) .
Na6 Sb21 O30 Sb13 -127.3(4) .
O48 Sb21 O30 Na6 -47.1(3) .
O46 Sb21 O30 Na6 40.0(3) .
O44 Sb21 O30 Na6 131.9(3) .
O45 Sb21 O30 Na6 -136.7(3) .
C231 Sb21 O30 Na6 171(3) .
Sb13 Sb21 O30 Na6 127.3(4) .
Sb14 Sb21 O30 Na6 -132.6(4) .
O29 Na6 O30 Sb14 116.3(4) .
O31 Na6 O30 Sb14 25.8(4) .
O43 Na6 O30 Sb14 -94.1(4) .
O40 Na6 O30 Sb14 -0.2(8) .
O46 Na6 O30 Sb14 -138.5(5) .
O49 Na6 O30 Sb14 179.7(4) .
O52 Na6 O30 Sb14 142.7(5) .
O48 Na6 O30 Sb14 -75.6(4) .
O42 Na6 O30 Sb14 -35.5(4) .
Na8 Na6 O30 Sb14 -142.5(3) .
Sb21 Na6 O30 Sb14 -108.3(5) .
O29 Na6 O30 Sb13 -30.4(4) .
O31 Na6 O30 Sb13 -121.0(4) .
O43 Na6 O30 Sb13 119.2(4) .
O40 Na6 O30 Sb13 -147.0(4) .
O46 Na6 O30 Sb13 74.7(4) .
O49 Na6 O30 Sb13 32.9(4) .
O52 Na6 O30 Sb13 -4.0(8) .
O48 Na6 O30 Sb13 137.7(4) .
O42 Na6 O30 Sb13 177.8(3) .
Na8 Na6 O30 Sb13 70.8(5) .
Sb21 Na6 O30 Sb13 104.9(4) .
O29 Na6 O30 Sb21 -135.3(3) .
O31 Na6 O30 Sb21 134.1(3) .
O43 Na6 O30 Sb21 14.3(4) .
O40 Na6 O30 Sb21 108.1(5) .
O46 Na6 O30 Sb21 -30.2(2) .
O49 Na6 O30 Sb21 -72.0(3) .
O52 Na6 O30 Sb21 -108.9(5) .
O48 Na6 O30 Sb21 32.8(2) .
O42 Na6 O30 Sb21 72.9(3) .
Na8 Na6 O30 Sb21 -34.1(4) .
O37 Sb15 O31 Sb16 -96.7(3) .
O36 Sb15 O31 Sb16 -4.4(3) .
O41 Sb15 O31 Sb16 95.9(3) .
O57 Sb15 O31 Sb16 -174.4(3) .
C171 Sb15 O31 Sb16 39.7(18) .
Sb14 Sb15 O31 Sb16 -133.9(2) .
Sb19 Sb15 O31 Sb16 99.6(3) .
O37 Sb15 O31 Sb19 163.6(3) .
O36 Sb15 O31 Sb19 -104.0(3) .
O41 Sb15 O31 Sb19 -3.7(3) .
O57 Sb15 O31 Sb19 86.0(3) .
C171 Sb15 O31 Sb19 -60.0(18) .
Sb14 Sb15 O31 Sb19 126.5(2) .
Sb16 Sb15 O31 Sb19 -99.6(3) .
O37 Sb15 O31 Na6 55.9(4) .
O36 Sb15 O31 Na6 148.2(4) .
O41 Sb15 O31 Na6 -111.5(4) .
O57 Sb15 O31 Na6 -21.7(4) .
C171 Sb15 O31 Na6 -167.7(15) .
Sb14 Sb15 O31 Na6 18.8(4) .
Sb16 Sb15 O31 Na6 152.7(5) .
Sb19 Sb15 O31 Na6 -107.7(5) .
O33 Sb16 O31 Sb15 96.5(3) .
O36 Sb16 O31 Sb15 4.4(3) .
O47 Sb16 O31 Sb15 -95.8(3) .
O34 Sb16 O31 Sb15 174.5(3) .
C181 Sb16 O31 Sb15 -50.9(14) .
Sb17 Sb16 O31 Sb15 133.8(2) .
Sb19 Sb16 O31 Sb15 -100.4(3) .
O33 Sb16 O31 Sb19 -163.1(3) .
O36 Sb16 O31 Sb19 104.8(3) .
O47 Sb16 O31 Sb19 4.5(3) .
O34 Sb16 O31 Sb19 -85.1(3) .
C181 Sb16 O31 Sb19 49.5(14) .
Sb15 Sb16 O31 Sb19 100.4(3) .
Sb17 Sb16 O31 Sb19 -125.8(2) .
O33 Sb16 O31 Na6 -57.8(4) .
O36 Sb16 O31 Na6 -150.0(4) .
O47 Sb16 O31 Na6 109.8(4) .
O34 Sb16 O31 Na6 20.1(4) .
C181 Sb16 O31 Na6 154.7(12) .
Sb15 Sb16 O31 Na6 -154.4(5) .
Sb17 Sb16 O31 Na6 -20.6(3) .
Sb19 Sb16 O31 Na6 105.3(4) .
O42 Sb19 O31 Sb15 -85.3(3) .
O40 Sb19 O31 Sb15 -172.3(3) .
O47 Sb19 O31 Sb15 95.8(3) .
O41 Sb19 O31 Sb15 3.7(3) .
C211 Sb19 O31 Sb15 79(2) .
Sb16 Sb19 O31 Sb15 100.3(3) .
Na6 Sb19 O31 Sb15 -132.3(4) .
O42 Sb19 O31 Sb16 174.3(3) .
O40 Sb19 O31 Sb16 87.3(3) .
O47 Sb19 O31 Sb16 -4.5(3) .
O41 Sb19 O31 Sb16 -96.6(3) .
C211 Sb19 O31 Sb16 -22(3) .
Sb15 Sb19 O31 Sb16 -100.3(3) .
Na6 Sb19 O31 Sb16 127.3(4) .
O42 Sb19 O31 Na6 47.0(3) .
O40 Sb19 O31 Na6 -40.0(3) .
O47 Sb19 O31 Na6 -131.8(3) .
O41 Sb19 O31 Na6 136.1(3) .
C211 Sb19 O31 Na6 -149(2) .
Sb16 Sb19 O31 Na6 -127.3(4) .
Sb15 Sb19 O31 Na6 132.3(4) .
O29 Na6 O31 Sb15 -117.0(4) .
O30 Na6 O31 Sb15 -26.2(4) .
O43 Na6 O31 Sb15 93.4(4) .
O40 Na6 O31 Sb15 138.7(4) .
O46 Na6 O31 Sb15 1.2(8) .
O49 Na6 O31 Sb15 -144.2(5) .
O52 Na6 O31 Sb15 179.8(3) .
O48 Na6 O31 Sb15 35.0(4) .
O42 Na6 O31 Sb15 75.9(4) .
Na8 Na6 O31 Sb15 142.0(3) .
Sb21 Na6 O31 Sb15 2.4(5) .
O29 Na6 O31 Sb16 29.3(4) .
O30 Na6 O31 Sb16 120.1(4) .
O43 Na6 O31 Sb16 -120.3(4) .
O40 Na6 O31 Sb16 -75.1(4) .
O46 Na6 O31 Sb16 147.4(4) .
O49 Na6 O31 Sb16 2.1(8) .
O52 Na6 O31 Sb16 -33.9(4) .
O48 Na6 O31 Sb16 -178.7(3) .
O42 Na6 O31 Sb16 -137.8(4) .
Na8 Na6 O31 Sb16 -71.8(5) .
Sb21 Na6 O31 Sb16 148.6(3) .
O29 Na6 O31 Sb19 134.7(3) .
O30 Na6 O31 Sb19 -134.5(3) .
O43 Na6 O31 Sb19 -14.9(4) .
O40 Na6 O31 Sb19 30.4(2) .
O46 Na6 O31 Sb19 -107.1(5) .
O49 Na6 O31 Sb19 107.5(5) .
O52 Na6 O31 Sb19 71.5(3) .
O48 Na6 O31 Sb19 -73.3(3) .
O42 Na6 O31 Sb19 -32.3(2) .
Na8 Na6 O31 Sb19 33.7(4) .
Sb21 Na6 O31 Sb19 -105.9(2) .
O56 Sb13 O32 Sb18 -173.6(3) .
O44 Sb13 O32 Sb18 -48.3(12) .
O35 Sb13 O32 Sb18 -8.0(3) .
O30 Sb13 O32 Sb18 -96.1(3) .
C151 Sb13 O32 Sb18 90.5(3) .
Sb14 Sb13 O32 Sb18 -136.3(3) .
Sb21 Sb13 O32 Sb18 -82.0(3) .
O56 Sb13 O32 Na7 -21.2(4) .
O44 Sb13 O32 Na7 104.1(10) .
O35 Sb13 O32 Na7 144.4(4) .
O30 Sb13 O32 Na7 56.3(4) .
C151 Sb13 O32 Na7 -117.1(4) .
Sb18 Sb13 O32 Na7 152.4(6) .
Sb14 Sb13 O32 Na7 16.1(4) .
Sb21 Sb13 O32 Na7 70.4(4) .
O38 Sb18 O32 Sb13 42.1(12) .
O55 Sb18 O32 Sb13 173.5(3) .
O35 Sb18 O32 Sb13 8.0(3) .
O29 Sb18 O32 Sb13 95.0(3) .
C201 Sb18 O32 Sb13 -88.1(3) .
Sb17 Sb18 O32 Sb13 135.6(3) .
Sb20 Sb18 O32 Sb13 81.4(3) .
O38 Sb18 O32 Na7 -111.2(10) .
O55 Sb18 O32 Na7 20.2(4) .
O35 Sb18 O32 Na7 -145.3(4) .
O29 Sb18 O32 Na7 -58.3(4) .
C201 Sb18 O32 Na7 118.7(4) .
Sb13 Sb18 O32 Na7 -153.3(6) .
Sb17 Sb18 O32 Na7 -17.7(4) .
Sb20 Sb18 O32 Na7 -71.9(4) .
O33 Na7 O32 Sb13 -120.6(4) .
O37 Na7 O32 Sb13 -25.1(4) .
O11W Na7 O32 Sb13 59.6(4) .
O12W Na7 O32 Sb13 166(6) .
O10W Na7 O32 Sb13 150.8(4) .
O33 Na7 O32 Sb18 27.2(4) .
O37 Na7 O32 Sb18 122.8(4) .
O11W Na7 O32 Sb18 -152.6(4) .
O12W Na7 O32 Sb18 -46(6) .
O10W Na7 O32 Sb18 -61.4(4) .
O36 Sb16 O33 Sb17 173.6(3) .
O47 Sb16 O33 Sb17 46.6(11) .
O34 Sb16 O33 Sb17 7.4(3) .
O31 Sb16 O33 Sb17 95.9(3) .
C181 Sb16 O33 Sb17 -90.6(3) .
Sb15 Sb16 O33 Sb17 136.1(2) .
Sb19 Sb16 O33 Sb17 81.4(3) .
O36 Sb16 O33 Na7 21.1(4) .
O47 Sb16 O33 Na7 -105.9(10) .
O34 Sb16 O33 Na7 -145.0(4) .
O31 Sb16 O33 Na7 -56.6(4) .
C181 Sb16 O33 Na7 116.9(4) .
Sb15 Sb16 O33 Na7 -16.4(4) .
Sb17 Sb16 O33 Na7 -152.5(6) .
Sb19 Sb16 O33 Na7 -71.1(4) .
O39 Sb17 O33 Sb16 -40.3(11) .
O55 Sb17 O33 Sb16 -172.5(3) .
O29 Sb17 O33 Sb16 -94.1(3) .
O34 Sb17 O33 Sb16 -7.4(3) .
C191 Sb17 O33 Sb16 88.6(3) .
Sb18 Sb17 O33 Sb16 -134.8(2) .
Sb20 Sb17 O33 Sb16 -80.4(3) .
O39 Sb17 O33 Na7 112.9(9) .
O55 Sb17 O33 Na7 -19.4(4) .
O29 Sb17 O33 Na7 59.0(4) .
O34 Sb17 O33 Na7 145.8(4) .
C191 Sb17 O33 Na7 -118.2(4) .
Sb18 Sb17 O33 Na7 18.3(4) .
Sb20 Sb17 O33 Na7 72.7(4) .
Sb16 Sb17 O33 Na7 153.2(6) .
O32 Na7 O33 Sb16 120.4(4) .
O37 Na7 O33 Sb16 25.0(4) .
O11W Na7 O33 Sb16 -62(6) .
O12W Na7 O33 Sb16 -62.3(4) .
O10W Na7 O33 Sb16 -156.1(4) .
O32 Na7 O33 Sb17 -27.6(4) .
O37 Na7 O33 Sb17 -123.0(4) .
O11W Na7 O33 Sb17 150(5) .
O12W Na7 O33 Sb17 149.7(4) .
O10W Na7 O33 Sb17 55.9(4) .
O33 Sb16 O34 Sb17 -6.9(3) .
O36 Sb16 O34 Sb17 -62.6(10) .
O47 Sb16 O34 Sb17 -176.8(3) .
O31 Sb16 O34 Sb17 -98.2(3) .
C181 Sb16 O34 Sb17 90.4(3) .
Sb15 Sb16 O34 Sb17 -93.6(3) .
Sb19 Sb16 O34 Sb17 -139.5(2) .
O33 Sb16 O34 Sb24 153.6(5) .
O36 Sb16 O34 Sb24 97.9(9) .
O47 Sb16 O34 Sb24 -16.3(4) .
O31 Sb16 O34 Sb24 62.3(4) .
C181 Sb16 O34 Sb24 -109.1(4) .
Sb15 Sb16 O34 Sb24 66.9(5) .
Sb17 Sb16 O34 Sb24 160.5(6) .
Sb19 Sb16 O34 Sb24 21.1(4) .
O39 Sb17 O34 Sb16 178.1(3) .
O33 Sb17 O34 Sb16 6.8(3) .
O55 Sb17 O34 Sb16 62.3(9) .
O29 Sb17 O34 Sb16 98.1(3) .
C191 Sb17 O34 Sb16 -86.6(3) .
Sb18 Sb17 O34 Sb16 93.5(3) .
Sb20 Sb17 O34 Sb16 140.5(2) .
O39 Sb17 O34 Sb24 17.4(4) .
O33 Sb17 O34 Sb24 -153.9(5) .
O55 Sb17 O34 Sb24 -98.4(9) .
O29 Sb17 O34 Sb24 -62.6(4) .
C191 Sb17 O34 Sb24 112.7(4) .
Sb18 Sb17 O34 Sb24 -67.2(4) .
Sb20 Sb17 O34 Sb24 -20.2(4) .
Sb16 Sb17 O34 Sb24 -160.7(6) .
O40 Sb24 O34 Sb16 -35.7(4) .
O52 Sb24 O34 Sb16 -123.0(4) .
O51 Sb24 O34 Sb16 146.2(5) .
O50 Sb24 O34 Sb16 57.9(4) .
C261 Sb24 O34 Sb16 73(5) .
Na6 Sb24 O34 Sb16 -77.9(4) .
O40 Sb24 O34 Sb17 119.2(4) .
O52 Sb24 O34 Sb17 31.9(4) .
O51 Sb24 O34 Sb17 -58.9(4) .
O50 Sb24 O34 Sb17 -147.1(4) .
C261 Sb24 O34 Sb17 -132(5) .
Na6 Sb24 O34 Sb17 77.1(4) .
O38 Sb18 O35 Sb13 -178.5(3) .
O55 Sb18 O35 Sb13 -63.2(9) .
O32 Sb18 O35 Sb13 -7.4(3) .
O29 Sb18 O35 Sb13 -98.7(3) .
C201 Sb18 O35 Sb13 89.3(3) .
Sb17 Sb18 O35 Sb13 -94.5(2) .
Sb20 Sb18 O35 Sb13 -141.1(2) .
O38 Sb18 O35 Sb22 -16.4(4) .
O55 Sb18 O35 Sb22 98.9(9) .
O32 Sb18 O35 Sb22 154.7(5) .
O29 Sb18 O35 Sb22 63.4(4) .
C201 Sb18 O35 Sb22 -108.6(4) .
Sb13 Sb18 O35 Sb22 162.1(6) .
Sb17 Sb18 O35 Sb22 67.7(5) .
Sb20 Sb18 O35 Sb22 21.0(4) .
O32 Sb13 O35 Sb18 7.5(3) .
O56 Sb13 O35 Sb18 63.7(10) .
O44 Sb13 O35 Sb18 177.4(3) .
O30 Sb13 O35 Sb18 98.3(3) .
C151 Sb13 O35 Sb18 -87.9(3) .
Sb14 Sb13 O35 Sb18 93.5(3) .
Sb21 Sb13 O35 Sb18 139.8(2) .
O32 Sb13 O35 Sb22 -154.6(5) .
O56 Sb13 O35 Sb22 -98.4(9) .
O44 Sb13 O35 Sb22 15.3(4) .
O30 Sb13 O35 Sb22 -63.8(4) .
C151 Sb13 O35 Sb22 110.0(4) .
Sb18 Sb13 O35 Sb22 -162.1(6) .
Sb14 Sb13 O35 Sb22 -68.6(4) .
Sb21 Sb13 O35 Sb22 -22.3(4) .
O46 Sb22 O35 Sb18 -120.5(4) .
O14W Sb22 O35 Sb18 59.0(5) .
O49 Sb22 O35 Sb18 -33.4(4) .
O13W Sb22 O35 Sb18 147.6(5) .
C241 Sb22 O35 Sb18 -13(16) .
Na6 Sb22 O35 Sb18 -77.9(4) .
Na8 Sb22 O35 Sb18 -55.0(4) .
O46 Sb22 O35 Sb13 36.3(4) .
O14W Sb22 O35 Sb13 -144.3(5) .
O49 Sb22 O35 Sb13 123.3(4) .
O13W Sb22 O35 Sb13 -55.7(4) .
C241 Sb22 O35 Sb13 143(16) .
Na6 Sb22 O35 Sb13 78.8(4) .
Na8 Sb22 O35 Sb13 101.7(4) .
O33 Sb16 O36 Sb15 -95.2(3) .
O47 Sb16 O36 Sb15 71.9(3) .
O34 Sb16 O36 Sb15 -41.2(11) .
O31 Sb16 O36 Sb15 -4.7(3) .
C181 Sb16 O36 Sb15 165.4(3) .
Sb17 Sb16 O36 Sb15 -90.2(3) .
Sb19 Sb16 O36 Sb15 35.0(3) .
O37 Sb15 O36 Sb16 94.7(3) .
O41 Sb15 O36 Sb16 -72.4(3) .
O31 Sb15 O36 Sb16 4.7(3) .
O57 Sb15 O36 Sb16 41.4(11) .
C171 Sb15 O36 Sb16 -169.0(3) .
Sb14 Sb15 O36 Sb16 89.2(3) .
Sb19 Sb15 O36 Sb16 -34.9(3) .
O56 Sb14 O37 Sb15 172.4(3) .
O45 Sb14 O37 Sb15 44.2(11) .
O30 Sb14 O37 Sb15 94.3(3) .
O57 Sb14 O37 Sb15 6.8(3) .
C161 Sb14 O37 Sb15 -90.7(3) .
Sb13 Sb14 O37 Sb15 134.9(2) .
Sb21 Sb14 O37 Sb15 80.0(3) .
O56 Sb14 O37 Na7 19.7(4) .
O45 Sb14 O37 Na7 -108.5(10) .
O30 Sb14 O37 Na7 -58.4(4) .
O57 Sb14 O37 Na7 -145.9(4) .
C161 Sb14 O37 Na7 116.6(4) .
Sb15 Sb14 O37 Na7 -152.7(6) .
Sb13 Sb14 O37 Na7 -17.8(4) .
Sb21 Sb14 O37 Na7 -72.7(4) .
O36 Sb15 O37 Sb14 -172.9(3) .
O41 Sb15 O37 Sb14 -44.9(11) .
O31 Sb15 O37 Sb14 -94.7(3) .
O57 Sb15 O37 Sb14 -6.8(3) .
C171 Sb15 O37 Sb14 91.5(3) .
Sb16 Sb15 O37 Sb14 -135.4(2) .
Sb19 Sb15 O37 Sb14 -80.8(3) .
O36 Sb15 O37 Na7 -20.4(4) .
O41 Sb15 O37 Na7 107.6(10) .
O31 Sb15 O37 Na7 57.8(4) .
O57 Sb15 O37 Na7 145.7(4) .
C171 Sb15 O37 Na7 -116.0(4) .
Sb14 Sb15 O37 Na7 152.5(6) .
Sb16 Sb15 O37 Na7 17.1(4) .
Sb19 Sb15 O37 Na7 71.7(4) .
O33 Na7 O37 Sb14 122.3(4) .
O32 Na7 O37 Sb14 25.7(4) .
O11W Na7 O37 Sb14 -60.9(4) .
O12W Na7 O37 Sb14 -154.8(4) .
O10W Na7 O37 Sb14 -44(4) .
O33 Na7 O37 Sb15 -25.3(4) .
O32 Na7 O37 Sb15 -121.9(4) .
O11W Na7 O37 Sb15 151.5(4) .
O12W Na7 O37 Sb15 57.6(4) .
O10W Na7 O37 Sb15 169(4) .
O55 Sb18 O38 Sb20 -79.1(3) .
O32 Sb18 O38 Sb20 51.6(11) .
O35 Sb18 O38 Sb20 84.8(3) .
O29 Sb18 O38 Sb20 -2.5(3) .
C201 Sb18 O38 Sb20 -177.6(3) .
Sb13 Sb18 O38 Sb20 83.5(3) .
Sb17 Sb18 O38 Sb20 -43.2(3) .
O49 Sb20 O38 Sb18 -83.8(3) .
O52 Sb20 O38 Sb18 -19.8(12) .
O39 Sb20 O38 Sb18 79.7(3) .
C221 Sb20 O38 Sb18 176.3(4) .
O29 Sb20 O38 Sb18 2.5(3) .
Sb17 Sb20 O38 Sb18 43.1(3) .
Na8 Sb20 O38 Sb18 -90.8(3) .
Na6 Sb20 O38 Sb18 -29.3(3) .
O33 Sb17 O39 Sb20 -52.8(11) .
O55 Sb17 O39 Sb20 78.8(3) .
O29 Sb17 O39 Sb20 2.3(3) .
O34 Sb17 O39 Sb20 -84.7(3) .
C191 Sb17 O39 Sb20 178.4(3) .
Sb18 Sb17 O39 Sb20 43.1(3) .
Sb16 Sb17 O39 Sb20 -83.1(3) .
O49 Sb20 O39 Sb17 19.3(12) .
O52 Sb20 O39 Sb17 84.7(3) .
O38 Sb20 O39 Sb17 -79.4(3) .
C221 Sb20 O39 Sb17 -176.3(4) .
O29 Sb20 O39 Sb17 -2.2(3) .
Sb18 Sb20 O39 Sb17 -43.0(3) .
Na8 Sb20 O39 Sb17 90.8(3) .
Na6 Sb20 O39 Sb17 29.1(3) .
O42 Sb19 O40 Sb24 -167.2(5) .
O47 Sb19 O40 Sb24 0.0(5) .
O41 Sb19 O40 Sb24 -90.2(10) .
O31 Sb19 O40 Sb24 -77.7(5) .
C211 Sb19 O40 Sb24 96.1(5) .
Sb16 Sb19 O40 Sb24 -36.8(5) .
Sb15 Sb19 O40 Sb24 -83.7(5) .
Na6 Sb19 O40 Sb24 -112.1(6) .
O42 Sb19 O40 Na6 -55.1(3) .
O47 Sb19 O40 Na6 112.1(3) .
O41 Sb19 O40 Na6 21.9(10) .
O31 Sb19 O40 Na6 34.4(2) .
C211 Sb19 O40 Na6 -151.8(3) .
Sb16 Sb19 O40 Na6 75.26(17) .
Sb15 Sb19 O40 Na6 28.4(3) .
O52 Sb24 O40 Sb19 139.5(5) .
O51 Sb24 O40 Sb19 67(3) .
O50 Sb24 O40 Sb19 -37.0(6) .
O34 Sb24 O40 Sb19 47.9(5) .
C261 Sb24 O40 Sb19 -128.9(5) .
Na6 Sb24 O40 Sb19 107.8(6) .
O52 Sb24 O40 Na6 31.7(3) .
O51 Sb24 O40 Na6 -40(3) .
O50 Sb24 O40 Na6 -144.8(3) .
O34 Sb24 O40 Na6 -59.9(3) .
C261 Sb24 O40 Na6 123.3(3) .
O29 Na6 O40 Sb19 -117.0(3) .
O30 Na6 O40 Sb19 -3.7(6) .
O31 Na6 O40 Sb19 -33.0(2) .
O43 Na6 O40 Sb19 104.7(3) .
O46 Na6 O40 Sb19 115.5(3) .
O49 Na6 O40 Sb19 176.4(2) .
O52 Na6 O40 Sb19 -163.8(3) .
O48 Na6 O40 Sb19 59.1(3) .
O42 Na6 O40 Sb19 40.2(2) .
Na8 Na6 O40 Sb19 149.4(3) .
Sb21 Na6 O40 Sb19 62.1(4) .
O29 Na6 O40 Sb24 21.7(3) .
O30 Na6 O40 Sb24 135.1(4) .
O31 Na6 O40 Sb24 105.8(3) .
O43 Na6 O40 Sb24 -116.6(3) .
O46 Na6 O40 Sb24 -105.7(4) .
O49 Na6 O40 Sb24 -44.8(3) .
O52 Na6 O40 Sb24 -25.0(2) .
O48 Na6 O40 Sb24 -162.1(3) .
O42 Na6 O40 Sb24 178.9(4) .
Na8 Na6 O40 Sb24 -71.8(2) .
Sb21 Na6 O40 Sb24 -159.1(2) .
O37 Sb15 O41 Sb19 -47.1(11) .
O36 Sb15 O41 Sb19 80.3(3) .
O31 Sb15 O41 Sb19 4.0(3) .
O57 Sb15 O41 Sb19 -84.1(3) .
C171 Sb15 O41 Sb19 176.5(3) .
Sb14 Sb15 O41 Sb19 -81.0(3) .
Sb16 Sb15 O41 Sb19 44.7(3) .
O42 Sb19 O41 Sb15 85.5(3) .
O40 Sb19 O41 Sb15 8.9(11) .
O47 Sb19 O41 Sb15 -81.5(3) .
O31 Sb19 O41 Sb15 -3.9(3) .
C211 Sb19 O41 Sb15 -177.5(3) .
Sb16 Sb19 O41 Sb15 -44.5(3) .
Na6 Sb19 O41 Sb15 27.4(3) .
O40 Sb19 O42 Sb23 151.0(5) .
O47 Sb19 O42 Sb23 70.8(14) .
O41 Sb19 O42 Sb23 -11.5(5) .
O31 Sb19 O42 Sb23 65.8(5) .
C211 Sb19 O42 Sb23 -112.4(5) .
Sb16 Sb19 O42 Sb23 70.6(6) .
Sb15 Sb19 O42 Sb23 25.9(5) .
Na6 Sb19 O42 Sb23 102.0(5) .
O40 Sb19 O42 Na6 49.0(2) .
O47 Sb19 O42 Na6 -31.2(13) .
O41 Sb19 O42 Na6 -113.5(2) .
O31 Sb19 O42 Na6 -36.2(2) .
C211 Sb19 O42 Na6 145.6(2) .
Sb16 Sb19 O42 Na6 -31.4(3) .
Sb15 Sb19 O42 Na6 -76.13(14) .
O48 Sb23 O42 Sb19 -126.9(6) .
O54 Sb23 O42 Sb19 47.3(6) .
O53 Sb23 O42 Sb19 -38(4) .
O57 Sb23 O42 Sb19 -38.1(5) .
C251 Sb23 O42 Sb19 141.0(5) .
Na9 Sb23 O42 Sb19 48.2(7) .
O48 Sb23 O42 Na6 -31.5(3) .
O54 Sb23 O42 Na6 142.7(3) .
O53 Sb23 O42 Na6 58(4) .
O57 Sb23 O42 Na6 57.3(3) .
C251 Sb23 O42 Na6 -123.6(3) .
Na9 Sb23 O42 Na6 143.6(2) .
O29 Na6 O42 Sb19 8.8(6) .
O30 Na6 O42 Sb19 117.5(3) .
O31 Na6 O42 Sb19 35.4(2) .
O43 Na6 O42 Sb19 -126.3(3) .
O40 Na6 O42 Sb19 -40.4(2) .
O46 Na6 O42 Sb19 -176.8(2) .
O49 Na6 O42 Sb19 -117.5(3) .
O52 Na6 O42 Sb19 -61.6(3) .
O48 Na6 O42 Sb19 162.2(3) .
Na8 Na6 O42 Sb19 -104.9(2) .
Sb21 Na6 O42 Sb19 153.4(2) .
O29 Na6 O42 Sb23 -128.1(5) .
O30 Na6 O42 Sb23 -19.3(3) .
O31 Na6 O42 Sb23 -101.5(3) .
O43 Na6 O42 Sb23 96.8(3) .
O40 Na6 O42 Sb23 -177.3(4) .
O46 Na6 O42 Sb23 46.3(3) .
O49 Na6 O42 Sb23 105.7(4) .
O52 Na6 O42 Sb23 161.6(3) .
O48 Na6 O42 Sb23 25.4(2) .
Na8 Na6 O42 Sb23 118.3(2) .
Sb21 Na6 O42 Sb23 16.5(2) .
N281 Na8 O43 Na6 -170.3(4) .
O49 Na8 O43 Na6 34.2(3) .
O52 Na8 O43 Na6 -35.2(3) .
Sb20 Na8 O43 Na6 -0.3(3) .
Sb22 Na8 O43 Na6 57.15(18) .
O29 Na6 O43 Na8 0.1(5) .
O30 Na6 O43 Na8 -128.6(3) .
O31 Na6 O43 Na8 129.0(3) .
O40 Na6 O43 Na8 86.1(3) .
O46 Na6 O43 Na8 -85.9(3) .
O49 Na6 O43 Na8 -26.7(3) .
O52 Na6 O43 Na8 27.5(3) .
O48 Na6 O43 Na8 -147.9(4) .
O42 Na6 O43 Na8 147.2(3) .
Sb21 Na6 O43 Na8 -119.8(2) .
O32 Sb13 O44 Sb21 -43.9(12) .
O56 Sb13 O44 Sb21 80.8(3) .
O35 Sb13 O44 Sb21 -83.2(3) .
O30 Sb13 O44 Sb21 5.0(3) .
C151 Sb13 O44 Sb21 177.1(3) .
Sb18 Sb13 O44 Sb21 -81.0(3) .
Sb14 Sb13 O44 Sb21 45.3(2) .
O48 Sb21 O44 Sb13 -0.7(14) .
O46 Sb21 O44 Sb13 80.8(3) .
O45 Sb21 O44 Sb13 -82.4(3) .
O30 Sb21 O44 Sb13 -4.9(3) .
C231 Sb21 O44 Sb13 178.5(3) .
Sb14 Sb21 O44 Sb13 -45.0(2) .
Na6 Sb21 O44 Sb13 28.6(3) .
O37 Sb14 O45 Sb21 47.0(12) .
O56 Sb14 O45 Sb21 -80.9(4) .
O30 Sb14 O45 Sb21 -4.4(3) .
O57 Sb14 O45 Sb21 83.4(3) .
C161 Sb14 O45 Sb21 -178.0(3) .
Sb15 Sb14 O45 Sb21 80.3(4) .
Sb13 Sb14 O45 Sb21 -45.2(3) .
O48 Sb21 O45 Sb14 -83.9(4) .
O46 Sb21 O45 Sb14 -7.3(12) .
O44 Sb21 O45 Sb14 82.5(3) .
O30 Sb21 O45 Sb14 4.3(3) .
C231 Sb21 O45 Sb14 180.0(4) .
Sb13 Sb21 O45 Sb14 45.2(3) .
Na6 Sb21 O45 Sb14 -26.7(4) .
O48 Sb21 O46 Sb22 164.3(6) .
O44 Sb21 O46 Sb22 -2.1(5) .
O45 Sb21 O46 Sb22 87.3(12) .
O30 Sb21 O46 Sb22 76.0(5) .
C231 Sb21 O46 Sb22 -99.9(6) .
Sb13 Sb21 O46 Sb22 35.0(5) .
Sb14 Sb21 O46 Sb22 81.9(5) .
Na6 Sb21 O46 Sb22 110.0(6) .
O48 Sb21 O46 Na6 54.3(3) .
O44 Sb21 O46 Na6 -112.1(3) .
O45 Sb21 O46 Na6 -22.7(11) .
O30 Sb21 O46 Na6 -34.0(2) .
C231 Sb21 O46 Na6 150.1(3) .
Sb13 Sb21 O46 Na6 -75.00(17) .
Sb14 Sb21 O46 Na6 -28.1(3) .
O14W Sb22 O46 Sb21 -51(3) .
O49 Sb22 O46 Sb21 -136.2(5) .
O13W Sb22 O46 Sb21 39.4(5) .
O35 Sb22 O46 Sb21 -46.3(5) .
C241 Sb22 O46 Sb21 134.7(6) .
Na6 Sb22 O46 Sb21 -105.6(6) .
Na8 Sb22 O46 Sb21 -162.7(6) .
O14W Sb22 O46 Na6 54(3) .
O49 Sb22 O46 Na6 -30.6(3) .
O13W Sb22 O46 Na6 145.0(3) .
O35 Sb22 O46 Na6 59.2(3) .
C241 Sb22 O46 Na6 -119.7(3) .
Na8 Sb22 O46 Na6 -57.2(2) .
O29 Na6 O46 Sb21 116.6(3) .
O30 Na6 O46 Sb21 32.6(2) .
O31 Na6 O46 Sb21 1.9(6) .
O43 Na6 O46 Sb21 -105.3(3) .
O40 Na6 O46 Sb21 -116.2(3) .
O49 Na6 O46 Sb21 163.1(3) .
O52 Na6 O46 Sb21 -176.7(2) .
O48 Na6 O46 Sb21 -40.0(2) .
O42 Na6 O46 Sb21 -60.6(3) .
Na8 Na6 O46 Sb21 -150.3(3) .
O29 Na6 O46 Sb22 -21.9(3) .
O30 Na6 O46 Sb22 -105.9(3) .
O31 Na6 O46 Sb22 -136.5(4) .
O43 Na6 O46 Sb22 116.3(3) .
O40 Na6 O46 Sb22 105.3(4) .
O49 Na6 O46 Sb22 24.6(2) .
O52 Na6 O46 Sb22 44.9(3) .
O48 Na6 O46 Sb22 -178.4(4) .
O42 Na6 O46 Sb22 161.0(3) .
Na8 Na6 O46 Sb22 71.2(2) .
Sb21 Na6 O46 Sb22 -138.4(4) .
O33 Sb16 O47 Sb19 45.8(11) .
O36 Sb16 O47 Sb19 -80.7(3) .
O34 Sb16 O47 Sb19 83.9(3) .
O31 Sb16 O47 Sb19 -4.9(3) .
C181 Sb16 O47 Sb19 -176.4(3) .
Sb15 Sb16 O47 Sb19 -45.1(2) .
Sb17 Sb16 O47 Sb19 81.2(3) .
O42 Sb19 O47 Sb16 -0.3(14) .
O40 Sb19 O47 Sb16 -80.0(3) .
O41 Sb19 O47 Sb16 82.0(3) .
O31 Sb19 O47 Sb16 4.9(3) .
C211 Sb19 O47 Sb16 -177.1(3) .
Sb15 Sb19 O47 Sb16 44.8(2) .
Na6 Sb19 O47 Sb16 -28.7(3) .
O46 Sb21 O48 Sb23 -155.2(6) .
O44 Sb21 O48 Sb23 -73.3(14) .
O45 Sb21 O48 Sb23 8.4(6) .
O30 Sb21 O48 Sb23 -69.1(6) .
C231 Sb21 O48 Sb23 107.6(6) .
Sb13 Sb21 O48 Sb23 -73.8(6) .
Sb14 Sb21 O48 Sb23 -29.0(6) .
Na6 Sb21 O48 Sb23 -105.7(6) .
O46 Sb21 O48 Na6 -49.5(2) .
O44 Sb21 O48 Na6 32.4(13) .
O45 Sb21 O48 Na6 114.1(2) .
O30 Sb21 O48 Na6 36.6(2) .
C231 Sb21 O48 Na6 -146.7(3) .
Sb13 Sb21 O48 Na6 31.9(3) .
Sb14 Sb21 O48 Na6 76.66(14) .
O54 Sb23 O48 Sb21 50(3) .
O42 Sb23 O48 Sb21 131.1(6) .
O53 Sb23 O48 Sb21 -44.5(6) .
O57 Sb23 O48 Sb21 41.2(6) .
C251 Sb23 O48 Sb21 -136.8(6) .
Na9 Sb23 O48 Sb21 -43.6(8) .
O54 Sb23 O48 Na6 -49(3) .
O42 Sb23 O48 Na6 32.2(3) .
O53 Sb23 O48 Na6 -143.5(3) .
O57 Sb23 O48 Na6 -57.8(3) .
C251 Sb23 O48 Na6 124.2(3) .
Na9 Sb23 O48 Na6 -142.5(3) .
O29 Na6 O48 Sb21 -11.1(6) .
O30 Na6 O48 Sb21 -35.9(2) .
O31 Na6 O48 Sb21 -118.5(3) .
O43 Na6 O48 Sb21 124.6(3) .
O40 Na6 O48 Sb21 176.6(2) .
O46 Na6 O48 Sb21 40.5(2) .
O49 Na6 O48 Sb21 61.1(3) .
O52 Na6 O48 Sb21 117.9(3) .
O42 Na6 O48 Sb21 -164.2(3) .
Na8 Na6 O48 Sb21 103.6(2) .
O29 Na6 O48 Sb23 127.2(5) .
O30 Na6 O48 Sb23 102.4(3) .
O31 Na6 O48 Sb23 19.9(3) .
O43 Na6 O48 Sb23 -97.0(3) .
O40 Na6 O48 Sb23 -45.1(3) .
O46 Na6 O48 Sb23 178.9(4) .
O49 Na6 O48 Sb23 -160.5(3) .
O52 Na6 O48 Sb23 -103.7(4) .
O42 Na6 O48 Sb23 -25.8(2) .
Na8 Na6 O48 Sb23 -118.0(3) .
Sb21 Na6 O48 Sb23 138.4(4) .
O52 Sb20 O49 Sb22 -158.3(6) .
O38 Sb20 O49 Sb22 7.1(5) .
O39 Sb20 O49 Sb22 -91.9(11) .
C221 Sb20 O49 Sb22 103.8(6) .
O29 Sb20 O49 Sb22 -70.8(5) .
Sb18 Sb20 O49 Sb22 -29.7(5) .
Sb17 Sb20 O49 Sb22 -77.4(6) .
Na8 Sb20 O49 Sb22 179.5(7) .
Na6 Sb20 O49 Sb22 -103.1(5) .
O52 Sb20 O49 Na8 22.1(3) .
O38 Sb20 O49 Na8 -172.5(3) .
O39 Sb20 O49 Na8 88.5(10) .
C221 Sb20 O49 Na8 -75.7(4) .
O29 Sb20 O49 Na8 109.7(3) .
Sb18 Sb20 O49 Na8 150.7(3) .
Sb17 Sb20 O49 Na8 103.0(3) .
Na6 Sb20 O49 Na8 77.3(3) .
O52 Sb20 O49 Na6 -55.2(2) .
O38 Sb20 O49 Na6 110.2(2) .
O39 Sb20 O49 Na6 11.2(11) .
C221 Sb20 O49 Na6 -153.1(3) .
O29 Sb20 O49 Na6 32.3(2) .
Sb18 Sb20 O49 Na6 73.40(16) .
Sb17 Sb20 O49 Na6 25.7(3) .
Na8 Sb20 O49 Na6 -77.3(3) .
O46 Sb22 O49 Sb20 128.3(5) .
O14W Sb22 O49 Sb20 -45.1(6) .
O13W Sb22 O49 Sb20 53(4) .
O35 Sb22 O49 Sb20 40.4(5) .
C241 Sb22 O49 Sb20 -139.2(5) .
Na6 Sb22 O49 Sb20 99.1(5) .
Na8 Sb22 O49 Sb20 -179.5(8) .
O46 Sb22 O49 Na8 -52.2(4) .
O14W Sb22 O49 Na8 134.4(4) .
O13W Sb22 O49 Na8 -128(4) .
O35 Sb22 O49 Na8 -140.1(4) .
C241 Sb22 O49 Na8 40.3(4) .
Na6 Sb22 O49 Na8 -81.5(4) .
O46 Sb22 O49 Na6 29.2(3) .
O14W Sb22 O49 Na6 -144.2(3) .
O13W Sb22 O49 Na6 -46(4) .
O35 Sb22 O49 Na6 -58.6(3) .
C241 Sb22 O49 Na6 121.7(3) .
Na8 Sb22 O49 Na6 81.5(4) .
O43 Na8 O49 Sb20 -119.6(3) .
N281 Na8 O49 Sb20 95.7(6) .
O52 Na8 O49 Sb20 -19.7(3) .
Na6 Na8 O49 Sb20 -86.6(3) .
Sb22 Na8 O49 Sb20 179.6(6) .
O43 Na8 O49 Sb22 60.8(5) .
N281 Na8 O49 Sb22 -83.9(7) .
O52 Na8 O49 Sb22 160.7(4) .
Na6 Na8 O49 Sb22 93.8(4) .
Sb20 Na8 O49 Sb22 -179.6(6) .
O43 Na8 O49 Na6 -33.0(3) .
N281 Na8 O49 Na6 -177.7(6) .
O52 Na8 O49 Na6 66.9(2) .
Sb20 Na8 O49 Na6 86.6(3) .
Sb22 Na8 O49 Na6 -93.8(4) .
O29 Na6 O49 Sb20 -32.3(2) .
O30 Na6 O49 Sb20 -115.7(3) .
O31 Na6 O49 Sb20 -1.8(7) .
O43 Na6 O49 Sb20 128.6(3) .
O40 Na6 O49 Sb20 64.2(3) .
O46 Na6 O49 Sb20 -160.9(3) .
O52 Na6 O49 Sb20 43.4(2) .
O48 Na6 O49 Sb20 179.1(2) .
O42 Na6 O49 Sb20 121.1(3) .
Na8 Na6 O49 Sb20 102.8(3) .
Sb21 Na6 O49 Sb20 -151.3(2) .
O29 Na6 O49 Sb22 104.3(3) .
O30 Na6 O49 Sb22 21.0(3) .
O31 Na6 O49 Sb22 134.9(5) .
O43 Na6 O49 Sb22 -94.7(3) .
O40 Na6 O49 Sb22 -159.1(3) .
O46 Na6 O49 Sb22 -24.2(2) .
O52 Na6 O49 Sb22 -179.9(4) .
O48 Na6 O49 Sb22 -44.3(3) .
O42 Na6 O49 Sb22 -102.2(4) .
Na8 Na6 O49 Sb22 -120.5(3) .
Sb21 Na6 O49 Sb22 -14.6(2) .
O29 Na6 O49 Na8 -135.1(3) .
O30 Na6 O49 Na8 141.5(3) .
O31 Na6 O49 Na8 -104.6(6) .
O43 Na6 O49 Na8 25.9(2) .
O40 Na6 O49 Na8 -38.6(3) .
O46 Na6 O49 Na8 96.3(3) .
O52 Na6 O49 Na8 -59.4(2) .
O48 Na6 O49 Na8 76.3(3) .
O42 Na6 O49 Na8 18.3(4) .
Sb21 Na6 O49 Na8 105.9(2) .
O40 Sb24 O51 Na10 -140(3) .
O52 Sb24 O51 Na10 148.1(6) .
O50 Sb24 O51 Na10 -35.3(6) .
O34 Sb24 O51 Na10 -120.5(6) .
C261 Sb24 O51 Na10 56.3(6) .
Na6 Sb24 O51 Na10 -177.2(4) .
O17W Na10 O51 Sb24 152.2(6) .
O18W Na10 O51 Sb24 -19.2(10) .
O19W Na10 O51 Sb24 64.6(7) .
C93A Na10 O51 Sb24 -100.3(5) .
C92A Na10 O51 Sb24 -114.0(6) .
O40 Sb24 O52 Sb20 -125.6(5) .
O51 Sb24 O52 Sb20 49.0(5) .
O50 Sb24 O52 Sb20 -22(5) .
O34 Sb24 O52 Sb20 -37.5(5) .
C261 Sb24 O52 Sb20 141.6(5) .
Na6 Sb24 O52 Sb20 -96.2(5) .
O40 Sb24 O52 Na8 49.9(4) .
O51 Sb24 O52 Na8 -135.5(4) .
O50 Sb24 O52 Na8 154(5) .
O34 Sb24 O52 Na8 138.1(4) .
C261 Sb24 O52 Na8 -42.9(4) .
Na6 Sb24 O52 Na8 79.4(4) .
O40 Sb24 O52 Na6 -29.4(3) .
O51 Sb24 O52 Na6 145.2(3) .
O50 Sb24 O52 Na6 74(5) .
O34 Sb24 O52 Na6 58.7(3) .
C261 Sb24 O52 Na6 -122.2(3) .
O49 Sb20 O52 Sb24 154.6(5) .
O38 Sb20 O52 Sb24 89.5(11) .
O39 Sb20 O52 Sb24 -10.1(5) .
C221 Sb20 O52 Sb24 -106.6(5) .
O29 Sb20 O52 Sb24 67.8(5) .
Sb18 Sb20 O52 Sb24 74.7(5) .
Sb17 Sb20 O52 Sb24 26.9(5) .
Na8 Sb20 O52 Sb24 176.2(7) .
Na6 Sb20 O52 Sb24 100.4(5) .
O49 Sb20 O52 Na8 -21.6(3) .
O38 Sb20 O52 Na8 -86.7(10) .
O39 Sb20 O52 Na8 173.6(3) .
C221 Sb20 O52 Na8 77.2(3) .
O29 Sb20 O52 Na8 -108.4(3) .
Sb18 Sb20 O52 Na8 -101.6(3) .
Sb17 Sb20 O52 Na8 -149.3(2) .
Na6 Sb20 O52 Na8 -75.8(3) .
O49 Sb20 O52 Na6 54.2(2) .
O38 Sb20 O52 Na6 -10.9(11) .
O39 Sb20 O52 Na6 -110.6(2) .
C221 Sb20 O52 Na6 153.0(3) .
O29 Sb20 O52 Na6 -32.7(2) .
Sb18 Sb20 O52 Na6 -25.8(3) .
Sb17 Sb20 O52 Na6 -73.55(15) .
Na8 Sb20 O52 Na6 75.8(3) .
O43 Na8 O52 Sb24 -57.7(5) .
N281 Na8 O52 Sb24 69.5(6) .
O49 Na8 O52 Sb24 -157.3(4) .
Na6 Na8 O52 Sb24 -91.4(4) .
Sb20 Na8 O52 Sb24 -176.8(6) .
Sb22 Na8 O52 Sb24 -148.8(3) .
O43 Na8 O52 Sb20 119.2(3) .
N281 Na8 O52 Sb20 -113.6(5) .
O49 Na8 O52 Sb20 19.5(3) .
Na6 Na8 O52 Sb20 85.4(3) .
Sb22 Na8 O52 Sb20 28.1(3) .
O43 Na8 O52 Na6 33.8(3) .
N281 Na8 O52 Na6 161.0(5) .
O49 Na8 O52 Na6 -65.9(2) .
Sb20 Na8 O52 Na6 -85.4(3) .
Sb22 Na8 O52 Na6 -57.35(14) .
O29 Na6 O52 Sb24 -103.3(3) .
O30 Na6 O52 Sb24 -133.0(5) .
O31 Na6 O52 Sb24 -19.9(3) .
O43 Na6 O52 Sb24 96.1(3) .
O40 Na6 O52 Sb24 24.6(2) .
O46 Na6 O52 Sb24 159.3(3) .
O49 Na6 O52 Sb24 -179.3(4) .
O48 Na6 O52 Sb24 101.8(4) .
O42 Na6 O52 Sb24 45.2(3) .
Na8 Na6 O52 Sb24 122.5(3) .
Sb21 Na6 O52 Sb24 156.3(2) .
O29 Na6 O52 Sb20 32.7(2) .
O30 Na6 O52 Sb20 3.1(6) .
O31 Na6 O52 Sb20 116.1(3) .
O43 Na6 O52 Sb20 -127.9(3) .
O40 Na6 O52 Sb20 160.6(3) .
O46 Na6 O52 Sb20 -64.6(3) .
O49 Na6 O52 Sb20 -43.2(2) .
O48 Na6 O52 Sb20 -122.1(3) .
O42 Na6 O52 Sb20 -178.8(2) .
Na8 Na6 O52 Sb20 -101.5(3) .
Sb21 Na6 O52 Sb20 -67.7(4) .
O29 Na6 O52 Na8 134.2(3) .
O30 Na6 O52 Na8 104.6(5) .
O31 Na6 O52 Na8 -142.3(3) .
O43 Na6 O52 Na8 -26.3(2) .
O40 Na6 O52 Na8 -97.9(3) .
O46 Na6 O52 Na8 36.9(3) .
O49 Na6 O52 Na8 58.3(2) .
O48 Na6 O52 Na8 -20.6(4) .
O42 Na6 O52 Na8 -77.3(3) .
Sb21 Na6 O52 Na8 33.8(4) .
O48 Sb23 O53 Na9 179.1(4) .
O54 Sb23 O53 Na9 5.0(4) .
O42 Sb23 O53 Na9 90(4) .
O57 Sb23 O53 Na9 90.6(4) .
C251 Sb23 O53 Na9 -88.5(4) .
O15W Na9 O53 Sb23 -97(2) .
O54 Na9 O53 Sb23 -4.5(3) .
N271 Na9 O53 Sb23 95.8(7) .
O16W Na9 O53 Sb23 -170.7(5) .
O48 Sb23 O54 Na9 -100(3) .
O42 Sb23 O54 Na9 179.1(4) .
O53 Sb23 O54 Na9 -5.3(4) .
O57 Sb23 O54 Na9 -91.3(4) .
C251 Sb23 O54 Na9 86.7(4) .
O15W Na9 O54 Sb23 168.5(5) .
N271 Na9 O54 Sb23 -90.4(7) .
O53 Na9 O54 Sb23 4.6(3) .
O16W Na9 O54 Sb23 41.1(15) .
O38 Sb18 O55 Sb17 72.1(3) .
O32 Sb18 O55 Sb17 -95.8(3) .
O35 Sb18 O55 Sb17 -41.8(10) .
O29 Sb18 O55 Sb17 -5.5(3) .
C201 Sb18 O55 Sb17 165.7(3) .
Sb13 Sb18 O55 Sb17 -90.7(3) .
Sb20 Sb18 O55 Sb17 35.5(2) .
O39 Sb17 O55 Sb18 -72.3(3) .
O33 Sb17 O55 Sb18 95.6(3) .
O29 Sb17 O55 Sb18 5.5(3) .
O34 Sb17 O55 Sb18 42.2(10) .
C191 Sb17 O55 Sb18 -169.1(3) .
Sb20 Sb17 O55 Sb18 -35.5(2) .
Sb16 Sb17 O55 Sb18 89.8(3) .
O37 Sb14 O56 Sb13 -94.3(3) .
O45 Sb14 O56 Sb13 72.8(3) .
O30 Sb14 O56 Sb13 -4.5(3) .
O57 Sb14 O56 Sb13 -37.0(11) .
C161 Sb14 O56 Sb13 168.8(3) .
Sb15 Sb14 O56 Sb13 -88.2(3) .
Sb21 Sb14 O56 Sb13 35.2(3) .
O32 Sb13 O56 Sb14 94.5(3) .
O44 Sb13 O56 Sb14 -72.6(3) .
O35 Sb13 O56 Sb14 40.0(11) .
O30 Sb13 O56 Sb14 4.5(3) .
C151 Sb13 O56 Sb14 -168.1(3) .
Sb18 Sb13 O56 Sb14 89.5(3) .
Sb21 Sb13 O56 Sb14 -35.4(3) .
O37 Sb15 O57 Sb14 6.3(3) .
O36 Sb15 O57 Sb14 61.5(10) .
O41 Sb15 O57 Sb14 176.3(3) .
O31 Sb15 O57 Sb14 97.2(3) .
C171 Sb15 O57 Sb14 -87.9(3) .
Sb16 Sb15 O57 Sb14 92.5(3) .
Sb19 Sb15 O57 Sb14 138.4(2) .
O37 Sb15 O57 Sb23 -156.4(5) .
O36 Sb15 O57 Sb23 -101.2(9) .
O41 Sb15 O57 Sb23 13.6(4) .
O31 Sb15 O57 Sb23 -65.5(4) .
C171 Sb15 O57 Sb23 109.4(4) .
Sb14 Sb15 O57 Sb23 -162.7(6) .
Sb16 Sb15 O57 Sb23 -70.2(5) .
Sb19 Sb15 O57 Sb23 -24.3(4) .
O37 Sb14 O57 Sb15 -6.3(3) .
O56 Sb14 O57 Sb15 -65.7(10) .
O45 Sb14 O57 Sb15 -176.4(3) .
O30 Sb14 O57 Sb15 -97.4(3) .
C161 Sb14 O57 Sb15 88.4(3) .
Sb13 Sb14 O57 Sb15 -93.4(3) .
Sb21 Sb14 O57 Sb15 -138.4(2) .
O37 Sb14 O57 Sb23 156.3(5) .
O56 Sb14 O57 Sb23 97.0(10) .
O45 Sb14 O57 Sb23 -13.8(4) .
O30 Sb14 O57 Sb23 65.2(4) .
C161 Sb14 O57 Sb23 -109.0(4) .
Sb15 Sb14 O57 Sb23 162.6(6) .
Sb13 Sb14 O57 Sb23 69.2(5) .
Sb21 Sb14 O57 Sb23 24.2(4) .
O48 Sb23 O57 Sb15 121.6(4) .
O54 Sb23 O57 Sb15 -57.5(4) .
O42 Sb23 O57 Sb15 35.3(4) .
O53 Sb23 O57 Sb15 -144.6(5) .
C251 Sb23 O57 Sb15 -120(7) .
Na9 Sb23 O57 Sb15 -99.5(4) .
O48 Sb23 O57 Sb14 -36.0(4) .
O54 Sb23 O57 Sb14 144.9(5) .
O42 Sb23 O57 Sb14 -122.2(4) .
O53 Sb23 O57 Sb14 57.8(4) .
C251 Sb23 O57 Sb14 82(7) .
Na9 Sb23 O57 Sb14 103.0(4) .
O32 Sb13 C151 C152 -155.8(4) .
O56 Sb13 C151 C152 111.6(5) .
O44 Sb13 C151 C152 13.9(5) .
O35 Sb13 C151 C152 -76.6(5) .
O30 Sb13 C151 C152 65.0(17) .
Sb18 Sb13 C151 C152 -117.8(4) .
Sb14 Sb13 C151 C152 101.9(4) .
Sb21 Sb13 C151 C152 16.4(6) .
O32 Sb13 C151 C156 25.2(5) .
O56 Sb13 C151 C156 -67.4(4) .
O44 Sb13 C151 C156 -165.1(4) .
O35 Sb13 C151 C156 104.4(4) .
O30 Sb13 C151 C156 -114.0(15) .
Sb18 Sb13 C151 C156 63.1(4) .
Sb14 Sb13 C151 C156 -77.1(5) .
Sb21 Sb13 C151 C156 -162.7(3) .
C156 C151 C152 C153 0.0 .
Sb13 C151 C152 C153 -179.0(6) .
C151 C152 C153 C154 0.0 .
C152 C153 C154 C155 0.0 .
C153 C154 C155 C156 0.0 .
C154 C155 C156 C151 0.0 .
C152 C151 C156 C155 0.0 .
Sb13 C151 C156 C155 179.0(5) .
O37 Sb14 C161 C162 103.1(4) .
O56 Sb14 C161 C162 -162.7(4) .
O45 Sb14 C161 C162 -65.3(5) .
O30 Sb14 C161 C162 -112.7(18) .
O57 Sb14 C161 C162 24.7(5) .
Sb15 Sb14 C161 C162 65.5(4) .
Sb13 Sb14 C161 C162 -153.4(3) .
Sb21 Sb14 C161 C162 -67.0(5) .
O37 Sb14 C161 C166 -70.7(4) .
O56 Sb14 C161 C166 23.6(5) .
O45 Sb14 C161 C166 120.9(4) .
O30 Sb14 C161 C166 74(2) .
O57 Sb14 C161 C166 -149.1(4) .
Sb15 Sb14 C161 C166 -108.3(4) .
Sb13 Sb14 C161 C166 32.8(5) .
Sb21 Sb14 C161 C166 119.2(4) .
C166 C161 C162 C163 0.0 .
Sb14 C161 C162 C163 -173.7(5) .
C161 C162 C163 C164 0.0 .
C162 C163 C164 C165 0.0 .
C163 C164 C165 C166 0.0 .
C164 C165 C166 C161 0.0 .
C162 C161 C166 C165 0.0 .
Sb14 C161 C166 C165 173.8(5) .
O37 Sb15 C171 C172 -152.7(4) .
O36 Sb15 C171 C172 114.4(4) .
O41 Sb15 C171 C172 16.1(5) .
O31 Sb15 C171 C172 71.2(18) .
O57 Sb15 C171 C172 -74.2(5) .
Sb14 Sb15 C171 C172 -115.3(4) .
Sb16 Sb15 C171 C172 105.4(4) .
Sb19 Sb15 C171 C172 19.1(5) .
O37 Sb15 C171 C176 27.6(4) .
O36 Sb15 C171 C176 -65.3(4) .
O41 Sb15 C171 C176 -163.6(4) .
O31 Sb15 C171 C176 -108.5(16) .
O57 Sb15 C171 C176 106.0(4) .
Sb14 Sb15 C171 C176 65.0(4) .
Sb16 Sb15 C171 C176 -74.4(5) .
Sb19 Sb15 C171 C176 -160.6(3) .
C176 C171 C172 C173 0.0 .
Sb15 C171 C172 C173 -179.7(6) .
C171 C172 C173 C174 0.0 .
C172 C173 C174 C175 0.0 .
C173 C174 C175 C176 0.0 .
C174 C175 C176 C171 0.0 .
C172 C171 C176 C175 0.0 .
Sb15 C171 C176 C175 179.7(5) .
O33 Sb16 C181 C182 133.6(6) .
O36 Sb16 C181 C182 -133.3(6) .
O47 Sb16 C181 C182 -35.5(6) .
O34 Sb16 C181 C182 54.3(6) .
O31 Sb16 C181 C182 -79.5(15) .
Sb15 Sb16 C181 C182 -121.4(5) .
Sb17 Sb16 C181 C182 95.8(5) .
Sb19 Sb16 C181 C182 -38.4(7) .
O33 Sb16 C181 C186 -49.9(6) .
O36 Sb16 C181 C186 43.3(6) .
O47 Sb16 C181 C186 141.0(6) .
O34 Sb16 C181 C186 -129.1(6) .
O31 Sb16 C181 C186 97.1(14) .
Sb15 Sb16 C181 C186 55.1(7) .
Sb17 Sb16 C181 C186 -87.6(6) .
Sb19 Sb16 C181 C186 138.2(5) .
C186 C181 C182 C183 0.0 .
Sb16 C181 C182 C183 176.5(6) .
C181 C182 C183 C184 0.0 .
C182 C183 C184 C185 0.0 .
C183 C184 C185 C186 0.0 .
C184 C185 C186 C181 0.0 .
C182 C181 C186 C185 0.0 .
Sb16 C181 C186 C185 -176.6(6) .
O39 Sb17 C191 C192 36.9(5) .
O33 Sb17 C191 C192 -130.5(5) .
O55 Sb17 C191 C192 136.3(5) .
O29 Sb17 C191 C192 76(3) .
O34 Sb17 C191 C192 -53.1(5) .
Sb18 Sb17 C191 C192 126.8(4) .
Sb20 Sb17 C191 C192 38.3(6) .
Sb16 Sb17 C191 C192 -93.5(5) .
O39 Sb17 C191 C196 -151.7(5) .
O33 Sb17 C191 C196 41.0(5) .
O55 Sb17 C191 C196 -52.3(5) .
O29 Sb17 C191 C196 -112(2) .
O34 Sb17 C191 C196 118.4(5) .
Sb18 Sb17 C191 C196 -61.8(6) .
Sb20 Sb17 C191 C196 -150.3(4) .
Sb16 Sb17 C191 C196 77.9(5) .
C196 C191 C192 C193 0.0 .
Sb17 C191 C192 C193 171.4(6) .
C191 C192 C193 C194 0.0 .
C192 C193 C194 C195 0.0 .
C193 C194 C195 C196 0.0 .
C194 C195 C196 C191 0.0 .
C192 C191 C196 C195 0.0 .
Sb17 C191 C196 C195 -171.4(6) .
O38 Sb18 C201 C202 -64.9(4) .
O55 Sb18 C201 C202 -163.7(4) .
O32 Sb18 C201 C202 102.9(4) .
O35 Sb18 C201 C202 24.5(5) .
O29 Sb18 C201 C202 -96.0(16) .
Sb13 Sb18 C201 C202 65.7(4) .
Sb17 Sb18 C201 C202 -151.4(3) .
Sb20 Sb18 C201 C202 -66.7(5) .
O38 Sb18 C201 C206 114.9(5) .
O55 Sb18 C201 C206 16.1(5) .
O32 Sb18 C201 C206 -77.3(5) .
O35 Sb18 C201 C206 -155.7(5) .
O29 Sb18 C201 C206 83.7(17) .
Sb13 Sb18 C201 C206 -114.5(4) .
Sb17 Sb18 C201 C206 28.4(6) .
Sb20 Sb18 C201 C206 113.1(4) .
C206 C201 C202 C203 0.0 .
Sb18 C201 C202 C203 179.8(5) .
C201 C202 C203 C204 0.0 .
C202 C203 C204 C205 0.0 .
C203 C204 C205 C206 0.0 .
C204 C205 C206 C201 0.0 .
C202 C201 C206 C205 0.0 .
Sb18 C201 C206 C205 -179.8(6) .
O42 Sb19 C211 C212 -179.2(5) .
O40 Sb19 C211 C212 -91.5(5) .
O47 Sb19 C211 C212 0.0(5) .
O41 Sb19 C211 C212 90.5(5) .
O31 Sb19 C211 C212 17(3) .
Sb16 Sb19 C211 C212 -2.4(6) .
Sb15 Sb19 C211 C212 88.2(5) .
Na6 Sb19 C211 C212 -128.1(4) .
O42 Sb19 C211 C216 -7.3(5) .
O40 Sb19 C211 C216 80.5(5) .
O47 Sb19 C211 C216 172.0(4) .
O41 Sb19 C211 C216 -97.5(5) .
O31 Sb19 C211 C216 -171(2) .
Sb16 Sb19 C211 C216 169.6(3) .
Sb15 Sb19 C211 C216 -99.8(4) .
Na6 Sb19 C211 C216 43.8(6) .
C216 C211 C212 C213 0.0 .
Sb19 C211 C212 C213 171.9(5) .
C211 C212 C213 C214 0.0 .
C212 C213 C214 C215 0.0 .
C213 C214 C215 C216 0.0 .
C214 C215 C216 C211 0.0 .
C212 C211 C216 C215 0.0 .
Sb19 C211 C216 C215 -172.0(5) .
O49 Sb20 C221 C222 23.9(7) .
O52 Sb20 C221 C222 -60.1(7) .
O38 Sb20 C221 C222 115.5(7) .
O39 Sb20 C221 C222 -151.6(6) .
O29 Sb20 C221 C222 163(2) .
Sb18 Sb20 C221 C222 118.6(6) .
Sb17 Sb20 C221 C222 -154.7(6) .
Na8 Sb20 C221 C222 -17.4(6) .
Na6 Sb20 C221 C222 -17.7(9) .
O49 Sb20 C221 C226 -155.2(6) .
O52 Sb20 C221 C226 120.8(6) .
O38 Sb20 C221 C226 -63.6(7) .
O39 Sb20 C221 C226 29.3(7) .
O29 Sb20 C221 C226 -16(3) .
Sb18 Sb20 C221 C226 -60.5(7) .
Sb17 Sb20 C221 C226 26.2(8) .
Na8 Sb20 C221 C226 163.5(6) .
Na6 Sb20 C221 C226 163.2(5) .
C226 C221 C222 C223 0.0 .
Sb20 C221 C222 C223 -179.1(7) .
C221 C222 C223 C224 0.0 .
C222 C223 C224 C225 0.0 .
C223 C224 C225 C226 0.0 .
C224 C225 C226 C221 0.0 .
C222 C221 C226 C225 0.0 .
Sb20 C221 C226 C225 179.1(7) .
O48 Sb21 C231 C232 113.3(6) .
O46 Sb21 C231 C232 25.5(6) .
O44 Sb21 C231 C232 -66.5(6) .
O45 Sb21 C231 C232 -156.6(5) .
O30 Sb21 C231 C232 -105(3) .
Sb13 Sb21 C231 C232 -65.2(6) .
Sb14 Sb21 C231 C232 -156.5(4) .
Na6 Sb21 C231 C232 65.0(7) .
O48 Sb21 C231 C236 -54.5(6) .
O46 Sb21 C231 C236 -142.3(5) .
O44 Sb21 C231 C236 125.7(5) .
O45 Sb21 C231 C236 35.6(6) .
O30 Sb21 C231 C236 87(3) .
Sb13 Sb21 C231 C236 126.9(5) .
Sb14 Sb21 C231 C236 35.6(7) .
Na6 Sb21 C231 C236 -102.9(6) .
C236 C231 C232 C233 0.0 .
Sb21 C231 C232 C233 -167.7(7) .
C231 C232 C233 C234 0.0 .
C232 C233 C234 C235 0.0 .
C233 C234 C235 C236 0.0 .
C234 C235 C236 C231 0.0 .
C232 C231 C236 C235 0.0 .
Sb21 C231 C236 C235 167.9(7) .
O46 Sb22 C241 C242 164.0(5) .
O14W Sb22 C241 C242 -15.3(6) .
O49 Sb22 C241 C242 77.0(6) .
O13W Sb22 C241 C242 -104.0(6) .
O35 Sb22 C241 C242 57(16) .
Na6 Sb22 C241 C242 121.1(5) .
Na8 Sb22 C241 C242 98.9(5) .
O46 Sb22 C241 C246 -16.3(6) .
O14W Sb22 C241 C246 164.4(6) .
O49 Sb22 C241 C246 -103.4(6) .
O13W Sb22 C241 C246 75.7(6) .
O35 Sb22 C241 C246 -123(16) .
Na6 Sb22 C241 C246 -59.3(6) .
Na8 Sb22 C241 C246 -81.4(5) .
C246 C241 C242 C243 0.0 .
Sb22 C241 C242 C243 179.7(7) .
C241 C242 C243 C244 0.0 .
C242 C243 C244 C245 0.0 .
C243 C244 C245 C246 0.0 .
C244 C245 C246 C241 0.0 .
C242 C241 C246 C245 0.0 .
Sb22 C241 C246 C245 -179.7(7) .
O48 Sb23 C251 C252 -157.1(5) .
O54 Sb23 C251 C252 22.2(5) .
O42 Sb23 C251 C252 -70.8(5) .
O53 Sb23 C251 C252 109.1(5) .
O57 Sb23 C251 C252 85(7) .
Na9 Sb23 C251 C252 64.0(4) .
O48 Sb23 C251 C256 22.2(5) .
O54 Sb23 C251 C256 -158.4(5) .
O42 Sb23 C251 C256 108.6(5) .
O53 Sb23 C251 C256 -71.5(5) .
O57 Sb23 C251 C256 -96(7) .
Na9 Sb23 C251 C256 -116.6(4) .
C256 C251 C252 C253 0.0 .
Sb23 C251 C252 C253 179.4(5) .
C251 C252 C253 C254 0.0 .
C252 C253 C254 C255 0.0 .
C253 C254 C255 C256 0.0 .
C254 C255 C256 C251 0.0 .
C252 C251 C256 C255 0.0 .
Sb23 C251 C256 C255 -179.4(5) .
O40 Sb24 C261 C262 -149.3(5) .
O52 Sb24 C261 C262 -61.8(5) .
O51 Sb24 C261 C262 29.1(5) .
O50 Sb24 C261 C262 117.2(5) .
O34 Sb24 C261 C262 102(5) .
Na6 Sb24 C261 C262 -107.7(5) .
O40 Sb24 C261 C266 33.2(5) .
O52 Sb24 C261 C266 120.6(5) .
O51 Sb24 C261 C266 -148.4(5) .
O50 Sb24 C261 C266 -60.4(5) .
O34 Sb24 C261 C266 -76(5) .
Na6 Sb24 C261 C266 74.7(5) .
C266 C261 C262 C263 0.0 .
Sb24 C261 C262 C263 -177.6(6) .
C261 C262 C263 C264 0.0 .
C262 C263 C264 C265 0.0 .
C263 C264 C265 C266 0.0 .
C264 C265 C266 C261 0.0 .
C262 C261 C266 C265 0.0 .
Sb24 C261 C266 C265 177.5(6) .
O46 Sb22 O14W Na11 119(3) .
O49 Sb22 O14W Na11 -156.1(6) .
O13W Sb22 O14W Na11 28.4(6) .
O35 Sb22 O14W Na11 114.3(6) .
C241 Sb22 O14W Na11 -66.8(6) .
Na6 Sb22 O14W Na11 168.9(4) .
Na8 Sb22 O14W Na11 -131.9(5) .
O21W Na11 O14W Sb22 10(2) .
O20W Na11 O14W Sb22 -51.9(7) .
O22W Na11 O14W Sb22 -156.9(8) .
O23W Na11 O14W Sb22 90.6(12) .
O15W Na9 N271 C271 21(3) .
O54 Na9 N271 C271 -92(3) .
O53 Na9 N271 C271 -163(3) .
O16W Na9 N271 C271 106(3) .
Sb23 Na9 N271 C271 -127(3) .
Na9 N271 C271 C272 -112(63) .
O43 Na8 N281 C281 63(6) .
O49 Na8 N281 C281 -153(6) .
O52 Na8 N281 C281 -61(6) .
Na6 Na8 N281 C281 34(7) .
Sb20 Na8 N281 C281 -105(6) .
Sb22 Na8 N281 C281 172(6) .
Na8 N281 C281 C282 82(100) .
